data_1542717
loop_
_publ_author_name
'Li, Xuesong'
'Qi, Ting'
'Srinivas, Kolupula'
'Massip, St\'ephane'
'Maurizot, Victor'
'Huc, Ivan'

_publ_section_title
;
 Synthesis and Multibromination of Nanosized Helical Aromatic Amide
 Foldamers via Segment-Doubling Condensation.
;
_journal_issue 5
_journal_name_full 'Organic letters'
_journal_page_first 1044
_journal_paper_doi 10.1021/acs.orglett.6b00165
_journal_volume 18
_journal_year 2016
_chemical_formula_sum 'C699.6 H691.6 Br14 Cl64.8 N96 O101'
_chemical_formula_weight 15476.15
_space_group_crystal_system monoclinic
_space_group_IT_number 14
_space_group_name_Hall '-P 2ybc'
_space_group_name_H-M_alt 'P 1 21/c 1'
_symmetry_space_group_name_Hall '-P 2ybc'
_symmetry_space_group_name_H-M 'P 1 21/c 1'
_atom_sites_solution_hydrogens geom
_audit_creation_method SHELXL-2014/7
_cell_angle_alpha 90
_cell_angle_beta 104.60(3)
_cell_angle_gamma 90
_cell_formula_units_Z 4
_cell_length_a 59.250(12)
_cell_length_b 37.630(8)
_cell_length_c 38.830(8)
_cell_measurement_reflns_used 2258
_cell_measurement_temperature 100(2)
_cell_measurement_theta_max 24.023
_cell_measurement_theta_min 0.854
_cell_volume 83779(3)
_computing_cell_refinement 'XDS Package (Kabsch, 2010)'
_computing_data_collection 'ADSC version: Quantum'
_computing_data_reduction 'XDS Package (Kabsch, 2010)'
_computing_structure_refinement 'SHELXL-2014/7 (Sheldrick, 2014)'
_computing_structure_solution 'SHELXD (Sheldrick, 2008)'
_diffrn_ambient_temperature 100(2)
_diffrn_measured_fraction_theta_full 0.955
_diffrn_measured_fraction_theta_max 0.955
_diffrn_measurement_device_type 'ADSC Q315r CCD detector'
_diffrn_measurement_method phi-scan
_diffrn_radiation_type synchrotron
_diffrn_radiation_wavelength 0.855
_diffrn_reflns_av_R_equivalents 0.0625
_diffrn_reflns_av_unetI/netI 0.0806
_diffrn_reflns_laue_measured_fraction_full 0.955
_diffrn_reflns_laue_measured_fraction_max 0.955
_diffrn_reflns_limit_h_max 56
_diffrn_reflns_limit_h_min -56
_diffrn_reflns_limit_k_max 35
_diffrn_reflns_limit_k_min -33
_diffrn_reflns_limit_l_max 36
_diffrn_reflns_limit_l_min -35
_diffrn_reflns_number 226606
_diffrn_reflns_point_group_measured_fraction_full 0.955
_diffrn_reflns_point_group_measured_fraction_max 0.955
_diffrn_reflns_theta_full 24.023
_diffrn_reflns_theta_max 24.023
_diffrn_reflns_theta_min 0.854
_diffrn_source 'PROXIMA 1 beamline'
_exptl_absorpt_coefficient_mu 1.542
_exptl_crystal_colour yellow
_exptl_crystal_density_diffrn 1.227
_exptl_crystal_description plate
_exptl_crystal_F_000 31843
_exptl_crystal_size_max 0.100
_exptl_crystal_size_mid 0.020
_exptl_crystal_size_min 0.020
_refine_diff_density_max 1.084
_refine_diff_density_min -0.818
_refine_diff_density_rms 0.063
_refine_ls_extinction_method none
_refine_ls_goodness_of_fit_ref 1.095
_refine_ls_hydrogen_treatment constr
_refine_ls_matrix_type full
_refine_ls_number_parameters 8418
_refine_ls_number_reflns 72317
_refine_ls_number_restraints 9570
_refine_ls_restrained_S_all 1.060
_refine_ls_R_factor_all 0.1376
_refine_ls_R_factor_gt 0.0978
_refine_ls_shift/su_max 0.009
_refine_ls_shift/su_mean 0.000
_refine_ls_structure_factor_coef Fsqd
_refine_ls_weighting_details 'w=1/[\s^2^(Fo^2^)+(0.1520P)^2^+3.5640P] where P=(Fo^2^+2Fc^2^)/3'
_refine_ls_weighting_scheme calc
_refine_ls_wR_factor_gt 0.2543
_refine_ls_wR_factor_ref 0.2792
_reflns_Friedel_coverage 0.000
_reflns_number_gt 39346
_reflns_number_total 72317
_reflns_threshold_expression 'I > 2\s(I)'
_cod_data_source_file ol6b00165_si_003.cif
_cod_data_source_block sk48b
_cod_original_cell_volume 83780(31)
_cod_original_formula_sum 'C699.60 H691.60 Br14 Cl64.80 N96 O101'
_cod_database_code 1542717
_shelx_shelxl_version_number 2014/7
_shelx_space_group_comment
;
The symmetry employed for this shelxl refinement is uniquely defined
by the following loop, which should always be used as a source of
symmetry information in preference to the above space-group names.
They are only intended as comments.
;
_shelx_estimated_absorpt_t_min 0.861
_shelx_estimated_absorpt_t_max 0.970

loop_
_space_group_symop_operation_xyz
'x, y, z'
'-x, y+1/2, -z+1/2'
'-x, -y, -z'
'x, -y-1/2, z-1/2'

loop_
_atom_site_label
_atom_site_type_symbol
_atom_site_fract_x
_atom_site_fract_y
_atom_site_fract_z
_atom_site_U_iso_or_equiv
_atom_site_adp_type
_atom_site_occupancy
_atom_site_site_symmetry_order
_atom_site_calc_flag
_atom_site_refinement_flags_posn
_atom_site_refinement_flags_adp
_atom_site_refinement_flags_occupancy
_atom_site_disorder_assembly
_atom_site_disorder_group
N1_1 N -0.48947(13) 0.6579(2) 1.4953(2) 0.105(2) Uani 1 1 d . U . . .
C2_1 C -0.47464(17) 0.6592(3) 1.5276(3) 0.104(2) Uani 1 1 d . U . . .
C3_1 C -0.46483(17) 0.6893(3) 1.5461(3) 0.113(3) Uani 1 1 d . U . . .
H3_1 H -0.4552 0.6871 1.5696 0.136 Uiso 1 1 calc R U . . .
C4_1 C -0.46882(18) 0.7208(3) 1.5311(3) 0.120(3) Uani 1 1 d D U . . .
C5_1 C -0.49051(18) 0.7552(3) 1.4769(3) 0.121(3) Uani 1 1 d . U . . .
H5_1 H -0.4845 0.7769 1.4881 0.145 Uiso 1 1 calc R U . . .
C6_1 C -0.50482(18) 0.7551(3) 1.4433(3) 0.117(3) Uani 1 1 d . U . . .
H6_1 H -0.5075 0.7768 1.4304 0.140 Uiso 1 1 calc R U . . .
C7_1 C -0.51576(17) 0.7238(3) 1.4270(3) 0.118(3) Uani 1 1 d . U . . .
H7_1 H -0.5262 0.7243 1.4040 0.141 Uiso 1 1 calc R U . . .
C8_1 C -0.51071(17) 0.6922(3) 1.4460(3) 0.113(2) Uani 1 1 d . U . . .
C9_1 C -0.49478(17) 0.6905(3) 1.4801(3) 0.105(2) Uani 1 1 d . U . . .
C10_1 C -0.48487(17) 0.7229(3) 1.4945(3) 0.109(2) Uani 1 1 d . U . . .
C21_1 C -0.46804(17) 0.6240(3) 1.5455(3) 0.108(3) Uani 1 1 d . U . . .
O22_1 O -0.45812(13) 0.6213(2) 1.5766(2) 0.139(2) Uani 1 1 d . U . . .
N81_1 N -0.52415(15) 0.6607(3) 1.4289(3) 0.114(2) Uani 1 1 d . U . . .
O83_1 O -0.53063(13) 0.63930(19) 1.4487(2) 0.136(2) Uani 1 1 d . U . . .
O82_1 O -0.52981(11) 0.6584(2) 1.3971(2) 0.140(3) Uani 1 1 d . U . . .
O4A_1 O -0.46003(13) 0.7537(2) 1.5413(2) 0.137(2) Uani 1 1 d D U . . .
C4B_1 C -0.4463(5) 0.7537(9) 1.5770(6) 0.158(10) Uani 0.4 1 d D U P A 1
H4BA_1 H -0.4349 0.7342 1.5835 0.190 Uiso 0.4 1 calc R U P A 1
H4BB_1 H -0.4549 0.7583 1.5955 0.190 Uiso 0.4 1 calc R U P A 1
C4C_1 C -0.4380(5) 0.7870(8) 1.5603(9) 0.190(10) Uani 0.4 1 d D U P A 1
C4D_1 C -0.4135(5) 0.7808(9) 1.5590(9) 0.169(12) Uiso 0.4 1 d D U P A 1
H4DA_1 H -0.4126 0.7592 1.5453 0.253 Uiso 0.4 1 calc R U P A 1
H4DB_1 H -0.4080 0.8011 1.5476 0.253 Uiso 0.4 1 calc R U P A 1
H4DC_1 H -0.4036 0.7780 1.5832 0.253 Uiso 0.4 1 calc R U P A 1
C4E_1 C -0.4407(8) 0.8192(9) 1.5805(14) 0.32(2) Uani 0.4 1 d D U P A 1
H4EA_1 H -0.4571 0.8221 1.5806 0.474 Uiso 0.4 1 calc R U P A 1
H4EB_1 H -0.4312 0.8169 1.6051 0.474 Uiso 0.4 1 calc R U P A 1
H4EC_1 H -0.4355 0.8400 1.5694 0.474 Uiso 0.4 1 calc R U P A 1
C4B'_1 C -0.4400(3) 0.7543(5) 1.5716(5) 0.132(5) Uani 0.6 1 d D U P A 2
H4BC_1 H -0.4281 0.7373 1.5676 0.158 Uiso 0.6 1 calc R U P A 2
H4BD_1 H -0.4447 0.7468 1.5931 0.158 Uiso 0.6 1 calc R U P A 2
C4C'_1 C -0.4293(4) 0.7917(5) 1.5774(6) 0.166(7) Uani 0.6 1 d D U P A 2
H4C'_1 H -0.4427 0.8073 1.5786 0.199 Uiso 0.6 1 calc R U P A 2
C4D'_1 C -0.4223(4) 0.8044(6) 1.5461(6) 0.211(10) Uani 0.6 1 d D U P A 2
H4DD_1 H -0.4349 0.7998 1.5248 0.316 Uiso 0.6 1 calc R U P A 2
H4DE_1 H -0.4192 0.8299 1.5484 0.316 Uiso 0.6 1 calc R U P A 2
H4DF_1 H -0.4082 0.7919 1.5442 0.316 Uiso 0.6 1 calc R U P A 2
C4E'_1 C -0.4131(4) 0.7959(7) 1.6120(5) 0.244(11) Uani 0.6 1 d D U P A 2
H4ED_1 H -0.4200 0.7862 1.6304 0.366 Uiso 0.6 1 calc R U P A 2
H4EE_1 H -0.3986 0.7831 1.6124 0.366 Uiso 0.6 1 calc R U P A 2
H4EF_1 H -0.4096 0.8212 1.6166 0.366 Uiso 0.6 1 calc R U P A 2
N1_2 N -0.48010(10) 0.55238(19) 1.4672(2) 0.0902(18) Uani 1 1 d . U . . .
C2_2 C -0.48549(12) 0.5323(3) 1.4388(3) 0.086(2) Uani 1 1 d . U . . .
C3_2 C -0.48429(12) 0.4958(2) 1.4399(3) 0.091(2) Uani 1 1 d . U . . .
H3_2 H -0.4893 0.4821 1.4188 0.109 Uiso 1 1 calc R U . . .
C4_2 C -0.47575(13) 0.4796(3) 1.4722(3) 0.094(2) Uani 1 1 d D U . . .
C5_2 C -0.46157(13) 0.4868(3) 1.5406(3) 0.103(2) Uani 1 1 d . U . . .
C6_2 C -0.45648(15) 0.5096(3) 1.5683(3) 0.108(3) Uani 1 1 d . U . . .
H6_2 H -0.4507 0.5004 1.5917 0.130 Uiso 1 1 calc R U . . .
C7_2 C -0.45951(14) 0.5461(3) 1.5638(3) 0.110(3) Uani 1 1 d . U . . .
H7_2 H -0.4557 0.5615 1.5838 0.132 Uiso 1 1 calc R U . . .
C8_2 C -0.46812(13) 0.5600(3) 1.5297(3) 0.096(2) Uani 1 1 d . U . . .
C9_2 C -0.47288(13) 0.5372(3) 1.4995(3) 0.092(2) Uani 1 1 d . U . . .
C10_2 C -0.47002(13) 0.4990(3) 1.5047(3) 0.095(2) Uani 1 1 d . U . . .
C21_2 C -0.49315(14) 0.5499(3) 1.4034(3) 0.097(2) Uani 1 1 d . U . . .
O22_2 O -0.50225(10) 0.53501(17) 1.37580(19) 0.1110(19) Uani 1 1 d . U . . .
N81_2 N -0.47288(11) 0.5957(2) 1.5230(2) 0.104(2) Uani 1 1 d . U . . .
H81_2 H -0.4801 0.6009 1.5009 0.124 Uiso 1 1 calc R U . . .
O4A_2 O -0.47275(9) 0.44405(17) 1.47545(18) 0.1092(18) Uani 1 1 d D U . . .
C4B_2 C -0.47761(16) 0.4232(2) 1.4439(3) 0.117(3) Uani 1 1 d D U . . .
H4BA_2 H -0.4693 0.4332 1.4270 0.140 Uiso 1 1 calc R U . . .
H4BB_2 H -0.4945 0.4238 1.4324 0.140 Uiso 1 1 calc R U . . .
C4C_2 C -0.46978(16) 0.3849(2) 1.4531(3) 0.126(3) Uani 1 1 d D U . . .
H4C_2 H -0.4777 0.3759 1.4713 0.151 Uiso 1 1 calc R U . . .
C4D_2 C -0.47721(19) 0.3620(3) 1.4199(3) 0.150(4) Uani 1 1 d D U . . .
H4DA_2 H -0.4942 0.3635 1.4104 0.226 Uiso 1 1 calc R U . . .
H4DB_2 H -0.4695 0.3704 1.4019 0.226 Uiso 1 1 calc R U . . .
H4DC_2 H -0.4728 0.3372 1.4259 0.226 Uiso 1 1 calc R U . . .
C4E_2 C -0.44392(15) 0.3834(3) 1.4685(3) 0.135(3) Uani 1 1 d D U . . .
H4EA_2 H -0.4397 0.3984 1.4898 0.203 Uiso 1 1 calc R U . . .
H4EB_2 H -0.4393 0.3588 1.4749 0.203 Uiso 1 1 calc R U . . .
H4EC_2 H -0.4359 0.3919 1.4509 0.203 Uiso 1 1 calc R U . . .
Br51_2 Br -0.45772(2) 0.43780(3) 1.55178(3) 0.1233(4) Uani 1 1 d . U . . .
N1_3 N -0.46591(10) 0.64669(19) 1.42138(18) 0.0781(16) Uani 1 1 d . U . . .
C2_3 C -0.45656(12) 0.6773(3) 1.4319(2) 0.080(2) Uani 1 1 d . U . . .
C3_3 C -0.46032(12) 0.7089(2) 1.4120(2) 0.082(2) Uani 1 1 d . U . . .
H3_3 H -0.4541 0.7309 1.4221 0.099 Uiso 1 1 calc R U . . .
C4_3 C -0.47331(13) 0.7066(3) 1.3776(3) 0.094(2) Uani 1 1 d D U . . .
C5_3 C -0.49856(14) 0.6668(3) 1.3287(2) 0.098(2) Uani 1 1 d . U . . .
C6_3 C -0.50785(13) 0.6340(3) 1.3204(2) 0.095(2) Uani 1 1 d . U . . .
H6_3 H -0.5173 0.6300 1.2970 0.114 Uiso 1 1 calc R U . . .
C7_3 C -0.50428(12) 0.6064(2) 1.3439(2) 0.090(2) Uani 1 1 d . U . . .
H7_3 H -0.5111 0.5839 1.3365 0.108 Uiso 1 1 calc R U . . .
C8_3 C -0.49085(12) 0.6104(2) 1.3785(3) 0.085(2) Uani 1 1 d . U . . .
C9_3 C -0.47984(12) 0.6445(2) 1.3885(2) 0.0778(19) Uani 1 1 d . U . . .
C10_3 C -0.48410(12) 0.6736(2) 1.3635(2) 0.0854(19) Uani 1 1 d . U . . .
C21_3 C -0.43976(13) 0.6787(3) 1.4698(2) 0.085(2) Uani 1 1 d . U . . .
O22_3 O -0.43392(9) 0.70724(18) 1.48451(17) 0.1071(19) Uani 1 1 d . U . . .
N81_3 N -0.48669(9) 0.5860(2) 1.40536(19) 0.0883(18) Uani 1 1 d . U . . .
H81_3 H -0.4791 0.5938 1.4265 0.106 Uiso 1 1 calc R U . . .
O4A_3 O -0.47727(9) 0.73460(17) 1.35556(17) 0.1078(17) Uani 1 1 d D U . . .
C4B_3 C -0.46567(17) 0.7674(2) 1.3677(3) 0.129(3) Uani 1 1 d D U . . .
H4BA_3 H -0.4488 0.7631 1.3774 0.155 Uiso 1 1 calc R U . . .
H4BB_3 H -0.4720 0.7775 1.3869 0.155 Uiso 1 1 calc R U . . .
C4C_3 C -0.4693(2) 0.7934(3) 1.3372(4) 0.166(4) Uani 1 1 d D U . . .
H4C_3 H -0.4864 0.7958 1.3263 0.199 Uiso 1 1 calc R U . . .
C4D_3 C -0.4596(3) 0.8297(3) 1.3505(4) 0.221(6) Uani 1 1 d D U . . .
H4DA_3 H -0.4672 0.8382 1.3685 0.332 Uiso 1 1 calc R U . . .
H4DB_3 H -0.4428 0.8278 1.3609 0.332 Uiso 1 1 calc R U . . .
H4DC_3 H -0.4625 0.8464 1.3305 0.332 Uiso 1 1 calc R U . . .
C4E_3 C -0.4581(2) 0.7795(4) 1.3098(3) 0.182(5) Uani 1 1 d D U . . .
H4EA_3 H -0.4604 0.7964 1.2900 0.274 Uiso 1 1 calc R U . . .
H4EB_3 H -0.4413 0.7764 1.3202 0.274 Uiso 1 1 calc R U . . .
H4EC_3 H -0.4650 0.7566 1.3010 0.274 Uiso 1 1 calc R U . . .
Br51_3 Br -0.50471(2) 0.70085(4) 1.29175(3) 0.1387(4) Uani 1 1 d . U . . .
N1_4 N -0.42138(11) 0.5794(2) 1.4913(2) 0.098(2) Uani 1 1 d . U . . .
C2_4 C -0.41777(14) 0.5451(3) 1.4947(3) 0.107(2) Uani 1 1 d . U . . .
C3_4 C -0.40752(19) 0.5288(4) 1.5273(4) 0.138(3) Uani 1 1 d . U . . .
H3_4 H -0.4050 0.5038 1.5279 0.166 Uiso 1 1 calc R U . . .
C4_4 C -0.4015(2) 0.5463(5) 1.5562(4) 0.170(4) Uani 1 1 d D U . . .
C5_4 C -0.3974(3) 0.6075(6) 1.5839(4) 0.193(5) Uani 1 1 d . U . . .
C6_4 C -0.4003(2) 0.6438(5) 1.5777(3) 0.175(4) Uani 1 1 d . U . . .
H6_4 H -0.3943 0.6594 1.5971 0.210 Uiso 1 1 calc R U . . .
C7_4 C -0.41206(14) 0.6598(4) 1.5433(3) 0.132(3) Uani 1 1 d . U . . .
H7_4 H -0.4141 0.6848 1.5404 0.159 Uiso 1 1 calc R U . . .
C8_4 C -0.41970(14) 0.6370(3) 1.5161(3) 0.099(2) Uani 1 1 d . U . . .
C9_4 C -0.41499(15) 0.5997(4) 1.5198(3) 0.113(3) Uani 1 1 d . U . . .
C10_4 C -0.40344(17) 0.5855(4) 1.5561(3) 0.144(3) Uani 1 1 d . U . . .
C21_4 C -0.42407(14) 0.5227(3) 1.4622(3) 0.102(2) Uani 1 1 d . U . . .
O22_4 O -0.42514(10) 0.49038(19) 1.4626(2) 0.129(2) Uani 1 1 d . U . . .
N81_4 N -0.43298(10) 0.6458(2) 1.48190(18) 0.0908(19) Uani 1 1 d . U . . .
H81_4 H -0.4373 0.6282 1.4668 0.109 Uiso 1 1 calc R U . . .
O4A_4 O -0.39154(17) 0.5327(3) 1.5898(2) 0.229(5) Uani 1 1 d D U . . .
C4B_4 C -0.3887(4) 0.4943(5) 1.5901(4) 0.315(9) Uani 1 1 d D U . . .
H4BA_4 H -0.3761 0.4881 1.5787 0.378 Uiso 1 1 calc R U . . .
H4BB_4 H -0.4033 0.4833 1.5759 0.378 Uiso 1 1 calc R U . . .
C4C_4 C -0.3833(4) 0.4799(5) 1.6264(5) 0.375(12) Uani 1 1 d D U . . .
H4C_4 H -0.3673 0.4884 1.6388 0.450 Uiso 1 1 calc R U . . .
C4D_4 C -0.3998(5) 0.4929(7) 1.6472(5) 0.431(17) Uani 1 1 d D U . . .
H4DA_4 H -0.3954 0.4826 1.6712 0.647 Uiso 1 1 calc R U . . .
H4DB_4 H -0.3989 0.5189 1.6489 0.647 Uiso 1 1 calc R U . . .
H4DC_4 H -0.4157 0.4857 1.6352 0.647 Uiso 1 1 calc R U . . .
C4E_4 C -0.3825(6) 0.4389(5) 1.6262(7) 0.53(2) Uani 1 1 d D U . . .
H4EA_4 H -0.3788 0.4301 1.6508 0.790 Uiso 1 1 calc R U . . .
H4EB_4 H -0.3977 0.4296 1.6132 0.790 Uiso 1 1 calc R U . . .
H4EC_4 H -0.3705 0.4309 1.6147 0.790 Uiso 1 1 calc R U . . .
Br51_4 Br -0.38173(6) 0.59841(10) 1.63018(4) 0.366(2) Uani 1 1 d . U . . .
N1_5 N -0.43157(9) 0.5911(2) 1.38280(18) 0.0822(17) Uani 1 1 d . U . . .
C2_5 C -0.43440(11) 0.6174(2) 1.3591(2) 0.0793(19) Uani 1 1 d . U . . .
C3_5 C -0.44657(13) 0.6157(3) 1.3235(2) 0.100(2) Uani 1 1 d . U . . .
H3_5 H -0.4486 0.6356 1.3080 0.120 Uiso 1 1 calc R U . . .
C4_5 C -0.45577(14) 0.5816(3) 1.3124(3) 0.110(3) Uani 1 1 d D U . . .
C5_5 C -0.4577(2) 0.5132(4) 1.3255(4) 0.145(4) Uani 1 1 d . U . . .
C6_5 C -0.4539(2) 0.4910(4) 1.3517(4) 0.147(4) Uani 1 1 d . U . . .
H6_5 H -0.4588 0.4672 1.3458 0.176 Uiso 1 1 calc R U . . .
C7_5 C -0.44368(16) 0.4976(3) 1.3869(3) 0.121(3) Uani 1 1 d . U . . .
H7_5 H -0.4408 0.4789 1.4039 0.146 Uiso 1 1 calc R U . . .
C8_5 C -0.43779(13) 0.5315(3) 1.3967(3) 0.095(2) Uani 1 1 d . U . . .
C9_5 C -0.44021(13) 0.5582(3) 1.3710(3) 0.092(2) Uani 1 1 d . U . . .
C10_5 C -0.45147(17) 0.5507(3) 1.3352(3) 0.120(3) Uani 1 1 d . U . . .
C21_5 C -0.42428(12) 0.6537(3) 1.3722(3) 0.083(2) Uani 1 1 d . U . . .
O22_5 O -0.42922(8) 0.68085(17) 1.35493(16) 0.0974(17) Uani 1 1 d . U . . .
N81_5 N -0.42867(10) 0.5430(2) 1.4320(2) 0.0974(19) Uani 1 1 d . U . . .
H81_5 H -0.4256 0.5658 1.4350 0.117 Uiso 1 1 calc R U . . .
O4A_5 O -0.46848(12) 0.5755(3) 1.2791(2) 0.156(3) Uani 1 1 d D U . . .
C4B_5 C -0.47532(18) 0.6033(4) 1.2555(3) 0.180(5) Uani 1 1 d D U . . .
H4BA_5 H -0.4615 0.6153 1.2508 0.216 Uiso 1 1 calc R U . . .
H4BB_5 H -0.4844 0.6210 1.2654 0.216 Uiso 1 1 calc R U . . .
C4C_5 C -0.4912(2) 0.5861(5) 1.2194(3) 0.237(7) Uani 1 1 d D U . . .
H4C_5 H -0.4818 0.5689 1.2092 0.285 Uiso 1 1 calc R U . . .
C4D_5 C -0.5112(2) 0.5670(4) 1.2294(4) 0.229(6) Uani 1 1 d D U . . .
H4DA_5 H -0.5050 0.5475 1.2458 0.344 Uiso 1 1 calc R U . . .
H4DB_5 H -0.5197 0.5837 1.2410 0.344 Uiso 1 1 calc R U . . .
H4DC_5 H -0.5219 0.5574 1.2079 0.344 Uiso 1 1 calc R U . . .
C4E_5 C -0.4985(3) 0.6158(6) 1.1949(4) 0.312(12) Uani 1 1 d D U . . .
H4EA_5 H -0.4848 0.6268 1.1897 0.468 Uiso 1 1 calc R U . . .
H4EB_5 H -0.5090 0.6071 1.1728 0.468 Uiso 1 1 calc R U . . .
H4EC_5 H -0.5067 0.6334 1.2059 0.468 Uiso 1 1 calc R U . . .
Br51_5 Br -0.46993(4) 0.49709(6) 1.28018(5) 0.2386(10) Uani 1 1 d . U . . .
N1_6 N -0.37987(10) 0.6316(2) 1.46408(19) 0.0873(18) Uani 1 1 d . U . . .
C2_6 C -0.36665(13) 0.6200(3) 1.4952(3) 0.090(2) Uani 1 1 d . U . . .
C3_6 C -0.35749(15) 0.6428(3) 1.5226(3) 0.116(3) Uani 1 1 d . U . . .
H3_6 H -0.3481 0.6331 1.5440 0.140 Uiso 1 1 calc R U . . .
C4_6 C -0.36088(15) 0.6770(3) 1.5209(3) 0.123(3) Uani 1 1 d D U . . .
C5_6 C -0.37861(17) 0.7290(3) 1.4796(3) 0.127(3) Uani 1 1 d . U . . .
C6_6 C -0.39255(15) 0.7394(3) 1.4459(3) 0.125(3) Uani 1 1 d . U . . .
H6_6 H -0.3953 0.7640 1.4410 0.150 Uiso 1 1 calc R U . . .
C7_6 C -0.40224(14) 0.7148(3) 1.4202(3) 0.105(3) Uani 1 1 d . U . . .
H7_6 H -0.4111 0.7227 1.3975 0.126 Uiso 1 1 calc R U . . .
C8_6 C -0.39908(12) 0.6782(2) 1.4272(3) 0.087(2) Uani 1 1 d . U . . .
C9_6 C -0.38355(12) 0.6675(3) 1.4610(2) 0.090(2) Uani 1 1 d . U . . .
C10_6 C -0.37433(16) 0.6926(3) 1.4876(3) 0.124(3) Uani 1 1 d . U . . .
C21_6 C -0.36188(13) 0.5812(3) 1.4965(3) 0.091(2) Uani 1 1 d . U . . .
O22_6 O -0.35462(9) 0.56572(18) 1.52588(16) 0.1135(19) Uani 1 1 d . U . . .
N81_6 N -0.40915(10) 0.65136(18) 1.40529(18) 0.0843(17) Uani 1 1 d . U . . .
H81_6 H -0.4055 0.6297 1.4134 0.101 Uiso 1 1 calc R U . . .
O4A_6 O -0.35299(12) 0.7008(2) 1.5469(2) 0.162(3) Uani 1 1 d D U . . .
C4B_6 C -0.3393(2) 0.6879(4) 1.5799(3) 0.204(6) Uani 1 1 d D U . . .
H4BA_6 H -0.3251 0.6761 1.5764 0.245 Uiso 1 1 calc R U . . .
H4BB_6 H -0.3483 0.6705 1.5901 0.245 Uiso 1 1 calc R U . . .
C4C_6 C -0.3324(3) 0.7202(5) 1.6053(4) 0.310(11) Uani 1 1 d D U . . .
H4C_6 H -0.3224 0.7379 1.5969 0.372 Uiso 1 1 calc R U . . .
C4D_6 C -0.3554(4) 0.7362(6) 1.6098(5) 0.357(15) Uani 1 1 d D U . . .
H4DA_6 H -0.3639 0.7472 1.5874 0.535 Uiso 1 1 calc R U . . .
H4DB_6 H -0.3650 0.7174 1.6163 0.535 Uiso 1 1 calc R U . . .
H4DC_6 H -0.3520 0.7542 1.6286 0.535 Uiso 1 1 calc R U . . .
C4E_6 C -0.3204(4) 0.7037(6) 1.6412(4) 0.392(16) Uani 1 1 d D U . . .
H4EA_6 H -0.3056 0.6931 1.6398 0.588 Uiso 1 1 calc R U . . .
H4EB_6 H -0.3175 0.7222 1.6596 0.588 Uiso 1 1 calc R U . . .
H4EC_6 H -0.3305 0.6854 1.6472 0.588 Uiso 1 1 calc R U . . .
Br51_6 Br -0.36750(3) 0.76778(4) 1.50937(5) 0.1852(7) Uani 1 1 d . U . . .
N1_7 N -0.37739(9) 0.55062(17) 1.3980(2) 0.0771(16) Uani 1 1 d . U . . .
C2_7 C -0.38520(11) 0.5448(2) 1.3638(2) 0.0736(19) Uani 1 1 d . U . . .
C3_7 C -0.39164(12) 0.5114(2) 1.3485(2) 0.083(2) Uani 1 1 d . U . . .
H3_7 H -0.3966 0.5091 1.3233 0.100 Uiso 1 1 calc R U . . .
C4_7 C -0.39077(13) 0.4828(2) 1.3692(3) 0.086(2) Uani 1 1 d D U . . .
C5_7 C -0.37976(14) 0.4588(2) 1.4338(3) 0.097(2) Uani 1 1 d . U . . .
C6_7 C -0.37089(13) 0.4666(3) 1.4678(3) 0.098(2) Uani 1 1 d . U . . .
H6_7 H -0.3685 0.4475 1.4844 0.117 Uiso 1 1 calc R U . . .
C7_7 C -0.36467(13) 0.5010(3) 1.4813(2) 0.094(2) Uani 1 1 d . U . . .
H7_7 H -0.3580 0.5051 1.5060 0.113 Uiso 1 1 calc R U . . .
C8_7 C -0.36876(12) 0.5290(3) 1.4566(3) 0.086(2) Uani 1 1 d . U . . .
C9_7 C -0.37624(12) 0.5210(2) 1.4198(2) 0.0797(19) Uani 1 1 d . U . . .
C10_7 C -0.38222(12) 0.4866(2) 1.4071(3) 0.0840(19) Uani 1 1 d . U . . .
C21_7 C -0.38714(12) 0.5761(2) 1.3388(3) 0.077(2) Uani 1 1 d . U . . .
O22_7 O -0.39686(9) 0.57428(15) 1.30766(17) 0.0957(17) Uani 1 1 d . U . . .
N81_7 N -0.36648(10) 0.5645(2) 1.46596(18) 0.0841(17) Uani 1 1 d . U . . .
H81_7 H -0.3686 0.5788 1.4475 0.101 Uiso 1 1 calc R U . . .
O4A_7 O -0.39705(10) 0.44947(16) 1.35706(17) 0.1097(17) Uani 1 1 d D U . . .
C4B_7 C -0.4057(2) 0.4461(2) 1.3192(3) 0.136(3) Uani 1 1 d D U . . .
H4BA_7 H -0.3937 0.4538 1.3071 0.163 Uiso 1 1 calc R U . . .
H4BB_7 H -0.4197 0.4612 1.3107 0.163 Uiso 1 1 calc R U . . .
C4C_7 C -0.4120(3) 0.4066(3) 1.3110(4) 0.202(6) Uani 1 1 d D U . . .
H4C_7 H -0.3985 0.3915 1.3235 0.243 Uiso 1 1 calc R U . . .
C4D_7 C -0.4328(3) 0.3981(3) 1.3253(4) 0.203(6) Uani 1 1 d D U . . .
H4DA_7 H -0.4288 0.4019 1.3511 0.304 Uiso 1 1 calc R U . . .
H4DB_7 H -0.4459 0.4135 1.3140 0.304 Uiso 1 1 calc R U . . .
H4DC_7 H -0.4373 0.3732 1.3202 0.304 Uiso 1 1 calc R U . . .
C4E_7 C -0.4160(4) 0.4016(5) 1.2719(4) 0.303(10) Uani 1 1 d D U . . .
H4EA_7 H -0.4018 0.4077 1.2647 0.454 Uiso 1 1 calc R U . . .
H4EB_7 H -0.4202 0.3768 1.2658 0.454 Uiso 1 1 calc R U . . .
H4EC_7 H -0.4288 0.4172 1.2595 0.454 Uiso 1 1 calc R U . . .
Br51_7 Br -0.39035(2) 0.41164(3) 1.42387(4) 0.1297(4) Uani 1 1 d . U . . .
N1_8 N -0.35240(10) 0.65506(19) 1.3978(2) 0.0912(19) Uani 1 1 d . U . . .
C2_8 C -0.34121(14) 0.6785(3) 1.4204(3) 0.106(2) Uani 1 1 d . U . . .
C3_8 C -0.34360(15) 0.7167(3) 1.4144(3) 0.124(3) Uani 1 1 d . U . . .
H3_8 H -0.3358 0.7332 1.4319 0.149 Uiso 1 1 calc R U . . .
C4_8 C -0.35755(18) 0.7281(3) 1.3823(4) 0.129(3) Uani 1 1 d D U . . .
C5_8 C -0.38207(16) 0.7122(3) 1.3205(4) 0.122(3) Uani 1 1 d . U . . .
C6_8 C -0.39158(15) 0.6849(3) 1.2991(3) 0.121(3) Uani 1 1 d . U . . .
H6_8 H -0.3998 0.6905 1.2754 0.145 Uiso 1 1 calc R U . . .
C7_8 C -0.39034(13) 0.6496(3) 1.3090(3) 0.099(2) Uani 1 1 d . U . . .
H7_8 H -0.3979 0.6318 1.2928 0.119 Uiso 1 1 calc R U . . .
C8_8 C -0.37824(13) 0.6408(3) 1.3422(3) 0.087(2) Uani 1 1 d . U . . .
C9_8 C -0.36569(13) 0.6671(2) 1.3658(3) 0.091(2) Uani 1 1 d . U . . .
C10_8 C -0.36791(15) 0.7045(3) 1.3566(3) 0.110(2) Uani 1 1 d . U . . .
C21_8 C -0.32612(16) 0.6666(4) 1.4551(3) 0.116(3) Uani 1 1 d . U . . .
O22_8 O -0.31876(10) 0.6869(2) 1.4798(2) 0.144(3) Uani 1 1 d . U . . .
N81_8 N -0.37684(9) 0.60610(18) 1.35569(18) 0.0800(17) Uani 1 1 d . U . . .
H81_8 H -0.3683 0.6032 1.3776 0.096 Uiso 1 1 calc R U . . .
O4A_8 O -0.36121(14) 0.7638(2) 1.3760(3) 0.179(3) Uani 1 1 d D U . . .
C4B_8 C -0.3537(9) 0.7924(6) 1.4011(9) 0.201(9) Uani 0.5 1 d D U P B 1
H4BA_8 H -0.3366 0.7949 1.4065 0.241 Uiso 0.5 1 calc R U P B 1
H4BB_8 H -0.3580 0.7870 1.4236 0.241 Uiso 0.5 1 calc R U P B 1
C4C_8 C -0.3652(7) 0.8269(5) 1.3856(11) 0.245(11) Uani 0.5 1 d D U P B 1
H4C_8 H -0.3608 0.8460 1.4039 0.295 Uiso 0.5 1 calc R U P B 1
C4D_8 C -0.3915(6) 0.8235(15) 1.3752(16) 0.32(2) Uani 0.5 1 d D U P B 1
H4DA_8 H -0.3970 0.8168 1.3961 0.482 Uiso 0.5 1 calc R U P B 1
H4DB_8 H -0.3985 0.8463 1.3659 0.482 Uiso 0.5 1 calc R U P B 1
H4DC_8 H -0.3962 0.8052 1.3568 0.482 Uiso 0.5 1 calc R U P B 1
C4E_8 C -0.3567(8) 0.8372(13) 1.3534(14) 0.39(2) Uani 0.5 1 d D U P B 1
H4EA_8 H -0.3397 0.8394 1.3603 0.580 Uiso 0.5 1 calc R U P B 1
H4EB_8 H -0.3613 0.8190 1.3350 0.580 Uiso 0.5 1 calc R U P B 1
H4EC_8 H -0.3636 0.8601 1.3442 0.580 Uiso 0.5 1 calc R U P B 1
C4B'_8 C -0.3489(9) 0.7853(6) 1.4064(10) 0.207(10) Uani 0.5 1 d D U P B 2
H4BC_8 H -0.3319 0.7841 1.4086 0.248 Uiso 0.5 1 calc R U P B 2
H4BD_8 H -0.3519 0.7756 1.4286 0.248 Uiso 0.5 1 calc R U P B 2
C4C'_8 C -0.3567(6) 0.8229(6) 1.4020(9) 0.236(11) Uani 0.5 1 d D U P B 2
H4C'_8 H -0.3523 0.8320 1.3804 0.283 Uiso 0.5 1 calc R U P B 2
C4D'_8 C -0.3829(6) 0.8265(12) 1.3948(13) 0.281(15) Uani 0.5 1 d D U P B 2
H4DD_8 H -0.3872 0.8517 1.3921 0.421 Uiso 0.5 1 calc R U P B 2
H4DE_8 H -0.3903 0.8137 1.3729 0.421 Uiso 0.5 1 calc R U P B 2
H4DF_8 H -0.3881 0.8165 1.4147 0.421 Uiso 0.5 1 calc R U P B 2
C4E'_8 C -0.3451(7) 0.8470(7) 1.4321(10) 0.318(18) Uani 0.5 1 d D U P B 2
H4ED_8 H -0.3512 0.8711 1.4271 0.477 Uiso 0.5 1 calc R U P B 2
H4EE_8 H -0.3483 0.8384 1.4542 0.477 Uiso 0.5 1 calc R U P B 2
H4EF_8 H -0.3282 0.8470 1.4346 0.477 Uiso 0.5 1 calc R U P B 2
Br51_8 Br -0.38653(3) 0.75923(4) 1.30311(6) 0.2068(8) Uani 1 1 d . U . . .
N1_9 N -0.31612(11) 0.5654(2) 1.4390(2) 0.098(2) Uani 1 1 d . U . . .
C2_9 C -0.31552(14) 0.5316(3) 1.4314(3) 0.105(2) Uani 1 1 d . U . . .
C3_9 C -0.30759(16) 0.5035(3) 1.4572(3) 0.122(3) Uani 1 1 d . U . . .
H3_9 H -0.3076 0.4792 1.4507 0.146 Uiso 1 1 calc R U . . .
C4_9 C -0.3000(2) 0.5149(4) 1.4919(4) 0.146(3) Uani 1 1 d D U . . .
C5_9 C -0.29074(17) 0.5636(4) 1.5385(3) 0.150(4) Uani 1 1 d . U . . .
H5_9 H -0.2844 0.5481 1.5579 0.180 Uiso 1 1 calc R U . . .
C6_9 C -0.2919(2) 0.5997(5) 1.5437(4) 0.165(5) Uani 1 1 d . U . . .
H6_9 H -0.2861 0.6090 1.5670 0.198 Uiso 1 1 calc R U . . .
C7_9 C -0.30100(15) 0.6221(4) 1.5174(3) 0.139(4) Uani 1 1 d . U . . .
H7_9 H -0.3010 0.6468 1.5226 0.167 Uiso 1 1 calc R U . . .
C8_9 C -0.31051(15) 0.6110(4) 1.4823(3) 0.124(3) Uani 1 1 d . U . . .
C9_9 C -0.30895(14) 0.5739(3) 1.4730(3) 0.112(3) Uani 1 1 d . U . . .
C10_9 C -0.29937(18) 0.5497(4) 1.5031(3) 0.140(3) Uani 1 1 d . U . . .
C21_9 C -0.32329(14) 0.5218(3) 1.3934(3) 0.102(2) Uani 1 1 d . U . . .
O22_9 O -0.32725(11) 0.4912(2) 1.3830(2) 0.134(2) Uani 1 1 d . U . . .
N81_9 N -0.32178(11) 0.6316(2) 1.4544(2) 0.105(2) Uani 1 1 d . U . . .
H81_9 H -0.3268 0.6208 1.4338 0.126 Uiso 1 1 calc R U . . .
O4A_9 O -0.29178(18) 0.4915(3) 1.5198(3) 0.213(4) Uani 1 1 d D U . . .
C4B_9 C -0.2960(4) 0.4542(4) 1.5099(4) 0.257(8) Uani 1 1 d D U . . .
H4BA_9 H -0.2851 0.4461 1.4961 0.309 Uiso 1 1 calc R U . . .
H4BB_9 H -0.3122 0.4509 1.4953 0.309 Uiso 1 1 calc R U . . .
C4C_9 C -0.2921(4) 0.4331(5) 1.5453(5) 0.298(10) Uani 1 1 d D U . . .
H4C_9 H -0.2762 0.4385 1.5605 0.358 Uiso 1 1 calc R U . . .
C4D_9 C -0.2936(4) 0.3951(4) 1.5365(6) 0.334(12) Uani 1 1 d D U . . .
H4DA_9 H -0.2814 0.3889 1.5247 0.502 Uiso 1 1 calc R U . . .
H4DB_9 H -0.2915 0.3812 1.5584 0.502 Uiso 1 1 calc R U . . .
H4DC_9 H -0.3089 0.3899 1.5206 0.502 Uiso 1 1 calc R U . . .
C4E_9 C -0.3104(5) 0.4464(7) 1.5640(6) 0.371(13) Uani 1 1 d D U . . .
H4EA_9 H -0.3082 0.4719 1.5689 0.557 Uiso 1 1 calc R U . . .
H4EB_9 H -0.3261 0.4423 1.5487 0.557 Uiso 1 1 calc R U . . .
H4EC_9 H -0.3087 0.4336 1.5865 0.557 Uiso 1 1 calc R U . . .
N1_10 N -0.32023(12) 0.6137(3) 1.3448(2) 0.113(2) Uani 1 1 d . U . . .
C2_10 C -0.32032(17) 0.6450(4) 1.3324(4) 0.132(3) Uani 1 1 d . U . . .
C3_10 C -0.33055(19) 0.6559(5) 1.2968(4) 0.175(4) Uani 1 1 d . U . . .
H3_10 H -0.3294 0.6798 1.2895 0.210 Uiso 1 1 calc R U . . .
C4_10 C -0.3414(2) 0.6321(6) 1.2750(4) 0.182(4) Uani 1 1 d D U . . .
C5_10 C -0.35259(19) 0.5662(6) 1.2626(3) 0.173(4) Uani 1 1 d . U . . .
H5_10 H -0.3596 0.5694 1.2380 0.207 Uiso 1 1 calc R U . . .
C6_10 C -0.35265(19) 0.5320(5) 1.2788(4) 0.167(4) Uani 1 1 d . U . . .
H6_10 H -0.3597 0.5128 1.2642 0.200 Uiso 1 1 calc R U . . .
C7_10 C -0.34336(15) 0.5257(4) 1.3132(3) 0.133(3) Uani 1 1 d . U . . .
H7_10 H -0.3435 0.5024 1.3226 0.160 Uiso 1 1 calc R U . . .
C8_10 C -0.33338(14) 0.5537(3) 1.3354(3) 0.111(3) Uani 1 1 d . U . . .
C9_10 C -0.33189(15) 0.5888(4) 1.3213(3) 0.120(3) Uani 1 1 d . U . . .
C10_10 C -0.34165(19) 0.5959(5) 1.2845(4) 0.159(4) Uani 1 1 d . U . . .
C21_10 C -0.3079(2) 0.6727(4) 1.3573(4) 0.142(3) Uani 1 1 d . U . . .
O22_10 O -0.30944(13) 0.7051(2) 1.3506(3) 0.192(4) Uani 1 1 d . U . . .
N81_10 N -0.32465(10) 0.5500(2) 1.3712(2) 0.0950(19) Uani 1 1 d . U . . .
H81_10 H -0.3187 0.5697 1.3819 0.114 Uiso 1 1 calc R U . . .
O4A_10 O -0.35147(15) 0.6356(4) 1.2401(3) 0.272(6) Uani 1 1 d D U . . .
C4B_10 C -0.3512(3) 0.6722(6) 1.2285(5) 0.383(12) Uani 1 1 d D U . . .
H4BA_10 H -0.3353 0.6814 1.2383 0.459 Uiso 1 1 calc R U . . .
H4BB_10 H -0.3617 0.6858 1.2399 0.459 Uiso 1 1 calc R U . . .
C4C_10 C -0.3582(5) 0.6809(8) 1.1890(6) 0.495(16) Uani 1 1 d D U . . .
H4C_10 H -0.3449 0.6758 1.1782 0.593 Uiso 1 1 calc R U . . .
C4D_10 C -0.3641(6) 0.7203(7) 1.1855(7) 0.59(2) Uani 1 1 d D U . . .
H4DA_10 H -0.3503 0.7343 1.1972 0.884 Uiso 1 1 calc R U . . .
H4DB_10 H -0.3690 0.7268 1.1603 0.884 Uiso 1 1 calc R U . . .
H4DC_10 H -0.3768 0.7253 1.1969 0.884 Uiso 1 1 calc R U . . .
C4E_10 C -0.3790(6) 0.6585(8) 1.1713(8) 0.60(3) Uani 1 1 d D U . . .
H4EA_10 H -0.3836 0.6638 1.1458 0.903 Uiso 1 1 calc R U . . .
H4EB_10 H -0.3748 0.6333 1.1747 0.903 Uiso 1 1 calc R U . . .
H4EC_10 H -0.3919 0.6637 1.1820 0.903 Uiso 1 1 calc R U . . .
N1_11 N -0.26726(11) 0.6211(2) 1.4396(2) 0.102(2) Uani 1 1 d . U . . .
C2_11 C -0.25581(14) 0.6013(3) 1.4655(3) 0.101(2) Uani 1 1 d . U . . .
C3_11 C -0.24459(14) 0.6148(3) 1.4996(3) 0.126(3) Uani 1 1 d . U . . .
H3_11 H -0.2362 0.5992 1.5176 0.151 Uiso 1 1 calc R U . . .
C4_11 C -0.24587(17) 0.6500(4) 1.5065(4) 0.153(4) Uani 1 1 d D U . . .
C5_11 C -0.2593(2) 0.7102(4) 1.4827(5) 0.178(5) Uani 1 1 d . U . . .
H5_11 H -0.2521 0.7218 1.5045 0.214 Uiso 1 1 calc R U . . .
C6_11 C -0.2713(2) 0.7287(4) 1.4544(6) 0.187(5) Uani 1 1 d . U . . .
H6_11 H -0.2721 0.7537 1.4567 0.225 Uiso 1 1 calc R U . . .
C7_11 C -0.2820(2) 0.7143(4) 1.4232(5) 0.162(4) Uani 1 1 d . U . . .
H7_11 H -0.2898 0.7292 1.4041 0.195 Uiso 1 1 calc R U . . .
C8_11 C -0.28183(17) 0.6780(3) 1.4187(4) 0.133(3) Uani 1 1 d . U . . .
C9_11 C -0.26851(16) 0.6557(3) 1.4467(4) 0.121(3) Uani 1 1 d . U . . .
C10_11 C -0.25788(18) 0.6727(4) 1.4791(4) 0.145(3) Uani 1 1 d . U . . .
C21_11 C -0.25397(13) 0.5618(3) 1.4592(3) 0.093(2) Uani 1 1 d . U . . .
O22_11 O -0.24670(9) 0.54085(19) 1.48364(17) 0.1142(19) Uani 1 1 d . U . . .
N81_11 N -0.29399(13) 0.6599(2) 1.3879(3) 0.120(2) Uani 1 1 d . U . . .
H81_11 H -0.2923 0.6367 1.3886 0.145 Uiso 1 1 calc R U . . .
O4A_11 O -0.23693(14) 0.6654(3) 1.5384(3) 0.204(4) Uani 1 1 d D U . . .
C4B_11 C -0.2239(5) 0.6428(7) 1.5664(4) 0.236(9) Uani 0.7 1 d D U P C 1
H4BA_11 H -0.2097 0.6340 1.5601 0.283 Uiso 0.7 1 calc R U P C 1
H4BB_11 H -0.2335 0.6221 1.5694 0.283 Uiso 0.7 1 calc R U P C 1
C4C_11 C -0.2170(4) 0.6642(7) 1.6014(6) 0.293(11) Uani 0.7 1 d D U P C 1
H4C_11 H -0.2086 0.6864 1.5980 0.352 Uiso 0.7 1 calc R U P C 1
C4D_11 C -0.2384(5) 0.6731(9) 1.6141(7) 0.313(16) Uani 0.7 1 d D U P C 1
H4DA_11 H -0.2487 0.6885 1.5966 0.470 Uiso 0.7 1 calc R U P C 1
H4DB_11 H -0.2467 0.6511 1.6168 0.470 Uiso 0.7 1 calc R U P C 1
H4DC_11 H -0.2338 0.6854 1.6370 0.470 Uiso 0.7 1 calc R U P C 1
C4E_11 C -0.2012(5) 0.6402(9) 1.6287(6) 0.328(16) Uani 0.7 1 d D U P C 1
H4EA_11 H -0.1872 0.6343 1.6206 0.491 Uiso 0.7 1 calc R U P C 1
H4EB_11 H -0.1966 0.6525 1.6516 0.491 Uiso 0.7 1 calc R U P C 1
H4EC_11 H -0.2095 0.6183 1.6314 0.491 Uiso 0.7 1 calc R U P C 1
C4B'_11 C -0.2299(14) 0.6411(16) 1.5676(12) 0.257(12) Uani 0.3 1 d D U P C 2
H4BC_11 H -0.2132 0.6456 1.5788 0.309 Uiso 0.3 1 calc R U P C 2
H4BD_11 H -0.2310 0.6169 1.5574 0.309 Uiso 0.3 1 calc R U P C 2
C4C'_11 C -0.2424(10) 0.6404(14) 1.5975(12) 0.295(15) Uani 0.3 1 d D U P C 2
H4C'_11 H -0.2538 0.6204 1.5924 0.354 Uiso 0.3 1 calc R U P C 2
C4D'_11 C -0.2560(12) 0.674(2) 1.5983(18) 0.34(3) Uani 0.3 1 d D U P C 2
H4DD_11 H -0.2667 0.6778 1.5749 0.515 Uiso 0.3 1 calc R U P C 2
H4DE_11 H -0.2649 0.6718 1.6163 0.515 Uiso 0.3 1 calc R U P C 2
H4DF_11 H -0.2452 0.6941 1.6041 0.515 Uiso 0.3 1 calc R U P C 2
C4E'_11 C -0.2255(13) 0.633(2) 1.6325(10) 0.35(3) Uani 0.3 1 d D U P C 2
H4ED_11 H -0.2170 0.6106 1.6306 0.523 Uiso 0.3 1 calc R U P C 2
H4EE_11 H -0.2143 0.6523 1.6388 0.523 Uiso 0.3 1 calc R U P C 2
H4EF_11 H -0.2340 0.6300 1.6509 0.523 Uiso 0.3 1 calc R U P C 2
N1_12 N -0.27106(10) 0.55023(19) 1.3533(2) 0.0853(18) Uani 1 1 d . U . . .
C2_12 C -0.27846(13) 0.5492(3) 1.3183(3) 0.093(2) Uani 1 1 d . U . . .
C3_12 C -0.28379(15) 0.5183(3) 1.2983(3) 0.107(3) Uani 1 1 d . U . . .
H3_12 H -0.2888 0.5188 1.2731 0.128 Uiso 1 1 calc R U . . .
C4_12 C -0.28147(15) 0.4869(3) 1.3171(3) 0.112(3) Uani 1 1 d D U . . .
C5_12 C -0.26981(16) 0.4542(3) 1.3738(3) 0.114(3) Uani 1 1 d . U . . .
H5_12 H -0.2733 0.4317 1.3626 0.137 Uiso 1 1 calc R U . . .
C6_12 C -0.26154(16) 0.4571(3) 1.4093(3) 0.114(3) Uani 1 1 d . U . . .
H6_12 H -0.2584 0.4357 1.4226 0.137 Uiso 1 1 calc R U . . .
C7_12 C -0.25720(14) 0.4887(3) 1.4278(3) 0.100(2) Uani 1 1 d . U . . .
H7_12 H -0.2511 0.4889 1.4529 0.119 Uiso 1 1 calc R U . . .
C8_12 C -0.26191(12) 0.5197(3) 1.4090(3) 0.085(2) Uani 1 1 d . U . . .
C9_12 C -0.26896(12) 0.5187(2) 1.3706(3) 0.084(2) Uani 1 1 d . U . . .
C10_12 C -0.27310(15) 0.4866(3) 1.3537(3) 0.102(2) Uani 1 1 d . U . . .
C21_12 C -0.28019(15) 0.5838(3) 1.2992(3) 0.098(2) Uani 1 1 d . U . . .
O22_12 O -0.29053(9) 0.58716(17) 1.26740(17) 0.1103(19) Uani 1 1 d . U . . .
N81_12 N -0.25971(10) 0.55320(19) 1.4246(2) 0.0849(17) Uani 1 1 d . U . . .
H81_12 H -0.2625 0.5712 1.4097 0.102 Uiso 1 1 calc R U . . .
O4A_12 O -0.28550(13) 0.4544(2) 1.3010(2) 0.154(3) Uani 1 1 d D U . . .
C4C_12 C -0.3216(2) 0.4562(4) 1.2577(3) 0.170(4) Uani 1 1 d D U . . .
H4C_12 H -0.3238 0.4821 1.2614 0.204 Uiso 1 1 calc R U . . .
C4B_12 C -0.29665(17) 0.4498(3) 1.2648(3) 0.156(4) Uani 1 1 d D U . . .
H4BA_12 H -0.2940 0.4252 1.2576 0.188 Uiso 1 1 calc R U . . .
H4BB_12 H -0.2898 0.4663 1.2504 0.188 Uiso 1 1 calc R U . . .
C4D_12 C -0.3343(2) 0.4475(5) 1.2191(3) 0.221(7) Uani 1 1 d D U . . .
H4DA_12 H -0.3510 0.4522 1.2154 0.332 Uiso 1 1 calc R U . . .
H4DB_12 H -0.3281 0.4624 1.2029 0.332 Uiso 1 1 calc R U . . .
H4DC_12 H -0.3320 0.4224 1.2142 0.332 Uiso 1 1 calc R U . . .
C4E_12 C -0.3331(2) 0.4357(4) 1.2833(4) 0.204(6) Uani 1 1 d D U . . .
H4EA_12 H -0.3498 0.4409 1.2773 0.306 Uiso 1 1 calc R U . . .
H4EB_12 H -0.3308 0.4101 1.2808 0.306 Uiso 1 1 calc R U . . .
H4EC_12 H -0.3260 0.4430 1.3078 0.306 Uiso 1 1 calc R U . . .
N1_13 N -0.24123(12) 0.6492(2) 1.3715(3) 0.107(2) Uani 1 1 d . U . . .
C2_13 C -0.22884(17) 0.6677(3) 1.3977(3) 0.106(2) Uani 1 1 d . U . . .
C3_13 C -0.22814(16) 0.7060(3) 1.3985(3) 0.127(3) Uani 1 1 d . U . . .
H3_13 H -0.2198 0.7189 1.4187 0.152 Uiso 1 1 calc R U . . .
C4_13 C -0.24061(19) 0.7227(3) 1.3674(4) 0.129(3) Uani 1 1 d D U . . .
C5_13 C -0.26545(18) 0.7203(3) 1.3055(4) 0.139(4) Uani 1 1 d . U . . .
H5_13 H -0.2650 0.7453 1.3028 0.167 Uiso 1 1 calc R U . . .
C6_13 C -0.27739(19) 0.7001(4) 1.2794(4) 0.148(4) Uani 1 1 d . U . . .
H6_13 H -0.2857 0.7115 1.2581 0.178 Uiso 1 1 calc R U . . .
C7_13 C -0.27859(14) 0.6623(3) 1.2812(3) 0.126(3) Uani 1 1 d . U . . .
H7_13 H -0.2866 0.6485 1.2614 0.152 Uiso 1 1 calc R U . . .
C8_13 C -0.26704(15) 0.6462(3) 1.3146(3) 0.108(2) Uani 1 1 d . U . . .
C9_13 C -0.25359(16) 0.6667(3) 1.3419(3) 0.105(2) Uani 1 1 d . U . . .
C10_13 C -0.25359(18) 0.7043(3) 1.3370(4) 0.126(3) Uani 1 1 d . U . . .
C21_13 C -0.21431(16) 0.6481(3) 1.4288(3) 0.107(3) Uani 1 1 d . U . . .
O22_13 O -0.20624(11) 0.66253(17) 1.4582(2) 0.127(2) Uani 1 1 d . U . . .
N81_13 N -0.26832(10) 0.6104(2) 1.3203(2) 0.0914(19) Uani 1 1 d . U . . .
H81_13 H -0.2600 0.6032 1.3413 0.110 Uiso 1 1 calc R U . . .
O4A_13 O -0.24164(14) 0.7589(2) 1.3633(3) 0.179(3) Uani 1 1 d D U . . .
C4B_13 C -0.2280(2) 0.7785(3) 1.3923(4) 0.222(6) Uani 1 1 d D U . . .
H4BA_13 H -0.2117 0.7701 1.3988 0.267 Uiso 1 1 calc R U . . .
H4BB_13 H -0.2345 0.7767 1.4134 0.267 Uiso 1 1 calc R U . . .
C4C_13 C -0.2299(4) 0.8172(4) 1.3776(7) 0.352(12) Uani 1 1 d D U . . .
H4C_13 H -0.2463 0.8259 1.3698 0.422 Uiso 1 1 calc R U . . .
C4D_13 C -0.2172(6) 0.8158(7) 1.3456(6) 0.471(19) Uani 1 1 d D U . . .
H4DA_13 H -0.2265 0.8013 1.3262 0.706 Uiso 1 1 calc R U . . .
H4DB_13 H -0.2157 0.8399 1.3370 0.706 Uiso 1 1 calc R U . . .
H4DC_13 H -0.2017 0.8052 1.3542 0.706 Uiso 1 1 calc R U . . .
C4E_13 C -0.2148(4) 0.8398(4) 1.4068(7) 0.438(17) Uani 1 1 d D U . . .
H4EA_13 H -0.2153 0.8646 1.3988 0.657 Uiso 1 1 calc R U . . .
H4EB_13 H -0.2206 0.8383 1.4282 0.657 Uiso 1 1 calc R U . . .
H4EC_13 H -0.1986 0.8312 1.4121 0.657 Uiso 1 1 calc R U . . .
N1_14 N -0.20947(9) 0.55148(19) 1.3928(2) 0.0855(18) Uani 1 1 d . U . . .
C2_14 C -0.21000(11) 0.5198(3) 1.3782(3) 0.084(2) Uani 1 1 d . U . . .
C3_14 C -0.20304(12) 0.4884(2) 1.3966(3) 0.092(2) Uani 1 1 d . U . . .
H3_14 H -0.2044 0.4664 1.3842 0.110 Uiso 1 1 calc R U . . .
C4_14 C -0.19450(14) 0.4895(3) 1.4317(3) 0.097(2) Uani 1 1 d D U . . .
C5_14 C -0.18359(14) 0.5274(3) 1.4874(3) 0.111(3) Uani 1 1 d . U . . .
H5_14 H -0.1778 0.5075 1.5021 0.133 Uiso 1 1 calc R U . . .
C6_14 C -0.18303(16) 0.5601(3) 1.5020(3) 0.119(3) Uani 1 1 d . U . . .
H6_14 H -0.1764 0.5625 1.5268 0.143 Uiso 1 1 calc R U . . .
C7_14 C -0.19161(14) 0.5905(3) 1.4828(3) 0.107(3) Uani 1 1 d . U . . .
H7_14 H -0.1911 0.6130 1.4939 0.129 Uiso 1 1 calc R U . . .
C8_14 C -0.20122(12) 0.5860(3) 1.4459(3) 0.091(2) Uani 1 1 d . U . . .
C9_14 C -0.20130(13) 0.5533(2) 1.4285(3) 0.085(2) Uani 1 1 d . U . . .
C10_14 C -0.19282(13) 0.5226(3) 1.4500(3) 0.097(2) Uani 1 1 d . U . . .
C21_14 C -0.21842(12) 0.5182(3) 1.3388(3) 0.087(2) Uani 1 1 d . U . . .
O22_14 O -0.22409(9) 0.49028(18) 1.32266(17) 0.1074(18) Uani 1 1 d . U . . .
N81_14 N -0.21187(10) 0.6138(2) 1.4230(2) 0.0952(19) Uani 1 1 d . U . . .
H81_14 H -0.2180 0.6071 1.4009 0.114 Uiso 1 1 calc R U . . .
O4A_14 O -0.18663(10) 0.46095(18) 1.45351(18) 0.1212(19) Uani 1 1 d D U . . .
C4B_14 C -0.18695(19) 0.4269(2) 1.4356(3) 0.137(3) Uani 1 1 d D U . . .
H4BA_14 H -0.1773 0.4282 1.4183 0.164 Uiso 1 1 calc R U . . .
H4BB_14 H -0.2031 0.4208 1.4226 0.164 Uiso 1 1 calc R U . . .
C4C_14 C -0.1774(2) 0.3993(3) 1.4634(3) 0.169(4) Uani 1 1 d D U . . .
H4C_14 H -0.1613 0.4067 1.4765 0.203 Uiso 1 1 calc R U . . .
C4D_14 C -0.1924(3) 0.3977(3) 1.4900(3) 0.208(6) Uani 1 1 d D U . . .
H4DA_14 H -0.1930 0.4212 1.5005 0.312 Uiso 1 1 calc R U . . .
H4DB_14 H -0.2082 0.3901 1.4778 0.312 Uiso 1 1 calc R U . . .
H4DC_14 H -0.1856 0.3806 1.5089 0.312 Uiso 1 1 calc R U . . .
C4E_14 C -0.1758(2) 0.3644(3) 1.4465(4) 0.194(5) Uani 1 1 d D U . . .
H4EA_14 H -0.1695 0.3467 1.4649 0.291 Uiso 1 1 calc R U . . .
H4EB_14 H -0.1913 0.3570 1.4328 0.291 Uiso 1 1 calc R U . . .
H4EC_14 H -0.1653 0.3665 1.4306 0.291 Uiso 1 1 calc R U . . .
N1_15 N -0.21286(11) 0.6174(2) 1.3077(2) 0.100(2) Uani 1 1 d . U . . .
C2_15 C -0.21107(15) 0.6525(3) 1.3014(3) 0.113(3) Uani 1 1 d . U . . .
C3_15 C -0.22100(16) 0.6686(3) 1.2702(4) 0.134(3) Uani 1 1 d . U . . .
H3_15 H -0.2194 0.6935 1.2676 0.161 Uiso 1 1 calc R U . . .
C4_15 C -0.23348(17) 0.6485(4) 1.2420(3) 0.137(3) Uani 1 1 d D U . . .
C5_15 C -0.24679(17) 0.5868(4) 1.2190(3) 0.140(4) Uani 1 1 d . U . . .
H5_15 H -0.2534 0.5955 1.1957 0.168 Uiso 1 1 calc R U . . .
C6_15 C -0.24766(16) 0.5520(4) 1.2270(3) 0.137(3) Uani 1 1 d . U . . .
H6_15 H -0.2554 0.5364 1.2085 0.165 Uiso 1 1 calc R U . . .
C7_15 C -0.23784(13) 0.5374(3) 1.2607(3) 0.106(3) Uani 1 1 d . U . . .
H7_15 H -0.2384 0.5125 1.2647 0.127 Uiso 1 1 calc R U . . .
C8_15 C -0.22755(13) 0.5596(3) 1.2875(3) 0.101(2) Uani 1 1 d . U . . .
C9_15 C -0.22507(13) 0.5976(3) 1.2804(3) 0.100(2) Uani 1 1 d . U . . .
C10_15 C -0.23549(15) 0.6102(4) 1.2474(3) 0.125(3) Uani 1 1 d . U . . .
C21_15 C -0.19668(18) 0.6730(3) 1.3315(4) 0.113(3) Uani 1 1 d . U . . .
O22_15 O -0.19768(12) 0.7063(2) 1.3301(2) 0.152(3) Uani 1 1 d . U . . .
N81_15 N -0.21835(10) 0.5501(2) 1.3234(2) 0.0930(19) Uani 1 1 d . U . . .
H81_15 H -0.2117 0.5674 1.3376 0.112 Uiso 1 1 calc R U . . .
O4A_15 O -0.24460(12) 0.6589(3) 1.2093(2) 0.179(3) Uani 1 1 d D U . . .
C4B_15 C -0.2438(2) 0.6969(4) 1.2040(4) 0.227(7) Uani 1 1 d D U . . .
H4BA_15 H -0.2275 0.7047 1.2060 0.272 Uiso 1 1 calc R U . . .
H4BB_15 H -0.2498 0.7097 1.2222 0.272 Uiso 1 1 calc R U . . .
C4C_15 C -0.2592(3) 0.7049(5) 1.1664(5) 0.286(9) Uani 1 1 d D U . . .
H4C_15 H -0.2557 0.6885 1.1481 0.344 Uiso 1 1 calc R U . . .
C4D_15 C -0.2846(2) 0.7004(6) 1.1699(5) 0.303(11) Uani 1 1 d D U . . .
H4DA_15 H -0.2872 0.6756 1.1754 0.454 Uiso 1 1 calc R U . . .
H4DB_15 H -0.2870 0.7157 1.1890 0.454 Uiso 1 1 calc R U . . .
H4DC_15 H -0.2956 0.7071 1.1474 0.454 Uiso 1 1 calc R U . . .
C4E_15 C -0.2556(3) 0.7431(5) 1.1579(5) 0.325(13) Uani 1 1 d D U . . .
H4EA_15 H -0.2652 0.7488 1.1341 0.487 Uiso 1 1 calc R U . . .
H4EB_15 H -0.2601 0.7584 1.1755 0.487 Uiso 1 1 calc R U . . .
H4EC_15 H -0.2391 0.7470 1.1587 0.487 Uiso 1 1 calc R U . . .
N1_16 N -0.15902(12) 0.6048(3) 1.3988(2) 0.117(2) Uani 1 1 d . U . . .
C2_16 C -0.14821(18) 0.5768(4) 1.4188(3) 0.131(3) Uani 1 1 d . U . . .
C3_16 C -0.13699(19) 0.5821(4) 1.4556(4) 0.160(4) Uani 1 1 d . U . . .
H3_16 H -0.1303 0.5623 1.4697 0.192 Uiso 1 1 calc R U . . .
C4_16 C -0.1356(2) 0.6147(5) 1.4707(4) 0.168(4) Uani 1 1 d D U . . .
C5_16 C -0.1451(3) 0.6806(5) 1.4604(4) 0.179(5) Uani 1 1 d . U . . .
H5_16 H -0.1366 0.6866 1.4839 0.215 Uiso 1 1 calc R U . . .
C6_16 C -0.1552(3) 0.7059(5) 1.4392(5) 0.174(5) Uani 1 1 d . U . . .
H6_16 H -0.1535 0.7296 1.4479 0.209 Uiso 1 1 calc R U . . .
C7_16 C -0.1683(2) 0.7003(4) 1.4048(4) 0.154(4) Uani 1 1 d . U . . .
H7_16 H -0.1758 0.7194 1.3904 0.185 Uiso 1 1 calc R U . . .
C8_16 C -0.16999(18) 0.6650(3) 1.3917(4) 0.122(3) Uani 1 1 d . U . . .
C9_16 C -0.15790(18) 0.6372(4) 1.4130(3) 0.124(3) Uani 1 1 d . U . . .
C10_16 C -0.1462(2) 0.6443(4) 1.4499(4) 0.150(3) Uani 1 1 d . U . . .
C21_16 C -0.14826(16) 0.5430(4) 1.4020(4) 0.127(3) Uani 1 1 d . U . . .
O22_16 O -0.14131(11) 0.5164(2) 1.4207(2) 0.159(3) Uani 1 1 d . U . . .
N81_16 N -0.18386(13) 0.6552(2) 1.3588(3) 0.111(2) Uani 1 1 d . U . . .
H81_16 H -0.1842 0.6321 1.3554 0.133 Uiso 1 1 calc R U . . .
O4A_16 O -0.12490(19) 0.6229(4) 1.5056(3) 0.235(5) Uani 1 1 d D U . . .
C4B_16 C -0.1146(5) 0.5937(7) 1.5283(5) 0.248(11) Uani 0.5 1 d D U P D 1
H4BA_16 H -0.0998 0.5866 1.5231 0.298 Uiso 0.5 1 calc R U P D 1
H4BB_16 H -0.1253 0.5730 1.5240 0.298 Uiso 0.5 1 calc R U P D 1
C4C_16 C -0.1103(6) 0.6060(9) 1.5668(6) 0.287(14) Uani 0.5 1 d D U P D 1
H4C_16 H -0.0976 0.6241 1.5716 0.344 Uiso 0.5 1 calc R U P D 1
C4D_16 C -0.1316(7) 0.6218(11) 1.5759(8) 0.323(17) Uani 0.5 1 d D U P D 1
H4DA_16 H -0.1370 0.6423 1.5605 0.484 Uiso 0.5 1 calc R U P D 1
H4DB_16 H -0.1440 0.6039 1.5722 0.484 Uiso 0.5 1 calc R U P D 1
H4DC_16 H -0.1275 0.6294 1.6008 0.484 Uiso 0.5 1 calc R U P D 1
C4E_16 C -0.1025(8) 0.5744(10) 1.5912(7) 0.38(2) Uani 0.5 1 d D U P D 1
H4EA_16 H -0.0887 0.5636 1.5858 0.574 Uiso 0.5 1 calc R U P D 1
H4EB_16 H -0.0986 0.5823 1.6160 0.574 Uiso 0.5 1 calc R U P D 1
H4EC_16 H -0.1151 0.5568 1.5874 0.574 Uiso 0.5 1 calc R U P D 1
C4B'_16 C -0.1286(7) 0.6045(9) 1.5358(7) 0.293(12) Uani 0.5 1 d D U P D 2
H4BC_16 H -0.1148 0.5910 1.5491 0.352 Uiso 0.5 1 calc R U P D 2
H4BD_16 H -0.1427 0.5891 1.5302 0.352 Uiso 0.5 1 calc R U P D 2
C4C'_16 C -0.1322(6) 0.6396(11) 1.5534(9) 0.342(15) Uani 0.5 1 d D U P D 2
H4C'_16 H -0.1331 0.6589 1.5354 0.410 Uiso 0.5 1 calc R U P D 2
C4D'_16 C -0.1120(6) 0.6476(16) 1.5841(13) 0.44(3) Uani 0.5 1 d D U P D 2
H4DD_16 H -0.0976 0.6473 1.5762 0.654 Uiso 0.5 1 calc R U P D 2
H4DE_16 H -0.1141 0.6712 1.5936 0.654 Uiso 0.5 1 calc R U P D 2
H4DF_16 H -0.1112 0.6297 1.6027 0.654 Uiso 0.5 1 calc R U P D 2
C4E'_16 C -0.1546(6) 0.6400(12) 1.5651(8) 0.321(17) Uani 0.5 1 d D U P D 2
H4ED_16 H -0.1677 0.6347 1.5447 0.481 Uiso 0.5 1 calc R U P D 2
H4EE_16 H -0.1539 0.6221 1.5836 0.481 Uiso 0.5 1 calc R U P D 2
H4EF_16 H -0.1569 0.6636 1.5745 0.481 Uiso 0.5 1 calc R U P D 2
N1_17 N -0.16650(11) 0.5601(2) 1.2990(3) 0.107(2) Uani 1 1 d . U . . .
C2_17 C -0.17338(14) 0.5690(4) 1.2639(4) 0.119(3) Uani 1 1 d . U . . .
C3_17 C -0.18021(17) 0.5440(4) 1.2366(4) 0.142(3) Uani 1 1 d . U . . .
H3_17 H -0.1854 0.5520 1.2127 0.170 Uiso 1 1 calc R U . . .
C4_17 C -0.1796(2) 0.5104(5) 1.2431(5) 0.157(4) Uani 1 1 d D U . . .
C5_17 C -0.1696(2) 0.4625(4) 1.2900(5) 0.175(5) Uani 1 1 d . U . . .
H5_17 H -0.1738 0.4445 1.2725 0.210 Uiso 1 1 calc R U . . .
C6_17 C -0.1617(2) 0.4537(4) 1.3254(5) 0.169(5) Uani 1 1 d . U . . .
H6_17 H -0.1598 0.4294 1.3319 0.203 Uiso 1 1 calc R U . . .
C7_17 C -0.15633(16) 0.4793(3) 1.3516(4) 0.153(4) Uani 1 1 d . U . . .
H7_17 H -0.1510 0.4728 1.3760 0.183 Uiso 1 1 calc R U . . .
C8_17 C -0.15903(14) 0.5156(3) 1.3413(4) 0.121(3) Uani 1 1 d . U . . .
C9_17 C -0.16624(15) 0.5252(3) 1.3057(4) 0.118(3) Uani 1 1 d . U . . .
C10_17 C -0.17139(17) 0.4971(4) 1.2804(4) 0.139(3) Uani 1 1 d . U . . .
C21_17 C -0.17272(15) 0.6081(4) 1.2564(3) 0.113(3) Uani 1 1 d . U . . .
O22_17 O -0.18319(11) 0.6195(2) 1.2265(2) 0.149(3) Uani 1 1 d . U . . .
N81_17 N -0.15563(11) 0.5434(2) 1.3666(3) 0.110(2) Uani 1 1 d . U . . .
H81_17 H -0.1590 0.5647 1.3574 0.132 Uiso 1 1 calc R U . . .
O4A_17 O -0.18371(14) 0.4834(3) 1.2186(3) 0.208(4) Uani 1 1 d D U . . .
C4B_17 C -0.1945(2) 0.4933(5) 1.1817(4) 0.244(7) Uani 1 1 d D U . . .
H4BA_17 H -0.1914 0.4743 1.1658 0.293 Uiso 1 1 calc R U . . .
H4BB_17 H -0.1869 0.5153 1.1760 0.293 Uiso 1 1 calc R U . . .
C4C_17 C -0.2202(3) 0.4994(6) 1.1738(5) 0.311(10) Uani 1 1 d D U . . .
H4C_17 H -0.2240 0.5195 1.1881 0.373 Uiso 1 1 calc R U . . .
C4D_17 C -0.2297(4) 0.5063(8) 1.1334(6) 0.431(16) Uani 1 1 d D U . . .
H4DA_17 H -0.2466 0.5103 1.1280 0.646 Uiso 1 1 calc R U . . .
H4DB_17 H -0.2221 0.5273 1.1265 0.646 Uiso 1 1 calc R U . . .
H4DC_17 H -0.2265 0.4856 1.1200 0.646 Uiso 1 1 calc R U . . .
C4E_17 C -0.2311(4) 0.4641(8) 1.1825(7) 0.457(19) Uani 1 1 d D U . . .
H4EA_17 H -0.2481 0.4668 1.1777 0.685 Uiso 1 1 calc R U . . .
H4EB_17 H -0.2274 0.4450 1.1677 0.685 Uiso 1 1 calc R U . . .
H4EC_17 H -0.2247 0.4582 1.2077 0.685 Uiso 1 1 calc R U . . .
N1_18 N -0.13056(12) 0.6525(2) 1.3410(2) 0.0958(19) Uani 1 1 d . U . . .
C2_18 C -0.11681(15) 0.6633(3) 1.3716(3) 0.103(2) Uani 1 1 d . U . . .
C3_18 C -0.11397(16) 0.6985(3) 1.3796(3) 0.124(3) Uani 1 1 d . U . . .
H3_18 H -0.1038 0.7053 1.4017 0.148 Uiso 1 1 calc R U . . .
C4_18 C -0.12491(18) 0.7238(3) 1.3578(4) 0.117(3) Uani 1 1 d D U . . .
C5_18 C -0.15196(18) 0.7376(3) 1.2961(4) 0.132(3) Uani 1 1 d . U . . .
H5_18 H -0.1511 0.7625 1.3000 0.158 Uiso 1 1 calc R U . . .
C6_18 C -0.16550(19) 0.7249(4) 1.2629(4) 0.141(4) Uani 1 1 d . U . . .
H6_18 H -0.1723 0.7409 1.2442 0.169 Uiso 1 1 calc R U . . .
C7_18 C -0.16846(16) 0.6898(3) 1.2587(3) 0.125(3) Uani 1 1 d . U . . .
H7_18 H -0.1782 0.6812 1.2369 0.150 Uiso 1 1 calc R U . . .
C8_18 C -0.15774(14) 0.6647(3) 1.2851(3) 0.100(2) Uani 1 1 d . U . . .
C9_18 C -0.14209(16) 0.6759(3) 1.3175(3) 0.106(2) Uani 1 1 d . U . . .
C10_18 C -0.13946(16) 0.7147(3) 1.3242(3) 0.114(3) Uani 1 1 d . U . . .
C21_18 C -0.10308(16) 0.6371(3) 1.3961(3) 0.102(2) Uani 1 1 d . U . . .
O22_18 O -0.09328(11) 0.6439(2) 1.42676(19) 0.127(2) Uani 1 1 d . U . . .
N81_18 N -0.16046(11) 0.6280(2) 1.2832(2) 0.104(2) Uani 1 1 d . U . . .
H81_18 H -0.1531 0.6162 1.3023 0.125 Uiso 1 1 calc R U . . .
O4A_18 O -0.12415(13) 0.7601(2) 1.3621(2) 0.151(3) Uani 1 1 d D U . . .
C4B_18 C -0.1128(2) 0.7727(3) 1.3973(4) 0.183(5) Uani 1 1 d D U . . .
H4BA_18 H -0.0957 0.7709 1.4012 0.220 Uiso 1 1 calc R U . . .
H4BB_18 H -0.1175 0.7579 1.4154 0.220 Uiso 1 1 calc R U . . .
C4C_18 C -0.1196(3) 0.8114(4) 1.4013(4) 0.218(6) Uani 1 1 d D U . . .
H4C_18 H -0.1136 0.8266 1.3845 0.261 Uiso 1 1 calc R U . . .
C4D_18 C -0.1088(3) 0.8233(5) 1.4392(5) 0.281(10) Uani 1 1 d D U . . .
H4DA_18 H -0.0918 0.8210 1.4443 0.422 Uiso 1 1 calc R U . . .
H4DB_18 H -0.1130 0.8481 1.4420 0.422 Uiso 1 1 calc R U . . .
H4DC_18 H -0.1147 0.8083 1.4557 0.422 Uiso 1 1 calc R U . . .
C4E_18 C -0.1461(2) 0.8148(5) 1.3932(5) 0.257(9) Uani 1 1 d D U . . .
H4EA_18 H -0.1530 0.8071 1.3687 0.385 Uiso 1 1 calc R U . . .
H4EB_18 H -0.1520 0.7999 1.4097 0.385 Uiso 1 1 calc R U . . .
H4EC_18 H -0.1502 0.8397 1.3959 0.385 Uiso 1 1 calc R U . . .
N1_19 N -0.10547(10) 0.5514(2) 1.3341(2) 0.102(2) Uani 1 1 d . U . . .
C2_19 C -0.10798(13) 0.5244(3) 1.3102(3) 0.102(2) Uani 1 1 d . U . . .
C3_19 C -0.10370(16) 0.4899(3) 1.3200(4) 0.124(3) Uani 1 1 d . U . . .
H3_19 H -0.1070 0.4717 1.3024 0.149 Uiso 1 1 calc R U . . .
C4_19 C -0.09467(17) 0.4813(3) 1.3549(4) 0.128(3) Uani 1 1 d D U . . .
C5_19 C -0.08057(19) 0.5026(4) 1.4174(4) 0.150(4) Uani 1 1 d . U . . .
H5_19 H -0.0766 0.4793 1.4261 0.180 Uiso 1 1 calc R U . . .
C6_19 C -0.07661(18) 0.5316(4) 1.4408(4) 0.147(4) Uani 1 1 d . U . . .
H6_19 H -0.0689 0.5277 1.4651 0.177 Uiso 1 1 calc R U . . .
C7_19 C -0.08378(16) 0.5667(3) 1.4293(3) 0.130(3) Uani 1 1 d . U . . .
H7_19 H -0.0815 0.5861 1.4455 0.156 Uiso 1 1 calc R U . . .
C8_19 C -0.09404(14) 0.5712(3) 1.3942(3) 0.107(2) Uani 1 1 d . U . . .
C9_19 C -0.09680(14) 0.5434(3) 1.3691(3) 0.105(2) Uani 1 1 d . U . . .
C10_19 C -0.09055(15) 0.5082(3) 1.3806(4) 0.122(3) Uani 1 1 d . U . . .
C21_19 C -0.11614(14) 0.5350(3) 1.2721(4) 0.111(3) Uani 1 1 d . U . . .
O22_19 O -0.12302(11) 0.51083(19) 1.2500(2) 0.137(2) Uani 1 1 d . U . . .
N81_19 N -0.10364(11) 0.6043(2) 1.3802(2) 0.105(2) Uani 1 1 d . U . . .
H81_19 H -0.1112 0.6038 1.3576 0.126 Uiso 1 1 calc R U . . .
O4A_19 O -0.08841(12) 0.4478(2) 1.3683(2) 0.161(3) Uani 1 1 d D U . . .
C4B_19 C -0.0942(2) 0.4189(3) 1.3435(4) 0.201(6) Uani 1 1 d D U . . .
H4BA_19 H -0.0864 0.4223 1.3240 0.241 Uiso 1 1 calc R U . . .
H4BB_19 H -0.1112 0.4182 1.3331 0.241 Uiso 1 1 calc R U . . .
C4C_19 C -0.0863(3) 0.3843(3) 1.3625(5) 0.248(8) Uani 1 1 d D U . . .
H4C_19 H -0.0946 0.3799 1.3815 0.297 Uiso 1 1 calc R U . . .
C4D_19 C -0.0921(3) 0.3544(3) 1.3335(5) 0.272(9) Uani 1 1 d D U . . .
H4DA_19 H -0.0873 0.3313 1.3446 0.407 Uiso 1 1 calc R U . . .
H4DB_19 H -0.1089 0.3542 1.3227 0.407 Uiso 1 1 calc R U . . .
H4DC_19 H -0.0838 0.3591 1.3152 0.407 Uiso 1 1 calc R U . . .
C4E_19 C -0.0598(3) 0.3847(4) 1.3784(6) 0.321(13) Uani 1 1 d D U . . .
H4EA_19 H -0.0549 0.3621 1.3906 0.481 Uiso 1 1 calc R U . . .
H4EB_19 H -0.0519 0.3879 1.3594 0.481 Uiso 1 1 calc R U . . .
H4EC_19 H -0.0557 0.4043 1.3955 0.481 Uiso 1 1 calc R U . . .
N1_20 N -0.10701(12) 0.6378(3) 1.2652(2) 0.113(2) Uani 1 1 d . U . . .
C2_20 C -0.10407(16) 0.6733(3) 1.2669(4) 0.119(3) Uani 1 1 d . U . . .
C3_20 C -0.11453(19) 0.6967(4) 1.2388(4) 0.153(4) Uani 1 1 d . U . . .
H3_20 H -0.1126 0.7217 1.2415 0.183 Uiso 1 1 calc R U . . .
C4_20 C -0.1276(2) 0.6821(4) 1.2073(4) 0.147(4) Uani 1 1 d D U . . .
C5_20 C -0.1417(2) 0.6273(5) 1.1733(4) 0.157(4) Uani 1 1 d . U . . .
H5_20 H -0.1492 0.6410 1.1530 0.188 Uiso 1 1 calc R U . . .
C6_20 C -0.1436(2) 0.5902(5) 1.1706(4) 0.158(4) Uani 1 1 d . U . . .
H6_20 H -0.1506 0.5790 1.1485 0.189 Uiso 1 1 calc R U . . .
C7_20 C -0.13501(15) 0.5703(4) 1.2009(3) 0.134(3) Uani 1 1 d . U . . .
H7_20 H -0.1370 0.5453 1.2000 0.160 Uiso 1 1 calc R U . . .
C8_20 C -0.12366(15) 0.5859(3) 1.2324(3) 0.112(3) Uani 1 1 d . U . . .
C9_20 C -0.11948(15) 0.6237(3) 1.2348(3) 0.110(2) Uani 1 1 d . U . . .
C10_20 C -0.12962(18) 0.6454(4) 1.2038(4) 0.137(3) Uani 1 1 d . U . . .
C21_20 C -0.08991(18) 0.6892(4) 1.2988(4) 0.124(3) Uani 1 1 d . U . . .
O22_20 O -0.08968(13) 0.7232(2) 1.3014(3) 0.165(3) Uani 1 1 d . U . . .
N81_20 N -0.11549(10) 0.5689(2) 1.2651(2) 0.101(2) Uani 1 1 d . U . . .
H81_20 H -0.1091 0.5827 1.2833 0.122 Uiso 1 1 calc R U . . .
O4A_20 O -0.13884(14) 0.6993(3) 1.1774(3) 0.191(4) Uani 1 1 d D U . . .
C4B_20 C -0.1370(2) 0.7377(4) 1.1815(4) 0.224(6) Uani 1 1 d D U . . .
H4BA_20 H -0.1207 0.7458 1.1849 0.268 Uiso 1 1 calc R U . . .
H4BB_20 H -0.1429 0.7458 1.2019 0.268 Uiso 1 1 calc R U . . .
C4C_20 C -0.1528(3) 0.7517(5) 1.1455(5) 0.296(10) Uani 1 1 d D U . . .
H4C_20 H -0.1487 0.7422 1.1238 0.355 Uiso 1 1 calc R U . . .
C4D_20 C -0.1786(3) 0.7412(6) 1.1489(7) 0.359(14) Uani 1 1 d D U . . .
H4DA_20 H -0.1805 0.7153 1.1473 0.538 Uiso 1 1 calc R U . . .
H4DB_20 H -0.1807 0.7495 1.1718 0.538 Uiso 1 1 calc R U . . .
H4DC_20 H -0.1903 0.7525 1.1295 0.538 Uiso 1 1 calc R U . . .
C4E_20 C -0.1525(4) 0.7922(4) 1.1484(6) 0.342(14) Uani 1 1 d D U . . .
H4EA_20 H -0.1622 0.8024 1.1264 0.513 Uiso 1 1 calc R U . . .
H4EB_20 H -0.1587 0.7993 1.1685 0.513 Uiso 1 1 calc R U . . .
H4EC_20 H -0.1365 0.8008 1.1522 0.513 Uiso 1 1 calc R U . . .
N1_21 N -0.05128(12) 0.6167(3) 1.3634(2) 0.112(2) Uani 1 1 d . U . . .
C2_21 C -0.04019(17) 0.5919(4) 1.3839(3) 0.122(3) Uani 1 1 d . U . . .
C3_21 C -0.02636(18) 0.5956(4) 1.4197(3) 0.159(4) Uani 1 1 d . U . . .
H3_21 H -0.0190 0.5759 1.4332 0.191 Uiso 1 1 calc R U . . .
C4_21 C -0.0244(3) 0.6293(6) 1.4331(4) 0.187(5) Uani 1 1 d D U . . .
C5_21 C -0.0340(3) 0.6956(6) 1.4226(5) 0.198(5) Uani 1 1 d . U . . .
H5_21 H -0.0237 0.7023 1.4446 0.238 Uiso 1 1 calc R U . . .
C6_21 C -0.0458(3) 0.7203(6) 1.4022(6) 0.210(6) Uani 1 1 d . U . . .
H6_21 H -0.0448 0.7439 1.4112 0.252 Uiso 1 1 calc R U . . .
C7_21 C -0.0595(2) 0.7144(4) 1.3688(4) 0.162(4) Uani 1 1 d . U . . .
H7_21 H -0.0670 0.7332 1.3540 0.195 Uiso 1 1 calc R U . . .
C8_21 C -0.06217(18) 0.6758(4) 1.3568(4) 0.132(3) Uani 1 1 d . U . . .
C9_21 C -0.04958(17) 0.6501(4) 1.3777(3) 0.131(3) Uani 1 1 d . U . . .
C10_21 C -0.0359(2) 0.6580(5) 1.4128(4) 0.162(4) Uani 1 1 d . U . . .
C21_21 C -0.03975(14) 0.5536(4) 1.3704(3) 0.111(3) Uani 1 1 d . U . . .
O22_21 O -0.03196(11) 0.5300(2) 1.39106(19) 0.148(3) Uani 1 1 d . U . . .
N81_21 N -0.07642(13) 0.6688(2) 1.3226(3) 0.114(2) Uani 1 1 d . U . . .
H81_21 H -0.0762 0.6465 1.3160 0.137 Uiso 1 1 calc R U . . .
O4A_21 O -0.01165(18) 0.6388(4) 1.4663(3) 0.248(5) Uani 1 1 d D U . . .
C4B_21 C -0.0006(8) 0.6030(7) 1.4813(10) 0.317(14) Uani 0.5 1 d D U P E 1
H4BA_21 H 0.0041 0.5952 1.4598 0.380 Uiso 0.5 1 calc R U P E 1
H4BB_21 H 0.0140 0.6128 1.4967 0.380 Uiso 0.5 1 calc R U P E 1
C4C_21 C 0.0007(6) 0.5668(9) 1.4990(9) 0.372(17) Uani 0.5 1 d D U P E 1
H4C_21 H -0.0064 0.5701 1.5196 0.446 Uiso 0.5 1 calc R U P E 1
C4D_21 C 0.0249(5) 0.5521(11) 1.5147(10) 0.38(2) Uani 0.5 1 d D U P E 1
H4DA_21 H 0.0345 0.5703 1.5296 0.567 Uiso 0.5 1 calc R U P E 1
H4DB_21 H 0.0238 0.5312 1.5293 0.567 Uiso 0.5 1 calc R U P E 1
H4DC_21 H 0.0320 0.5453 1.4955 0.567 Uiso 0.5 1 calc R U P E 1
C4E_21 C -0.0137(8) 0.5383(10) 1.4763(10) 0.46(3) Uani 0.5 1 d D U P E 1
H4EA_21 H -0.0294 0.5474 1.4658 0.697 Uiso 0.5 1 calc R U P E 1
H4EB_21 H -0.0064 0.5316 1.4572 0.697 Uiso 0.5 1 calc R U P E 1
H4EC_21 H -0.0146 0.5175 1.4910 0.697 Uiso 0.5 1 calc R U P E 1
C4B'_21 C -0.0047(7) 0.6137(8) 1.4931(7) 0.291(14) Uani 0.5 1 d D U P E 2
H4BC_21 H 0.0035 0.5944 1.4838 0.350 Uiso 0.5 1 calc R U P E 2
H4BD_21 H -0.0189 0.6032 1.4979 0.350 Uiso 0.5 1 calc R U P E 2
C4C'_21 C 0.0115(6) 0.6261(10) 1.5294(7) 0.355(17) Uani 0.5 1 d D U P E 2
H4C'_21 H 0.0037 0.6431 1.5425 0.426 Uiso 0.5 1 calc R U P E 2
C4D'_21 C 0.0189(9) 0.5908(11) 1.5499(8) 0.43(3) Uani 0.5 1 d D U P E 2
H4DD_21 H 0.0054 0.5802 1.5562 0.652 Uiso 0.5 1 calc R U P E 2
H4DE_21 H 0.0250 0.5743 1.5349 0.652 Uiso 0.5 1 calc R U P E 2
H4DF_21 H 0.0311 0.5958 1.5717 0.652 Uiso 0.5 1 calc R U P E 2
C4E'_21 C 0.0328(7) 0.6416(13) 1.5202(7) 0.40(2) Uani 0.5 1 d D U P E 2
H4ED_21 H 0.0286 0.6639 1.5072 0.604 Uiso 0.5 1 calc R U P E 2
H4EE_21 H 0.0449 0.6461 1.5422 0.604 Uiso 0.5 1 calc R U P E 2
H4EF_21 H 0.0387 0.6247 1.5054 0.604 Uiso 0.5 1 calc R U P E 2
N1_22 N -0.06104(9) 0.55324(19) 1.2629(2) 0.0817(17) Uani 1 1 d . U . . .
C2_22 C -0.06777(11) 0.5556(3) 1.2285(3) 0.090(2) Uani 1 1 d . U . . .
C3_22 C -0.07088(13) 0.5264(3) 1.2047(3) 0.106(3) Uani 1 1 d . U . . .
H3_22 H -0.0764 0.5297 1.1797 0.127 Uiso 1 1 calc R U . . .
C4_22 C -0.06569(15) 0.4938(3) 1.2190(3) 0.115(3) Uani 1 1 d D U . . .
C5_22 C -0.05226(17) 0.4560(3) 1.2727(4) 0.131(3) Uani 1 1 d . U . . .
H5_22 H -0.0533 0.4351 1.2587 0.157 Uiso 1 1 calc R U . . .
C6_22 C -0.04476(18) 0.4544(3) 1.3086(4) 0.134(4) Uani 1 1 d . U . . .
H6_22 H -0.0406 0.4320 1.3196 0.161 Uiso 1 1 calc R U . . .
C7_22 C -0.04289(15) 0.4849(3) 1.3305(3) 0.119(3) Uani 1 1 d . U . . .
H7_22 H -0.0374 0.4827 1.3557 0.143 Uiso 1 1 calc R U . . .
C8_22 C -0.04908(13) 0.5180(3) 1.3151(3) 0.098(2) Uani 1 1 d . U . . .
C9_22 C -0.05652(13) 0.5204(3) 1.2771(3) 0.096(2) Uani 1 1 d . U . . .
C10_22 C -0.05846(13) 0.4894(3) 1.2563(3) 0.102(2) Uani 1 1 d . U . . .
C21_22 C -0.07115(14) 0.5925(3) 1.2123(3) 0.089(2) Uani 1 1 d . U . . .
O22_22 O -0.08246(9) 0.59682(17) 1.18062(17) 0.1081(18) Uani 1 1 d . U . . .
N81_22 N -0.04815(10) 0.5496(2) 1.3351(2) 0.0948(19) Uani 1 1 d . U . . .
H81_22 H -0.0537 0.5689 1.3231 0.114 Uiso 1 1 calc R U . . .
O4A_22 O -0.06610(11) 0.4631(2) 1.1997(2) 0.144(3) Uani 1 1 d D U . . .
C4B_22 C -0.0708(2) 0.4686(4) 1.1618(3) 0.184(5) Uani 1 1 d D U . . .
H4BA_22 H -0.0598 0.4863 1.1564 0.221 Uiso 1 1 calc R U . . .
H4BB_22 H -0.0869 0.4776 1.1524 0.221 Uiso 1 1 calc R U . . .
C4C_22 C -0.0679(3) 0.4336(5) 1.1451(4) 0.251(8) Uani 1 1 d D U . . .
H4C_22 H -0.0794 0.4162 1.1502 0.301 Uiso 1 1 calc R U . . .
C4D_22 C -0.0433(2) 0.4195(4) 1.1600(4) 0.235(7) Uani 1 1 d D U . . .
H4DA_22 H -0.0416 0.3966 1.1489 0.352 Uiso 1 1 calc R U . . .
H4DB_22 H -0.0320 0.4364 1.1549 0.352 Uiso 1 1 calc R U . . .
H4DC_22 H -0.0404 0.4163 1.1858 0.352 Uiso 1 1 calc R U . . .
C4E_22 C -0.0723(5) 0.4385(6) 1.1050(4) 0.380(16) Uani 1 1 d D U . . .
H4EA_22 H -0.0704 0.4157 1.0939 0.570 Uiso 1 1 calc R U . . .
H4EB_22 H -0.0881 0.4474 1.0953 0.570 Uiso 1 1 calc R U . . .
H4EC_22 H -0.0611 0.4557 1.1000 0.570 Uiso 1 1 calc R U . . .
N1_23 N -0.03271(10) 0.65415(18) 1.28440(19) 0.0837(17) Uani 1 1 d . U . . .
C2_23 C -0.01900(13) 0.6712(3) 1.3116(2) 0.086(2) Uani 1 1 d . U . . .
C3_23 C -0.01725(14) 0.7085(3) 1.3131(2) 0.092(2) Uani 1 1 d . U . . .
H3_23 H -0.0071 0.7200 1.3328 0.110 Uiso 1 1 calc R U . . .
C4_23 C -0.03026(14) 0.7272(3) 1.2859(3) 0.095(2) Uani 1 1 d D U . . .
C5_23 C -0.05892(15) 0.7278(3) 1.2241(3) 0.106(3) Uani 1 1 d . U . . .
H5_23 H -0.0585 0.7529 1.2223 0.127 Uiso 1 1 calc R U . . .
C6_23 C -0.07223(15) 0.7091(3) 1.1976(3) 0.117(3) Uani 1 1 d . U . . .
H6_23 H -0.0811 0.7210 1.1771 0.140 Uiso 1 1 calc R U . . .
C7_23 C -0.07323(13) 0.6722(3) 1.1996(3) 0.104(3) Uani 1 1 d . U . . .
H7_23 H -0.0832 0.6595 1.1806 0.125 Uiso 1 1 calc R U . . .
C8_23 C -0.06059(12) 0.6537(3) 1.2278(2) 0.087(2) Uani 1 1 d . U . . .
C9_23 C -0.04582(12) 0.6728(2) 1.2573(2) 0.083(2) Uani 1 1 d . U . . .
C10_23 C -0.04507(14) 0.7106(3) 1.2556(3) 0.096(2) Uani 1 1 d . U . . .
C21_23 C -0.00359(14) 0.6494(3) 1.3405(3) 0.087(2) Uani 1 1 d . U . . .
O22_23 O 0.00559(9) 0.66159(16) 1.37008(17) 0.1052(18) Uani 1 1 d . U . . .
N81_23 N -0.06071(10) 0.6176(2) 1.23400(18) 0.0886(18) Uani 1 1 d . U . . .
H81_23 H -0.0528 0.6105 1.2552 0.106 Uiso 1 1 calc R U . . .
O4A_23 O -0.02966(11) 0.76345(18) 1.28327(19) 0.124(2) Uani 1 1 d D U . . .
C4B_23 C -0.01475(19) 0.7820(2) 1.3124(3) 0.141(3) Uani 1 1 d D U . . .
H4BA_23 H 0.0011 0.7718 1.3177 0.169 Uiso 1 1 calc R U . . .
H4BB_23 H -0.0208 0.7798 1.3338 0.169 Uiso 1 1 calc R U . . .
C4C_23 C -0.0140(2) 0.8205(3) 1.3022(4) 0.169(4) Uani 1 1 d D U . . .
H4C_23 H -0.0303 0.8300 1.2963 0.203 Uiso 1 1 calc R U . . .
C4D_23 C 0.0003(3) 0.8414(3) 1.3344(3) 0.223(7) Uani 1 1 d D U . . .
H4DA_23 H 0.0009 0.8665 1.3281 0.334 Uiso 1 1 calc R U . . .
H4DB_23 H -0.0069 0.8391 1.3544 0.334 Uiso 1 1 calc R U . . .
H4DC_23 H 0.0162 0.8318 1.3414 0.334 Uiso 1 1 calc R U . . .
C4E_23 C -0.0043(2) 0.8256(3) 1.2701(3) 0.174(4) Uani 1 1 d D U . . .
H4EA_23 H -0.0041 0.8510 1.2644 0.260 Uiso 1 1 calc R U . . .
H4EB_23 H 0.0117 0.8163 1.2753 0.260 Uiso 1 1 calc R U . . .
H4EC_23 H -0.0140 0.8129 1.2497 0.260 Uiso 1 1 calc R U . . .
N1_24 N 0.00019(9) 0.55614(18) 1.29611(19) 0.0772(16) Uani 1 1 d . U . . .
C2_24 C 0.00070(12) 0.5270(2) 1.2778(3) 0.088(2) Uani 1 1 d . U . . .
C3_24 C 0.00923(15) 0.4936(2) 1.2934(3) 0.105(2) Uani 1 1 d . U . . .
H3_24 H 0.0088 0.4730 1.2790 0.125 Uiso 1 1 calc R U . . .
C4_24 C 0.01782(17) 0.4922(3) 1.3284(3) 0.113(3) Uani 1 1 d D U . . .
C5_24 C 0.02838(16) 0.5240(3) 1.3863(3) 0.117(3) Uani 1 1 d . U . . .
H5_24 H 0.0342 0.5030 1.3991 0.141 Uiso 1 1 calc R U . . .
C6_24 C 0.02951(15) 0.5552(3) 1.4038(3) 0.120(3) Uani 1 1 d . U . . .
H6_24 H 0.0373 0.5558 1.4284 0.144 Uiso 1 1 calc R U . . .
C7_24 C 0.01932(13) 0.5882(3) 1.3866(2) 0.105(3) Uani 1 1 d . U . . .
H7_24 H 0.0199 0.6097 1.3997 0.126 Uiso 1 1 calc R U . . .
C8_24 C 0.00887(12) 0.5868(3) 1.3508(2) 0.090(2) Uani 1 1 d . U . . .
C9_24 C 0.00896(12) 0.5546(3) 1.3315(3) 0.086(2) Uani 1 1 d . U . . .
C10_24 C 0.01874(14) 0.5221(3) 1.3497(3) 0.098(2) Uani 1 1 d . U . . .
C21_24 C -0.00767(13) 0.5268(3) 1.2382(3) 0.091(2) Uani 1 1 d . U . . .
O22_24 O -0.01066(9) 0.50212(18) 1.21912(18) 0.1093(19) Uani 1 1 d . U . . .
N81_24 N -0.00190(9) 0.61538(19) 1.33049(17) 0.0809(17) Uani 1 1 d . U . . .
H81_24 H -0.0085 0.6106 1.3080 0.097 Uiso 1 1 calc R U . . .
O4A_24 O 0.02677(14) 0.4621(2) 1.3467(2) 0.160(3) Uani 1 1 d D U . . .
C4B_24 C 0.0213(7) 0.4296(5) 1.3273(7) 0.216(9) Uani 0.5 1 d D U P F 1
H4BA_24 H 0.0318 0.4271 1.3111 0.259 Uiso 0.5 1 calc R U P F 1
H4BB_24 H 0.0051 0.4309 1.3123 0.259 Uiso 0.5 1 calc R U P F 1
C4C_24 C 0.0237(6) 0.3965(6) 1.3504(7) 0.212(10) Uani 0.5 1 d D U P F 1
H4C_24 H 0.0397 0.3962 1.3668 0.255 Uiso 0.5 1 calc R U P F 1
C4D_24 C 0.0062(6) 0.3971(8) 1.3720(8) 0.231(12) Uani 0.5 1 d D U P F 1
H4DA_24 H 0.0087 0.4182 1.3872 0.347 Uiso 0.5 1 calc R U P F 1
H4DB_24 H -0.0095 0.3976 1.3562 0.347 Uiso 0.5 1 calc R U P F 1
H4DC_24 H 0.0081 0.3757 1.3869 0.347 Uiso 0.5 1 calc R U P F 1
C4E_24 C 0.0213(7) 0.3645(6) 1.3259(8) 0.276(16) Uani 0.5 1 d D U P F 1
H4EA_24 H 0.0332 0.3656 1.3124 0.413 Uiso 0.5 1 calc R U P F 1
H4EB_24 H 0.0233 0.3427 1.3401 0.413 Uiso 0.5 1 calc R U P F 1
H4EC_24 H 0.0057 0.3645 1.3093 0.413 Uiso 0.5 1 calc R U P F 1
C4B'_24 C 0.0274(7) 0.4304(6) 1.3257(7) 0.222(10) Uani 0.5 1 d D U P F 2
H4BC_24 H 0.0334 0.4366 1.3049 0.267 Uiso 0.5 1 calc R U P F 2
H4BD_24 H 0.0113 0.4210 1.3168 0.267 Uiso 0.5 1 calc R U P F 2
C4C'_24 C 0.0429(6) 0.4017(8) 1.3478(8) 0.257(12) Uani 0.5 1 d D U P F 2
H4C'_24 H 0.0410 0.3792 1.3336 0.309 Uiso 0.5 1 calc R U P F 2
C4D'_24 C 0.0351(7) 0.3951(12) 1.3808(9) 0.316(17) Uani 0.5 1 d D U P F 2
H4DD_24 H 0.0188 0.3875 1.3744 0.474 Uiso 0.5 1 calc R U P F 2
H4DE_24 H 0.0448 0.3765 1.3948 0.474 Uiso 0.5 1 calc R U P F 2
H4DF_24 H 0.0366 0.4171 1.3948 0.474 Uiso 0.5 1 calc R U P F 2
C4E'_24 C 0.0679(5) 0.4135(9) 1.3549(9) 0.290(15) Uani 0.5 1 d D U P F 2
H4ED_24 H 0.0719 0.4174 1.3322 0.435 Uiso 0.5 1 calc R U P F 2
H4EE_24 H 0.0699 0.4357 1.3685 0.435 Uiso 0.5 1 calc R U P F 2
H4EF_24 H 0.0780 0.3952 1.3685 0.435 Uiso 0.5 1 calc R U P F 2
O123_49 O -0.01074(8) 0.56236(15) 1.22669(15) 0.0872(14) Uani 1 1 d . U . . .
N1_25 N -0.00465(9) 0.62902(19) 1.21431(17) 0.0781(16) Uani 1 1 d . U . . .
C2_25 C -0.01836(12) 0.6114(3) 1.1885(2) 0.082(2) Uani 1 1 d . U . . .
C3_25 C -0.03218(13) 0.6265(3) 1.1568(2) 0.100(2) Uani 1 1 d . U . . .
H3_25 H -0.0414 0.6120 1.1387 0.120 Uiso 1 1 calc R U . . .
C4_25 C -0.03190(15) 0.6626(3) 1.1531(3) 0.104(3) Uani 1 1 d D U . . .
C5_25 C -0.01693(16) 0.7206(3) 1.1797(3) 0.111(3) Uani 1 1 d . U . . .
H5_25 H -0.0261 0.7333 1.1600 0.133 Uiso 1 1 calc R U . . .
C6_25 C -0.00301(15) 0.7379(3) 1.2075(3) 0.113(3) Uani 1 1 d . U . . .
H6_25 H -0.0023 0.7631 1.2063 0.135 Uiso 1 1 calc R U . . .
C7_25 C 0.01039(13) 0.7212(3) 1.2381(3) 0.097(2) Uani 1 1 d . U . . .
H7_25 H 0.0193 0.7345 1.2576 0.116 Uiso 1 1 calc R U . . .
C8_25 C 0.01005(13) 0.6841(2) 1.2385(2) 0.082(2) Uani 1 1 d . U . . .
C9_25 C -0.00422(12) 0.6650(3) 1.2102(2) 0.0803(19) Uani 1 1 d . U . . .
C10_25 C -0.01754(13) 0.6831(3) 1.1805(2) 0.094(2) Uani 1 1 d . U . . .
C21_25 C -0.02047(14) 0.5714(3) 1.1910(3) 0.091(2) Uani 1 1 d . U . . .
O22_25 O -0.02938(10) 0.55152(18) 1.16819(17) 0.1113(19) Uani 1 1 d . U . . .
N81_25 N 0.02401(10) 0.66322(18) 1.26668(17) 0.0837(17) Uani 1 1 d . U . . .
H81_25 H 0.0234 0.6402 1.2626 0.100 Uiso 1 1 calc R U . . .
O4A_25 O -0.04484(12) 0.6807(2) 1.12509(17) 0.147(3) Uani 1 1 d D U . . .
C4B_25 C -0.0584(2) 0.6608(3) 1.0956(3) 0.188(5) Uani 1 1 d D U . . .
H4BA_25 H -0.0696 0.6452 1.1035 0.225 Uiso 1 1 calc R U . . .
H4BB_25 H -0.0481 0.6458 1.0851 0.225 Uiso 1 1 calc R U . . .
C4C_25 C -0.0714(3) 0.6874(5) 1.0684(4) 0.320(11) Uani 1 1 d D U . . .
H4C_25 H -0.0607 0.7036 1.0595 0.384 Uiso 1 1 calc R U . . .
C4D_25 C -0.0873(4) 0.6654(6) 1.0383(4) 0.365(13) Uani 1 1 d D U . . .
H4DA_25 H -0.0961 0.6814 1.0199 0.548 Uiso 1 1 calc R U . . .
H4DB_25 H -0.0777 0.6494 1.0279 0.548 Uiso 1 1 calc R U . . .
H4DC_25 H -0.0982 0.6513 1.0481 0.548 Uiso 1 1 calc R U . . .
C4E_25 C -0.0887(5) 0.7081(7) 1.0861(5) 0.431(19) Uani 1 1 d D U . . .
H4EA_25 H -0.0975 0.7256 1.0692 0.647 Uiso 1 1 calc R U . . .
H4EB_25 H -0.0996 0.6912 1.0924 0.647 Uiso 1 1 calc R U . . .
H4EC_25 H -0.0799 0.7202 1.1075 0.647 Uiso 1 1 calc R U . . .
N1_26 N 0.05049(9) 0.6116(2) 1.30061(17) 0.0811(17) Uani 1 1 d . U . . .
C2_26 C 0.05040(12) 0.6417(3) 1.3184(2) 0.087(2) Uani 1 1 d . U . . .
C3_26 C 0.06078(13) 0.6452(3) 1.3544(2) 0.105(3) Uani 1 1 d . U . . .
H3_26 H 0.0606 0.6675 1.3658 0.126 Uiso 1 1 calc R U . . .
C4_26 C 0.07090(16) 0.6174(4) 1.3730(3) 0.115(3) Uani 1 1 d D U . . .
C5_26 C 0.08194(17) 0.5534(4) 1.3727(3) 0.124(3) Uani 1 1 d . U . . .
H5_26 H 0.0894 0.5538 1.3974 0.149 Uiso 1 1 calc R U . . .
C6_26 C 0.08107(15) 0.5228(3) 1.3540(3) 0.122(3) Uani 1 1 d . U . . .
H6_26 H 0.0874 0.5018 1.3663 0.146 Uiso 1 1 calc R U . . .
C7_26 C 0.07112(13) 0.5211(3) 1.3170(3) 0.102(2) Uani 1 1 d . U . . .
H7_26 H 0.0712 0.4996 1.3042 0.122 Uiso 1 1 calc R U . . .
C8_26 C 0.06147(12) 0.5511(3) 1.3000(3) 0.088(2) Uani 1 1 d . U . . .
C9_26 C 0.06145(12) 0.5830(3) 1.3187(2) 0.087(2) Uani 1 1 d . U . . .
C10_26 C 0.07197(14) 0.5838(3) 1.3559(3) 0.107(2) Uani 1 1 d . U . . .
C21_26 C 0.03777(12) 0.6724(3) 1.2980(2) 0.083(2) Uani 1 1 d . U . . .
O22_26 O 0.04029(9) 0.70296(19) 1.30969(17) 0.1079(19) Uani 1 1 d . U . . .
N81_26 N 0.05200(9) 0.55412(18) 1.26304(19) 0.0803(16) Uani 1 1 d . U . . .
H81_26 H 0.0469 0.5754 1.2555 0.096 Uiso 1 1 calc R U . . .
O4A_26 O 0.08155(12) 0.6162(2) 1.40837(18) 0.150(3) Uani 1 1 d D U . . .
C4B_26 C 0.0802(2) 0.6477(4) 1.4285(3) 0.188(5) Uani 1 1 d D U . . .
H4BA_26 H 0.0637 0.6539 1.4267 0.226 Uiso 1 1 calc R U . . .
H4BB_26 H 0.0877 0.6678 1.4192 0.226 Uiso 1 1 calc R U . . .
C4C_26 C 0.0928(3) 0.6405(5) 1.4671(3) 0.276(9) Uani 1 1 d D U . . .
H4C_26 H 0.0863 0.6191 1.4763 0.332 Uiso 1 1 calc R U . . .
C4D_26 C 0.0908(4) 0.6725(6) 1.4884(4) 0.347(11) Uani 1 1 d D U . . .
H4DA_26 H 0.0989 0.6682 1.5134 0.520 Uiso 1 1 calc R U . . .
H4DB_26 H 0.0979 0.6928 1.4795 0.520 Uiso 1 1 calc R U . . .
H4DC_26 H 0.0743 0.6775 1.4865 0.520 Uiso 1 1 calc R U . . .
C4E_26 C 0.1192(3) 0.6352(5) 1.4685(5) 0.330(11) Uani 1 1 d D U . . .
H4EA_26 H 0.1210 0.6141 1.4545 0.495 Uiso 1 1 calc R U . . .
H4EB_26 H 0.1251 0.6561 1.4585 0.495 Uiso 1 1 calc R U . . .
H4EC_26 H 0.1281 0.6319 1.4932 0.495 Uiso 1 1 calc R U . . .
N1_27 N 0.04092(9) 0.5785(2) 1.19675(17) 0.0808(17) Uani 1 1 d . U . . .
C2_27 C 0.03927(12) 0.5435(3) 1.2006(2) 0.088(2) Uani 1 1 d . U . . .
C4_27 C 0.01902(15) 0.5335(3) 1.1410(3) 0.107(2) Uani 1 1 d D U . . .
C3_27 C 0.02908(14) 0.5199(3) 1.1739(3) 0.101(2) Uani 1 1 d . U . . .
H3_27 H 0.0291 0.4951 1.1783 0.121 Uiso 1 1 calc R U . . .
C5_27 C 0.00815(16) 0.5863(4) 1.1022(3) 0.116(3) Uani 1 1 d . U . . .
H5_27 H 0.0001 0.5723 1.0826 0.140 Uiso 1 1 calc R U . . .
C6_27 C 0.00930(15) 0.6217(4) 1.0996(3) 0.118(3) Uani 1 1 d . U . . .
H6_27 H 0.0014 0.6323 1.0777 0.142 Uiso 1 1 calc R U . . .
C7_27 C 0.02146(14) 0.6445(3) 1.1272(2) 0.103(2) Uani 1 1 d . U . . .
H7_27 H 0.0219 0.6695 1.1239 0.124 Uiso 1 1 calc R U . . .
C8_27 C 0.03251(12) 0.6289(3) 1.1591(2) 0.084(2) Uani 1 1 d . U . . .
C9_27 C 0.03082(12) 0.5918(3) 1.1639(2) 0.084(2) Uani 1 1 d . U . . .
C10_27 C 0.01913(14) 0.5709(3) 1.1346(3) 0.100(2) Uani 1 1 d . U . . .
C21_27 C 0.04968(13) 0.5294(3) 1.2377(3) 0.090(2) Uani 1 1 d . U . . .
O22_27 O 0.05409(9) 0.49793(17) 1.24293(17) 0.1068(18) Uani 1 1 d . U . . .
N81_27 N 0.04619(10) 0.6469(2) 1.18803(19) 0.0885(18) Uani 1 1 d . U . . .
H81_27 H 0.0533 0.6334 1.2060 0.106 Uiso 1 1 calc R U . . .
O4A_27 O 0.00821(12) 0.5133(2) 1.11236(18) 0.136(2) Uani 1 1 d D U . . .
C4B_27 C 0.0040(6) 0.4766(5) 1.1167(8) 0.179(9) Uani 0.5 1 d D U P G 1
H4BA_27 H -0.0043 0.4728 1.1355 0.215 Uiso 0.5 1 calc R U P G 1
H4BB_27 H 0.0187 0.4629 1.1226 0.215 Uiso 0.5 1 calc R U P G 1
C4C_27 C -0.0112(6) 0.4664(7) 1.0802(8) 0.212(12) Uani 0.5 1 d D U P G 1
H4C_27 H -0.0037 0.4749 1.0613 0.254 Uiso 0.5 1 calc R U P G 1
C4D_27 C -0.0123(6) 0.4264(7) 1.0797(9) 0.254(15) Uani 0.5 1 d D U P G 1
H4DA_27 H 0.0034 0.4166 1.0833 0.381 Uiso 0.5 1 calc R U P G 1
H4DB_27 H -0.0191 0.4181 1.0988 0.381 Uiso 0.5 1 calc R U P G 1
H4DC_27 H -0.0221 0.4184 1.0567 0.381 Uiso 0.5 1 calc R U P G 1
C4E_27 C -0.0351(6) 0.4832(8) 1.0749(8) 0.273(17) Uani 0.5 1 d D U P G 1
H4EA_27 H -0.0335 0.5091 1.0754 0.409 Uiso 0.5 1 calc R U P G 1
H4EB_27 H -0.0450 0.4758 1.0518 0.409 Uiso 0.5 1 calc R U P G 1
H4EC_27 H -0.0421 0.4755 1.0940 0.409 Uiso 0.5 1 calc R U P G 1
C4B'_27 C 0.0099(6) 0.4752(4) 1.1194(6) 0.151(7) Uani 0.5 1 d D U P G 2
H4BC_27 H 0.0011 0.4693 1.1373 0.181 Uiso 0.5 1 calc R U P G 2
H4BD_27 H 0.0264 0.4686 1.1293 0.181 Uiso 0.5 1 calc R U P G 2
C4C'_27 C 0.0002(4) 0.4541(6) 1.0861(6) 0.150(7) Uani 0.5 1 d D U P G 2
H4C'_27 H -0.0163 0.4619 1.0768 0.180 Uiso 0.5 1 calc R U P G 2
C4D'_27 C -0.0005(4) 0.4155(5) 1.0935(6) 0.135(8) Uiso 0.5 1 d D U P G 2
H4DD_27 H -0.0089 0.4116 1.1120 0.203 Uiso 0.5 1 calc R U P G 2
H4DE_27 H -0.0086 0.4031 1.0717 0.203 Uiso 0.5 1 calc R U P G 2
H4DF_27 H 0.0154 0.4064 1.1017 0.203 Uiso 0.5 1 calc R U P G 2
C4E'_27 C 0.0126(5) 0.4633(5) 1.0583(5) 0.161(9) Uani 0.5 1 d D U P G 2
H4ED_27 H 0.0124 0.4891 1.0549 0.241 Uiso 0.5 1 calc R U P G 2
H4EE_27 H 0.0288 0.4550 1.0658 0.241 Uiso 0.5 1 calc R U P G 2
H4EF_27 H 0.0048 0.4517 1.0358 0.241 Uiso 0.5 1 calc R U P G 2
N1_28 N 0.07868(10) 0.66324(17) 1.24656(19) 0.0773(16) Uani 1 1 d . U . . .
C2_28 C 0.06737(13) 0.6908(3) 1.2290(2) 0.086(2) Uani 1 1 d . U . . .
C3_28 C 0.06830(14) 0.7259(3) 1.2406(3) 0.100(2) Uani 1 1 d . U . . .
H3_28 H 0.0601 0.7444 1.2260 0.120 Uiso 1 1 calc R U . . .
C4_28 C 0.08159(16) 0.7321(3) 1.2738(3) 0.103(2) Uani 1 1 d D U . . .
C5_28 C 0.10754(14) 0.7084(3) 1.3306(3) 0.112(3) Uani 1 1 d . U . . .
H5_28 H 0.1088 0.7310 1.3418 0.134 Uiso 1 1 calc R U . . .
C6_28 C 0.11903(14) 0.6799(3) 1.3486(3) 0.105(3) Uani 1 1 d . U . . .
H6_28 H 0.1280 0.6834 1.3723 0.126 Uiso 1 1 calc R U . . .
C7_28 C 0.11839(12) 0.6464(3) 1.3344(2) 0.094(2) Uani 1 1 d . U . . .
H7_28 H 0.1265 0.6272 1.3480 0.113 Uiso 1 1 calc R U . . .
C8_28 C 0.10516(12) 0.6415(2) 1.2984(2) 0.081(2) Uani 1 1 d . U . . .
C9_28 C 0.09247(13) 0.6704(2) 1.2795(2) 0.083(2) Uani 1 1 d . U . . .
C10_28 C 0.09409(14) 0.7047(3) 1.2960(3) 0.095(2) Uani 1 1 d . U . . .
C21_28 C 0.05039(13) 0.6822(3) 1.1931(2) 0.084(2) Uani 1 1 d . U . . .
O22_28 O 0.04201(10) 0.70569(17) 1.17168(17) 0.1096(19) Uani 1 1 d . U . . .
N81_28 N 0.10430(9) 0.60956(18) 1.28019(17) 0.0788(16) Uani 1 1 d . U . . .
H81_28 H 0.0961 0.6102 1.2579 0.095 Uiso 1 1 calc R U . . .
O4A_28 O 0.08441(10) 0.76487(19) 1.2900(2) 0.137(2) Uani 1 1 d D U . . .
C4B_28 C 0.07175(19) 0.7939(3) 1.2702(4) 0.168(4) Uani 1 1 d D U . . .
H4BA_28 H 0.0548 0.7892 1.2651 0.202 Uiso 1 1 calc R U . . .
H4BB_28 H 0.0760 0.7965 1.2473 0.202 Uiso 1 1 calc R U . . .
C4C_28 C 0.0775(3) 0.8276(4) 1.2915(5) 0.231(7) Uani 1 1 d D U . . .
H4C_28 H 0.0945 0.8319 1.2947 0.277 Uiso 1 1 calc R U . . .
C4D_28 C 0.0651(2) 0.8584(3) 1.2712(5) 0.247(8) Uani 1 1 d D U . . .
H4DA_28 H 0.0690 0.8801 1.2855 0.371 Uiso 1 1 calc R U . . .
H4DB_28 H 0.0698 0.8611 1.2490 0.371 Uiso 1 1 calc R U . . .
H4DC_28 H 0.0482 0.8544 1.2659 0.371 Uiso 1 1 calc R U . . .
C4E_28 C 0.0737(6) 0.8223(6) 1.3283(5) 0.407(17) Uani 1 1 d D U . . .
H4EA_28 H 0.0825 0.8014 1.3394 0.611 Uiso 1 1 calc R U . . .
H4EB_28 H 0.0791 0.8434 1.3428 0.611 Uiso 1 1 calc R U . . .
H4EC_28 H 0.0571 0.8186 1.3264 0.611 Uiso 1 1 calc R U . . .
N1_29 N 0.10190(9) 0.55910(18) 1.23008(19) 0.0779(16) Uani 1 1 d . U . . .
C2_29 C 0.11007(12) 0.5494(2) 1.2630(2) 0.0779(19) Uani 1 1 d . U . . .
C3_29 C 0.11530(14) 0.5139(3) 1.2736(3) 0.101(2) Uani 1 1 d . U . . .
H3_29 H 0.1217 0.5083 1.2980 0.121 Uiso 1 1 calc R U . . .
C4_29 C 0.11128(19) 0.4883(3) 1.2494(4) 0.123(3) Uani 1 1 d D U . . .
C5_29 C 0.0944(2) 0.4713(3) 1.1847(4) 0.146(4) Uani 1 1 d . U . . .
H5_29 H 0.0959 0.4466 1.1897 0.176 Uiso 1 1 calc R U . . .
C6_29 C 0.0854(2) 0.4830(4) 1.1503(4) 0.155(4) Uani 1 1 d . U . . .
H6_29 H 0.0811 0.4661 1.1317 0.186 Uiso 1 1 calc R U . . .
C7_29 C 0.08266(16) 0.5186(4) 1.1425(3) 0.131(3) Uani 1 1 d . U . . .
H7_29 H 0.0764 0.5259 1.1185 0.157 Uiso 1 1 calc R U . . .
C8_29 C 0.08866(14) 0.5431(3) 1.1679(3) 0.103(2) Uani 1 1 d . U . . .
C9_29 C 0.09763(13) 0.5332(3) 1.2051(3) 0.096(2) Uani 1 1 d . U . . .
C10_29 C 0.10137(17) 0.4968(3) 1.2130(4) 0.121(3) Uani 1 1 d . U . . .
C21_29 C 0.11409(13) 0.5774(2) 1.2912(3) 0.078(2) Uani 1 1 d . U . . .
O22_29 O 0.12470(8) 0.57157(15) 1.32225(16) 0.0921(16) Uani 1 1 d . U . . .
N81_29 N 0.08755(10) 0.5796(2) 1.1617(2) 0.100(2) Uani 1 1 d . U . . .
H81_29 H 0.0924 0.5926 1.1810 0.120 Uiso 1 1 calc R U . . .
O4A_29 O 0.11514(16) 0.45309(19) 1.2548(3) 0.175(3) Uani 1 1 d D U . . .
C4B_29 C 0.1243(7) 0.4430(6) 1.2916(5) 0.218(8) Uani 0.6 1 d D U P H 1
H4BA_29 H 0.1132 0.4521 1.3046 0.262 Uiso 0.6 1 calc R U P H 1
H4BB_29 H 0.1389 0.4567 1.3003 0.262 Uiso 0.6 1 calc R U P H 1
C4C_29 C 0.1300(6) 0.4047(6) 1.3044(8) 0.260(9) Uani 0.6 1 d D U P H 1
H4C_29 H 0.1453 0.4045 1.3226 0.312 Uiso 0.6 1 calc R U P H 1
C4D_29 C 0.1116(8) 0.3910(10) 1.3212(11) 0.39(2) Uani 0.6 1 d D U P H 1
H4DA_29 H 0.1107 0.4064 1.3412 0.579 Uiso 0.6 1 calc R U P H 1
H4DB_29 H 0.0965 0.3909 1.3036 0.579 Uiso 0.6 1 calc R U P H 1
H4DC_29 H 0.1156 0.3668 1.3300 0.579 Uiso 0.6 1 calc R U P H 1
C4E_29 C 0.1320(8) 0.3818(7) 1.2738(9) 0.341(16) Uani 0.6 1 d D U P H 1
H4EA_29 H 0.1441 0.3914 1.2633 0.512 Uiso 0.6 1 calc R U P H 1
H4EB_29 H 0.1361 0.3576 1.2821 0.512 Uiso 0.6 1 calc R U P H 1
H4EC_29 H 0.1170 0.3816 1.2558 0.512 Uiso 0.6 1 calc R U P H 1
C4B'_29 C 0.1255(9) 0.4443(8) 1.2913(6) 0.202(9) Uani 0.4 1 d D U P H 2
H4BC_29 H 0.1145 0.4474 1.3064 0.242 Uiso 0.4 1 calc R U P H 2
H4BD_29 H 0.1399 0.4582 1.3012 0.242 Uiso 0.4 1 calc R U P H 2
C4C'_29 C 0.1309(7) 0.4048(7) 1.2863(9) 0.217(9) Uani 0.4 1 d D U P H 2
H4C'_29 H 0.1176 0.3929 1.2692 0.260 Uiso 0.4 1 calc R U P H 2
C4D'_29 C 0.1359(8) 0.3873(8) 1.3230(10) 0.232(14) Uani 0.4 1 d D U P H 2
H4DD_29 H 0.1219 0.3881 1.3319 0.348 Uiso 0.4 1 calc R U P H 2
H4DE_29 H 0.1406 0.3626 1.3211 0.348 Uiso 0.4 1 calc R U P H 2
H4DF_29 H 0.1486 0.4001 1.3394 0.348 Uiso 0.4 1 calc R U P H 2
C4E'_29 C 0.1532(8) 0.4031(8) 1.2733(11) 0.227(15) Uani 0.4 1 d D U P H 2
H4ED_29 H 0.1504 0.4142 1.2498 0.341 Uiso 0.4 1 calc R U P H 2
H4EE_29 H 0.1657 0.4159 1.2901 0.341 Uiso 0.4 1 calc R U P H 2
H4EF_29 H 0.1577 0.3783 1.2717 0.341 Uiso 0.4 1 calc R U P H 2
N1_30 N 0.09868(11) 0.6476(2) 1.1644(2) 0.099(2) Uani 1 1 d . U . . .
C2_30 C 0.08494(16) 0.6371(4) 1.1356(3) 0.115(3) Uani 1 1 d . U . . .
C3_30 C 0.07356(17) 0.6603(4) 1.1065(3) 0.139(3) Uani 1 1 d . U . . .
H3_30 H 0.0640 0.6512 1.0849 0.167 Uiso 1 1 calc R U . . .
C4_30 C 0.0774(2) 0.6958(5) 1.1118(5) 0.163(4) Uani 1 1 d D U . . .
C5_30 C 0.0928(2) 0.7448(4) 1.1505(4) 0.155(4) Uani 1 1 d . U . . .
H5_30 H 0.0856 0.7620 1.1334 0.186 Uiso 1 1 calc R U . . .
C6_30 C 0.1064(2) 0.7544(4) 1.1831(4) 0.152(4) Uani 1 1 d . U . . .
H6_30 H 0.1068 0.7789 1.1890 0.183 Uiso 1 1 calc R U . . .
C7_30 C 0.11987(18) 0.7313(3) 1.2087(3) 0.125(3) Uani 1 1 d . U . . .
H7_30 H 0.1301 0.7398 1.2301 0.150 Uiso 1 1 calc R U . . .
C8_30 C 0.11723(16) 0.6951(3) 1.2008(3) 0.107(2) Uani 1 1 d . U . . .
C9_30 C 0.10200(16) 0.6833(3) 1.1685(3) 0.108(2) Uani 1 1 d . U . . .
C10_30 C 0.0903(2) 0.7086(4) 1.1437(4) 0.140(3) Uani 1 1 d . U . . .
C21_30 C 0.08011(14) 0.5992(4) 1.1305(3) 0.110(3) Uani 1 1 d . U . . .
O22_30 O 0.07116(11) 0.5855(2) 1.10210(19) 0.154(3) Uani 1 1 d . U . . .
N81_30 N 0.12999(11) 0.66851(19) 1.2233(2) 0.0954(19) Uani 1 1 d . U . . .
H81_30 H 0.1272 0.6468 1.2149 0.114 Uiso 1 1 calc R U . . .
O4A_30 O 0.06741(19) 0.7214(3) 1.0882(3) 0.221(4) Uani 1 1 d D U . . .
C4B_30 C 0.0582(4) 0.7096(6) 1.0533(5) 0.327(10) Uani 1 1 d D U . . .
H4BA_30 H 0.0411 0.7085 1.0494 0.392 Uiso 1 1 calc R U . . .
H4BB_30 H 0.0637 0.6849 1.0520 0.392 Uiso 1 1 calc R U . . .
C4C_30 C 0.0631(4) 0.7292(8) 1.0227(7) 0.422(14) Uani 1 1 d D U . . .
H4C_30 H 0.0598 0.7108 1.0035 0.507 Uiso 1 1 calc R U . . .
C4D_30 C 0.0444(5) 0.7554(10) 1.0092(11) 0.63(3) Uani 1 1 d D U . . .
H4DA_30 H 0.0476 0.7682 0.9891 0.939 Uiso 1 1 calc R U . . .
H4DB_30 H 0.0294 0.7431 1.0015 0.939 Uiso 1 1 calc R U . . .
H4DC_30 H 0.0438 0.7722 1.0282 0.939 Uiso 1 1 calc R U . . .
C4E_30 C 0.0874(4) 0.7419(4) 1.0223(4) 0.292(10) Uani 1 1 d D U . . .
H4EA_30 H 0.0987 0.7231 1.0316 0.438 Uiso 1 1 calc R U . . .
H4EB_30 H 0.0878 0.7476 0.9979 0.438 Uiso 1 1 calc R U . . .
H4EC_30 H 0.0913 0.7631 1.0373 0.438 Uiso 1 1 calc R U . . .
N1_31 N 0.15385(9) 0.6099(2) 1.24447(18) 0.0821(17) Uani 1 1 d . U . . .
C2_31 C 0.15654(13) 0.6359(3) 1.2671(3) 0.088(2) Uani 1 1 d . U . . .
C3_31 C 0.16858(13) 0.6339(3) 1.3032(3) 0.097(2) Uani 1 1 d . U . . .
H3_31 H 0.1700 0.6540 1.3183 0.116 Uiso 1 1 calc R U . . .
C4_31 C 0.17802(15) 0.6021(3) 1.3155(3) 0.108(3) Uani 1 1 d D U . . .
C5_31 C 0.18410(16) 0.5380(3) 1.3037(3) 0.117(3) Uani 1 1 d . U . . .
H5_31 H 0.1922 0.5337 1.3278 0.140 Uiso 1 1 calc R U . . .
C6_31 C 0.18066(16) 0.5106(3) 1.2793(3) 0.119(3) Uani 1 1 d . U . . .
H6_31 H 0.1861 0.4875 1.2869 0.143 Uiso 1 1 calc R U . . .
C7_31 C 0.16958(14) 0.5159(3) 1.2443(3) 0.100(2) Uani 1 1 d . U . . .
H7_31 H 0.1675 0.4966 1.2281 0.120 Uiso 1 1 calc R U . . .
C8_31 C 0.16143(13) 0.5493(2) 1.2323(2) 0.085(2) Uani 1 1 d . U . . .
C9_31 C 0.16359(12) 0.5776(3) 1.2568(2) 0.083(2) Uani 1 1 d . U . . .
C10_31 C 0.17541(14) 0.5727(3) 1.2927(3) 0.100(2) Uani 1 1 d . U . . .
C21_31 C 0.14525(15) 0.6703(3) 1.2542(3) 0.092(2) Uani 1 1 d . U . . .
O22_31 O 0.15008(10) 0.69828(17) 1.27225(19) 0.117(2) Uani 1 1 d . U . . .
N81_31 N 0.15087(9) 0.55694(18) 1.19631(18) 0.0846(17) Uani 1 1 d . U . . .
H81_31 H 0.1467 0.5793 1.1919 0.102 Uiso 1 1 calc R U . . .
O4A_31 O 0.19069(11) 0.5954(2) 1.34969(18) 0.141(2) Uani 1 1 d D U . . .
C4B_31 C 0.1930(2) 0.6259(4) 1.3733(3) 0.190(5) Uani 1 1 d D U . . .
H4BA_31 H 0.1775 0.6340 1.3751 0.228 Uiso 1 1 calc R U . . .
H4BB_31 H 0.2007 0.6458 1.3638 0.228 Uiso 1 1 calc R U . . .
C4C_31 C 0.2073(3) 0.6154(5) 1.4086(3) 0.234(7) Uani 1 1 d D U . . .
H4C_31 H 0.2005 0.5937 1.4169 0.281 Uiso 1 1 calc R U . . .
C4E_31 C 0.2072(3) 0.6462(5) 1.4347(3) 0.260(8) Uani 1 1 d D U . . .
H4EA_31 H 0.2166 0.6397 1.4584 0.390 Uiso 1 1 calc R U . . .
H4EB_31 H 0.2137 0.6675 1.4264 0.390 Uiso 1 1 calc R U . . .
H4EC_31 H 0.1911 0.6511 1.4358 0.390 Uiso 1 1 calc R U . . .
C4D_31 C 0.2321(3) 0.6078(6) 1.4065(5) 0.292(10) Uani 1 1 d D U . . .
H4DA_31 H 0.2416 0.6008 1.4300 0.439 Uiso 1 1 calc R U . . .
H4DB_31 H 0.2320 0.5885 1.3895 0.439 Uiso 1 1 calc R U . . .
H4DC_31 H 0.2387 0.6292 1.3985 0.439 Uiso 1 1 calc R U . . .
N1_32 N 0.13922(10) 0.5899(2) 1.13350(19) 0.097(2) Uani 1 1 d . U . . .
C2_32 C 0.13673(13) 0.5557(3) 1.1328(3) 0.098(2) Uani 1 1 d . U . . .
C3_32 C 0.12739(14) 0.5344(3) 1.1033(3) 0.124(3) Uani 1 1 d . U . . .
H3_32 H 0.1271 0.5092 1.1052 0.149 Uiso 1 1 calc R U . . .
C4_32 C 0.11882(17) 0.5508(5) 1.0720(3) 0.144(3) Uani 1 1 d D U . . .
C5_32 C 0.1099(2) 0.6105(5) 1.0384(4) 0.168(5) Uani 1 1 d . U . . .
H5_32 H 0.1019 0.5997 1.0166 0.202 Uiso 1 1 calc R U . . .
C6_32 C 0.1122(2) 0.6455(5) 1.0407(4) 0.170(5) Uani 1 1 d . U . . .
H6_32 H 0.1054 0.6591 1.0201 0.204 Uiso 1 1 calc R U . . .
C7_32 C 0.12384(15) 0.6638(4) 1.0707(3) 0.141(4) Uani 1 1 d . U . . .
H7_32 H 0.1254 0.6890 1.0704 0.169 Uiso 1 1 calc R U . . .
C8_32 C 0.13318(16) 0.6443(4) 1.1015(3) 0.121(3) Uani 1 1 d . U . . .
C9_32 C 0.13043(14) 0.6072(4) 1.1018(3) 0.117(3) Uani 1 1 d . U . . .
C10_32 C 0.11982(17) 0.5888(5) 1.0701(3) 0.139(3) Uani 1 1 d . U . . .
C21_32 C 0.14621(13) 0.5359(3) 1.1680(3) 0.087(2) Uani 1 1 d . U . . .
O22_32 O 0.14879(10) 0.5032(2) 1.16954(17) 0.117(2) Uani 1 1 d . U . . .
N81_32 N 0.14658(12) 0.6600(3) 1.1325(2) 0.109(2) Uani 1 1 d . U . . .
H81_32 H 0.1523 0.6453 1.1502 0.131 Uiso 1 1 calc R U . . .
O4A_32 O 0.11000(16) 0.5367(4) 1.0396(2) 0.204(4) Uani 1 1 d D U . . .
C4B_32 C 0.1112(3) 0.4994(4) 1.0396(4) 0.229(7) Uani 1 1 d D U . . .
H4BA_32 H 0.0981 0.4894 1.0481 0.275 Uiso 1 1 calc R U . . .
H4BB_32 H 0.1260 0.4916 1.0561 0.275 Uiso 1 1 calc R U . . .
C4C_32 C 0.1100(4) 0.4856(6) 1.0030(5) 0.310(10) Uani 1 1 d D U . . .
H4C_32 H 0.0944 0.4918 0.9872 0.372 Uiso 1 1 calc R U . . .
C4D_32 C 0.1289(4) 0.5030(6) 0.9880(4) 0.334(11) Uani 1 1 d D U . . .
H4DA_32 H 0.1279 0.4937 0.9641 0.501 Uiso 1 1 calc R U . . .
H4DB_32 H 0.1265 0.5288 0.9868 0.501 Uiso 1 1 calc R U . . .
H4DC_32 H 0.1443 0.4976 1.0035 0.501 Uiso 1 1 calc R U . . .
C4E_32 C 0.1129(5) 0.4456(5) 1.0033(5) 0.371(13) Uani 1 1 d D U . . .
H4EA_32 H 0.1120 0.4373 0.9791 0.557 Uiso 1 1 calc R U . . .
H4EB_32 H 0.1280 0.4391 1.0189 0.557 Uiso 1 1 calc R U . . .
H4EC_32 H 0.1004 0.4345 1.0119 0.557 Uiso 1 1 calc R U . . .
N1_33 N 0.18005(12) 0.6704(2) 1.1904(2) 0.099(2) Uani 1 1 d . U . . .
C2_33 C 0.16898(17) 0.6988(3) 1.1752(3) 0.115(3) Uani 1 1 d . U . . .
C3_33 C 0.1725(2) 0.7342(3) 1.1916(4) 0.127(3) Uani 1 1 d . U . . .
H3_33 H 0.1653 0.7549 1.1798 0.153 Uiso 1 1 calc R U . . .
C4_33 C 0.1865(2) 0.7352(3) 1.2237(4) 0.132(3) Uani 1 1 d D U . . .
C5_33 C 0.21254(19) 0.7062(3) 1.2772(3) 0.130(3) Uani 1 1 d . U . . .
H5_33 H 0.2151 0.7279 1.2901 0.155 Uiso 1 1 calc R U . . .
C6_33 C 0.22288(18) 0.6780(3) 1.2939(3) 0.128(3) Uani 1 1 d . U . . .
H6_33 H 0.2316 0.6791 1.3180 0.154 Uiso 1 1 calc R U . . .
C7_33 C 0.22048(14) 0.6456(3) 1.2740(3) 0.111(3) Uani 1 1 d . U . . .
H7_33 H 0.2283 0.6249 1.2850 0.133 Uiso 1 1 calc R U . . .
C8_33 C 0.20720(14) 0.6435(3) 1.2396(3) 0.092(2) Uani 1 1 d . U . . .
C9_33 C 0.19500(16) 0.6737(3) 1.2240(3) 0.102(2) Uani 1 1 d . U . . .
C10_33 C 0.19790(18) 0.7079(3) 1.2419(3) 0.112(3) Uani 1 1 d . U . . .
C21_33 C 0.15214(19) 0.6946(4) 1.1395(4) 0.119(3) Uani 1 1 d . U . . .
O22_33 O 0.14401(12) 0.7194(2) 1.1215(2) 0.155(3) Uani 1 1 d . U . . .
N81_33 N 0.20475(10) 0.6137(2) 1.21872(19) 0.0881(18) Uani 1 1 d . U . . .
H81_33 H 0.1954 0.6164 1.1973 0.106 Uiso 1 1 calc R U . . .
O4A_33 O 0.19070(17) 0.7673(2) 1.2409(3) 0.183(3) Uani 1 1 d D U . . .
C4B_33 C 0.1911(5) 0.8024(5) 1.2279(10) 0.226(9) Uani 0.5 1 d D U P I 1
H4BA_33 H 0.1964 0.8024 1.2057 0.271 Uiso 0.5 1 calc R U P I 1
H4BB_33 H 0.2017 0.8176 1.2457 0.271 Uiso 0.5 1 calc R U P I 1
C4C_33 C 0.1664(5) 0.8153(7) 1.2210(10) 0.247(11) Uani 0.5 1 d D U P I 1
H4C_33 H 0.1589 0.8069 1.2398 0.297 Uiso 0.5 1 calc R U P I 1
C4D_33 C 0.1534(8) 0.8017(12) 1.1840(14) 0.44(3) Uani 0.5 1 d D U P I 1
H4DA_33 H 0.1371 0.8097 1.1785 0.662 Uiso 0.5 1 calc R U P I 1
H4DB_33 H 0.1609 0.8111 1.1660 0.662 Uiso 0.5 1 calc R U P I 1
H4DC_33 H 0.1539 0.7757 1.1837 0.662 Uiso 0.5 1 calc R U P I 1
C4E_33 C 0.1668(5) 0.8567(5) 1.2192(8) 0.217(12) Uani 0.5 1 d D U P I 1
H4EA_33 H 0.1508 0.8658 1.2148 0.325 Uiso 0.5 1 calc R U P I 1
H4EB_33 H 0.1761 0.8662 1.2419 0.325 Uiso 0.5 1 calc R U P I 1
H4EC_33 H 0.1736 0.8642 1.1999 0.325 Uiso 0.5 1 calc R U P I 1
C4B'_33 C 0.1772(5) 0.7961(6) 1.2221(6) 0.197(8) Uani 0.5 1 d D U P I 2
H4BC_33 H 0.1612 0.7877 1.2110 0.237 Uiso 0.5 1 calc R U P I 2
H4BD_33 H 0.1843 0.8041 1.2028 0.237 Uiso 0.5 1 calc R U P I 2
C4C'_33 C 0.1761(5) 0.8281(7) 1.2473(8) 0.228(10) Uani 0.5 1 d D U P I 2
H4C'_33 H 0.1688 0.8494 1.2334 0.273 Uiso 0.5 1 calc R U P I 2
C4D'_33 C 0.1614(6) 0.8149(10) 1.2719(9) 0.290(17) Uani 0.5 1 d D U P I 2
H4DD_33 H 0.1455 0.8099 1.2579 0.435 Uiso 0.5 1 calc R U P I 2
H4DE_33 H 0.1683 0.7931 1.2839 0.435 Uiso 0.5 1 calc R U P I 2
H4DF_33 H 0.1609 0.8331 1.2898 0.435 Uiso 0.5 1 calc R U P I 2
C4E'_33 C 0.2005(6) 0.8359(8) 1.2681(10) 0.292(17) Uani 0.5 1 d D U P I 2
H4ED_33 H 0.2097 0.8443 1.2519 0.438 Uiso 0.5 1 calc R U P I 2
H4EE_33 H 0.2003 0.8542 1.2859 0.438 Uiso 0.5 1 calc R U P I 2
H4EF_33 H 0.2076 0.8142 1.2800 0.438 Uiso 0.5 1 calc R U P I 2
N1_34 N 0.20033(11) 0.5692(2) 1.1622(2) 0.0923(19) Uani 1 1 d . U . . .
C2_34 C 0.20877(13) 0.5561(3) 1.1939(3) 0.094(2) Uani 1 1 d . U . . .
C3_34 C 0.21362(15) 0.5201(3) 1.2019(3) 0.118(3) Uani 1 1 d . U . . .
H3_34 H 0.2202 0.5123 1.2256 0.142 Uiso 1 1 calc R U . . .
C4_34 C 0.2085(2) 0.4969(3) 1.1741(4) 0.138(3) Uani 1 1 d D U . . .
C5_34 C 0.1920(2) 0.4860(4) 1.1096(4) 0.145(4) Uani 1 1 d . U . . .
H5_34 H 0.1938 0.4610 1.1124 0.174 Uiso 1 1 calc R U . . .
C6_34 C 0.18253(18) 0.5006(4) 1.0773(4) 0.136(4) Uani 1 1 d . U . . .
H6_34 H 0.1780 0.4853 1.0572 0.163 Uiso 1 1 calc R U . . .
C7_34 C 0.17918(14) 0.5379(3) 1.0721(3) 0.117(3) Uani 1 1 d . U . . .
H7_34 H 0.1719 0.5469 1.0491 0.141 Uiso 1 1 calc R U . . .
C8_34 C 0.18618(13) 0.5605(3) 1.0995(3) 0.098(2) Uani 1 1 d . U . . .
C9_34 C 0.19525(13) 0.5465(3) 1.1343(3) 0.097(2) Uani 1 1 d . U . . .
C10_34 C 0.19876(16) 0.5087(3) 1.1380(4) 0.124(3) Uani 1 1 d . U . . .
C21_34 C 0.21424(14) 0.5807(3) 1.2252(3) 0.092(2) Uani 1 1 d . U . . .
O22_34 O 0.22566(10) 0.57200(18) 1.25467(19) 0.116(2) Uani 1 1 d . U . . .
N81_34 N 0.18596(10) 0.5966(2) 1.0968(2) 0.0966(19) Uani 1 1 d . U . . .
H81_34 H 0.1913 0.6079 1.1170 0.116 Uiso 1 1 calc R U . . .
O4A_34 O 0.21236(17) 0.4612(2) 1.1769(3) 0.196(4) Uani 1 1 d D U . . .
C4B_34 C 0.2189(5) 0.4484(6) 1.2134(6) 0.201(10) Uani 0.5 1 d D U P J 1
H4BA_34 H 0.2058 0.4513 1.2246 0.241 Uiso 0.5 1 calc R U P J 1
H4BB_34 H 0.2324 0.4619 1.2274 0.241 Uiso 0.5 1 calc R U P J 1
C4C_34 C 0.2252(6) 0.4089(6) 1.2120(8) 0.265(12) Uani 0.5 1 d D U P J 1
H4C_34 H 0.2110 0.3939 1.2036 0.318 Uiso 0.5 1 calc R U P J 1
C4D_34 C 0.2417(8) 0.4046(8) 1.1881(11) 0.298(16) Uani 0.5 1 d D U P J 1
H4DA_34 H 0.2458 0.3794 1.1871 0.447 Uiso 0.5 1 calc R U P J 1
H4DB_34 H 0.2341 0.4130 1.1641 0.447 Uiso 0.5 1 calc R U P J 1
H4DC_34 H 0.2559 0.4185 1.1977 0.447 Uiso 0.5 1 calc R U P J 1
C4E_34 C 0.2387(8) 0.3990(7) 1.2506(8) 0.35(2) Uani 0.5 1 d D U P J 1
H4EA_34 H 0.2283 0.4016 1.2665 0.520 Uiso 0.5 1 calc R U P J 1
H4EB_34 H 0.2441 0.3743 1.2512 0.520 Uiso 0.5 1 calc R U P J 1
H4EC_34 H 0.2521 0.4148 1.2584 0.520 Uiso 0.5 1 calc R U P J 1
C4B'_34 C 0.2311(5) 0.4487(8) 1.2053(7) 0.236(11) Uani 0.5 1 d D U P J 2
H4BC_34 H 0.2239 0.4405 1.2243 0.283 Uiso 0.5 1 calc R U P J 2
H4BD_34 H 0.2405 0.4700 1.2149 0.283 Uiso 0.5 1 calc R U P J 2
C4C'_34 C 0.2487(6) 0.4198(7) 1.2018(10) 0.273(13) Uani 0.5 1 d D U P J 2
H4C'_34 H 0.2631 0.4224 1.2217 0.328 Uiso 0.5 1 calc R U P J 2
C4D'_34 C 0.2555(7) 0.4228(10) 1.1670(12) 0.295(17) Uani 0.5 1 d D U P J 2
C4E'_34 C 0.2378(8) 0.3842(7) 1.2049(13) 0.291(15) Uani 0.5 1 d D U P J 2
H4ED_34 H 0.2336 0.3829 1.2277 0.436 Uiso 0.5 1 calc R U P J 2
H4EE_34 H 0.2238 0.3813 1.1854 0.436 Uiso 0.5 1 calc R U P J 2
H4EF_34 H 0.2490 0.3653 1.2038 0.436 Uiso 0.5 1 calc R U P J 2
N1_35 N 0.19805(11) 0.6650(2) 1.10399(19) 0.0913(19) Uani 1 1 d . U . . .
C2_35 C 0.18378(14) 0.6570(3) 1.0739(3) 0.097(2) Uani 1 1 d . U . . .
C3_35 C 0.17252(14) 0.6793(3) 1.0468(2) 0.105(2) Uani 1 1 d . U . . .
H3_35 H 0.1626 0.6708 1.0252 0.126 Uiso 1 1 calc R U . . .
C4_35 C 0.17699(15) 0.7159(3) 1.0539(3) 0.109(3) Uani 1 1 d D U . . .
C5_35 C 0.19568(17) 0.7628(3) 1.0950(3) 0.121(3) Uani 1 1 d . U . . .
H5_35 H 0.1886 0.7808 1.0787 0.145 Uiso 1 1 calc R U . . .
C6_35 C 0.20975(17) 0.7716(3) 1.1272(3) 0.114(3) Uani 1 1 d . U . . .
H6_35 H 0.2115 0.7960 1.1336 0.137 Uiso 1 1 calc R U . . .
C7_35 C 0.22167(15) 0.7464(3) 1.1514(3) 0.103(2) Uani 1 1 d . U . . .
H7_35 H 0.2320 0.7535 1.1732 0.124 Uiso 1 1 calc R U . . .
C8_35 C 0.21804(13) 0.7102(3) 1.1427(2) 0.090(2) Uani 1 1 d . U . . .
C9_35 C 0.20191(13) 0.7005(3) 1.1101(3) 0.090(2) Uani 1 1 d . U . . .
C10_35 C 0.19170(15) 0.7270(3) 1.0860(3) 0.103(2) Uani 1 1 d . U . . .
C21_35 C 0.17859(14) 0.6181(3) 1.0673(3) 0.101(2) Uani 1 1 d . U . . .
O22_35 O 0.16857(9) 0.60595(19) 1.03777(18) 0.120(2) Uani 1 1 d . U . . .
N81_35 N 0.22985(10) 0.6828(2) 1.16253(18) 0.0921(19) Uani 1 1 d . U . . .
H81_35 H 0.2269 0.6617 1.1526 0.110 Uiso 1 1 calc R U . . .
O4A_35 O 0.16803(11) 0.7423(2) 1.02994(19) 0.136(2) Uani 1 1 d D U . . .
C4B_35 C 0.15259(17) 0.7326(3) 0.9964(3) 0.156(4) Uani 1 1 d D U . . .
H4BA_35 H 0.1388 0.7201 1.0007 0.187 Uiso 1 1 calc R U . . .
H4BB_35 H 0.1607 0.7161 0.9837 0.187 Uiso 1 1 calc R U . . .
C4C_35 C 0.1446(2) 0.7652(4) 0.9736(3) 0.172(5) Uani 1 1 d D U . . .
H4C_35 H 0.1377 0.7827 0.9873 0.206 Uiso 1 1 calc R U . . .
C4D_35 C 0.12629(19) 0.7541(4) 0.9403(3) 0.207(6) Uani 1 1 d D U . . .
H4DA_35 H 0.1211 0.7750 0.9254 0.310 Uiso 1 1 calc R U . . .
H4DB_35 H 0.1331 0.7367 0.9269 0.310 Uiso 1 1 calc R U . . .
H4DC_35 H 0.1130 0.7433 0.9471 0.310 Uiso 1 1 calc R U . . .
C4E_35 C 0.1654(2) 0.7820(4) 0.9635(3) 0.213(7) Uani 1 1 d D U . . .
H4EA_35 H 0.1602 0.8030 0.9487 0.320 Uiso 1 1 calc R U . . .
H4EB_35 H 0.1771 0.7890 0.9851 0.320 Uiso 1 1 calc R U . . .
H4EC_35 H 0.1723 0.7648 0.9501 0.320 Uiso 1 1 calc R U . . .
N1_36 N 0.25308(11) 0.6222(3) 1.1817(2) 0.105(2) Uani 1 1 d . U . . .
C2_36 C 0.25612(13) 0.6479(3) 1.2060(3) 0.106(3) Uani 1 1 d . U . . .
C3_36 C 0.26875(14) 0.6429(4) 1.2413(3) 0.126(3) Uani 1 1 d . U . . .
H3_36 H 0.2710 0.6619 1.2578 0.151 Uiso 1 1 calc R U . . .
C4_36 C 0.27764(18) 0.6108(5) 1.2512(3) 0.144(3) Uani 1 1 d D U . . .
C5_36 C 0.2824(3) 0.5452(5) 1.2347(5) 0.187(5) Uani 1 1 d . U . . .
H5_36 H 0.2910 0.5393 1.2581 0.225 Uiso 1 1 calc R U . . .
C6_36 C 0.2775(3) 0.5210(5) 1.2095(6) 0.181(5) Uani 1 1 d . U . . .
H6_36 H 0.2819 0.4972 1.2161 0.217 Uiso 1 1 calc R U . . .
C7_36 C 0.2663(2) 0.5274(4) 1.1735(5) 0.167(4) Uani 1 1 d . U . . .
H7_36 H 0.2640 0.5088 1.1563 0.201 Uiso 1 1 calc R U . . .
C8_36 C 0.25841(17) 0.5626(3) 1.1637(4) 0.131(3) Uani 1 1 d . U . . .
C9_36 C 0.26190(16) 0.5891(4) 1.1911(4) 0.126(3) Uani 1 1 d . U . . .
C10_36 C 0.27427(19) 0.5812(4) 1.2260(4) 0.151(3) Uani 1 1 d . U . . .
C21_36 C 0.24517(14) 0.6827(3) 1.1947(3) 0.092(2) Uani 1 1 d . U . . .
O22_36 O 0.25010(9) 0.7095(2) 1.21409(17) 0.117(2) Uani 1 1 d . U . . .
N81_36 N 0.24857(12) 0.5732(3) 1.1297(3) 0.125(2) Uani 1 1 d . U . . .
H81_36 H 0.2447 0.5958 1.1276 0.150 Uiso 1 1 calc R U . . .
O4A_36 O 0.29004(16) 0.6010(4) 1.2845(3) 0.213(4) Uani 1 1 d D U . . .
C4B_36 C 0.2904(3) 0.6278(6) 1.3091(4) 0.272(9) Uani 1 1 d D U . . .
H4BA_36 H 0.2795 0.6197 1.3231 0.327 Uiso 1 1 calc R U . . .
H4BB_36 H 0.2827 0.6482 1.2949 0.327 Uiso 1 1 calc R U . . .
C4C_36 C 0.3095(3) 0.6428(7) 1.3346(6) 0.352(11) Uani 1 1 d D U . . .
H4C_36 H 0.3120 0.6667 1.3248 0.423 Uiso 1 1 calc R U . . .
C4D_36 C 0.3323(2) 0.6237(6) 1.3385(5) 0.292(10) Uani 1 1 d D U . . .
H4DA_36 H 0.3444 0.6358 1.3565 0.438 Uiso 1 1 calc R U . . .
H4DB_36 H 0.3307 0.5992 1.3460 0.438 Uiso 1 1 calc R U . . .
H4DC_36 H 0.3365 0.6238 1.3157 0.438 Uiso 1 1 calc R U . . .
C4E_36 C 0.3050(4) 0.6502(9) 1.3703(5) 0.417(17) Uani 1 1 d D U . . .
H4EA_36 H 0.3190 0.6604 1.3862 0.626 Uiso 1 1 calc R U . . .
H4EB_36 H 0.2920 0.6669 1.3674 0.626 Uiso 1 1 calc R U . . .
H4EC_36 H 0.3010 0.6279 1.3805 0.626 Uiso 1 1 calc R U . . .
N1_37 N 0.23821(12) 0.6120(3) 1.0707(3) 0.115(2) Uani 1 1 d . U . . .
C2_37 C 0.23514(17) 0.5781(4) 1.0675(4) 0.133(3) Uani 1 1 d . U . . .
C3_37 C 0.22389(17) 0.5613(4) 1.0346(4) 0.156(4) Uani 1 1 d . U . . .
H3_37 H 0.2231 0.5361 1.0323 0.187 Uiso 1 1 calc R U . . .
C4_37 C 0.2144(2) 0.5830(6) 1.0069(4) 0.169(4) Uani 1 1 d D U . . .
C5_37 C 0.2076(2) 0.6457(5) 0.9827(4) 0.167(4) Uani 1 1 d . U . . .
H5_37 H 0.1981 0.6376 0.9606 0.200 Uiso 1 1 calc R U . . .
C6_37 C 0.2116(2) 0.6812(5) 0.9867(4) 0.165(4) Uani 1 1 d . U . . .
H6_37 H 0.2054 0.6971 0.9677 0.198 Uiso 1 1 calc R U . . .
C7_37 C 0.22475(14) 0.6936(4) 1.0190(3) 0.134(3) Uani 1 1 d . U . . .
H7_37 H 0.2272 0.7185 1.0222 0.161 Uiso 1 1 calc R U . . .
C8_37 C 0.23413(15) 0.6717(4) 1.0458(3) 0.111(3) Uani 1 1 d . U . . .
C9_37 C 0.23011(16) 0.6354(4) 1.0427(3) 0.123(3) Uani 1 1 d . U . . .
C10_37 C 0.21679(18) 0.6196(5) 1.0098(4) 0.152(3) Uani 1 1 d . U . . .
C21_37 C 0.24372(17) 0.5550(4) 1.0984(5) 0.133(3) Uani 1 1 d . U . . .
O22_37 O 0.24543(13) 0.5226(2) 1.0963(3) 0.176(3) Uani 1 1 d . U . . .
N81_37 N 0.24895(10) 0.6798(2) 1.07978(19) 0.100(2) Uani 1 1 d . U . . .
H81_37 H 0.2533 0.6621 1.0948 0.120 Uiso 1 1 calc R U . . .
O4A_37 O 0.20261(14) 0.5731(3) 0.9721(3) 0.196(4) Uani 1 1 d D U . . .
C4B_37 C 0.1998(7) 0.5361(6) 0.9671(8) 0.202(8) Uani 0.5 1 d D U P K 1
H4BA_37 H 0.1900 0.5259 0.9819 0.242 Uiso 0.5 1 calc R U P K 1
H4BB_37 H 0.2150 0.5237 0.9724 0.242 Uiso 0.5 1 calc R U P K 1
C4C_37 C 0.1875(6) 0.5346(8) 0.9273(8) 0.239(11) Uani 0.5 1 d D U P K 1
H4C_37 H 0.1967 0.5473 0.9128 0.286 Uiso 0.5 1 calc R U P K 1
C4D_37 C 0.1844(7) 0.4956(8) 0.9169(8) 0.263(14) Uani 0.5 1 d D U P K 1
H4DA_37 H 0.1765 0.4936 0.8916 0.394 Uiso 0.5 1 calc R U P K 1
H4DB_37 H 0.1997 0.4841 0.9215 0.394 Uiso 0.5 1 calc R U P K 1
H4DC_37 H 0.1749 0.4839 0.9310 0.394 Uiso 0.5 1 calc R U P K 1
C4E_37 C 0.1632(5) 0.5519(9) 0.9227(9) 0.270(15) Uani 0.5 1 d D U P K 1
H4EA_37 H 0.1651 0.5771 0.9293 0.405 Uiso 0.5 1 calc R U P K 1
H4EB_37 H 0.1543 0.5499 0.8978 0.405 Uiso 0.5 1 calc R U P K 1
H4EC_37 H 0.1547 0.5398 0.9380 0.405 Uiso 0.5 1 calc R U P K 1
C4B'_37 C 0.2005(11) 0.5344(5) 0.9725(10) 0.224(11) Uiso 0.5 1 d D U P K 2
H4BC_37 H 0.1972 0.5276 0.9954 0.269 Uiso 0.5 1 calc R U P K 2
H4BD_37 H 0.2158 0.5242 0.9723 0.269 Uiso 0.5 1 calc R U P K 2
C4C'_37 C 0.1821(6) 0.5166(8) 0.9427(8) 0.243(12) Uiso 0.5 1 d D U P K 2
H4C'_37 H 0.1666 0.5196 0.9482 0.291 Uiso 0.5 1 calc R U P K 2
C4D'_37 C 0.1863(7) 0.4776(7) 0.9398(9) 0.237(16) Uiso 0.5 1 d D U P K 2
H4DD_37 H 0.1868 0.4661 0.9626 0.356 Uiso 0.5 1 calc R U P K 2
H4DE_37 H 0.1736 0.4673 0.9212 0.356 Uiso 0.5 1 calc R U P K 2
H4DF_37 H 0.2012 0.4739 0.9337 0.356 Uiso 0.5 1 calc R U P K 2
C4E'_37 C 0.1812(10) 0.5357(11) 0.9082(9) 0.34(2) Uiso 0.5 1 d D U P K 2
H4ED_37 H 0.1784 0.5611 0.9110 0.516 Uiso 0.5 1 calc R U P K 2
H4EE_37 H 0.1960 0.5325 0.9018 0.516 Uiso 0.5 1 calc R U P K 2
H4EF_37 H 0.1685 0.5259 0.8893 0.516 Uiso 0.5 1 calc R U P K 2
N1_38 N 0.28319(10) 0.6791(2) 1.13597(18) 0.0861(18) Uani 1 1 d . U . . .
C2_38 C 0.27462(13) 0.7110(3) 1.1270(2) 0.090(2) Uani 1 1 d . U . . .
C3_38 C 0.27998(13) 0.7429(3) 1.1452(3) 0.098(2) Uani 1 1 d . U . . .
H3_38 H 0.2729 0.7647 1.1357 0.118 Uiso 1 1 calc R U . . .
C4_38 C 0.29620(15) 0.7414(3) 1.1778(3) 0.100(2) Uani 1 1 d D U . . .
C5_38 C 0.32046(15) 0.7046(3) 1.2248(3) 0.113(3) Uani 1 1 d . U . . .
H5_38 H 0.3245 0.7246 1.2401 0.136 Uiso 1 1 calc R U . . .
C6_38 C 0.32957(15) 0.6710(3) 1.2356(3) 0.115(3) Uani 1 1 d . U . . .
H6_38 H 0.3401 0.6687 1.2584 0.138 Uiso 1 1 calc R U . . .
C7_38 C 0.32394(15) 0.6407(3) 1.2147(3) 0.110(3) Uani 1 1 d . U . . .
H7_38 H 0.3299 0.6182 1.2237 0.132 Uiso 1 1 calc R U . . .
C8_38 C 0.30944(13) 0.6440(3) 1.1804(3) 0.102(2) Uani 1 1 d . U . . .
C9_38 C 0.29853(13) 0.6777(3) 1.1689(3) 0.091(2) Uani 1 1 d . U . . .
C10_38 C 0.30516(13) 0.7082(3) 1.1910(3) 0.095(2) Uani 1 1 d . U . . .
C21_38 C 0.25668(14) 0.7121(3) 1.0904(3) 0.091(2) Uani 1 1 d . U . . .
O22_38 O 0.25073(9) 0.7404(2) 1.07602(16) 0.114(2) Uani 1 1 d . U . . .
N81_38 N 0.30442(10) 0.6171(2) 1.1548(2) 0.097(2) Uani 1 1 d . U . . .
H81_38 H 0.2952 0.6229 1.1340 0.116 Uiso 1 1 calc R U . . .
O4A_38 O 0.30382(10) 0.7707(2) 1.19810(17) 0.1148(18) Uani 1 1 d D U . . .
C4B_38 C 0.29840(18) 0.8057(3) 1.1822(3) 0.148(4) Uani 1 1 d D U . . .
H4BA_38 H 0.2821 0.8121 1.1817 0.177 Uiso 1 1 calc R U . . .
H4BB_38 H 0.3000 0.8055 1.1575 0.177 Uiso 1 1 calc R U . . .
C4C_38 C 0.3148(2) 0.8323(3) 1.2039(4) 0.165(4) Uani 1 1 d D U . . .
H4C_38 H 0.3108 0.8562 1.1929 0.198 Uiso 1 1 calc R U . . .
C4D_38 C 0.3126(3) 0.8339(4) 1.2407(3) 0.210(6) Uani 1 1 d D U . . .
H4DA_38 H 0.3236 0.8515 1.2540 0.315 Uiso 1 1 calc R U . . .
H4DB_38 H 0.2966 0.8407 1.2406 0.315 Uiso 1 1 calc R U . . .
H4DC_38 H 0.3161 0.8105 1.2518 0.315 Uiso 1 1 calc R U . . .
C4E_38 C 0.34011(18) 0.8237(4) 1.2029(4) 0.189(5) Uani 1 1 d D U . . .
H4EA_38 H 0.3411 0.8227 1.1781 0.283 Uiso 1 1 calc R U . . .
H4EB_38 H 0.3506 0.8421 1.2157 0.283 Uiso 1 1 calc R U . . .
H4EC_38 H 0.3447 0.8006 1.2143 0.283 Uiso 1 1 calc R U . . .
N1_39 N 0.29745(13) 0.5798(2) 1.0932(3) 0.123(2) Uani 1 1 d . U . . .
C2_39 C 0.30555(16) 0.5626(3) 1.1235(4) 0.120(3) Uani 1 1 d . U . . .
C3_39 C 0.3084(2) 0.5237(3) 1.1240(5) 0.167(4) Uani 1 1 d . U . . .
H3_39 H 0.3146 0.5119 1.1459 0.200 Uiso 1 1 calc R U . . .
C4_39 C 0.3022(3) 0.5049(4) 1.0939(6) 0.179(4) Uani 1 1 d D U . . .
C5_39 C 0.2845(3) 0.5037(4) 1.0298(5) 0.183(5) Uani 1 1 d . U . . .
H5_39 H 0.2852 0.4785 1.0292 0.219 Uiso 1 1 calc R U . . .
C6_39 C 0.2761(3) 0.5246(5) 1.0008(5) 0.192(5) Uani 1 1 d . U . . .
H6_39 H 0.2702 0.5123 0.9790 0.230 Uiso 1 1 calc R U . . .
C7_39 C 0.27503(18) 0.5613(4) 0.9989(4) 0.154(4) Uani 1 1 d . U . . .
H7_39 H 0.2692 0.5732 0.9769 0.185 Uiso 1 1 calc R U . . .
C8_39 C 0.28284(18) 0.5800(4) 1.0304(4) 0.137(3) Uani 1 1 d . U . . .
C9_39 C 0.29127(17) 0.5594(3) 1.0617(4) 0.130(3) Uani 1 1 d . U . . .
C10_39 C 0.2919(2) 0.5240(4) 1.0602(5) 0.171(4) Uani 1 1 d . U . . .
C21_39 C 0.31180(17) 0.5844(3) 1.1580(4) 0.124(3) Uani 1 1 d . U . . .
O22_39 O 0.32320(11) 0.57047(19) 1.1866(2) 0.146(3) Uani 1 1 d . U . . .
N81_39 N 0.28489(11) 0.6156(2) 1.0332(2) 0.109(2) Uani 1 1 d . U . . .
H81_39 H 0.2909 0.6229 1.0552 0.131 Uiso 1 1 calc R U . . .
O4A_39 O 0.30436(19) 0.4694(2) 1.0936(4) 0.245(5) Uani 1 1 d D U . . .
C4B_39 C 0.2901(5) 0.4508(8) 1.1145(8) 0.305(11) Uani 0.5 1 d D U P L 1
H4BA_39 H 0.2880 0.4676 1.1331 0.367 Uiso 0.5 1 calc R U P L 1
H4BB_39 H 0.2996 0.4308 1.1270 0.367 Uiso 0.5 1 calc R U P L 1
C4C_39 C 0.2652(5) 0.4354(7) 1.0960(9) 0.328(13) Uani 0.5 1 d D U P L 1
H4C_39 H 0.2578 0.4547 1.0792 0.394 Uiso 0.5 1 calc R U P L 1
C4D_39 C 0.2684(6) 0.4061(7) 1.0725(10) 0.348(18) Uani 0.5 1 d D U P L 1
H4DA_39 H 0.2793 0.4135 1.0586 0.523 Uiso 0.5 1 calc R U P L 1
H4DB_39 H 0.2746 0.3853 1.0869 0.523 Uiso 0.5 1 calc R U P L 1
H4DC_39 H 0.2533 0.4001 1.0563 0.523 Uiso 0.5 1 calc R U P L 1
C4E_39 C 0.2502(6) 0.4320(7) 1.1195(12) 0.33(2) Uani 0.5 1 d D U P L 1
C4B'_39 C 0.3172(4) 0.4549(5) 1.1279(6) 0.229(8) Uani 0.5 1 d D U P L 2
H4BC_39 H 0.3127 0.4690 1.1466 0.275 Uiso 0.5 1 calc R U P L 2
H4BD_39 H 0.3339 0.4597 1.1302 0.275 Uiso 0.5 1 calc R U P L 2
C4C'_39 C 0.3152(6) 0.4160(6) 1.1370(9) 0.328(15) Uani 0.5 1 d D U P L 2
H4C'_39 H 0.3043 0.4154 1.1529 0.394 Uiso 0.5 1 calc R U P L 2
C4D'_39 C 0.3372(7) 0.4014(6) 1.1584(10) 0.36(2) Uani 0.5 1 d D U P L 2
H4DD_39 H 0.3434 0.4171 1.1787 0.538 Uiso 0.5 1 calc R U P L 2
H4DE_39 H 0.3345 0.3777 1.1670 0.538 Uiso 0.5 1 calc R U P L 2
H4DF_39 H 0.3484 0.3997 1.1438 0.538 Uiso 0.5 1 calc R U P L 2
C4E'_39 C 0.3033(7) 0.3956(7) 1.1050(11) 0.36(2) Uani 0.5 1 d D U P L 2
H4EA_39 H 0.2888 0.4078 1.0929 0.535 Uiso 0.5 1 calc R U P L 2
H4EB_39 H 0.3135 0.3937 1.0888 0.535 Uiso 0.5 1 calc R U P L 2
H4EC_39 H 0.2995 0.3717 1.1120 0.535 Uiso 0.5 1 calc R U P L 2
N1_40 N 0.30221(10) 0.6773(2) 1.0547(2) 0.095(2) Uani 1 1 d . U . . .
C2_40 C 0.28685(14) 0.6758(3) 1.0232(3) 0.092(2) Uani 1 1 d . U . . .
C3_40 C 0.27794(14) 0.7076(3) 1.0042(3) 0.106(3) Uani 1 1 d . U . . .
H3_40 H 0.2674 0.7052 0.9814 0.128 Uiso 1 1 calc R U . . .
C4_40 C 0.28346(15) 0.7405(3) 1.0165(3) 0.109(3) Uani 1 1 d D U . . .
C5_40 C 0.30783(15) 0.7747(3) 1.0679(3) 0.114(3) Uani 1 1 d . U . . .
H5_40 H 0.3024 0.7965 1.0566 0.137 Uiso 1 1 calc R U . . .
C6_40 C 0.32338(15) 0.7743(3) 1.1015(3) 0.110(3) Uani 1 1 d . U . . .
H6_40 H 0.3280 0.7963 1.1131 0.132 Uiso 1 1 calc R U . . .
C7_40 C 0.33208(13) 0.7440(3) 1.1181(2) 0.095(2) Uani 1 1 d . U . . .
H7_40 H 0.3426 0.7452 1.1410 0.115 Uiso 1 1 calc R U . . .
C8_40 C 0.32595(13) 0.7108(3) 1.1023(2) 0.090(2) Uani 1 1 d . U . . .
C9_40 C 0.30888(12) 0.7096(3) 1.0682(2) 0.085(2) Uani 1 1 d . U . . .
C10_40 C 0.30029(14) 0.7423(3) 1.0513(3) 0.098(2) Uani 1 1 d . U . . .
C21_40 C 0.27975(17) 0.6422(4) 1.0099(3) 0.112(3) Uani 1 1 d . U . . .
O22_40 O 0.26841(10) 0.6362(2) 0.97803(19) 0.141(3) Uani 1 1 d . U . . .
N81_40 N 0.33535(10) 0.6778(2) 1.11389(18) 0.0937(19) Uani 1 1 d . U . . .
H81_40 H 0.3300 0.6599 1.0996 0.112 Uiso 1 1 calc R U . . .
O4A_40 O 0.27556(10) 0.7720(2) 1.00216(19) 0.138(2) Uani 1 1 d D U . . .
C4B_40 C 0.2576(2) 0.7723(4) 0.9703(3) 0.182(5) Uani 1 1 d D U . . .
H4BA_40 H 0.2472 0.7929 0.9707 0.219 Uiso 1 1 calc R U . . .
H4BB_40 H 0.2481 0.7504 0.9692 0.219 Uiso 1 1 calc R U . . .
C4C_40 C 0.2660(2) 0.7743(5) 0.9394(3) 0.201(6) Uani 1 1 d D U . . .
H4C_40 H 0.2752 0.7521 0.9388 0.242 Uiso 1 1 calc R U . . .
C4D_40 C 0.2825(2) 0.8054(4) 0.9387(3) 0.193(5) Uani 1 1 d D U . . .
H4DA_40 H 0.2875 0.8048 0.9165 0.290 Uiso 1 1 calc R U . . .
H4DB_40 H 0.2743 0.8278 0.9402 0.290 Uiso 1 1 calc R U . . .
H4DC_40 H 0.2962 0.8036 0.9590 0.290 Uiso 1 1 calc R U . . .
C4E_40 C 0.2464(2) 0.7752(5) 0.9041(3) 0.242(8) Uani 1 1 d D U . . .
H4EA_40 H 0.2535 0.7766 0.8839 0.363 Uiso 1 1 calc R U . . .
H4EB_40 H 0.2370 0.7536 0.9022 0.363 Uiso 1 1 calc R U . . .
H4EC_40 H 0.2365 0.7961 0.9041 0.363 Uiso 1 1 calc R U . . .
N1_41 N 0.35278(13) 0.6130(3) 1.1123(3) 0.128(3) Uani 1 1 d . U . . .
C2_41 C 0.35867(14) 0.6298(4) 1.1430(3) 0.124(3) Uani 1 1 d . U . . .
C3_41 C 0.37145(16) 0.6152(4) 1.1758(3) 0.163(4) Uani 1 1 d . U . . .
H3_41 H 0.3758 0.6280 1.1976 0.196 Uiso 1 1 calc R U . . .
C4_41 C 0.3770(2) 0.5778(5) 1.1717(5) 0.183(4) Uani 1 1 d D U . . .
C5_41 C 0.3746(4) 0.5205(6) 1.1374(6) 0.233(6) Uani 1 1 d . U . . .
C6_41 C 0.3674(3) 0.5098(5) 1.1065(7) 0.221(5) Uani 1 1 d . U . . .
H6_41 H 0.3699 0.4849 1.1056 0.265 Uiso 1 1 calc R U . . .
C7_41 C 0.3549(2) 0.5248(3) 1.0664(5) 0.185(4) Uani 1 1 d . U . . .
H7_41 H 0.3505 0.5129 1.0441 0.221 Uiso 1 1 calc R U . . .
C8_41 C 0.3525(2) 0.5633(4) 1.0759(5) 0.147(3) Uani 1 1 d . U . . .
C9_41 C 0.3593(2) 0.5768(4) 1.1119(5) 0.148(3) Uani 1 1 d . U . . .
C10_41 C 0.3702(3) 0.5586(5) 1.1394(6) 0.195(4) Uani 1 1 d . U . . .
C21_41 C 0.35097(16) 0.6695(4) 1.1430(3) 0.112(3) Uani 1 1 d . U . . .
O22_41 O 0.35918(9) 0.6893(2) 1.16819(18) 0.132(2) Uani 1 1 d . U . . .
N81_41 N 0.34382(13) 0.5828(3) 1.0470(3) 0.129(3) Uani 1 1 d . U . . .
H81_41 H 0.3418 0.6050 1.0528 0.155 Uiso 1 1 calc R U . . .
O4A_41 O 0.38931(18) 0.5610(3) 1.2004(3) 0.249(5) Uani 1 1 d D U . . .
C4B_41 C 0.3953(5) 0.5840(7) 1.2321(6) 0.141(8) Uiso 0.5 1 d D U P M 1
H4BA_41 H 0.3811 0.5917 1.2390 0.170 Uiso 0.5 1 calc R U P M 1
H4BB_41 H 0.4039 0.6054 1.2275 0.170 Uiso 0.5 1 calc R U P M 1
C4C_41 C 0.4111(6) 0.5608(10) 1.2622(6) 0.390(19) Uiso 0.5 1 d D U P M 1
H4C_41 H 0.4177 0.5745 1.2845 0.467 Uiso 0.5 1 calc R U P M 1
C4D_41 C 0.3955(8) 0.5296(14) 1.2679(16) 0.46(3) Uiso 0.5 1 d D U P M 1
H4DA_41 H 0.3831 0.5387 1.2782 0.687 Uiso 0.5 1 calc R U P M 1
H4DB_41 H 0.3884 0.5183 1.2450 0.687 Uiso 0.5 1 calc R U P M 1
H4DC_41 H 0.4049 0.5122 1.2841 0.687 Uiso 0.5 1 calc R U P M 1
C4E_41 C 0.4304(5) 0.5453(10) 1.2459(10) 0.231(13) Uiso 0.5 1 d D U P M 1
H4EA_41 H 0.4406 0.5646 1.2419 0.346 Uiso 0.5 1 calc R U P M 1
H4EB_41 H 0.4396 0.5278 1.2622 0.346 Uiso 0.5 1 calc R U P M 1
H4EC_41 H 0.4232 0.5338 1.2231 0.346 Uiso 0.5 1 calc R U P M 1
C4B'_41 C 0.3992(8) 0.5823(11) 1.2328(10) 0.252(15) Uiso 0.5 1 d D U P M 2
H4BC_41 H 0.3870 0.5921 1.2433 0.303 Uiso 0.5 1 calc R U P M 2
H4BD_41 H 0.4093 0.6018 1.2281 0.303 Uiso 0.5 1 calc R U P M 2
C4C'_41 C 0.4141(6) 0.5515(12) 1.2569(7) 0.45(2) Uiso 0.5 1 d D U P M 2
H4C'_41 H 0.4066 0.5438 1.2761 0.541 Uiso 0.5 1 calc R U P M 2
C4D'_41 C 0.4130(12) 0.5217(10) 1.2288(16) 0.541 Uiso 0.5 1 d D U P M 2
H4D1_41 H 0.3969 0.5135 1.2201 0.676 Uiso 0.5 1 calc R U P M 2
H4D2_41 H 0.4186 0.5310 1.2089 0.676 Uiso 0.5 1 calc R U P M 2
H4D3_41 H 0.4229 0.5018 1.2398 0.676 Uiso 0.5 1 calc R U P M 2
C4E'_41 C 0.4380(5) 0.5659(10) 1.2719(10) 0.249(15) Uiso 0.5 1 d D U P M 2
H4ED_41 H 0.4374 0.5845 1.2893 0.373 Uiso 0.5 1 calc R U P M 2
H4EE_41 H 0.4483 0.5468 1.2836 0.373 Uiso 0.5 1 calc R U P M 2
H4EF_41 H 0.4439 0.5760 1.2527 0.373 Uiso 0.5 1 calc R U P M 2
Br51_41 Br 0.38426(6) 0.48758(9) 1.17177(10) 0.365(2) Uani 1 1 d . U . . .
N1_42 N 0.33856(10) 0.6395(2) 1.0067(2) 0.097(2) Uani 1 1 d . U . . .
C2_42 C 0.33171(17) 0.6108(4) 0.9902(4) 0.121(3) Uani 1 1 d . U . . .
C3_42 C 0.32006(15) 0.6067(3) 0.9537(3) 0.129(3) Uani 1 1 d . U . . .
H3_42 H 0.3160 0.5838 0.9438 0.155 Uiso 1 1 calc R U . . .
C4_42 C 0.31466(15) 0.6382(4) 0.9322(3) 0.132(3) Uani 1 1 d D U . . .
C5_42 C 0.31708(17) 0.7058(4) 0.9358(3) 0.129(3) Uani 1 1 d . U . . .
C6_42 C 0.32372(15) 0.7339(4) 0.9543(3) 0.120(3) Uani 1 1 d . U . . .
H6_42 H 0.3199 0.7564 0.9434 0.144 Uiso 1 1 calc R U . . .
C7_42 C 0.33640(12) 0.7325(3) 0.9902(2) 0.101(2) Uani 1 1 d . U . . .
H7_42 H 0.3409 0.7539 1.0031 0.121 Uiso 1 1 calc R U . . .
C8_42 C 0.34220(13) 0.7006(3) 1.0064(2) 0.087(2) Uani 1 1 d . U . . .
C9_42 C 0.33357(14) 0.6705(3) 0.9876(3) 0.103(2) Uani 1 1 d . U . . .
C10_42 C 0.32067(14) 0.6709(4) 0.9503(3) 0.109(3) Uani 1 1 d . U . . .
C21_42 C 0.33710(18) 0.5784(4) 1.0106(4) 0.128(3) Uani 1 1 d . U . . .
O22_42 O 0.33603(13) 0.5466(2) 0.9981(3) 0.171(3) Uani 1 1 d . U . . .
N81_42 N 0.35647(9) 0.69481(19) 1.04001(17) 0.0839(17) Uani 1 1 d . U . . .
H81_42 H 0.3583 0.6725 1.0468 0.101 Uiso 1 1 calc R U . . .
O4A_42 O 0.30376(10) 0.6452(3) 0.89696(16) 0.195(4) Uani 1 1 d D U . . .
C4B_42 C 0.29895(18) 0.6090(4) 0.8807(3) 0.206(5) Uani 1 1 d D U . . .
H4BA_42 H 0.3136 0.5952 0.8849 0.247 Uiso 1 1 calc R U . . .
H4BB_42 H 0.2881 0.5960 0.8918 0.247 Uiso 1 1 calc R U . . .
C4C_42 C 0.2886(2) 0.6126(4) 0.8421(3) 0.233(7) Uani 1 1 d D U . . .
H4C_42 H 0.2744 0.6277 0.8392 0.279 Uiso 1 1 calc R U . . .
C4D_42 C 0.3050(2) 0.6326(5) 0.8243(3) 0.260(8) Uani 1 1 d D U . . .
H4DA_42 H 0.2978 0.6347 0.7987 0.390 Uiso 1 1 calc R U . . .
H4DB_42 H 0.3081 0.6564 0.8347 0.390 Uiso 1 1 calc R U . . .
H4DC_42 H 0.3198 0.6196 0.8280 0.390 Uiso 1 1 calc R U . . .
C4E_42 C 0.2810(3) 0.5784(5) 0.8226(4) 0.338(12) Uani 1 1 d D U . . .
H4EA_42 H 0.2744 0.5833 0.7973 0.507 Uiso 1 1 calc R U . . .
H4EB_42 H 0.2944 0.5625 0.8254 0.507 Uiso 1 1 calc R U . . .
H4EC_42 H 0.2691 0.5670 0.8325 0.507 Uiso 1 1 calc R U . . .
Br51_42 Br 0.30006(2) 0.71401(6) 0.88735(3) 0.1836(7) Uani 1 1 d . U . . .
N1_43 N 0.39129(9) 0.66852(18) 1.09012(16) 0.0741(16) Uani 1 1 d . U . . .
C2_43 C 0.38556(11) 0.7022(2) 1.0948(2) 0.0723(18) Uani 1 1 d . U . . .
C3_43 C 0.39334(12) 0.7210(2) 1.1259(2) 0.082(2) Uani 1 1 d . U . . .
H3_43 H 0.3884 0.7449 1.1275 0.098 Uiso 1 1 calc R U . . .
C4_43 C 0.40803(13) 0.7054(2) 1.1541(2) 0.0801(19) Uani 1 1 d D U . . .
C5_43 C 0.43038(14) 0.6478(3) 1.1794(2) 0.099(2) Uani 1 1 d . U . . .
C6_43 C 0.43452(14) 0.6133(3) 1.1704(3) 0.105(3) Uani 1 1 d . U . . .
H6_43 H 0.4441 0.5988 1.1883 0.126 Uiso 1 1 calc R U . . .
C7_43 C 0.42587(14) 0.5988(3) 1.1380(3) 0.099(2) Uani 1 1 d . U . . .
H7_43 H 0.4292 0.5746 1.1345 0.119 Uiso 1 1 calc R U . . .
C8_43 C 0.41270(12) 0.6171(2) 1.1101(2) 0.0786(19) Uani 1 1 d . U . . .
C9_43 C 0.40606(12) 0.6525(2) 1.1178(2) 0.0767(18) Uani 1 1 d . U . . .
C10_43 C 0.41489(12) 0.6694(2) 1.1519(2) 0.0839(19) Uani 1 1 d . U . . .
C21_43 C 0.36788(12) 0.7189(3) 1.0636(2) 0.0737(19) Uani 1 1 d . U . . .
O22_43 O 0.36552(8) 0.75153(17) 1.06138(14) 0.0867(15) Uani 1 1 d . U . . .
N81_43 N 0.40496(10) 0.60554(19) 1.07645(19) 0.0852(17) Uani 1 1 d . U . . .
H81_43 H 0.3961 0.6208 1.0618 0.102 Uiso 1 1 calc R U . . .
O4A_43 O 0.41554(10) 0.72091(17) 1.18590(15) 0.1060(17) Uani 1 1 d D U . . .
C4B_43 C 0.4107(4) 0.7570(5) 1.1907(6) 0.124(7) Uani 0.5 1 d D U P N 1
H4BA_43 H 0.3938 0.7602 1.1888 0.149 Uiso 0.5 1 calc R U P N 1
H4BB_43 H 0.4149 0.7717 1.1721 0.149 Uiso 0.5 1 calc R U P N 1
C4C_43 C 0.4248(5) 0.7683(6) 1.2272(6) 0.179(9) Uani 0.5 1 d D U P N 1
H4C_43 H 0.4235 0.7496 1.2449 0.215 Uiso 0.5 1 calc R U P N 1
C4D_43 C 0.4149(6) 0.8030(7) 1.2374(7) 0.213(14) Uani 0.5 1 d D U P N 1
H4DA_43 H 0.4240 0.8105 1.2610 0.320 Uiso 0.5 1 calc R U P N 1
H4DB_43 H 0.4159 0.8214 1.2199 0.320 Uiso 0.5 1 calc R U P N 1
H4DC_43 H 0.3986 0.7996 1.2378 0.320 Uiso 0.5 1 calc R U P N 1
C4E_43 C 0.4505(4) 0.7733(9) 1.2278(7) 0.245(14) Uani 0.5 1 d D U P N 1
H4EA_43 H 0.4592 0.7806 1.2517 0.368 Uiso 0.5 1 calc R U P N 1
H4EB_43 H 0.4569 0.7509 1.2215 0.368 Uiso 0.5 1 calc R U P N 1
H4EC_43 H 0.4519 0.7917 1.2106 0.368 Uiso 0.5 1 calc R U P N 1
C4B'_43 C 0.4039(4) 0.7525(5) 1.1921(5) 0.115(6) Uani 0.5 1 d D U P N 2
H4BC_43 H 0.3870 0.7505 1.1808 0.138 Uiso 0.5 1 calc R U P N 2
H4BD_43 H 0.4100 0.7731 1.1814 0.138 Uiso 0.5 1 calc R U P N 2
C4C'_43 C 0.4079(3) 0.7581(5) 1.2319(5) 0.134(6) Uani 0.5 1 d D U P N 2
H4C'_43 H 0.4248 0.7542 1.2436 0.160 Uiso 0.5 1 calc R U P N 2
C4D'_43 C 0.4015(4) 0.7957(6) 1.2391(8) 0.179(11) Uani 0.5 1 d D U P N 2
H4DD_43 H 0.4109 0.8124 1.2291 0.269 Uiso 0.5 1 calc R U P N 2
H4DE_43 H 0.3850 0.7998 1.2281 0.269 Uiso 0.5 1 calc R U P N 2
H4DF_43 H 0.4046 0.7995 1.2649 0.269 Uiso 0.5 1 calc R U P N 2
C4E'_43 C 0.3936(4) 0.7319(6) 1.2471(5) 0.159(8) Uani 0.5 1 d D U P N 2
H4ED_43 H 0.3979 0.7076 1.2422 0.239 Uiso 0.5 1 calc R U P N 2
H4EE_43 H 0.3967 0.7354 1.2729 0.239 Uiso 0.5 1 calc R U P N 2
H4EF_43 H 0.3770 0.7357 1.2361 0.239 Uiso 0.5 1 calc R U P N 2
Br51_43 Br 0.44503(2) 0.66506(4) 1.22428(3) 0.1543(5) Uani 1 1 d . U . . .
N1_44 N 0.39379(10) 0.60379(19) 1.0057(2) 0.0833(17) Uani 1 1 d . U . . .
C2_44 C 0.39932(12) 0.5733(3) 1.0215(3) 0.085(2) Uani 1 1 d . U . . .
C3_44 C 0.39808(13) 0.5400(2) 1.0030(3) 0.096(2) Uani 1 1 d . U . . .
H3_44 H 0.4034 0.5186 1.0154 0.115 Uiso 1 1 calc R U . . .
C4_44 C 0.38863(14) 0.5403(3) 0.9661(3) 0.102(2) Uani 1 1 d D U . . .
C5_44 C 0.36929(15) 0.5751(3) 0.9118(3) 0.115(3) Uani 1 1 d . U . . .
C6_44 C 0.36386(13) 0.6086(3) 0.8974(3) 0.106(3) Uani 1 1 d . U . . .
H6_44 H 0.3562 0.6106 0.8728 0.127 Uiso 1 1 calc R U . . .
C7_44 C 0.36921(13) 0.6392(3) 0.9174(3) 0.100(2) Uani 1 1 d . U . . .
H7_44 H 0.3654 0.6618 0.9066 0.121 Uiso 1 1 calc R U . . .
C8_44 C 0.37976(13) 0.6368(3) 0.9522(3) 0.087(2) Uani 1 1 d . U . . .
C9_44 C 0.38482(12) 0.6037(3) 0.9696(3) 0.086(2) Uani 1 1 d . U . . .
C10_44 C 0.38061(14) 0.5717(3) 0.9482(3) 0.100(2) Uani 1 1 d . U . . .
C21_44 C 0.40851(14) 0.5741(3) 1.0613(3) 0.092(2) Uani 1 1 d . U . . .
O22_44 O 0.41807(10) 0.54869(17) 1.07797(17) 0.1094(18) Uani 1 1 d . U . . .
N81_44 N 0.38698(9) 0.6665(2) 0.97497(17) 0.0818(17) Uani 1 1 d . U . . .
H81_44 H 0.3934 0.6614 0.9974 0.098 Uiso 1 1 calc R U . . .
O4A_44 O 0.38790(10) 0.50987(17) 0.94709(18) 0.120(2) Uani 1 1 d D U . . .
C4B_44 C 0.39850(18) 0.4784(2) 0.9646(3) 0.137(3) Uani 1 1 d D U . . .
H4BA_44 H 0.3902 0.4705 0.9824 0.164 Uiso 1 1 calc R U . . .
H4BB_44 H 0.4150 0.4831 0.9770 0.164 Uiso 1 1 calc R U . . .
C4C_44 C 0.3971(2) 0.4496(3) 0.9361(3) 0.163(4) Uani 1 1 d D U . . .
H4C_44 H 0.3802 0.4452 0.9243 0.196 Uiso 1 1 calc R U . . .
C4D_44 C 0.40901(19) 0.4621(3) 0.9079(3) 0.158(4) Uani 1 1 d D U . . .
H4DA_44 H 0.4018 0.4843 0.8974 0.237 Uiso 1 1 calc R U . . .
H4DB_44 H 0.4256 0.4661 0.9189 0.237 Uiso 1 1 calc R U . . .
H4DC_44 H 0.4073 0.4439 0.8893 0.237 Uiso 1 1 calc R U . . .
C4E_44 C 0.4076(3) 0.4153(3) 0.9532(4) 0.202(6) Uani 1 1 d D U . . .
H4EA_44 H 0.3995 0.4080 0.9712 0.304 Uiso 1 1 calc R U . . .
H4EB_44 H 0.4058 0.3968 0.9350 0.304 Uiso 1 1 calc R U . . .
H4EC_44 H 0.4241 0.4189 0.9645 0.304 Uiso 1 1 calc R U . . .
Br51_44 Br 0.35946(2) 0.53702(4) 0.88015(4) 0.1573(5) Uani 1 1 d . U . . .
N1_45 N 0.41295(9) 0.70771(16) 1.02452(18) 0.0749(16) Uani 1 1 d . U . . .
C2_45 C 0.39750(12) 0.7240(2) 0.9983(2) 0.0788(19) Uani 1 1 d . U . . .
C3_45 C 0.39330(12) 0.7599(2) 0.9980(2) 0.081(2) Uani 1 1 d . U . . .
H3_45 H 0.3837 0.7707 0.9773 0.098 Uiso 1 1 calc R U . . .
C4_45 C 0.40287(12) 0.7800(2) 1.0272(2) 0.0779(19) Uani 1 1 d D U . . .
C5_45 C 0.42843(12) 0.7798(2) 1.0904(2) 0.0795(19) Uani 1 1 d . U . . .
C6_45 C 0.44409(12) 0.7607(2) 1.1169(2) 0.078(2) Uani 1 1 d . U . . .
H6_45 H 0.4506 0.7716 1.1392 0.094 Uiso 1 1 calc R U . . .
C7_45 C 0.45041(11) 0.7260(2) 1.1110(2) 0.0717(19) Uani 1 1 d . U . . .
H7_45 H 0.4618 0.7140 1.1288 0.086 Uiso 1 1 calc R U . . .
C8_45 C 0.44028(12) 0.7095(2) 1.0801(2) 0.0701(18) Uani 1 1 d . U . . .
C9_45 C 0.42332(11) 0.7274(2) 1.0537(2) 0.0692(17) Uani 1 1 d . U . . .
C10_45 C 0.41795(11) 0.7644(2) 1.0577(2) 0.0710(17) Uani 1 1 d . U . . .
C21_45 C 0.38529(13) 0.7020(3) 0.9669(3) 0.080(2) Uani 1 1 d . U . . .
O22_45 O 0.37443(8) 0.71408(16) 0.93889(16) 0.0969(17) Uani 1 1 d . U . . .
N81_45 N 0.44530(9) 0.67523(17) 1.07174(15) 0.0706(15) Uani 1 1 d . U . . .
H81_45 H 0.4375 0.6678 1.0506 0.085 Uiso 1 1 calc R U . . .
O4A_45 O 0.39908(8) 0.81532(15) 1.02901(15) 0.0939(15) Uani 1 1 d D U . . .
C4B_45 C 0.38592(13) 0.8340(2) 0.9984(3) 0.115(3) Uani 1 1 d D U . . .
H4BA_45 H 0.3914 0.8264 0.9775 0.138 Uiso 1 1 calc R U . . .
H4BB_45 H 0.3892 0.8597 1.0020 0.138 Uiso 1 1 calc R U . . .
C4C_45 C 0.36036(14) 0.8286(3) 0.9905(3) 0.133(3) Uani 1 1 d D U . . .
H4C_45 H 0.3571 0.8029 0.9849 0.159 Uiso 1 1 calc R U . . .
C4D_45 C 0.35045(15) 0.8379(3) 1.0212(3) 0.144(4) Uani 1 1 d D U . . .
H4DA_45 H 0.3336 0.8339 1.0145 0.216 Uiso 1 1 calc R U . . .
H4DB_45 H 0.3577 0.8229 1.0416 0.216 Uiso 1 1 calc R U . . .
H4DC_45 H 0.3536 0.8629 1.0275 0.216 Uiso 1 1 calc R U . . .
C4E_45 C 0.34901(19) 0.8501(4) 0.9569(3) 0.210(6) Uani 1 1 d D U . . .
H4EA_45 H 0.3321 0.8469 0.9511 0.315 Uiso 1 1 calc R U . . .
H4EB_45 H 0.3528 0.8754 0.9612 0.315 Uiso 1 1 calc R U . . .
H4EC_45 H 0.3550 0.8418 0.9370 0.315 Uiso 1 1 calc R U . . .
Br51_45 Br 0.42031(2) 0.82553(3) 1.10477(3) 0.1062(3) Uani 1 1 d . U . . .
N1_46 N 0.45360(9) 0.61909(16) 1.03571(19) 0.0750(16) Uani 1 1 d . U . . .
C2_46 C 0.46187(11) 0.6180(2) 1.0703(2) 0.0738(19) Uani 1 1 d . U . . .
C3_46 C 0.47261(11) 0.5874(2) 1.0879(2) 0.082(2) Uani 1 1 d . U . . .
H3_46 H 0.4790 0.5878 1.1129 0.098 Uiso 1 1 calc R U . . .
C4_46 C 0.47383(13) 0.5566(2) 1.0687(3) 0.086(2) Uani 1 1 d D U . . .
C5_46 C 0.46372(14) 0.5276(2) 1.0080(3) 0.096(2) Uani 1 1 d . U . . .
C6_46 C 0.45413(15) 0.5320(3) 0.9729(3) 0.107(3) Uani 1 1 d . U . . .
H6_46 H 0.4529 0.5115 0.9582 0.129 Uiso 1 1 calc R U . . .
C7_46 C 0.44563(13) 0.5649(3) 0.9557(3) 0.095(2) Uani 1 1 d . U . . .
H7_46 H 0.4398 0.5672 0.9306 0.114 Uiso 1 1 calc R U . . .
C8_46 C 0.44667(11) 0.5929(2) 0.9787(2) 0.082(2) Uani 1 1 d . U . . .
C9_46 C 0.45502(12) 0.5892(2) 1.0152(2) 0.0817(19) Uani 1 1 d . U . . .
C10_46 C 0.46433(12) 0.5561(2) 1.0312(3) 0.086(2) Uani 1 1 d . U . . .
C21_46 C 0.46045(12) 0.6510(2) 1.0912(2) 0.0707(18) Uani 1 1 d . U . . .
O22_46 O 0.47121(8) 0.65449(14) 1.12230(15) 0.0837(15) Uani 1 1 d . U . . .
N81_46 N 0.44100(10) 0.62779(19) 0.96663(19) 0.0842(17) Uani 1 1 d . U . . .
H81_46 H 0.4432 0.6442 0.9833 0.101 Uiso 1 1 calc R U . . .
O4A_46 O 0.48442(9) 0.52671(15) 1.08396(16) 0.1034(17) Uani 1 1 d D U . . .
C4B_46 C 0.49528(16) 0.5270(2) 1.1217(2) 0.111(3) Uani 1 1 d D U . . .
H4BA_46 H 0.4833 0.5297 1.1353 0.133 Uiso 1 1 calc R U . . .
H4BB_46 H 0.5064 0.5470 1.1277 0.133 Uiso 1 1 calc R U . . .
C4C_46 C 0.50818(17) 0.4915(3) 1.1309(2) 0.125(3) Uani 1 1 d D U . . .
H4C_46 H 0.4969 0.4716 1.1230 0.150 Uiso 1 1 calc R U . . .
C4D_46 C 0.5175(2) 0.4899(3) 1.1713(2) 0.154(4) Uani 1 1 d D U . . .
H4DA_46 H 0.5044 0.4915 1.1825 0.232 Uiso 1 1 calc R U . . .
H4DB_46 H 0.5257 0.4674 1.1780 0.232 Uiso 1 1 calc R U . . .
H4DC_46 H 0.5282 0.5097 1.1793 0.232 Uiso 1 1 calc R U . . .
C4E_46 C 0.52726(18) 0.4892(3) 1.1111(3) 0.151(4) Uani 1 1 d D U . . .
H4EA_46 H 0.5203 0.4903 1.0854 0.226 Uiso 1 1 calc R U . . .
H4EB_46 H 0.5381 0.5090 1.1183 0.226 Uiso 1 1 calc R U . . .
H4EC_46 H 0.5357 0.4667 1.1169 0.226 Uiso 1 1 calc R U . . .
Br51_46 Br 0.47465(2) 0.48079(3) 1.02196(4) 0.1355(4) Uani 1 1 d . U . . .
N1_47 N 0.44275(10) 0.6984(2) 0.96046(19) 0.0859(18) Uani 1 1 d . U . . .
C2_47 C 0.43063(13) 0.6795(3) 0.9318(3) 0.093(2) Uani 1 1 d . U . . .
C3_47 C 0.41653(14) 0.6958(3) 0.9023(2) 0.101(2) Uani 1 1 d . U . . .
H3_47 H 0.4093 0.6823 0.8818 0.121 Uiso 1 1 calc R U . . .
C4_47 C 0.41318(16) 0.7313(3) 0.9027(3) 0.108(3) Uani 1 1 d D U . . .
C5_47 C 0.42313(18) 0.7905(3) 0.9357(3) 0.122(3) Uani 1 1 d . U . . .
C6_47 C 0.43615(15) 0.8061(3) 0.9658(3) 0.109(3) Uani 1 1 d . U . . .
H6_47 H 0.4350 0.8311 0.9682 0.131 Uiso 1 1 calc R U . . .
C7_47 C 0.45120(14) 0.7873(3) 0.9935(3) 0.104(2) Uani 1 1 d . U . . .
H7_47 H 0.4597 0.7996 1.0140 0.125 Uiso 1 1 calc R U . . .
C8_47 C 0.45355(15) 0.7514(3) 0.9910(3) 0.096(2) Uani 1 1 d . U . . .
C9_47 C 0.44041(14) 0.7331(3) 0.9603(3) 0.091(2) Uani 1 1 d . U . . .
C10_47 C 0.42504(14) 0.7529(3) 0.9315(3) 0.103(2) Uani 1 1 d . U . . .
C21_47 C 0.43264(12) 0.6397(3) 0.9329(3) 0.089(2) Uani 1 1 d . U . . .
O22_47 O 0.42644(9) 0.62149(19) 0.90665(17) 0.113(2) Uani 1 1 d . U . . .
N81_47 N 0.46865(11) 0.73034(18) 1.0164(2) 0.0883(18) Uani 1 1 d . U . . .
H81_47 H 0.4695 0.7078 1.0108 0.106 Uiso 1 1 calc R U . . .
O4A_47 O 0.39806(12) 0.7489(2) 0.8762(2) 0.152(3) Uani 1 1 d D U . . .
C4B_47 C 0.3833(2) 0.7261(4) 0.8502(4) 0.201(6) Uani 1 1 d D U . . .
H4BA_47 H 0.3783 0.7054 0.8623 0.242 Uiso 1 1 calc R U . . .
H4BB_47 H 0.3921 0.7171 0.8335 0.242 Uiso 1 1 calc R U . . .
C4C_47 C 0.3625(3) 0.7455(6) 0.8300(5) 0.310(10) Uani 1 1 d D U . . .
H4C_47 H 0.3677 0.7643 0.8155 0.372 Uiso 1 1 calc R U . . .
C4D_47 C 0.3495(2) 0.7631(5) 0.8532(5) 0.284(9) Uani 1 1 d D U . . .
H4DA_47 H 0.3359 0.7755 0.8384 0.426 Uiso 1 1 calc R U . . .
H4DB_47 H 0.3442 0.7452 0.8678 0.426 Uiso 1 1 calc R U . . .
H4DC_47 H 0.3597 0.7803 0.8687 0.426 Uiso 1 1 calc R U . . .
C4E_47 C 0.3467(3) 0.7198(6) 0.8046(5) 0.353(12) Uani 1 1 d D U . . .
H4EA_47 H 0.3328 0.7325 0.7911 0.530 Uiso 1 1 calc R U . . .
H4EB_47 H 0.3552 0.7099 0.7881 0.530 Uiso 1 1 calc R U . . .
H4EC_47 H 0.3420 0.7005 0.8182 0.530 Uiso 1 1 calc R U . . .
Br51_47 Br 0.40557(2) 0.82131(4) 0.90225(4) 0.1586(5) Uani 1 1 d . U . . .
N1_48 N 0.49904(10) 0.6819(2) 1.0474(2) 0.0915(19) Uani 1 1 d . U . . .
C2_48 C 0.49749(13) 0.7098(3) 1.0665(3) 0.087(2) Uani 1 1 d . U . . .
C3_48 C 0.50850(13) 0.7152(2) 1.1025(3) 0.092(2) Uani 1 1 d . U . . .
H3_48 H 0.5067 0.7366 1.1144 0.110 Uiso 1 1 calc R U . . .
C4_48 C 0.52182(14) 0.6882(3) 1.1192(3) 0.105(2) Uani 1 1 d D U . . .
C5_48 C 0.53759(15) 0.6256(3) 1.1170(3) 0.127(3) Uani 1 1 d . U . . .
H5_48 H 0.5453 0.6260 1.1416 0.152 Uiso 1 1 calc R U . . .
C6_48 C 0.53924(17) 0.5965(3) 1.0977(4) 0.130(4) Uani 1 1 d . U . . .
H6_48 H 0.5476 0.5762 1.1088 0.156 Uiso 1 1 calc R U . . .
C7_48 C 0.52857(17) 0.5963(3) 1.0610(4) 0.132(3) Uani 1 1 d . U . . .
H7_48 H 0.5299 0.5758 1.0473 0.158 Uiso 1 1 calc R U . . .
C8_48 C 0.51647(14) 0.6248(3) 1.0448(4) 0.112(2) Uani 1 1 d . U . . .
C9_48 C 0.51287(14) 0.6560(3) 1.0644(3) 0.105(2) Uani 1 1 d . U . . .
C10_48 C 0.52436(14) 0.6561(3) 1.1012(3) 0.109(2) Uani 1 1 d . U . . .
C21_48 C 0.48192(15) 0.7399(3) 1.0481(3) 0.088(2) Uani 1 1 d . U . . .
O22_48 O 0.48286(9) 0.76927(17) 1.06141(16) 0.1006(17) Uani 1 1 d . U . . .
N81_48 N 0.50785(14) 0.6245(3) 1.0060(3) 0.124(3) Uani 1 1 d . U . . .
O82_48 O 0.50072(12) 0.5962(2) 0.9912(2) 0.147(3) Uani 1 1 d . U . . .
O83_48 O 0.50935(15) 0.6512(2) 0.9896(2) 0.157(3) Uani 1 1 d . U . . .
O4A_48 O 0.53423(11) 0.6887(2) 1.1540(2) 0.136(2) Uani 1 1 d D U . . .
C4B_48 C 0.5340(5) 0.7214(8) 1.1728(9) 0.155(7) Uani 0.5 1 d D U P O 1
H4BA_48 H 0.5188 0.7235 1.1789 0.186 Uiso 0.5 1 calc R U P O 1
H4BB_48 H 0.5351 0.7413 1.1567 0.186 Uiso 0.5 1 calc R U P O 1
C4C_48 C 0.5535(5) 0.7254(9) 1.2072(8) 0.177(8) Uani 0.5 1 d D U P O 1
H4C_48 H 0.5529 0.7505 1.2152 0.213 Uiso 0.5 1 calc R U P O 1
C4D_48 C 0.5491(5) 0.7025(14) 1.2360(10) 0.240(15) Uani 0.5 1 d D U P O 1
H4DA_48 H 0.5335 0.7076 1.2391 0.359 Uiso 0.5 1 calc R U P O 1
H4DB_48 H 0.5500 0.6775 1.2296 0.359 Uiso 0.5 1 calc R U P O 1
H4DC_48 H 0.5608 0.7074 1.2582 0.359 Uiso 0.5 1 calc R U P O 1
C4E_48 C 0.5766(4) 0.7207(8) 1.1993(6) 0.182(10) Uani 0.5 1 d D U P O 1
H4EA_48 H 0.5779 0.7369 1.1801 0.273 Uiso 0.5 1 calc R U P O 1
H4EB_48 H 0.5890 0.7261 1.2207 0.273 Uiso 0.5 1 calc R U P O 1
H4EC_48 H 0.5782 0.6961 1.1920 0.273 Uiso 0.5 1 calc R U P O 1
C4B'_48 C 0.5347(7) 0.7207(8) 1.1743(8) 0.160(8) Uani 0.5 1 d D U P O 2
H4BC_48 H 0.5186 0.7271 1.1748 0.191 Uiso 0.5 1 calc R U P O 2
H4BD_48 H 0.5410 0.7403 1.1625 0.191 Uiso 0.5 1 calc R U P O 2
C4C'_48 C 0.5496(6) 0.7170(7) 1.2126(7) 0.176(8) Uani 0.5 1 d D U P O 2
H4C'_48 H 0.5653 0.7080 1.2116 0.211 Uiso 0.5 1 calc R U P O 2
C4D'_48 C 0.5391(7) 0.6903(10) 1.2326(12) 0.266(17) Uani 0.5 1 d D U P O 2
H4DD_48 H 0.5373 0.6676 1.2199 0.399 Uiso 0.5 1 calc R U P O 2
H4DE_48 H 0.5493 0.6872 1.2565 0.399 Uiso 0.5 1 calc R U P O 2
H4DF_48 H 0.5238 0.6988 1.2343 0.399 Uiso 0.5 1 calc R U P O 2
C4E'_48 C 0.5529(4) 0.7529(6) 1.2306(4) 0.164(8) Uani 0.5 1 d D U P O 2
H4ED_48 H 0.5598 0.7694 1.2166 0.247 Uiso 0.5 1 calc R U P O 2
H4EE_48 H 0.5377 0.7621 1.2323 0.247 Uiso 0.5 1 calc R U P O 2
H4EF_48 H 0.5633 0.7506 1.2545 0.247 Uiso 0.5 1 calc R U P O 2

loop_
_atom_site_aniso_label
_atom_site_aniso_U_11
_atom_site_aniso_U_22
_atom_site_aniso_U_33
_atom_site_aniso_U_23
_atom_site_aniso_U_13
_atom_site_aniso_U_12
N1_1 0.092(5) 0.101(5) 0.143(6) 0.006(5) 0.070(4) 0.016(4)
C2_1 0.089(6) 0.107(5) 0.142(7) -0.002(5) 0.078(5) 0.013(5)
C3_1 0.109(7) 0.110(6) 0.149(8) -0.018(5) 0.086(5) 0.011(6)
C4_1 0.107(7) 0.111(6) 0.171(8) -0.013(6) 0.092(5) 0.021(6)
C5_1 0.116(8) 0.103(6) 0.178(9) -0.001(6) 0.101(6) 0.017(6)
C6_1 0.114(8) 0.115(7) 0.158(8) 0.015(7) 0.103(6) 0.022(6)
C7_1 0.104(7) 0.123(7) 0.159(8) 0.021(6) 0.094(6) 0.025(5)
C8_1 0.093(7) 0.114(6) 0.157(7) 0.011(5) 0.079(5) 0.028(5)
C9_1 0.105(7) 0.102(6) 0.138(7) 0.004(5) 0.087(5) 0.019(5)
C10_1 0.100(6) 0.097(6) 0.164(7) 0.001(5) 0.097(5) 0.019(5)
C21_1 0.088(7) 0.114(6) 0.137(8) 0.000(6) 0.057(6) 0.016(6)
O22_1 0.133(6) 0.158(6) 0.130(5) -0.004(5) 0.041(5) 0.015(5)
N81_1 0.085(6) 0.120(6) 0.147(7) 0.015(6) 0.044(5) 0.032(5)
O83_1 0.140(6) 0.102(5) 0.172(6) 0.018(5) 0.050(5) 0.019(4)
O82_1 0.086(4) 0.189(7) 0.150(6) 0.000(6) 0.039(5) 0.029(4)
O4A_1 0.122(5) 0.113(5) 0.199(7) -0.029(5) 0.086(4) 0.013(4)
C4B_1 0.15(2) 0.157(16) 0.190(15) -0.032(13) 0.093(14) 0.001(15)
C4C_1 0.192(19) 0.163(17) 0.23(2) -0.030(14) 0.085(17) -0.036(13)
C4E_1 0.38(5) 0.167(19) 0.36(5) -0.10(2) 0.03(4) -0.03(3)
C4B'_1 0.123(11) 0.126(11) 0.184(13) -0.024(10) 0.108(7) 0.004(9)
C4C'_1 0.154(15) 0.131(12) 0.227(17) -0.067(13) 0.074(11) -0.001(10)
C4D'_1 0.156(18) 0.159(19) 0.32(2) 0.08(2) 0.067(17) -0.003(15)
C4E'_1 0.22(3) 0.22(3) 0.268(19) -0.10(2) 0.025(17) 0.014(18)
N1_2 0.057(4) 0.092(5) 0.134(5) 0.013(4) 0.046(4) 0.015(3)
C2_2 0.055(5) 0.087(6) 0.126(6) 0.005(5) 0.041(5) 0.012(4)
C3_2 0.063(5) 0.094(5) 0.127(6) 0.005(5) 0.047(5) -0.001(4)
C4_2 0.061(5) 0.091(5) 0.146(6) 0.013(5) 0.056(5) 0.003(5)
C5_2 0.057(5) 0.129(6) 0.133(6) 0.018(5) 0.043(5) 0.013(5)
C6_2 0.083(6) 0.125(6) 0.128(7) 0.026(5) 0.048(5) 0.004(6)
C7_2 0.079(6) 0.132(6) 0.128(6) 0.018(6) 0.041(5) 0.007(6)
C8_2 0.063(5) 0.101(5) 0.135(6) 0.011(5) 0.045(5) 0.006(5)
C9_2 0.058(5) 0.107(6) 0.123(6) 0.008(5) 0.044(5) 0.009(5)
C10_2 0.056(5) 0.105(5) 0.133(6) 0.015(4) 0.043(5) 0.007(4)
C21_2 0.060(5) 0.102(6) 0.136(6) 0.008(5) 0.040(5) 0.013(5)
O22_2 0.084(4) 0.112(5) 0.136(5) -0.005(4) 0.026(4) 0.001(3)
N81_2 0.085(5) 0.103(5) 0.138(6) 0.005(4) 0.056(4) 0.005(4)
O4A_2 0.090(4) 0.095(4) 0.157(5) 0.020(4) 0.058(4) 0.010(3)
C4B_2 0.113(6) 0.084(6) 0.168(9) 0.014(5) 0.066(6) 0.006(5)
C4C_2 0.119(6) 0.093(6) 0.187(9) 0.016(6) 0.079(7) 0.014(6)
C4D_2 0.162(9) 0.105(8) 0.198(11) -0.004(7) 0.070(7) 0.002(7)
C4E_2 0.123(6) 0.118(8) 0.183(10) 0.025(7) 0.072(6) 0.028(6)
Br51_2 0.0866(6) 0.1184(9) 0.1777(11) 0.0417(7) 0.0573(6) 0.0178(6)
N1_3 0.048(4) 0.092(5) 0.100(4) 0.000(4) 0.028(3) 0.014(3)
C2_3 0.055(5) 0.087(6) 0.108(5) 0.002(4) 0.035(4) 0.022(4)
C3_3 0.049(4) 0.088(5) 0.120(6) -0.010(4) 0.041(4) 0.013(4)
C4_3 0.058(5) 0.102(5) 0.127(6) 0.016(5) 0.034(4) 0.016(4)
C5_3 0.064(5) 0.118(6) 0.113(6) 0.011(5) 0.025(4) 0.023(5)
C6_3 0.069(5) 0.120(6) 0.100(6) 0.011(5) 0.027(4) 0.007(5)
C7_3 0.052(4) 0.107(6) 0.112(6) 0.006(5) 0.021(4) 0.016(4)
C8_3 0.050(4) 0.096(5) 0.111(6) 0.003(4) 0.026(4) 0.021(4)
C9_3 0.054(4) 0.091(5) 0.098(5) 0.003(4) 0.035(4) 0.023(4)
C10_3 0.050(4) 0.098(5) 0.116(5) 0.006(4) 0.035(4) 0.021(4)
C21_3 0.049(4) 0.111(6) 0.108(6) -0.020(5) 0.047(4) 0.005(5)
O22_3 0.075(4) 0.116(5) 0.138(5) -0.034(4) 0.042(3) 0.006(3)
N81_3 0.055(4) 0.100(5) 0.113(5) 0.009(4) 0.026(3) 0.014(4)
O4A_3 0.081(4) 0.097(4) 0.148(5) 0.013(4) 0.035(3) 0.019(3)
C4B_3 0.106(7) 0.102(6) 0.183(9) 0.013(6) 0.043(6) 0.017(5)
C4C_3 0.154(10) 0.122(8) 0.230(13) 0.048(8) 0.065(9) 0.014(7)
C4D_3 0.212(14) 0.120(8) 0.316(18) 0.048(9) 0.037(13) 0.004(9)
C4E_3 0.154(10) 0.208(13) 0.188(11) 0.051(9) 0.050(8) -0.008(9)
Br51_3 0.1163(8) 0.1615(11) 0.1285(9) 0.0396(8) 0.0127(7) 0.0053(7)
N1_4 0.062(4) 0.135(6) 0.112(5) 0.020(4) 0.049(4) 0.039(4)
C2_4 0.060(5) 0.143(7) 0.136(6) 0.041(5) 0.058(5) 0.047(5)
C3_4 0.114(8) 0.178(9) 0.151(7) 0.071(6) 0.086(7) 0.066(7)
C4_4 0.143(9) 0.253(10) 0.130(7) 0.060(7) 0.064(8) 0.109(9)
C5_4 0.163(11) 0.310(12) 0.106(7) -0.003(8) 0.034(7) 0.099(12)
C6_4 0.119(8) 0.293(11) 0.100(6) -0.054(7) 0.005(6) 0.063(10)
C7_4 0.078(6) 0.220(9) 0.101(6) -0.049(6) 0.026(5) 0.027(6)
C8_4 0.062(5) 0.158(7) 0.088(5) -0.013(5) 0.038(4) 0.011(5)
C9_4 0.076(6) 0.172(7) 0.108(6) 0.017(5) 0.053(5) 0.047(6)
C10_4 0.095(7) 0.239(9) 0.108(6) 0.026(6) 0.042(6) 0.072(8)
C21_4 0.059(5) 0.109(6) 0.162(6) 0.035(6) 0.070(5) 0.024(5)
O22_4 0.086(4) 0.105(5) 0.223(7) 0.057(5) 0.087(4) 0.030(4)
N81_4 0.064(4) 0.123(5) 0.090(4) -0.007(4) 0.028(3) 0.017(4)
O4A_4 0.219(9) 0.344(12) 0.142(6) 0.106(7) 0.081(6) 0.142(9)
C4B_4 0.37(2) 0.368(15) 0.243(15) 0.155(13) 0.140(14) 0.243(17)
C4C_4 0.42(2) 0.46(2) 0.302(18) 0.229(18) 0.188(16) 0.26(2)
C4D_4 0.39(3) 0.66(4) 0.31(2) 0.23(3) 0.21(2) 0.25(3)
C4E_4 0.58(5) 0.46(2) 0.55(4) 0.31(2) 0.16(3) 0.31(3)
Br51_4 0.415(4) 0.548(5) 0.0956(11) 0.0068(18) -0.0098(16) 0.250(4)
N1_5 0.048(3) 0.091(4) 0.114(5) 0.006(4) 0.033(3) 0.013(3)
C2_5 0.037(4) 0.104(5) 0.105(6) 0.004(4) 0.034(4) 0.012(4)
C3_5 0.057(5) 0.155(7) 0.097(5) 0.002(5) 0.034(4) -0.001(5)
C4_5 0.057(5) 0.172(8) 0.105(6) -0.020(5) 0.028(5) -0.004(6)
C5_5 0.094(7) 0.163(8) 0.187(8) -0.041(6) 0.049(7) -0.029(8)
C6_5 0.115(9) 0.133(8) 0.210(8) -0.053(7) 0.074(9) -0.026(7)
C7_5 0.092(7) 0.101(6) 0.195(8) -0.013(6) 0.081(7) -0.016(5)
C8_5 0.059(5) 0.098(6) 0.144(6) -0.003(5) 0.053(5) 0.005(5)
C9_5 0.060(5) 0.098(5) 0.134(6) -0.002(5) 0.055(5) 0.004(4)
C10_5 0.095(7) 0.156(7) 0.128(6) -0.020(5) 0.060(6) -0.025(6)
C21_5 0.041(4) 0.104(6) 0.112(6) 0.009(5) 0.036(4) 0.008(4)
O22_5 0.068(3) 0.102(4) 0.129(5) 0.025(4) 0.036(3) 0.016(3)
N81_5 0.066(4) 0.097(5) 0.143(5) 0.014(4) 0.052(4) 0.015(4)
O4A_5 0.098(5) 0.250(9) 0.117(5) -0.032(5) 0.018(4) -0.035(5)
C4B_5 0.086(7) 0.331(16) 0.118(8) 0.013(8) 0.013(6) -0.017(8)
C4C_5 0.118(9) 0.40(2) 0.164(10) -0.005(10) -0.025(8) -0.033(11)
C4D_5 0.106(8) 0.246(16) 0.300(18) -0.032(12) -0.015(10) 0.004(8)
C4E_5 0.164(13) 0.56(3) 0.163(12) 0.095(16) -0.051(11) -0.038(16)
Br51_5 0.2203(18) 0.262(2) 0.2214(18) -0.1135(17) 0.0337(14) -0.0625(16)
N1_6 0.054(4) 0.105(5) 0.107(5) -0.010(4) 0.028(3) 0.007(4)
C2_6 0.056(5) 0.118(5) 0.102(6) -0.013(4) 0.031(4) 0.006(4)
C3_6 0.073(5) 0.157(7) 0.118(7) -0.034(6) 0.023(5) 0.015(6)
C4_6 0.068(6) 0.154(7) 0.145(7) -0.067(6) 0.023(5) -0.004(6)
C5_6 0.077(6) 0.125(6) 0.191(8) -0.049(6) 0.056(6) -0.010(6)
C6_6 0.067(6) 0.104(7) 0.212(9) -0.032(6) 0.049(6) 0.001(5)
C7_6 0.067(5) 0.090(5) 0.162(7) -0.003(5) 0.039(5) 0.003(5)
C8_6 0.046(4) 0.091(5) 0.132(6) -0.009(5) 0.036(4) 0.003(4)
C9_6 0.049(4) 0.106(5) 0.123(6) -0.016(5) 0.035(4) 0.001(4)
C10_6 0.077(6) 0.133(6) 0.161(7) -0.051(6) 0.026(5) 0.013(6)
C21_6 0.059(5) 0.120(6) 0.094(6) 0.004(5) 0.020(5) 0.002(5)
O22_6 0.085(4) 0.164(6) 0.091(4) 0.018(4) 0.022(3) 0.020(4)
N81_6 0.051(4) 0.091(5) 0.114(5) 0.005(4) 0.027(3) 0.006(3)
O4A_6 0.126(5) 0.184(7) 0.161(6) -0.074(6) 0.007(5) -0.002(5)
C4B_6 0.189(12) 0.231(14) 0.161(9) -0.076(9) -0.016(9) 0.016(10)
C4C_6 0.304(19) 0.320(19) 0.220(13) -0.151(13) -0.097(14) 0.098(16)
C4D_6 0.40(3) 0.41(3) 0.233(18) -0.16(2) 0.026(17) 0.12(2)
C4E_6 0.44(3) 0.42(3) 0.211(15) -0.135(16) -0.11(2) 0.07(2)
Br51_6 0.1452(11) 0.1541(13) 0.2484(17) -0.0896(12) 0.0346(11) -0.0071(9)
N1_7 0.047(3) 0.085(4) 0.108(4) 0.009(4) 0.035(3) 0.016(3)
C2_7 0.048(4) 0.080(5) 0.101(5) 0.003(4) 0.036(4) 0.003(4)
C3_7 0.060(4) 0.080(5) 0.117(6) 0.004(4) 0.038(4) 0.006(4)
C4_7 0.069(5) 0.078(5) 0.124(5) 0.006(4) 0.048(5) 0.007(4)
C5_7 0.073(5) 0.101(5) 0.132(6) 0.024(5) 0.054(5) 0.024(4)
C6_7 0.061(5) 0.109(6) 0.138(6) 0.031(5) 0.054(5) 0.022(5)
C7_7 0.060(5) 0.119(6) 0.111(6) 0.024(5) 0.035(4) 0.035(5)
C8_7 0.045(4) 0.102(5) 0.115(5) 0.008(4) 0.028(4) 0.012(4)
C9_7 0.053(4) 0.087(5) 0.107(5) 0.004(4) 0.034(4) 0.019(4)
C10_7 0.054(4) 0.081(5) 0.122(5) 0.008(4) 0.032(4) 0.017(4)
C21_7 0.045(4) 0.086(5) 0.107(6) 0.007(5) 0.033(4) 0.005(4)
O22_7 0.072(3) 0.105(4) 0.108(4) 0.006(3) 0.018(3) 0.007(3)
N81_7 0.063(4) 0.111(5) 0.084(4) 0.007(4) 0.031(3) 0.008(4)
O4A_7 0.116(4) 0.083(4) 0.140(5) -0.005(4) 0.051(4) 0.003(3)
C4B_7 0.163(9) 0.108(7) 0.141(7) -0.011(6) 0.048(7) -0.012(6)
C4C_7 0.266(15) 0.134(9) 0.189(11) -0.040(9) 0.025(11) -0.056(11)
C4D_7 0.266(16) 0.109(9) 0.205(12) -0.007(9) 0.007(10) -0.085(10)
C4E_7 0.46(3) 0.230(19) 0.225(13) -0.092(14) 0.089(17) -0.088(19)
Br51_7 0.1294(9) 0.0960(8) 0.1802(11) 0.0170(7) 0.0695(8) 0.0063(6)
N1_8 0.051(4) 0.095(5) 0.136(5) -0.014(4) 0.040(4) 0.006(3)
C2_8 0.056(5) 0.110(6) 0.162(7) -0.027(5) 0.048(5) 0.002(5)
C3_8 0.069(6) 0.106(6) 0.212(9) -0.047(6) 0.064(5) -0.014(5)
C4_8 0.088(7) 0.093(5) 0.220(9) -0.015(6) 0.068(6) -0.014(5)
C5_8 0.068(6) 0.101(6) 0.209(9) 0.033(6) 0.055(6) 0.019(5)
C6_8 0.077(6) 0.125(6) 0.163(8) 0.040(6) 0.034(5) 0.016(6)
C7_8 0.067(5) 0.116(6) 0.128(6) 0.028(5) 0.049(5) 0.012(5)
C8_8 0.057(5) 0.097(5) 0.120(6) 0.015(5) 0.046(4) -0.001(4)
C9_8 0.051(5) 0.089(5) 0.144(6) 0.006(5) 0.045(4) 0.006(4)
C10_8 0.072(6) 0.089(5) 0.184(7) 0.005(5) 0.057(5) -0.008(5)
C21_8 0.065(6) 0.148(7) 0.148(7) -0.052(6) 0.047(5) -0.005(6)
O22_8 0.081(4) 0.182(7) 0.169(6) -0.062(5) 0.033(4) -0.014(4)
N81_8 0.042(3) 0.086(4) 0.119(5) 0.007(4) 0.033(3) 0.008(3)
O4A_8 0.155(6) 0.089(5) 0.317(10) -0.011(5) 0.101(6) -0.005(5)
C4B_8 0.176(19) 0.084(11) 0.38(2) -0.034(12) 0.133(16) 0.007(14)
C4C_8 0.24(2) 0.100(11) 0.44(3) 0.008(17) 0.15(2) 0.019(17)
C4D_8 0.23(2) 0.24(4) 0.52(6) -0.01(4) 0.14(3) 0.10(2)
C4E_8 0.37(4) 0.35(5) 0.48(5) 0.14(4) 0.19(4) 0.03(4)
C4B'_8 0.19(2) 0.089(12) 0.37(2) -0.054(14) 0.122(17) -0.020(14)
C4C'_8 0.26(2) 0.093(12) 0.40(2) -0.030(15) 0.16(2) -0.020(16)
C4D'_8 0.29(2) 0.16(3) 0.48(4) 0.04(3) 0.25(3) 0.07(2)
C4E'_8 0.45(4) 0.12(2) 0.46(4) -0.13(3) 0.26(3) -0.06(3)
Br51_8 0.1338(10) 0.1235(11) 0.353(2) 0.0958(13) 0.0418(12) 0.0124(8)
N1_9 0.056(4) 0.126(6) 0.122(5) 0.002(5) 0.039(4) 0.009(4)
C2_9 0.069(5) 0.130(7) 0.135(6) 0.015(5) 0.063(5) 0.008(5)
C3_9 0.089(7) 0.133(7) 0.163(7) 0.025(6) 0.067(7) 0.023(6)
C4_9 0.109(8) 0.189(8) 0.157(8) 0.045(7) 0.064(8) 0.031(8)
C5_9 0.069(6) 0.249(11) 0.125(7) 0.018(8) 0.013(6) 0.033(9)
C6_9 0.111(8) 0.256(13) 0.126(8) -0.009(8) 0.025(7) 0.044(10)
C7_9 0.077(6) 0.232(11) 0.107(7) -0.017(6) 0.020(6) 0.033(7)
C8_9 0.057(5) 0.199(8) 0.117(6) -0.022(6) 0.025(5) 0.023(6)
C9_9 0.056(5) 0.175(7) 0.111(6) 0.012(5) 0.035(5) 0.018(6)
C10_9 0.081(6) 0.216(8) 0.127(7) 0.012(6) 0.034(6) 0.023(8)
C21_9 0.063(5) 0.105(7) 0.148(7) -0.003(5) 0.048(5) 0.022(5)
O22_9 0.109(5) 0.101(5) 0.215(7) -0.019(5) 0.083(5) 0.007(4)
N81_9 0.061(4) 0.152(6) 0.107(5) -0.012(5) 0.029(4) 0.015(4)
O4A_9 0.201(8) 0.251(9) 0.193(8) 0.086(8) 0.063(7) 0.051(9)
C4B_9 0.288(17) 0.217(10) 0.275(17) 0.097(12) 0.087(13) 0.097(15)
C4C_9 0.33(2) 0.262(15) 0.28(2) 0.104(16) 0.018(15) -0.02(2)
C4D_9 0.256(19) 0.231(15) 0.46(3) 0.143(18) -0.007(19) -0.031(17)
C4E_9 0.44(4) 0.43(3) 0.25(2) 0.10(2) 0.093(19) -0.02(3)
N1_10 0.060(5) 0.154(7) 0.135(6) 0.042(5) 0.042(4) 0.040(5)
C2_10 0.065(6) 0.178(8) 0.173(8) 0.074(6) 0.066(5) 0.050(6)
C3_10 0.062(8) 0.266(12) 0.213(9) 0.133(8) 0.066(7) 0.041(7)
C4_10 0.058(8) 0.338(12) 0.156(8) 0.117(8) 0.036(6) 0.054(9)
C5_10 0.060(6) 0.364(14) 0.098(8) 0.004(8) 0.027(6) 0.047(10)
C6_10 0.069(6) 0.297(12) 0.135(9) -0.053(9) 0.027(7) 0.030(9)
C7_10 0.057(6) 0.219(9) 0.130(7) -0.040(7) 0.037(6) 0.024(6)
C8_10 0.052(5) 0.180(8) 0.108(6) -0.015(5) 0.035(5) 0.028(6)
C9_10 0.054(6) 0.210(8) 0.107(7) 0.025(5) 0.042(5) 0.031(6)
C10_10 0.069(7) 0.293(11) 0.124(7) 0.036(7) 0.037(6) 0.046(8)
C21_10 0.086(7) 0.140(7) 0.231(9) 0.073(7) 0.099(6) 0.036(6)
O22_10 0.123(5) 0.144(6) 0.351(12) 0.115(7) 0.134(7) 0.046(5)
N81_10 0.059(4) 0.117(5) 0.115(5) -0.005(4) 0.031(4) 0.015(4)
O4A_10 0.119(6) 0.505(17) 0.183(7) 0.165(9) 0.018(6) 0.060(9)
C4B_10 0.203(15) 0.58(2) 0.321(17) 0.307(17) -0.014(14) 0.054(18)
C4C_10 0.33(3) 0.74(3) 0.338(19) 0.35(2) -0.065(19) 0.02(3)
C4D_10 0.43(4) 0.70(3) 0.55(4) 0.52(3) -0.04(3) -0.10(3)
C4E_10 0.44(4) 0.71(4) 0.49(4) 0.22(4) -0.19(3) 0.05(3)
N1_11 0.054(4) 0.105(5) 0.153(6) -0.011(4) 0.038(4) 0.011(4)
C2_11 0.055(5) 0.126(6) 0.131(7) -0.020(5) 0.039(5) 0.008(5)
C3_11 0.061(5) 0.168(8) 0.147(7) -0.034(6) 0.022(5) 0.007(6)
C4_11 0.061(6) 0.174(9) 0.218(8) -0.083(7) 0.021(6) 0.001(7)
C5_11 0.085(8) 0.144(8) 0.304(14) -0.090(9) 0.046(9) -0.005(7)
C6_11 0.102(11) 0.130(10) 0.341(18) -0.058(8) 0.077(11) 0.006(7)
C7_11 0.103(9) 0.111(7) 0.290(13) -0.005(8) 0.083(9) 0.011(7)
C8_11 0.070(6) 0.103(7) 0.247(9) -0.002(6) 0.079(6) 0.015(5)
C9_11 0.066(6) 0.104(6) 0.205(8) -0.030(6) 0.057(5) -0.009(5)
C10_11 0.066(6) 0.144(7) 0.235(8) -0.059(6) 0.058(6) -0.012(6)
C21_11 0.058(5) 0.122(6) 0.105(6) 0.012(5) 0.031(5) 0.009(5)
O22_11 0.080(4) 0.149(6) 0.114(5) 0.017(4) 0.026(3) 0.013(4)
N81_11 0.074(5) 0.107(6) 0.199(7) 0.025(5) 0.068(5) 0.014(4)
O4A_11 0.121(6) 0.232(10) 0.238(8) -0.118(7) 0.004(6) -0.005(6)
C4B_11 0.164(18) 0.275(19) 0.228(12) -0.140(11) -0.025(12) 0.048(14)
C4C_11 0.24(2) 0.33(2) 0.250(14) -0.160(15) -0.058(15) 0.029(19)
C4D_11 0.34(3) 0.35(3) 0.20(2) -0.16(2) -0.016(19) 0.09(3)
C4E_11 0.23(2) 0.43(4) 0.252(19) -0.10(2) -0.07(2) 0.01(2)
C4B'_11 0.21(2) 0.29(2) 0.228(13) -0.108(15) -0.027(16) 0.02(2)
C4C'_11 0.30(4) 0.32(3) 0.24(2) -0.07(3) 0.01(2) 0.03(3)
C4D'_11 0.33(5) 0.37(5) 0.30(5) -0.19(4) 0.02(4) 0.04(4)
C4E'_11 0.34(6) 0.43(6) 0.224(19) -0.12(4) -0.03(3) 0.00(5)
N1_12 0.054(4) 0.100(5) 0.111(5) 0.010(4) 0.039(4) 0.013(3)
C2_12 0.051(5) 0.114(6) 0.119(6) 0.012(5) 0.030(5) 0.005(4)
C3_12 0.084(6) 0.148(6) 0.102(6) -0.016(5) 0.047(5) -0.009(6)
C4_12 0.069(5) 0.125(6) 0.146(7) -0.024(5) 0.036(6) -0.019(6)
C5_12 0.105(7) 0.090(6) 0.159(7) -0.018(6) 0.057(7) 0.004(5)
C6_12 0.107(7) 0.097(6) 0.157(7) 0.000(6) 0.069(7) -0.002(6)
C7_12 0.079(5) 0.097(6) 0.134(7) 0.009(5) 0.048(5) 0.015(5)
C8_12 0.048(4) 0.089(5) 0.124(6) 0.013(4) 0.035(4) 0.006(4)
C9_12 0.053(4) 0.081(5) 0.127(5) 0.003(4) 0.037(5) 0.014(4)
C10_12 0.078(6) 0.107(6) 0.135(6) -0.014(5) 0.051(5) -0.001(5)
C21_12 0.068(6) 0.136(6) 0.108(6) 0.017(5) 0.054(5) 0.012(5)
O22_12 0.073(4) 0.157(6) 0.106(4) 0.025(4) 0.031(3) 0.008(3)
N81_12 0.061(4) 0.094(5) 0.108(5) 0.006(4) 0.037(4) 0.009(3)
O4A_12 0.148(6) 0.158(6) 0.159(6) -0.049(5) 0.045(5) -0.031(5)
C4C_12 0.139(8) 0.226(13) 0.146(9) -0.013(9) 0.038(6) 0.036(9)
C4B_12 0.128(7) 0.168(10) 0.168(8) -0.051(8) 0.027(6) -0.023(7)
C4D_12 0.152(10) 0.30(2) 0.187(9) -0.045(12) -0.002(8) 0.022(12)
C4E_12 0.153(10) 0.234(16) 0.245(13) -0.001(12) 0.090(10) 0.033(10)
N1_13 0.065(5) 0.094(5) 0.171(7) 0.019(5) 0.047(4) 0.004(4)
C2_13 0.086(6) 0.088(6) 0.169(7) 0.014(5) 0.078(5) -0.002(5)
C3_13 0.089(6) 0.098(6) 0.208(9) -0.003(6) 0.068(6) 0.002(5)
C4_13 0.093(7) 0.086(6) 0.230(10) 0.019(6) 0.082(6) 0.019(5)
C5_13 0.079(8) 0.126(9) 0.233(11) 0.079(7) 0.078(7) 0.033(6)
C6_13 0.080(7) 0.153(9) 0.221(10) 0.091(8) 0.055(7) 0.034(7)
C7_13 0.074(5) 0.152(8) 0.171(8) 0.072(6) 0.062(5) 0.026(6)
C8_13 0.067(6) 0.115(6) 0.159(7) 0.041(5) 0.057(5) 0.014(5)
C9_13 0.074(6) 0.092(5) 0.172(7) 0.032(5) 0.071(5) 0.018(4)
C10_13 0.099(7) 0.100(6) 0.201(9) 0.038(5) 0.076(6) 0.014(5)
C21_13 0.089(6) 0.093(6) 0.155(7) -0.007(6) 0.062(5) -0.009(5)
O22_13 0.118(5) 0.094(5) 0.181(6) -0.028(4) 0.062(5) -0.015(4)
N81_13 0.060(4) 0.103(5) 0.123(5) 0.034(4) 0.045(4) 0.021(4)
O4A_13 0.131(6) 0.093(5) 0.328(11) 0.025(6) 0.087(6) 0.008(4)
C4B_13 0.158(11) 0.085(7) 0.417(19) -0.006(9) 0.060(12) -0.003(8)
C4C_13 0.33(2) 0.121(9) 0.54(3) 0.035(14) -0.01(2) -0.047(14)
C4D_13 0.45(4) 0.36(3) 0.56(4) 0.17(2) 0.06(3) -0.19(3)
C4E_13 0.36(3) 0.106(12) 0.74(4) -0.06(2) -0.06(3) -0.028(15)
N1_14 0.049(3) 0.091(5) 0.118(5) 0.003(4) 0.023(4) -0.006(3)
C2_14 0.043(4) 0.091(6) 0.122(5) 0.004(4) 0.028(4) -0.004(4)
C3_14 0.052(5) 0.087(5) 0.138(6) 0.013(5) 0.029(5) -0.006(4)
C4_14 0.063(5) 0.091(5) 0.140(6) 0.020(5) 0.032(5) -0.006(5)
C5_14 0.073(5) 0.116(7) 0.135(6) 0.015(5) 0.013(5) -0.014(5)
C6_14 0.097(6) 0.131(8) 0.118(7) 0.001(5) 0.008(5) -0.007(6)
C7_14 0.082(6) 0.108(6) 0.129(6) -0.016(5) 0.021(5) -0.027(5)
C8_14 0.054(5) 0.098(5) 0.119(6) 0.002(5) 0.018(4) -0.011(4)
C9_14 0.058(5) 0.086(5) 0.118(5) -0.001(4) 0.036(5) -0.010(4)
C10_14 0.064(5) 0.103(5) 0.125(6) 0.013(5) 0.026(5) -0.017(5)
C21_14 0.042(4) 0.099(6) 0.125(6) -0.003(5) 0.028(4) -0.004(5)
O22_14 0.071(3) 0.106(5) 0.146(5) -0.016(4) 0.028(3) -0.003(3)
N81_14 0.068(4) 0.087(5) 0.136(5) -0.013(4) 0.035(4) 0.002(4)
O4A_14 0.104(4) 0.103(4) 0.148(5) 0.021(4) 0.016(4) -0.009(4)
C4B_14 0.134(8) 0.095(6) 0.171(9) 0.018(6) 0.019(7) -0.005(6)
C4C_14 0.168(10) 0.108(7) 0.206(12) 0.029(7) 0.000(8) 0.004(8)
C4D_14 0.293(19) 0.150(11) 0.171(12) 0.018(8) 0.039(10) -0.055(11)
C4E_14 0.180(11) 0.100(7) 0.289(16) 0.023(9) 0.035(10) 0.010(8)
N1_15 0.054(4) 0.123(5) 0.134(6) 0.020(5) 0.043(4) 0.015(4)
C2_15 0.064(6) 0.129(6) 0.163(7) 0.037(6) 0.058(5) 0.021(5)
C3_15 0.068(7) 0.158(8) 0.191(8) 0.061(6) 0.062(6) 0.032(6)
C4_15 0.067(7) 0.202(9) 0.157(8) 0.077(7) 0.057(6) 0.031(6)
C5_15 0.066(6) 0.230(10) 0.124(7) 0.043(7) 0.025(5) 0.024(8)
C6_15 0.061(6) 0.225(10) 0.127(7) 0.011(8) 0.025(5) 0.002(8)
C7_15 0.052(5) 0.159(8) 0.108(6) 0.000(5) 0.022(5) 0.009(5)
C8_15 0.049(5) 0.134(6) 0.123(6) 0.004(5) 0.029(5) 0.014(5)
C9_15 0.044(5) 0.141(6) 0.124(6) 0.022(5) 0.038(5) 0.017(5)
C10_15 0.059(6) 0.189(8) 0.134(7) 0.041(6) 0.036(5) 0.020(6)
C21_15 0.090(7) 0.100(6) 0.180(8) 0.021(6) 0.088(5) 0.000(5)
O22_15 0.131(5) 0.099(5) 0.267(9) 0.033(5) 0.127(5) 0.021(4)
N81_15 0.057(4) 0.110(5) 0.116(5) 0.003(4) 0.029(4) -0.005(4)
O4A_15 0.104(5) 0.254(9) 0.182(7) 0.104(7) 0.042(5) 0.032(6)
C4B_15 0.145(9) 0.276(13) 0.252(13) 0.164(12) 0.037(9) 0.021(11)
C4C_15 0.197(12) 0.327(18) 0.291(16) 0.193(15) -0.021(13) -0.021(15)
C4D_15 0.186(10) 0.38(3) 0.29(2) 0.137(19) -0.035(13) -0.010(16)
C4E_15 0.263(17) 0.32(2) 0.34(2) 0.23(2) -0.014(17) 0.015(16)
N1_16 0.071(5) 0.141(6) 0.152(7) -0.002(5) 0.052(5) -0.037(5)
C2_16 0.082(7) 0.179(7) 0.138(7) 0.022(6) 0.043(6) -0.045(7)
C3_16 0.097(7) 0.223(10) 0.151(8) 0.019(7) 0.016(7) -0.066(8)
C4_16 0.125(9) 0.245(11) 0.139(7) 0.006(7) 0.042(7) -0.098(9)
C5_16 0.153(12) 0.230(11) 0.172(12) -0.065(9) 0.070(9) -0.095(11)
C6_16 0.170(14) 0.194(11) 0.195(13) -0.067(9) 0.114(10) -0.087(9)
C7_16 0.136(9) 0.154(8) 0.197(11) -0.038(8) 0.088(8) -0.058(7)
C8_16 0.078(6) 0.139(7) 0.171(8) -0.020(6) 0.074(5) -0.029(6)
C9_16 0.086(7) 0.166(7) 0.135(7) -0.018(6) 0.055(5) -0.044(6)
C10_16 0.125(8) 0.205(9) 0.135(7) -0.023(6) 0.059(6) -0.093(7)
C21_16 0.056(6) 0.147(8) 0.180(8) 0.034(6) 0.032(7) -0.023(6)
O22_16 0.085(4) 0.189(7) 0.202(7) 0.079(6) 0.033(4) -0.019(5)
N81_16 0.086(6) 0.106(6) 0.158(6) 0.009(5) 0.064(4) -0.018(4)
O4A_16 0.225(9) 0.323(13) 0.139(7) -0.012(6) 0.015(7) -0.126(9)
C4B_16 0.25(2) 0.36(2) 0.112(12) 0.027(13) 0.005(14) -0.180(18)
C4C_16 0.31(3) 0.38(3) 0.132(12) -0.002(15) -0.02(2) -0.16(2)
C4D_16 0.36(4) 0.48(4) 0.13(2) 0.02(2) 0.07(3) -0.18(3)
C4E_16 0.42(5) 0.51(5) 0.15(2) 0.09(3) -0.07(3) -0.15(3)
C4B'_16 0.32(3) 0.41(3) 0.142(12) 0.007(14) 0.031(17) -0.14(2)
C4C'_16 0.39(3) 0.47(3) 0.17(2) -0.05(2) 0.073(19) -0.14(3)
C4D'_16 0.43(4) 0.52(5) 0.30(4) -0.12(3) 0.00(3) -0.14(5)
C4E'_16 0.45(4) 0.44(4) 0.10(2) -0.11(3) 0.11(3) -0.25(3)
N1_17 0.046(4) 0.117(5) 0.163(6) -0.035(5) 0.037(4) -0.004(4)
C2_17 0.047(5) 0.156(6) 0.162(8) -0.038(6) 0.042(6) -0.004(5)
C3_17 0.067(6) 0.191(8) 0.174(8) -0.061(7) 0.043(6) -0.022(8)
C4_17 0.076(7) 0.173(9) 0.232(8) -0.076(8) 0.059(8) -0.017(8)
C5_17 0.109(10) 0.116(7) 0.325(13) -0.054(10) 0.100(11) -0.034(8)
C6_17 0.090(9) 0.099(8) 0.345(15) -0.012(9) 0.103(11) -0.021(7)
C7_17 0.063(6) 0.117(7) 0.292(12) 0.012(7) 0.071(7) -0.021(6)
C8_17 0.040(5) 0.110(6) 0.222(8) -0.010(6) 0.048(6) -0.013(5)
C9_17 0.045(5) 0.110(6) 0.208(7) -0.036(6) 0.049(6) -0.013(5)
C10_17 0.065(6) 0.121(7) 0.246(8) -0.063(7) 0.071(7) -0.026(6)
C21_17 0.046(5) 0.165(7) 0.137(8) -0.017(6) 0.038(5) -0.003(6)
O22_17 0.081(4) 0.237(8) 0.134(5) -0.002(5) 0.037(4) 0.022(5)
N81_17 0.047(4) 0.124(6) 0.166(6) 0.015(5) 0.040(5) -0.005(4)
O4A_17 0.121(6) 0.234(9) 0.266(9) -0.122(9) 0.040(6) -0.027(6)
C4B_17 0.154(10) 0.282(17) 0.275(11) -0.130(13) 0.014(11) -0.035(11)
C4C_17 0.167(11) 0.40(2) 0.328(18) -0.09(2) -0.011(14) -0.002(15)
C4D_17 0.30(3) 0.58(4) 0.34(2) -0.08(2) -0.057(19) 0.09(3)
C4E_17 0.26(2) 0.60(4) 0.45(3) -0.11(3) -0.01(2) -0.25(3)
N1_18 0.069(5) 0.099(5) 0.137(6) 0.005(4) 0.059(4) -0.007(4)
C2_18 0.063(5) 0.103(6) 0.155(7) -0.012(6) 0.047(5) -0.011(5)
C3_18 0.079(6) 0.119(6) 0.179(9) -0.020(6) 0.045(6) -0.010(6)
C4_18 0.094(7) 0.099(6) 0.177(8) -0.010(6) 0.068(6) -0.015(5)
C5_18 0.110(8) 0.126(8) 0.189(9) 0.032(6) 0.092(6) 0.026(6)
C6_18 0.099(8) 0.138(8) 0.197(9) 0.049(9) 0.058(6) 0.027(7)
C7_18 0.078(6) 0.144(7) 0.170(8) 0.035(7) 0.062(5) 0.019(6)
C8_18 0.063(5) 0.113(6) 0.143(7) 0.013(5) 0.060(4) 0.013(5)
C9_18 0.076(6) 0.111(6) 0.149(7) 0.002(5) 0.065(5) 0.000(5)
C10_18 0.080(6) 0.105(6) 0.175(8) 0.005(5) 0.066(5) 0.008(5)
C21_18 0.077(6) 0.129(6) 0.118(7) 0.002(6) 0.056(5) -0.018(5)
O22_18 0.108(5) 0.165(6) 0.115(5) -0.021(4) 0.040(4) -0.029(4)
N81_18 0.058(4) 0.123(5) 0.138(6) 0.000(5) 0.039(4) -0.002(4)
O4A_18 0.149(6) 0.107(5) 0.215(7) -0.018(5) 0.076(5) -0.018(4)
C4B_18 0.171(10) 0.122(8) 0.248(12) -0.043(9) 0.039(10) -0.025(8)
C4C_18 0.227(12) 0.156(10) 0.268(14) -0.063(11) 0.058(13) -0.009(11)
C4D_18 0.270(17) 0.26(2) 0.294(19) -0.134(16) 0.032(14) 0.001(16)
C4E_18 0.222(12) 0.253(18) 0.290(19) -0.107(16) 0.053(13) 0.047(13)
N1_19 0.041(4) 0.109(6) 0.160(6) 0.001(5) 0.031(4) -0.002(4)
C2_19 0.049(5) 0.081(6) 0.184(7) -0.003(5) 0.042(5) -0.004(5)
C3_19 0.076(6) 0.099(6) 0.207(8) 0.002(6) 0.050(7) -0.004(5)
C4_19 0.076(6) 0.097(6) 0.215(9) 0.018(6) 0.043(7) -0.010(6)
C5_19 0.092(7) 0.166(9) 0.191(9) 0.043(7) 0.036(8) 0.001(7)
C6_19 0.090(7) 0.176(10) 0.165(9) 0.046(7) 0.014(7) -0.016(8)
C7_19 0.084(6) 0.163(8) 0.139(7) 0.029(6) 0.020(6) -0.018(6)
C8_19 0.049(5) 0.130(6) 0.145(7) 0.019(5) 0.030(5) -0.006(5)
C9_19 0.047(5) 0.106(6) 0.165(7) 0.015(5) 0.034(5) -0.011(5)
C10_19 0.062(5) 0.119(6) 0.188(8) 0.024(6) 0.035(6) -0.004(6)
C21_19 0.054(5) 0.111(7) 0.176(7) -0.019(6) 0.040(6) -0.005(6)
O22_19 0.088(4) 0.124(5) 0.212(7) -0.038(5) 0.064(4) -0.020(4)
N81_19 0.066(4) 0.117(5) 0.135(6) -0.004(4) 0.030(4) -0.012(4)
O4A_19 0.110(5) 0.109(5) 0.265(9) 0.027(5) 0.049(5) -0.004(4)
C4B_19 0.131(8) 0.092(7) 0.367(17) 0.002(8) 0.038(10) -0.017(7)
C4C_19 0.204(11) 0.102(7) 0.40(2) 0.029(10) 0.016(14) -0.032(10)
C4D_19 0.222(15) 0.097(8) 0.47(3) -0.008(12) 0.046(15) -0.031(10)
C4E_19 0.228(14) 0.202(17) 0.45(3) 0.096(17) -0.071(18) -0.010(13)
N1_20 0.066(5) 0.139(6) 0.155(6) -0.010(5) 0.064(4) -0.002(5)
C2_20 0.063(6) 0.128(7) 0.186(8) 0.001(6) 0.067(5) 0.010(6)
C3_20 0.090(8) 0.171(9) 0.220(9) 0.033(7) 0.082(7) 0.021(6)
C4_20 0.089(8) 0.175(8) 0.194(9) 0.045(8) 0.069(6) 0.036(8)
C5_20 0.084(7) 0.238(11) 0.159(8) 0.005(9) 0.052(6) 0.023(9)
C6_20 0.095(7) 0.242(12) 0.143(8) -0.015(9) 0.043(7) 0.021(10)
C7_20 0.067(6) 0.193(10) 0.151(8) -0.032(7) 0.046(6) -0.008(6)
C8_20 0.054(5) 0.152(7) 0.140(7) -0.005(5) 0.045(5) 0.007(5)
C9_20 0.057(5) 0.140(6) 0.148(7) 0.004(5) 0.054(5) 0.014(5)
C10_20 0.076(7) 0.190(8) 0.158(8) 0.026(7) 0.056(6) 0.037(7)
C21_20 0.070(7) 0.122(7) 0.201(8) -0.013(7) 0.073(5) -0.002(6)
O22_20 0.140(6) 0.104(5) 0.288(10) -0.013(6) 0.123(6) -0.012(4)
N81_20 0.057(4) 0.105(5) 0.150(6) -0.016(5) 0.042(4) -0.004(4)
O4A_20 0.125(6) 0.216(8) 0.245(8) 0.075(8) 0.074(6) 0.048(6)
C4B_20 0.150(9) 0.207(10) 0.324(17) 0.110(12) 0.078(10) 0.045(11)
C4C_20 0.200(13) 0.235(14) 0.40(2) 0.115(16) -0.033(15) 0.017(14)
C4D_20 0.191(12) 0.30(2) 0.51(4) 0.08(2) -0.048(18) -0.018(16)
C4E_20 0.38(3) 0.232(15) 0.35(3) 0.148(18) -0.03(2) -0.028(17)
N1_21 0.066(5) 0.164(7) 0.113(6) -0.033(5) 0.037(4) -0.021(5)
C2_21 0.068(6) 0.201(7) 0.106(7) -0.010(6) 0.036(5) -0.023(6)
C3_21 0.088(7) 0.281(11) 0.109(7) -0.022(7) 0.024(6) -0.013(8)
C4_21 0.145(11) 0.317(13) 0.103(8) -0.053(8) 0.040(7) -0.040(11)
C5_21 0.128(12) 0.283(13) 0.198(13) -0.138(10) 0.065(9) -0.060(10)
C6_21 0.149(15) 0.243(12) 0.258(16) -0.135(11) 0.087(11) -0.048(10)
C7_21 0.122(9) 0.177(8) 0.222(12) -0.080(8) 0.106(8) -0.046(7)
C8_21 0.069(7) 0.168(8) 0.178(8) -0.053(6) 0.067(5) -0.032(6)
C9_21 0.071(6) 0.191(8) 0.143(7) -0.062(6) 0.047(5) -0.021(6)
C10_21 0.102(8) 0.252(11) 0.143(8) -0.083(7) 0.054(6) -0.056(8)
C21_21 0.052(5) 0.172(8) 0.111(7) 0.027(5) 0.022(5) -0.006(6)
O22_21 0.098(5) 0.220(8) 0.127(5) 0.056(5) 0.029(4) 0.010(5)
N81_21 0.066(5) 0.127(6) 0.168(7) -0.020(5) 0.062(4) -0.005(4)
O4A_21 0.182(9) 0.440(17) 0.115(7) -0.098(8) 0.020(6) -0.048(9)
C4B_21 0.26(2) 0.55(3) 0.11(2) -0.023(19) -0.009(18) 0.02(2)
C4C_21 0.27(3) 0.59(3) 0.21(3) 0.04(2) -0.05(3) 0.06(3)
C4D_21 0.19(3) 0.74(6) 0.22(4) 0.13(4) 0.08(2) 0.08(3)
C4E_21 0.51(5) 0.60(4) 0.16(3) 0.15(4) -0.16(3) -0.06(5)
C4B'_21 0.23(2) 0.52(3) 0.100(16) -0.074(14) -0.020(18) -0.07(2)
C4C'_21 0.24(3) 0.62(4) 0.138(19) -0.08(2) -0.07(2) -0.10(3)
C4D'_21 0.43(6) 0.71(5) 0.11(2) -0.02(3) -0.05(3) -0.05(5)
C4E'_21 0.31(4) 0.71(6) 0.14(2) -0.15(3) -0.03(3) -0.19(4)
N1_22 0.038(3) 0.107(5) 0.103(5) -0.009(4) 0.024(3) -0.014(3)
C2_22 0.037(4) 0.127(5) 0.104(6) -0.016(5) 0.014(4) -0.014(4)
C3_22 0.058(5) 0.129(6) 0.129(7) -0.031(5) 0.018(5) -0.019(5)
C4_22 0.057(5) 0.129(6) 0.169(7) -0.030(6) 0.045(6) -0.021(6)
C5_22 0.085(7) 0.111(7) 0.208(9) -0.005(7) 0.057(8) -0.008(6)
C6_22 0.094(7) 0.105(7) 0.212(10) 0.031(7) 0.056(8) -0.007(6)
C7_22 0.078(6) 0.122(7) 0.167(8) 0.034(6) 0.049(6) -0.014(6)
C8_22 0.056(5) 0.104(6) 0.141(6) 0.017(5) 0.040(5) -0.008(5)
C9_22 0.060(5) 0.105(6) 0.130(6) 0.003(5) 0.040(5) -0.015(5)
C10_22 0.046(5) 0.108(6) 0.162(6) -0.009(5) 0.042(5) -0.012(5)
C21_22 0.050(5) 0.129(6) 0.097(6) -0.007(5) 0.033(4) -0.002(5)
O22_22 0.073(4) 0.148(5) 0.103(4) -0.005(4) 0.022(3) -0.011(3)
N81_22 0.052(4) 0.125(6) 0.111(5) 0.013(4) 0.026(4) 0.004(4)
O4A_22 0.096(4) 0.137(5) 0.207(7) -0.060(6) 0.049(5) -0.010(4)
C4B_22 0.145(9) 0.203(12) 0.199(8) -0.078(9) 0.035(10) -0.005(8)
C4C_22 0.226(13) 0.272(16) 0.253(13) -0.122(14) 0.055(13) 0.054(13)
C4D_22 0.189(12) 0.216(15) 0.320(17) -0.114(14) 0.103(12) 0.005(10)
C4E_22 0.45(3) 0.42(3) 0.247(13) -0.161(18) 0.054(19) 0.11(3)
N1_23 0.046(4) 0.097(5) 0.113(5) 0.008(4) 0.030(3) 0.010(3)
C2_23 0.050(4) 0.109(5) 0.107(5) 0.006(5) 0.036(4) -0.007(4)
C3_23 0.078(5) 0.110(5) 0.101(6) -0.001(5) 0.048(4) -0.006(5)
C4_23 0.070(5) 0.094(5) 0.136(7) 0.009(5) 0.051(4) 0.004(4)
C5_23 0.081(6) 0.125(7) 0.125(7) 0.030(5) 0.050(5) 0.021(5)
C6_23 0.067(6) 0.156(8) 0.133(7) 0.042(7) 0.035(5) 0.012(6)
C7_23 0.056(5) 0.145(7) 0.116(6) 0.020(6) 0.031(4) 0.011(5)
C8_23 0.045(4) 0.122(5) 0.102(6) 0.014(5) 0.033(4) 0.002(4)
C9_23 0.047(4) 0.097(5) 0.117(6) 0.015(4) 0.040(4) 0.005(4)
C10_23 0.070(5) 0.101(5) 0.127(6) 0.019(5) 0.044(4) 0.010(4)
C21_23 0.065(5) 0.105(6) 0.097(6) -0.009(5) 0.028(4) -0.006(5)
O22_23 0.077(4) 0.126(5) 0.109(4) -0.015(4) 0.017(3) -0.013(3)
N81_23 0.056(4) 0.116(5) 0.095(5) 0.001(4) 0.022(3) -0.003(4)
O4A_23 0.113(5) 0.094(4) 0.175(6) 0.004(4) 0.057(4) 0.001(4)
C4B_23 0.145(9) 0.093(6) 0.191(10) -0.003(6) 0.052(7) -0.001(6)
C4C_23 0.193(12) 0.091(7) 0.227(12) -0.007(7) 0.059(9) -0.002(7)
C4D_23 0.286(18) 0.102(9) 0.245(12) -0.001(9) 0.003(12) -0.014(10)
C4E_23 0.183(11) 0.094(8) 0.261(12) 0.011(8) 0.089(10) -0.015(8)
N1_24 0.050(3) 0.082(4) 0.105(5) 0.010(4) 0.031(3) -0.008(3)
C2_24 0.051(4) 0.081(6) 0.137(6) 0.002(4) 0.032(5) -0.012(4)
C3_24 0.091(6) 0.086(6) 0.155(6) 0.013(5) 0.066(6) 0.004(5)
C4_24 0.098(7) 0.105(6) 0.148(7) 0.030(5) 0.055(6) 0.011(6)
C5_24 0.099(7) 0.133(7) 0.124(7) 0.033(6) 0.037(6) 0.006(6)
C6_24 0.074(6) 0.160(9) 0.118(7) 0.027(5) 0.012(5) 0.001(6)
C7_24 0.059(5) 0.148(7) 0.103(6) 0.014(5) 0.013(4) 0.000(5)
C8_24 0.050(4) 0.114(6) 0.104(6) 0.008(5) 0.015(4) -0.001(4)
C9_24 0.045(4) 0.108(5) 0.112(5) 0.017(4) 0.030(4) -0.004(4)
C10_24 0.068(5) 0.109(6) 0.125(6) 0.032(5) 0.038(5) 0.005(5)
C21_24 0.056(5) 0.093(6) 0.137(6) -0.007(5) 0.050(5) -0.015(5)
O22_24 0.083(4) 0.103(5) 0.149(5) -0.025(4) 0.043(4) -0.011(4)
N81_24 0.047(3) 0.104(5) 0.093(4) 0.006(4) 0.021(3) -0.009(3)
O4A_24 0.185(7) 0.118(5) 0.191(7) 0.044(5) 0.072(5) 0.034(5)
C4B_24 0.29(2) 0.131(9) 0.223(17) 0.014(9) 0.066(16) 0.098(15)
C4C_24 0.30(2) 0.105(9) 0.224(19) -0.015(11) 0.056(18) 0.045(19)
C4D_24 0.29(3) 0.16(2) 0.23(3) 0.022(19) 0.06(2) 0.05(3)
C4E_24 0.43(5) 0.146(12) 0.24(3) -0.056(18) 0.07(3) 0.00(3)
C4B'_24 0.27(2) 0.141(12) 0.246(17) 0.018(10) 0.053(17) 0.099(15)
C4C'_24 0.32(2) 0.152(17) 0.27(2) 0.011(16) 0.02(2) 0.095(18)
C4D'_24 0.43(4) 0.24(3) 0.23(3) 0.04(2) -0.01(3) 0.04(4)
C4E'_24 0.29(2) 0.24(4) 0.29(3) -0.06(3) -0.02(2) 0.12(2)
O123_49 0.061(3) 0.095(4) 0.108(4) -0.010(3) 0.026(3) -0.015(3)
N1_25 0.045(3) 0.099(4) 0.095(4) 0.006(4) 0.026(3) 0.000(3)
C2_25 0.049(4) 0.123(5) 0.084(5) 0.000(4) 0.034(4) 0.008(4)
C3_25 0.064(5) 0.156(6) 0.080(5) -0.005(5) 0.020(4) 0.008(5)
C4_25 0.067(5) 0.160(7) 0.091(6) 0.025(5) 0.029(4) 0.022(6)
C5_25 0.075(6) 0.135(7) 0.132(7) 0.037(6) 0.043(5) 0.029(5)
C6_25 0.076(6) 0.118(7) 0.158(8) 0.037(5) 0.056(5) 0.014(5)
C7_25 0.067(5) 0.100(5) 0.135(7) 0.012(5) 0.047(4) 0.002(4)
C8_25 0.058(5) 0.101(5) 0.099(5) 0.003(4) 0.042(4) 0.005(4)
C9_25 0.052(4) 0.111(5) 0.090(5) 0.009(4) 0.040(4) 0.006(4)
C10_25 0.054(5) 0.129(6) 0.104(6) 0.025(5) 0.030(4) 0.018(5)
C21_25 0.057(5) 0.125(6) 0.102(6) -0.014(5) 0.037(5) -0.006(5)
O22_25 0.086(4) 0.131(5) 0.117(5) -0.032(4) 0.025(3) -0.025(4)
N81_25 0.057(4) 0.106(5) 0.094(4) 0.002(4) 0.029(3) -0.004(3)
O4A_25 0.119(5) 0.220(8) 0.091(4) 0.039(4) 0.005(4) 0.031(5)
C4B_25 0.195(12) 0.235(13) 0.103(8) 0.031(7) -0.021(7) 0.029(9)
C4C_25 0.39(2) 0.32(2) 0.148(12) 0.025(12) -0.126(13) 0.109(16)
C4D_25 0.36(3) 0.53(3) 0.124(12) 0.030(14) -0.098(13) -0.02(2)
C4E_25 0.44(3) 0.43(4) 0.31(2) 0.02(2) -0.11(2) 0.24(3)
N1_26 0.039(3) 0.112(5) 0.094(5) 0.011(4) 0.019(3) -0.012(3)
C2_26 0.043(4) 0.126(6) 0.096(5) 0.004(5) 0.024(4) -0.019(4)
C3_26 0.063(5) 0.159(8) 0.092(6) -0.008(5) 0.017(5) -0.027(5)
C4_26 0.070(6) 0.179(8) 0.088(6) 0.020(5) 0.007(5) -0.040(6)
C5_26 0.077(6) 0.185(9) 0.107(7) 0.049(6) 0.017(5) -0.017(7)
C6_26 0.058(5) 0.168(8) 0.135(8) 0.069(7) 0.017(6) -0.004(6)
C7_26 0.058(5) 0.128(6) 0.121(6) 0.033(5) 0.026(5) 0.002(5)
C8_26 0.041(4) 0.115(6) 0.107(5) 0.026(5) 0.015(4) -0.007(4)
C9_26 0.040(4) 0.129(6) 0.096(5) 0.022(4) 0.022(4) -0.011(4)
C10_26 0.057(5) 0.165(7) 0.093(5) 0.033(5) 0.007(5) -0.026(5)
C21_26 0.041(4) 0.115(6) 0.099(6) -0.007(5) 0.031(4) -0.015(4)
O22_26 0.066(3) 0.119(5) 0.142(5) -0.024(4) 0.031(3) -0.011(3)
N81_26 0.054(3) 0.085(5) 0.105(4) 0.014(4) 0.026(4) -0.002(3)
O4A_26 0.116(5) 0.232(9) 0.089(5) 0.016(4) 0.004(4) -0.039(5)
C4B_26 0.190(10) 0.262(14) 0.093(7) -0.006(7) 0.001(7) -0.043(11)
C4C_26 0.347(17) 0.303(19) 0.113(8) -0.019(9) -0.066(12) -0.085(17)
C4D_26 0.42(3) 0.41(3) 0.168(13) -0.100(16) -0.003(17) -0.13(2)
C4E_26 0.312(17) 0.25(2) 0.29(2) -0.009(15) -0.167(15) -0.025(16)
N1_27 0.049(3) 0.106(5) 0.092(4) -0.003(4) 0.026(3) -0.002(4)
C2_27 0.047(4) 0.105(6) 0.117(5) -0.013(5) 0.031(4) -0.007(4)
C4_27 0.076(6) 0.148(6) 0.109(6) -0.034(5) 0.047(5) -0.019(6)
C3_27 0.073(6) 0.115(6) 0.125(6) -0.024(5) 0.041(5) -0.016(5)
C5_27 0.078(6) 0.185(8) 0.090(6) -0.019(6) 0.029(5) -0.012(7)
C6_27 0.071(5) 0.183(9) 0.098(6) 0.015(6) 0.018(5) -0.003(7)
C7_27 0.080(6) 0.151(7) 0.087(6) 0.016(5) 0.038(4) 0.005(5)
C8_27 0.049(4) 0.128(6) 0.087(5) 0.010(4) 0.037(4) -0.002(4)
C9_27 0.048(4) 0.124(5) 0.085(5) -0.004(4) 0.030(4) -0.004(4)
C10_27 0.070(5) 0.144(6) 0.092(5) -0.019(5) 0.035(4) 0.001(5)
C21_27 0.061(5) 0.090(6) 0.124(6) 0.003(5) 0.035(5) -0.011(5)
O22_27 0.086(4) 0.081(4) 0.156(5) -0.003(4) 0.036(3) -0.010(3)
N81_27 0.063(4) 0.102(5) 0.110(5) 0.009(4) 0.038(3) 0.003(4)
O4A_27 0.126(5) 0.164(6) 0.121(5) -0.040(5) 0.040(4) -0.032(5)
C4B_27 0.189(19) 0.182(11) 0.155(15) -0.046(12) 0.021(14) -0.086(15)
C4C_27 0.24(2) 0.234(19) 0.153(16) -0.051(17) 0.026(19) -0.105(18)
C4D_27 0.30(3) 0.24(2) 0.18(3) -0.09(2) 0.00(3) -0.10(2)
C4E_27 0.25(3) 0.31(3) 0.20(3) -0.08(3) -0.05(2) -0.06(2)
C4B'_27 0.161(18) 0.164(9) 0.121(12) -0.038(11) 0.023(13) -0.055(15)
C4C'_27 0.151(18) 0.165(13) 0.123(14) -0.035(12) 0.014(12) -0.040(14)
C4E'_27 0.24(3) 0.113(17) 0.137(16) -0.027(14) 0.061(15) -0.002(17)
N1_28 0.057(4) 0.077(4) 0.111(5) 0.004(4) 0.045(3) -0.007(3)
C2_28 0.056(5) 0.091(6) 0.129(6) 0.009(4) 0.053(4) 0.002(4)
C3_28 0.062(5) 0.086(5) 0.165(7) 0.006(5) 0.050(5) 0.002(4)
C4_28 0.079(6) 0.083(5) 0.166(7) -0.007(5) 0.064(5) -0.018(5)
C5_28 0.059(6) 0.126(7) 0.156(7) -0.054(6) 0.037(5) -0.021(5)
C6_28 0.056(5) 0.147(8) 0.118(7) -0.047(5) 0.030(4) -0.026(5)
C7_28 0.057(5) 0.127(7) 0.104(6) -0.017(5) 0.031(4) -0.016(5)
C8_28 0.051(4) 0.093(5) 0.107(5) -0.009(4) 0.033(4) -0.016(4)
C9_28 0.055(5) 0.084(5) 0.116(6) -0.009(4) 0.035(4) -0.004(4)
C10_28 0.061(5) 0.091(5) 0.146(6) -0.018(5) 0.047(4) -0.020(4)
C21_28 0.065(5) 0.091(6) 0.114(6) 0.025(5) 0.053(4) 0.007(4)
O22_28 0.092(4) 0.114(5) 0.139(5) 0.041(4) 0.061(3) 0.020(3)
N81_28 0.054(3) 0.089(4) 0.096(4) 0.000(3) 0.022(3) -0.003(3)
O4A_28 0.096(4) 0.097(4) 0.230(7) -0.028(5) 0.062(4) -0.009(4)
C4B_28 0.116(8) 0.099(6) 0.300(14) -0.010(7) 0.073(9) 0.016(6)
C4C_28 0.221(14) 0.117(8) 0.349(19) -0.047(11) 0.063(15) 0.031(9)
C4D_28 0.159(12) 0.112(8) 0.46(2) -0.018(12) 0.060(14) 0.009(8)
C4E_28 0.61(5) 0.29(3) 0.34(2) -0.067(14) 0.13(3) 0.09(3)
N1_29 0.054(3) 0.092(5) 0.093(4) -0.003(4) 0.028(3) -0.013(3)
C2_29 0.061(5) 0.080(5) 0.103(5) 0.004(4) 0.038(4) -0.008(4)
C3_29 0.087(5) 0.086(5) 0.142(7) 0.012(5) 0.054(5) 0.004(5)
C4_29 0.131(8) 0.076(5) 0.194(8) -0.005(5) 0.098(7) -0.009(6)
C5_29 0.142(9) 0.116(8) 0.218(9) -0.060(7) 0.114(9) -0.046(7)
C6_29 0.149(10) 0.155(8) 0.200(9) -0.074(10) 0.117(9) -0.066(9)
C7_29 0.096(6) 0.175(8) 0.138(7) -0.060(7) 0.057(6) -0.064(7)
C8_29 0.058(5) 0.138(6) 0.117(6) -0.041(5) 0.032(5) -0.025(5)
C9_29 0.056(5) 0.110(6) 0.127(6) -0.026(5) 0.034(5) -0.027(5)
C10_29 0.100(7) 0.107(6) 0.182(7) -0.026(5) 0.084(6) -0.030(6)
C21_29 0.052(5) 0.090(5) 0.096(5) 0.001(5) 0.027(4) -0.011(4)
O22_29 0.062(3) 0.118(5) 0.097(4) 0.004(3) 0.021(3) 0.000(3)
N81_29 0.057(4) 0.152(6) 0.097(5) -0.018(4) 0.028(4) -0.011(4)
O4A_29 0.224(8) 0.075(4) 0.268(9) 0.007(5) 0.142(7) 0.001(5)
C4B_29 0.295(19) 0.123(11) 0.276(14) 0.036(11) 0.142(16) 0.067(14)
C4C_29 0.39(2) 0.122(14) 0.305(19) 0.030(12) 0.156(19) 0.064(17)
C4D_29 0.56(5) 0.26(3) 0.39(4) 0.09(3) 0.22(4) -0.06(4)
C4E_29 0.53(4) 0.17(2) 0.32(3) -0.01(2) 0.12(3) 0.13(3)
C4B'_29 0.30(2) 0.074(12) 0.276(15) 0.043(12) 0.161(17) 0.052(14)
C4C'_29 0.35(2) 0.093(13) 0.26(2) 0.018(13) 0.177(18) 0.057(16)
C4D'_29 0.38(4) 0.076(18) 0.30(3) 0.068(18) 0.20(3) 0.10(2)
C4E'_29 0.37(4) 0.07(2) 0.31(3) 0.00(2) 0.21(3) 0.03(2)
N1_30 0.050(4) 0.146(6) 0.112(5) 0.035(5) 0.042(3) 0.009(4)
C2_30 0.055(6) 0.203(7) 0.099(7) 0.032(6) 0.046(5) 0.004(6)
C3_30 0.067(6) 0.248(8) 0.117(7) 0.058(7) 0.050(5) 0.027(8)
C4_30 0.100(9) 0.235(9) 0.171(9) 0.081(8) 0.064(7) 0.046(9)
C5_30 0.140(10) 0.164(8) 0.202(10) 0.089(8) 0.116(7) 0.060(8)
C6_30 0.141(11) 0.133(8) 0.224(12) 0.060(7) 0.124(8) 0.044(7)
C7_30 0.117(7) 0.112(6) 0.180(9) 0.029(6) 0.101(6) 0.012(6)
C8_30 0.078(6) 0.113(6) 0.158(7) 0.032(5) 0.080(5) 0.013(5)
C9_30 0.063(5) 0.140(6) 0.143(7) 0.042(6) 0.069(4) 0.028(5)
C10_30 0.105(8) 0.169(7) 0.172(8) 0.072(7) 0.086(6) 0.048(7)
C21_30 0.047(5) 0.213(8) 0.078(6) 0.003(6) 0.030(5) -0.005(6)
O22_30 0.085(4) 0.285(9) 0.095(5) -0.015(5) 0.026(4) -0.025(5)
N81_30 0.070(4) 0.099(5) 0.134(6) 0.015(4) 0.056(4) 0.000(4)
O4A_30 0.214(9) 0.262(10) 0.191(8) 0.108(8) 0.059(7) 0.076(8)
C4B_30 0.37(2) 0.40(2) 0.187(11) 0.089(13) 0.025(15) 0.078(18)
C4C_30 0.56(3) 0.47(3) 0.218(13) 0.148(18) 0.06(2) 0.10(2)
C4D_30 0.66(4) 0.55(5) 0.61(5) 0.33(4) 0.06(5) 0.17(4)
C4E_30 0.65(3) 0.109(11) 0.145(11) 0.036(9) 0.145(18) 0.069(16)
N1_31 0.054(4) 0.094(5) 0.103(5) 0.004(4) 0.027(3) -0.013(3)
C2_31 0.052(5) 0.099(5) 0.123(6) -0.004(5) 0.039(4) -0.021(4)
C3_31 0.061(5) 0.130(7) 0.112(6) -0.016(5) 0.043(4) -0.024(5)
C4_31 0.070(6) 0.159(7) 0.095(6) -0.007(5) 0.019(5) -0.019(6)
C5_31 0.094(6) 0.150(8) 0.104(7) 0.020(5) 0.022(5) 0.016(6)
C6_31 0.109(7) 0.103(7) 0.139(8) 0.041(5) 0.021(6) 0.019(6)
C7_31 0.094(6) 0.096(6) 0.118(6) 0.014(5) 0.038(5) 0.006(5)
C8_31 0.062(5) 0.098(5) 0.099(5) 0.007(4) 0.027(4) -0.006(4)
C9_31 0.052(4) 0.099(5) 0.097(5) -0.001(4) 0.015(4) -0.012(4)
C10_31 0.068(5) 0.133(6) 0.095(5) 0.007(5) 0.015(5) -0.003(5)
C21_31 0.067(5) 0.093(6) 0.134(7) -0.007(5) 0.059(4) -0.017(5)
O22_31 0.099(4) 0.099(4) 0.177(6) -0.023(4) 0.078(4) -0.020(3)
N81_31 0.062(4) 0.100(5) 0.095(4) -0.003(4) 0.026(4) 0.000(3)
O4A_31 0.105(4) 0.196(7) 0.110(5) -0.014(4) 0.005(4) -0.003(4)
C4B_31 0.158(9) 0.260(14) 0.126(8) -0.058(8) -0.012(7) -0.014(10)
C4C_31 0.201(11) 0.308(18) 0.147(10) -0.029(9) -0.042(10) -0.037(13)
C4E_31 0.272(16) 0.37(2) 0.123(9) -0.070(12) 0.029(11) -0.134(15)
C4D_31 0.191(12) 0.36(3) 0.27(2) -0.005(16) -0.045(12) 0.012(15)
N1_32 0.050(4) 0.150(6) 0.093(5) 0.014(5) 0.024(3) -0.004(4)
C2_32 0.048(5) 0.160(7) 0.096(5) -0.016(5) 0.038(4) -0.019(5)
C3_32 0.067(6) 0.198(9) 0.106(6) -0.036(6) 0.021(5) -0.010(6)
C4_32 0.062(6) 0.273(9) 0.101(6) -0.022(7) 0.031(5) -0.036(8)
C5_32 0.081(7) 0.331(13) 0.097(7) 0.025(9) 0.029(6) -0.018(11)
C6_32 0.069(7) 0.326(13) 0.116(8) 0.069(11) 0.028(6) 0.016(11)
C7_32 0.061(6) 0.250(11) 0.126(7) 0.066(8) 0.053(5) 0.030(7)
C8_32 0.057(6) 0.208(8) 0.110(6) 0.057(6) 0.044(5) 0.019(6)
C9_32 0.039(5) 0.216(7) 0.100(6) 0.023(6) 0.025(4) 0.004(6)
C10_32 0.057(6) 0.266(8) 0.101(6) 0.011(7) 0.034(5) -0.009(8)
C21_32 0.057(5) 0.107(6) 0.104(5) -0.021(5) 0.031(4) -0.018(5)
O22_32 0.105(4) 0.107(5) 0.151(5) -0.023(4) 0.052(4) -0.017(4)
N81_32 0.069(5) 0.155(6) 0.121(5) 0.044(5) 0.057(4) 0.029(5)
O4A_32 0.158(7) 0.357(12) 0.099(5) -0.061(8) 0.037(5) -0.076(9)
C4B_32 0.223(14) 0.348(14) 0.122(9) -0.069(12) 0.052(9) -0.128(16)
C4C_32 0.33(2) 0.42(2) 0.198(14) -0.135(17) 0.087(13) -0.12(2)
C4D_32 0.28(2) 0.60(3) 0.157(14) -0.079(19) 0.110(13) -0.03(2)
C4E_32 0.43(3) 0.44(2) 0.212(18) -0.141(19) 0.013(19) -0.02(3)
N1_33 0.068(4) 0.095(5) 0.157(6) 0.022(5) 0.068(4) 0.003(4)
C2_33 0.092(6) 0.109(6) 0.174(7) 0.045(5) 0.088(5) 0.017(5)
C3_33 0.133(9) 0.094(6) 0.193(9) 0.051(6) 0.114(6) 0.026(6)
C4_33 0.164(10) 0.099(6) 0.179(9) 0.028(6) 0.128(7) 0.008(6)
C5_33 0.110(8) 0.139(8) 0.159(8) -0.014(7) 0.071(6) -0.036(6)
C6_33 0.089(7) 0.147(9) 0.159(9) -0.016(6) 0.051(6) -0.039(6)
C7_33 0.066(5) 0.145(8) 0.133(7) -0.014(6) 0.046(5) -0.038(5)
C8_33 0.062(5) 0.094(5) 0.134(7) -0.002(5) 0.049(4) -0.018(4)
C9_33 0.083(6) 0.105(5) 0.144(7) 0.006(5) 0.076(5) -0.012(5)
C10_33 0.110(7) 0.096(5) 0.159(7) 0.006(6) 0.089(5) -0.010(5)
C21_33 0.101(7) 0.131(7) 0.160(8) 0.063(6) 0.097(5) 0.044(6)
O22_33 0.122(5) 0.176(7) 0.198(7) 0.096(6) 0.098(5) 0.068(5)
N81_33 0.052(4) 0.098(5) 0.121(5) 0.005(4) 0.035(3) -0.001(3)
O4A_33 0.227(8) 0.102(5) 0.260(9) -0.005(6) 0.136(7) -0.004(6)
C4B_33 0.29(2) 0.097(9) 0.33(2) 0.017(13) 0.135(19) 0.040(14)
C4C_33 0.27(2) 0.138(14) 0.35(3) 0.023(19) 0.11(2) 0.016(14)
C4D_33 0.34(4) 0.40(5) 0.55(5) -0.21(5) 0.04(4) -0.03(5)
C4E_33 0.25(3) 0.128(14) 0.29(3) 0.052(19) 0.12(2) 0.061(17)
C4B'_33 0.22(2) 0.103(11) 0.32(2) 0.019(12) 0.158(16) 0.021(13)
C4C'_33 0.28(2) 0.128(15) 0.31(2) 0.007(15) 0.142(18) 0.037(17)
C4D'_33 0.33(3) 0.26(4) 0.34(4) 0.00(3) 0.21(3) 0.05(3)
C4E'_33 0.33(3) 0.10(2) 0.45(5) 0.00(2) 0.10(3) -0.03(2)
N1_34 0.060(4) 0.108(5) 0.118(5) 0.005(4) 0.039(4) 0.004(4)
C2_34 0.053(5) 0.091(5) 0.144(6) 0.009(5) 0.035(5) -0.008(4)
C3_34 0.084(6) 0.096(6) 0.176(8) 0.018(5) 0.034(6) 0.000(5)
C4_34 0.126(8) 0.084(6) 0.200(8) 0.010(5) 0.034(8) -0.014(6)
C5_34 0.115(8) 0.122(8) 0.204(10) -0.041(7) 0.050(8) -0.024(7)
C6_34 0.095(7) 0.148(8) 0.178(8) -0.062(8) 0.059(7) -0.028(7)
C7_34 0.069(5) 0.145(7) 0.150(7) -0.046(6) 0.050(5) -0.024(6)
C8_34 0.050(5) 0.126(6) 0.123(6) -0.026(5) 0.030(5) -0.007(5)
C9_34 0.055(5) 0.098(6) 0.146(6) -0.006(5) 0.040(5) -0.011(5)
C10_34 0.087(6) 0.109(6) 0.180(7) -0.018(5) 0.041(6) -0.008(6)
C21_34 0.059(5) 0.104(6) 0.123(6) 0.018(5) 0.040(5) 0.004(5)
O22_34 0.085(4) 0.135(5) 0.128(5) 0.023(4) 0.027(4) -0.001(4)
N81_34 0.061(4) 0.129(5) 0.109(5) -0.016(4) 0.038(4) -0.009(4)
O4A_34 0.204(8) 0.088(5) 0.279(10) 0.009(5) 0.030(7) 0.003(5)
C4B_34 0.19(2) 0.082(11) 0.302(16) 0.045(12) 0.003(19) 0.004(14)
C4C_34 0.30(3) 0.102(12) 0.34(2) 0.032(14) 0.00(2) 0.045(18)
C4D_34 0.36(4) 0.07(2) 0.45(4) -0.01(3) 0.07(3) 0.03(2)
C4E_34 0.48(5) 0.10(2) 0.36(3) 0.03(2) -0.06(3) 0.11(3)
C4B'_34 0.25(2) 0.125(14) 0.30(2) 0.037(15) 0.018(15) 0.042(15)
C4C'_34 0.30(3) 0.13(2) 0.36(3) 0.03(2) 0.03(2) 0.066(16)
C4D'_34 0.24(3) 0.19(3) 0.47(4) 0.05(3) 0.13(3) 0.02(3)
C4E'_34 0.41(4) 0.138(16) 0.37(4) 0.00(3) 0.18(3) 0.05(2)
N1_35 0.057(4) 0.130(5) 0.096(5) 0.009(4) 0.039(3) 0.011(4)
C2_35 0.057(5) 0.153(6) 0.091(6) 0.012(5) 0.041(4) 0.001(5)
C3_35 0.056(5) 0.175(7) 0.092(6) 0.018(5) 0.035(4) 0.010(6)
C4_35 0.063(5) 0.167(7) 0.109(6) 0.030(6) 0.045(4) 0.017(6)
C5_35 0.094(7) 0.137(7) 0.145(8) 0.024(6) 0.054(5) 0.021(6)
C6_35 0.096(7) 0.124(7) 0.144(8) 0.004(6) 0.069(6) 0.010(5)
C7_35 0.079(6) 0.123(6) 0.123(7) -0.004(5) 0.054(5) 0.005(5)
C8_35 0.055(5) 0.124(6) 0.103(6) 0.006(5) 0.043(4) 0.013(4)
C9_35 0.052(5) 0.124(6) 0.108(6) 0.003(5) 0.044(4) 0.013(5)
C10_35 0.074(6) 0.135(6) 0.109(6) 0.016(5) 0.040(4) 0.017(5)
C21_35 0.045(5) 0.164(7) 0.104(7) 0.000(5) 0.037(5) 0.005(5)
O22_35 0.069(4) 0.186(6) 0.108(5) -0.012(4) 0.028(3) -0.013(4)
N81_35 0.045(4) 0.128(5) 0.106(5) 0.004(4) 0.025(3) -0.008(3)
O4A_35 0.100(4) 0.179(6) 0.131(5) 0.046(5) 0.031(4) 0.018(4)
C4B_35 0.098(7) 0.224(12) 0.138(8) 0.046(7) 0.017(6) 0.006(7)
C4C_35 0.145(9) 0.228(13) 0.133(8) 0.053(8) 0.017(6) -0.002(8)
C4D_35 0.133(9) 0.309(19) 0.154(10) 0.072(10) -0.009(7) 0.003(9)
C4E_35 0.170(11) 0.295(18) 0.162(11) 0.073(11) 0.019(9) -0.048(11)
N1_36 0.048(4) 0.128(6) 0.146(6) 0.023(5) 0.036(4) -0.010(4)
C2_36 0.037(4) 0.157(7) 0.126(7) 0.024(5) 0.023(5) -0.014(5)
C3_36 0.053(5) 0.215(10) 0.121(6) 0.030(6) 0.041(5) 0.010(6)
C4_36 0.064(6) 0.229(11) 0.144(7) 0.070(6) 0.037(6) 0.014(8)
C5_36 0.104(9) 0.207(12) 0.257(14) 0.096(9) 0.058(11) 0.037(11)
C6_36 0.105(10) 0.178(11) 0.283(16) 0.090(9) 0.092(11) 0.017(10)
C7_36 0.099(8) 0.143(8) 0.285(14) 0.049(8) 0.095(9) 0.016(7)
C8_36 0.070(6) 0.120(7) 0.217(8) 0.027(6) 0.063(7) 0.002(6)
C9_36 0.060(6) 0.152(7) 0.174(7) 0.037(6) 0.043(6) -0.002(6)
C10_36 0.081(7) 0.191(9) 0.191(8) 0.072(6) 0.052(7) 0.013(7)
C21_36 0.049(5) 0.142(7) 0.093(6) 0.007(5) 0.035(4) -0.013(5)
O22_36 0.064(3) 0.168(6) 0.125(5) -0.023(4) 0.033(3) -0.021(4)
N81_36 0.064(5) 0.129(7) 0.196(7) -0.007(6) 0.060(6) -0.007(4)
O4A_36 0.131(6) 0.348(14) 0.160(7) 0.092(7) 0.036(6) 0.049(8)
C4B_36 0.179(11) 0.46(2) 0.157(11) 0.041(11) -0.005(10) 0.131(14)
C4C_36 0.193(14) 0.55(3) 0.31(2) -0.107(18) 0.054(14) 0.083(16)
C4D_36 0.173(12) 0.38(3) 0.278(18) 0.080(18) -0.020(12) 0.084(14)
C4E_36 0.25(2) 0.74(5) 0.237(19) -0.11(3) 0.021(15) 0.00(3)
N1_37 0.053(4) 0.144(7) 0.162(7) -0.031(5) 0.052(4) -0.019(5)
C2_37 0.062(6) 0.162(8) 0.192(7) -0.046(7) 0.064(6) -0.028(7)
C3_37 0.053(7) 0.218(10) 0.213(9) -0.093(7) 0.060(7) -0.029(7)
C4_37 0.062(8) 0.270(11) 0.191(9) -0.087(8) 0.060(7) -0.029(9)
C5_37 0.068(7) 0.323(13) 0.125(8) -0.033(9) 0.052(6) -0.031(10)
C6_37 0.070(7) 0.315(13) 0.114(7) 0.015(10) 0.032(5) -0.013(10)
C7_37 0.053(5) 0.238(10) 0.113(7) 0.023(7) 0.027(5) 0.015(6)
C8_37 0.051(5) 0.185(8) 0.109(6) 0.002(6) 0.041(4) -0.006(6)
C9_37 0.049(5) 0.195(8) 0.139(7) -0.021(6) 0.051(5) -0.020(6)
C10_37 0.051(6) 0.260(10) 0.159(8) -0.052(7) 0.049(6) -0.040(8)
C21_37 0.063(6) 0.130(8) 0.228(8) -0.031(7) 0.075(7) -0.015(7)
O22_37 0.118(5) 0.128(6) 0.314(11) -0.045(6) 0.114(6) -0.012(5)
N81_37 0.047(4) 0.151(6) 0.110(5) 0.007(5) 0.033(3) 0.001(4)
O4A_37 0.123(6) 0.274(10) 0.201(7) -0.094(7) 0.062(5) -0.042(6)
C4B_37 0.156(15) 0.270(13) 0.190(14) -0.091(13) 0.062(14) -0.023(16)
C4C_37 0.25(2) 0.27(2) 0.187(16) -0.053(15) 0.031(19) -0.075(19)
C4D_37 0.33(3) 0.28(2) 0.17(2) -0.06(2) 0.05(2) -0.09(2)
C4E_37 0.22(2) 0.32(3) 0.22(3) -0.05(3) -0.02(2) -0.07(2)
N1_38 0.060(4) 0.116(5) 0.093(4) 0.009(4) 0.040(3) -0.001(4)
C2_38 0.052(5) 0.114(6) 0.115(6) 0.013(5) 0.042(4) 0.009(4)
C3_38 0.062(5) 0.117(6) 0.126(6) 0.000(5) 0.043(4) 0.011(5)
C4_38 0.076(6) 0.113(6) 0.125(7) -0.002(5) 0.051(5) 0.004(5)
C5_38 0.084(6) 0.149(8) 0.112(6) 0.007(6) 0.034(5) -0.010(6)
C6_38 0.063(5) 0.169(9) 0.113(7) 0.025(6) 0.022(5) -0.014(6)
C7_38 0.070(6) 0.125(7) 0.141(7) 0.042(5) 0.036(5) -0.007(5)
C8_38 0.049(5) 0.125(6) 0.140(7) 0.015(5) 0.038(5) -0.003(5)
C9_38 0.060(5) 0.109(5) 0.113(6) 0.014(4) 0.041(4) 0.003(4)
C10_38 0.057(5) 0.127(6) 0.108(6) 0.003(5) 0.036(4) -0.008(5)
C21_38 0.051(5) 0.130(7) 0.105(6) 0.015(5) 0.045(4) 0.007(5)
O22_38 0.070(4) 0.160(6) 0.123(5) 0.042(4) 0.048(3) 0.021(4)
N81_38 0.058(4) 0.095(5) 0.147(6) 0.018(4) 0.043(4) 0.002(4)
O4A_38 0.097(4) 0.129(5) 0.124(5) -0.015(4) 0.040(3) 0.002(4)
C4B_38 0.133(7) 0.112(7) 0.188(10) -0.019(7) 0.022(7) 0.019(6)
C4C_38 0.163(8) 0.138(8) 0.197(10) -0.019(9) 0.051(9) -0.012(7)
C4D_38 0.245(15) 0.190(14) 0.197(11) -0.045(11) 0.060(11) -0.006(12)
C4E_38 0.140(8) 0.157(11) 0.260(14) -0.001(10) 0.033(9) -0.011(8)
N1_39 0.079(5) 0.091(6) 0.222(7) -0.011(5) 0.082(6) -0.007(4)
C2_39 0.073(6) 0.084(6) 0.239(8) 0.017(6) 0.103(6) 0.004(5)
C3_39 0.108(8) 0.100(6) 0.329(11) 0.021(6) 0.125(9) 0.008(7)
C4_39 0.140(10) 0.088(7) 0.360(12) -0.013(6) 0.158(10) 0.002(7)
C5_39 0.145(11) 0.101(9) 0.357(13) -0.079(8) 0.168(11) -0.039(8)
C6_39 0.145(11) 0.154(10) 0.324(12) -0.089(10) 0.147(11) -0.046(10)
C7_39 0.110(7) 0.145(9) 0.240(9) -0.078(8) 0.104(7) -0.027(7)
C8_39 0.078(7) 0.127(7) 0.228(8) -0.047(6) 0.080(7) -0.017(6)
C9_39 0.078(6) 0.087(6) 0.248(8) -0.042(5) 0.085(7) -0.011(5)
C10_39 0.131(9) 0.101(7) 0.326(10) -0.049(6) 0.143(9) -0.013(7)
C21_39 0.074(6) 0.102(7) 0.215(8) 0.039(6) 0.071(6) 0.008(6)
O22_39 0.086(4) 0.120(6) 0.246(7) 0.072(5) 0.071(5) 0.024(4)
N81_39 0.065(4) 0.117(6) 0.163(7) -0.040(5) 0.062(4) -0.024(5)
O4A_39 0.217(10) 0.089(6) 0.492(16) -0.015(7) 0.204(10) -0.006(6)
C4B_39 0.35(2) 0.116(15) 0.53(3) -0.002(16) 0.249(19) -0.047(16)
C4C_39 0.37(2) 0.081(16) 0.63(4) -0.06(2) 0.32(2) -0.107(19)
C4D_39 0.36(4) 0.051(16) 0.73(5) -0.07(2) 0.32(3) -0.07(2)
C4E_39 0.41(3) 0.077(18) 0.62(6) 0.00(3) 0.31(4) -0.08(2)
C4B'_39 0.225(19) 0.084(11) 0.47(2) 0.026(13) 0.265(16) 0.036(12)
C4C'_39 0.38(3) 0.065(14) 0.55(3) -0.022(14) 0.13(3) 0.028(19)
C4D'_39 0.47(5) 0.077(19) 0.53(5) -0.07(2) 0.11(3) 0.12(2)
C4E'_39 0.43(5) 0.12(2) 0.53(5) -0.04(3) 0.14(4) 0.05(3)
N1_40 0.041(4) 0.137(6) 0.117(5) -0.016(4) 0.036(3) -0.009(4)
C2_40 0.054(5) 0.122(6) 0.116(6) -0.024(5) 0.051(4) -0.014(5)
C3_40 0.054(5) 0.155(6) 0.122(7) 0.001(6) 0.045(4) -0.006(5)
C4_40 0.061(5) 0.136(7) 0.138(7) 0.030(6) 0.041(4) -0.001(5)
C5_40 0.063(6) 0.130(7) 0.161(8) 0.008(6) 0.051(5) 0.013(5)
C6_40 0.074(6) 0.132(7) 0.139(8) -0.005(6) 0.057(5) 0.016(5)
C7_40 0.049(5) 0.144(7) 0.103(6) -0.008(5) 0.036(4) 0.001(5)
C8_40 0.054(5) 0.133(6) 0.095(6) -0.001(5) 0.040(4) 0.003(5)
C9_40 0.047(4) 0.124(6) 0.095(5) -0.001(4) 0.036(4) -0.001(4)
C10_40 0.055(5) 0.140(6) 0.113(6) 0.008(5) 0.046(4) 0.013(5)
C21_40 0.073(6) 0.148(7) 0.135(8) -0.037(6) 0.060(6) -0.029(6)
O22_40 0.074(4) 0.214(8) 0.138(5) -0.066(5) 0.034(4) -0.031(4)
N81_40 0.042(4) 0.139(6) 0.101(5) 0.000(4) 0.019(3) -0.011(4)
O4A_40 0.082(4) 0.164(6) 0.160(5) 0.043(5) 0.016(4) 0.008(4)
C4B_40 0.122(9) 0.256(14) 0.148(8) 0.061(9) -0.003(6) 0.008(8)
C4C_40 0.110(9) 0.327(17) 0.152(7) -0.011(12) 0.005(6) -0.018(9)
C4D_40 0.141(10) 0.257(17) 0.184(12) 0.050(11) 0.045(8) 0.022(8)
C4E_40 0.128(9) 0.44(3) 0.143(8) 0.016(13) -0.003(7) 0.032(11)
N1_41 0.060(5) 0.148(6) 0.190(8) 0.050(6) 0.056(5) -0.003(5)
C2_41 0.034(5) 0.195(7) 0.148(8) 0.070(6) 0.030(6) -0.002(6)
C3_41 0.059(6) 0.248(10) 0.188(8) 0.106(8) 0.041(6) -0.013(7)
C4_41 0.098(8) 0.234(11) 0.236(9) 0.158(8) 0.077(9) 0.023(9)
C5_41 0.177(16) 0.192(10) 0.366(12) 0.155(9) 0.135(16) 0.047(12)
C6_41 0.116(12) 0.178(10) 0.406(12) 0.120(10) 0.137(15) 0.048(9)
C7_41 0.122(8) 0.131(7) 0.348(11) 0.053(8) 0.148(9) 0.018(7)
C8_41 0.087(7) 0.133(7) 0.255(8) 0.058(7) 0.107(8) 0.016(6)
C9_41 0.089(7) 0.152(7) 0.232(8) 0.088(7) 0.093(8) 0.010(7)
C10_41 0.132(11) 0.198(9) 0.275(10) 0.137(8) 0.092(11) 0.026(9)
C21_41 0.050(5) 0.193(8) 0.096(7) 0.022(5) 0.024(5) 0.000(6)
O22_41 0.059(3) 0.238(7) 0.096(5) 0.028(4) 0.015(3) -0.029(4)
N81_41 0.076(5) 0.124(7) 0.212(7) 0.021(6) 0.083(6) 0.002(4)
O4A_41 0.205(9) 0.272(11) 0.277(9) 0.171(9) 0.073(8) 0.007(8)
Br51_41 0.334(3) 0.299(3) 0.496(5) 0.265(3) 0.170(3) 0.128(3)
N1_42 0.053(4) 0.122(5) 0.132(6) -0.024(4) 0.056(4) -0.010(4)
C2_42 0.075(6) 0.132(6) 0.177(7) -0.021(6) 0.071(6) -0.017(6)
C3_42 0.058(6) 0.181(8) 0.172(8) -0.064(6) 0.071(6) -0.032(6)
C4_42 0.049(5) 0.212(9) 0.149(7) -0.033(6) 0.051(5) -0.012(6)
C5_42 0.064(6) 0.205(9) 0.126(7) -0.005(6) 0.040(5) 0.002(7)
C6_42 0.069(6) 0.185(9) 0.109(6) 0.020(6) 0.028(5) 0.013(6)
C7_42 0.055(5) 0.155(7) 0.104(6) 0.024(5) 0.042(4) 0.018(5)
C8_42 0.053(5) 0.124(6) 0.090(5) -0.008(4) 0.028(4) 0.003(5)
C9_42 0.061(5) 0.143(6) 0.117(6) -0.013(5) 0.044(5) -0.008(5)
C10_42 0.058(5) 0.193(8) 0.085(5) -0.029(5) 0.036(4) -0.022(6)
C21_42 0.079(6) 0.122(6) 0.218(8) -0.019(7) 0.103(7) -0.006(6)
O22_42 0.126(5) 0.120(5) 0.298(10) -0.045(6) 0.111(6) -0.020(5)
N81_42 0.053(4) 0.114(5) 0.091(4) -0.001(4) 0.028(3) -0.002(3)
O4A_42 0.080(4) 0.439(13) 0.068(4) -0.099(5) 0.020(3) -0.078(6)
C4B_42 0.080(7) 0.394(16) 0.147(8) -0.081(9) 0.033(7) -0.019(9)
C4C_42 0.129(10) 0.42(2) 0.151(9) -0.134(11) 0.034(8) -0.011(11)
C4D_42 0.150(11) 0.49(3) 0.149(11) -0.071(13) 0.063(9) 0.021(13)
C4E_42 0.203(16) 0.54(3) 0.272(19) -0.25(2) 0.056(14) -0.067(18)
Br51_42 0.1226(9) 0.312(2) 0.1103(9) 0.0170(11) 0.0179(7) 0.0041(11)
N1_43 0.044(3) 0.093(4) 0.091(4) 0.007(3) 0.028(3) 0.006(3)
C2_43 0.044(4) 0.095(5) 0.087(5) 0.002(4) 0.031(3) -0.005(4)
C3_43 0.054(4) 0.105(6) 0.090(5) 0.001(4) 0.027(4) -0.003(4)
C4_43 0.064(5) 0.103(5) 0.075(5) 0.005(4) 0.022(4) -0.021(4)
C5_43 0.074(5) 0.132(7) 0.094(5) 0.017(5) 0.024(4) -0.001(5)
C6_43 0.060(5) 0.128(7) 0.122(6) 0.026(5) 0.015(5) 0.012(5)
C7_43 0.071(6) 0.119(7) 0.115(6) 0.020(5) 0.039(5) 0.013(5)
C8_43 0.047(4) 0.089(5) 0.104(5) 0.013(4) 0.027(4) 0.006(4)
C9_43 0.051(4) 0.104(5) 0.085(5) 0.012(4) 0.037(4) 0.003(4)
C10_43 0.060(4) 0.105(5) 0.092(5) 0.008(4) 0.030(4) -0.008(4)
C21_43 0.046(4) 0.100(6) 0.087(5) 0.002(5) 0.039(3) 0.003(4)
O22_43 0.066(3) 0.102(4) 0.101(4) 0.006(3) 0.039(3) 0.009(3)
N81_43 0.066(4) 0.092(5) 0.104(5) 0.004(4) 0.032(4) -0.003(4)
O4A_43 0.097(4) 0.121(5) 0.098(4) -0.009(4) 0.020(3) -0.008(3)
C4B_43 0.137(15) 0.131(11) 0.112(11) -0.021(10) 0.047(10) -0.003(12)
C4C_43 0.232(19) 0.148(15) 0.126(13) -0.022(11) -0.015(16) 0.003(16)
C4D_43 0.35(3) 0.15(2) 0.095(16) -0.021(13) -0.02(2) 0.03(2)
C4E_43 0.234(18) 0.29(4) 0.16(2) -0.04(2) -0.033(19) -0.04(2)
C4B'_43 0.121(14) 0.102(11) 0.112(10) -0.010(9) 0.012(10) -0.021(9)
C4C'_43 0.107(14) 0.160(15) 0.117(10) -0.051(11) -0.004(10) -0.010(11)
C4D'_43 0.104(16) 0.215(16) 0.20(2) -0.096(18) 0.011(16) 0.026(15)
C4E'_43 0.124(16) 0.26(2) 0.107(14) -0.046(15) 0.051(12) -0.006(15)
Br51_43 0.1510(10) 0.1651(12) 0.1174(9) 0.0137(8) -0.0207(8) 0.0070(9)
N1_44 0.056(4) 0.092(5) 0.115(5) 0.003(4) 0.047(4) -0.007(3)
C2_44 0.059(5) 0.089(6) 0.121(5) -0.008(4) 0.051(4) -0.007(4)
C3_44 0.072(5) 0.089(5) 0.141(6) -0.007(5) 0.055(5) 0.000(4)
C4_44 0.072(5) 0.104(5) 0.143(6) -0.024(5) 0.053(5) -0.009(5)
C5_44 0.072(6) 0.133(7) 0.139(7) -0.033(5) 0.026(5) -0.006(6)
C6_44 0.062(5) 0.147(7) 0.112(6) -0.023(5) 0.028(5) -0.010(6)
C7_44 0.068(5) 0.137(7) 0.102(6) -0.015(5) 0.032(5) -0.003(5)
C8_44 0.054(5) 0.109(5) 0.107(6) -0.013(5) 0.037(4) 0.000(4)
C9_44 0.048(4) 0.109(5) 0.113(5) -0.012(4) 0.043(4) -0.005(4)
C10_44 0.064(5) 0.111(5) 0.137(6) -0.020(5) 0.044(5) 0.008(5)
C21_44 0.065(5) 0.096(7) 0.122(6) 0.003(5) 0.036(5) 0.001(5)
O22_44 0.089(4) 0.106(5) 0.144(5) 0.015(4) 0.050(4) 0.016(3)
N81_44 0.047(3) 0.108(5) 0.097(5) -0.002(4) 0.030(3) 0.003(3)
O4A_44 0.106(4) 0.101(4) 0.171(6) -0.034(4) 0.070(4) -0.005(4)
C4B_44 0.120(7) 0.103(6) 0.206(10) -0.029(6) 0.074(7) -0.010(6)
C4C_44 0.158(10) 0.117(8) 0.240(13) -0.049(7) 0.095(9) 0.001(7)
C4D_44 0.127(8) 0.150(10) 0.213(11) -0.050(8) 0.071(8) -0.004(7)
C4E_44 0.226(14) 0.110(8) 0.303(17) -0.029(8) 0.124(13) 0.012(9)
Br51_44 0.1417(10) 0.1674(13) 0.1606(11) -0.0628(9) 0.0339(8) -0.0085(9)
N1_45 0.049(3) 0.090(4) 0.096(4) -0.004(3) 0.036(3) 0.007(3)
C2_45 0.048(4) 0.105(5) 0.091(5) 0.003(4) 0.031(4) 0.005(4)
C3_45 0.055(4) 0.104(5) 0.092(5) 0.012(4) 0.031(4) 0.015(4)
C4_45 0.047(4) 0.089(5) 0.108(5) 0.007(4) 0.038(4) 0.010(4)
C5_45 0.057(4) 0.082(5) 0.106(5) 0.002(4) 0.034(4) -0.003(4)
C6_45 0.064(5) 0.085(5) 0.092(5) -0.002(4) 0.030(4) -0.006(4)
C7_45 0.050(4) 0.078(5) 0.096(5) -0.003(4) 0.034(4) -0.005(4)
C8_45 0.055(4) 0.077(5) 0.088(5) 0.002(4) 0.037(4) -0.003(4)
C9_45 0.046(4) 0.086(5) 0.087(5) 0.006(4) 0.037(3) -0.005(4)
C10_45 0.053(4) 0.083(5) 0.086(5) 0.004(4) 0.033(3) 0.003(4)
C21_45 0.044(4) 0.106(5) 0.103(6) -0.003(5) 0.041(4) 0.007(4)
O22_45 0.054(3) 0.138(5) 0.098(4) 0.004(3) 0.018(3) 0.014(3)
N81_45 0.046(3) 0.081(4) 0.087(4) -0.001(3) 0.021(3) -0.005(3)
O4A_45 0.064(3) 0.084(4) 0.139(5) 0.019(3) 0.036(3) 0.011(3)
C4B_45 0.085(5) 0.095(6) 0.167(8) 0.021(6) 0.037(5) 0.026(5)
C4C_45 0.085(5) 0.125(8) 0.189(9) 0.015(7) 0.036(6) 0.038(6)
C4D_45 0.083(6) 0.159(10) 0.195(9) -0.021(8) 0.045(6) -0.013(6)
C4E_45 0.118(8) 0.294(18) 0.205(11) 0.075(11) 0.017(8) 0.071(10)
Br51_45 0.1128(7) 0.0803(7) 0.1351(8) -0.0042(6) 0.0489(6) 0.0087(5)
N1_46 0.046(3) 0.080(4) 0.101(4) -0.008(4) 0.023(3) -0.002(3)
C2_46 0.042(4) 0.076(5) 0.104(5) -0.003(4) 0.019(4) 0.002(4)
C3_46 0.057(4) 0.079(5) 0.111(6) -0.004(4) 0.025(4) 0.000(4)
C4_46 0.065(5) 0.077(5) 0.122(5) -0.003(4) 0.030(4) 0.008(4)
C5_46 0.071(5) 0.087(5) 0.141(6) -0.028(5) 0.046(5) 0.006(4)
C6_46 0.091(6) 0.102(6) 0.138(6) -0.030(5) 0.047(6) -0.001(5)
C7_46 0.067(5) 0.109(6) 0.121(6) -0.027(5) 0.044(5) 0.003(5)
C8_46 0.048(4) 0.097(5) 0.102(5) -0.016(4) 0.022(4) -0.003(4)
C9_46 0.060(5) 0.087(5) 0.107(5) -0.012(4) 0.036(4) 0.004(4)
C10_46 0.053(4) 0.085(5) 0.125(5) -0.016(4) 0.031(4) 0.001(4)
C21_46 0.051(4) 0.076(5) 0.094(5) 0.001(4) 0.035(4) -0.002(4)
O22_46 0.059(3) 0.104(4) 0.088(4) 0.004(3) 0.020(3) 0.009(3)
N81_46 0.067(4) 0.101(5) 0.095(4) -0.015(4) 0.040(4) 0.002(4)
O4A_46 0.085(4) 0.089(4) 0.137(5) 0.000(4) 0.029(3) 0.015(3)
C4B_46 0.116(7) 0.093(6) 0.130(6) 0.016(5) 0.045(5) 0.021(5)
C4C_46 0.144(8) 0.105(7) 0.136(7) 0.026(6) 0.051(6) 0.048(6)
C4D_46 0.178(10) 0.140(10) 0.145(7) 0.019(7) 0.040(7) 0.069(8)
C4E_46 0.148(9) 0.140(9) 0.181(10) 0.030(8) 0.074(7) 0.058(7)
Br51_46 0.1320(9) 0.0966(8) 0.1770(11) -0.0268(7) 0.0373(8) 0.0196(7)
N1_47 0.055(4) 0.106(5) 0.111(5) 0.003(4) 0.048(3) 0.009(4)
C2_47 0.054(5) 0.121(6) 0.115(6) 0.007(5) 0.045(4) 0.007(4)
C3_47 0.076(5) 0.142(6) 0.094(6) 0.006(5) 0.039(4) 0.008(5)
C4_47 0.074(6) 0.141(7) 0.121(6) 0.025(5) 0.050(4) 0.019(6)
C5_47 0.107(7) 0.123(7) 0.157(8) 0.034(6) 0.074(5) 0.025(6)
C6_47 0.078(6) 0.099(6) 0.176(8) 0.022(5) 0.081(5) 0.015(5)
C7_47 0.079(5) 0.096(6) 0.159(7) 0.016(5) 0.068(5) 0.007(5)
C8_47 0.076(5) 0.099(6) 0.132(6) 0.010(5) 0.062(4) -0.005(5)
C9_47 0.071(5) 0.108(6) 0.115(6) 0.009(5) 0.063(4) 0.017(5)
C10_47 0.065(5) 0.124(6) 0.137(6) 0.022(5) 0.057(4) 0.013(5)
C21_47 0.044(4) 0.126(6) 0.103(6) -0.009(5) 0.030(5) -0.004(4)
O22_47 0.077(4) 0.150(6) 0.112(5) -0.024(4) 0.021(3) 0.002(4)
N81_47 0.065(4) 0.084(5) 0.129(5) 0.004(4) 0.050(4) -0.005(3)
O4A_47 0.101(5) 0.187(7) 0.163(6) 0.031(5) 0.025(4) 0.036(5)
C4B_47 0.160(10) 0.210(14) 0.199(12) 0.014(9) -0.020(8) 0.041(9)
C4C_47 0.161(15) 0.35(2) 0.35(2) 0.000(17) -0.069(11) 0.066(13)
C4D_47 0.102(10) 0.26(2) 0.45(3) 0.067(16) 0.008(12) 0.043(10)
C4E_47 0.225(19) 0.44(3) 0.31(2) 0.042(17) -0.093(15) -0.024(19)
Br51_47 0.1446(10) 0.1640(12) 0.1802(12) 0.0629(10) 0.0650(9) 0.0488(9)
N1_48 0.053(4) 0.088(5) 0.144(6) -0.015(4) 0.043(4) -0.010(3)
C2_48 0.062(5) 0.092(5) 0.119(6) -0.006(5) 0.041(4) -0.014(4)
C3_48 0.056(5) 0.101(6) 0.128(6) -0.007(5) 0.040(4) -0.003(4)
C4_48 0.054(5) 0.125(7) 0.141(6) 0.001(5) 0.034(5) 0.001(5)
C5_48 0.069(6) 0.127(8) 0.190(9) 0.027(6) 0.043(6) 0.016(6)
C6_48 0.075(6) 0.111(7) 0.217(10) 0.032(8) 0.059(7) 0.033(6)
C7_48 0.086(7) 0.109(7) 0.217(9) 0.005(7) 0.069(7) 0.006(5)
C8_48 0.057(5) 0.098(6) 0.191(7) -0.004(6) 0.050(6) -0.002(4)
C9_48 0.055(5) 0.109(6) 0.163(7) -0.003(5) 0.047(5) -0.003(4)
C10_48 0.055(5) 0.107(6) 0.175(7) 0.001(5) 0.048(5) 0.008(4)
C21_48 0.070(5) 0.082(6) 0.130(6) 0.010(5) 0.060(4) -0.012(4)
O22_48 0.082(4) 0.085(4) 0.147(5) 0.001(4) 0.052(3) -0.012(3)
N81_48 0.092(6) 0.099(7) 0.192(7) -0.025(6) 0.055(6) 0.001(5)
O82_48 0.105(5) 0.109(5) 0.239(8) -0.037(5) 0.067(5) 0.004(4)
O83_48 0.184(7) 0.110(6) 0.184(7) -0.019(5) 0.061(6) -0.011(6)
O4A_48 0.087(4) 0.174(7) 0.141(5) 0.006(4) 0.021(4) 0.012(4)
C4B_48 0.133(13) 0.197(15) 0.125(12) -0.007(10) 0.015(12) 0.003(15)
C4C_48 0.145(13) 0.236(19) 0.134(14) 0.009(12) 0.005(11) 0.006(16)
C4D_48 0.11(2) 0.42(4) 0.18(2) 0.10(3) 0.009(18) 0.02(3)
C4E_48 0.134(12) 0.27(3) 0.130(18) -0.015(18) 0.006(13) -0.039(19)
C4B'_48 0.131(15) 0.204(15) 0.121(11) -0.012(9) -0.008(13) 0.005(15)
C4C'_48 0.159(17) 0.226(19) 0.120(12) 0.031(11) -0.005(13) -0.002(15)
C4D'_48 0.18(4) 0.42(3) 0.19(2) 0.08(2) 0.02(3) -0.09(3)
C4E'_48 0.154(18) 0.28(2) 0.047(11) -0.012(12) 0.008(11) 0.066(17)

loop_
_atom_type_symbol
_atom_type_description
_atom_type_scat_dispersion_real
_atom_type_scat_dispersion_imag
_atom_type_scat_source
C C 0.0060 0.0020 'International Tables Vol C Tables 4.2.6.8 and 6.1.1.4'
H H 0.0000 0.0000 'International Tables Vol C Tables 4.2.6.8 and 6.1.1.4'
N N 0.0100 0.0050 'International Tables Vol C Tables 4.2.6.8 and 6.1.1.4'
O O 0.0170 0.0090 'International Tables Vol C Tables 4.2.6.8 and 6.1.1.4'
Br Br -1.7280 3.4490 'International Tables Vol C Tables 4.2.6.8 and 6.1.1.4'
Cl Cl 0.1950 0.2300 'International Tables Vol C Tables 4.2.6.8 and 6.1.1.4'

loop_
_geom_angle_atom_site_label_1
_geom_angle_atom_site_label_2
_geom_angle_atom_site_label_3
_geom_angle
C2_1 N1_1 C9_1 113.5(10)
N1_1 C2_1 C3_1 127.3(11)
N1_1 C2_1 C21_1 115.7(11)
C3_1 C2_1 C21_1 117.0(11)
C4_1 C3_1 C2_1 120.1(12)
C3_1 C4_1 O4A_1 132.6(13)
C3_1 C4_1 C10_1 117.8(11)
O4A_1 C4_1 C10_1 109.4(11)
C6_1 C5_1 C10_1 118.8(12)
C5_1 C6_1 C7_1 122.1(12)
C8_1 C7_1 C6_1 117.5(12)
C7_1 C8_1 C9_1 122.5(12)
C7_1 C8_1 N81_1 115.1(11)
C9_1 C8_1 N81_1 122.4(11)
N1_1 C9_1 C10_1 125.3(11)
N1_1 C9_1 C8_1 118.2(11)
C10_1 C9_1 C8_1 116.4(11)
C5_1 C10_1 C9_1 122.4(12)
C5_1 C10_1 C4_1 121.8(12)
C9_1 C10_1 C4_1 115.7(10)
O22_1 C21_1 N81_2 123.2(11)
O22_1 C21_1 C2_1 122.7(12)
N81_2 C21_1 C2_1 113.9(11)
O82_1 N81_1 O83_1 122.7(12)
O82_1 N81_1 C8_1 119.8(11)
O83_1 N81_1 C8_1 117.2(11)
C4_1 O4A_1 C4B_1 111.4(15)
C4_1 O4A_1 C4B'_1 115.2(11)
C4_1 O4A_1 C4C_1 157.4(13)
C4B_1 O4A_1 C4C_1 55.4(11)
O4A_1 C4B_1 C4C_1 75.6(17)
C4E_1 C4C_1 C4D_1 112.6(19)
C4E_1 C4C_1 C4B_1 110.7(19)
C4D_1 C4C_1 C4B_1 107.8(18)
C4E_1 C4C_1 O4A_1 128(2)
C4D_1 C4C_1 O4A_1 119(2)
C4B_1 C4C_1 O4A_1 49.0(10)
O4A_1 C4B'_1 C4C'_1 111.0(15)
C4E'_1 C4C'_1 C4D'_1 118.5(16)
C4E'_1 C4C'_1 C4B'_1 112.9(15)
C4D'_1 C4C'_1 C4B'_1 111.7(15)
C2_2 N1_2 C9_2 119.5(9)
N1_2 C2_2 C3_2 123.4(9)
N1_2 C2_2 C21_2 118.2(9)
C3_2 C2_2 C21_2 118.4(10)
C4_2 C3_2 C2_2 118.4(9)
O4A_2 C4_2 C3_2 122.3(10)
O4A_2 C4_2 C10_2 115.4(9)
C3_2 C4_2 C10_2 122.3(9)
C6_2 C5_2 C10_2 121.6(10)
C6_2 C5_2 Br51_2 116.4(8)
C10_2 C5_2 Br51_2 122.0(8)
C5_2 C6_2 C7_2 122.1(10)
C6_2 C7_2 C8_2 119.7(10)
N81_2 C8_2 C7_2 123.4(10)
N81_2 C8_2 C9_2 116.4(9)
C7_2 C8_2 C9_2 120.2(10)
N1_2 C9_2 C8_2 117.4(10)
N1_2 C9_2 C10_2 123.1(9)
C8_2 C9_2 C10_2 119.5(10)
C4_2 C10_2 C5_2 130.0(10)
C4_2 C10_2 C9_2 113.1(9)
C5_2 C10_2 C9_2 116.9(10)
O22_2 C21_2 N81_3 123.3(10)
O22_2 C21_2 C2_2 125.0(10)
N81_3 C21_2 C2_2 111.5(9)
C21_1 N81_2 C8_2 129.7(10)
C4_2 O4A_2 C4B_2 118.1(7)
O4A_2 C4B_2 C4C_2 109.6(8)
C4E_2 C4C_2 C4D_2 111.4(8)
C4E_2 C4C_2 C4B_2 110.5(7)
C4D_2 C4C_2 C4B_2 109.3(8)
C2_3 N1_3 C9_3 117.8(7)
N1_3 C2_3 C3_3 125.6(8)
N1_3 C2_3 C21_3 116.5(8)
C3_3 C2_3 C21_3 117.8(9)
C4_3 C3_3 C2_3 117.2(8)
O4A_3 C4_3 C3_3 122.7(9)
O4A_3 C4_3 C10_3 116.5(9)
C3_3 C4_3 C10_3 120.8(9)
C6_3 C5_3 C10_3 119.8(9)
C6_3 C5_3 Br51_3 116.5(7)
C10_3 C5_3 Br51_3 123.6(8)
C5_3 C6_3 C7_3 123.2(9)
C6_3 C7_3 C8_3 121.3(9)
N81_3 C8_3 C7_3 128.1(9)
N81_3 C8_3 C9_3 114.1(8)
C7_3 C8_3 C9_3 117.8(8)
N1_3 C9_3 C10_3 123.8(8)
N1_3 C9_3 C8_3 116.1(8)
C10_3 C9_3 C8_3 120.2(8)
C5_3 C10_3 C4_3 128.0(9)
C5_3 C10_3 C9_3 117.5(8)
C4_3 C10_3 C9_3 114.5(8)
O22_3 C21_3 N81_4 128.1(9)
O22_3 C21_3 C2_3 120.6(9)
N81_4 C21_3 C2_3 111.3(8)
C8_3 N81_3 C21_2 127.8(8)
C4_3 O4A_3 C4B_3 118.4(7)
O4A_3 C4B_3 C4C_3 109.8(8)
C4E_3 C4C_3 C4B_3 109.6(9)
C4E_3 C4C_3 C4D_3 111.0(10)
C4B_3 C4C_3 C4D_3 110.4(10)
C2_4 N1_4 C9_4 118.8(10)
N1_4 C2_4 C3_4 123.1(12)
N1_4 C2_4 C21_4 118.3(10)
C3_4 C2_4 C21_4 118.5(12)
C4_4 C3_4 C2_4 122.0(14)
C3_4 C4_4 O4A_4 126.6(16)
C3_4 C4_4 C10_4 120.8(13)
O4A_4 C4_4 C10_4 112.5(14)
C10_4 C5_4 C6_4 118.2(14)
C10_4 C5_4 Br51_4 130.0(15)
C6_4 C5_4 Br51_4 111.3(13)
C5_4 C6_4 C7_4 124.7(13)
C8_4 C7_4 C6_4 116.0(12)
C7_4 C8_4 N81_4 126.0(11)
C7_4 C8_4 C9_4 121.9(11)
N81_4 C8_4 C9_4 112.1(9)
N1_4 C9_4 C8_4 118.5(10)
N1_4 C9_4 C10_4 123.3(12)
C8_4 C9_4 C10_4 118.3(11)
C5_4 C10_4 C4_4 127.7(14)
C5_4 C10_4 C9_4 120.3(15)
C4_4 C10_4 C9_4 111.9(12)
O22_4 C21_4 N81_5 124.5(12)
O22_4 C21_4 C2_4 124.0(11)
N81_5 C21_4 C2_4 111.4(10)
C21_3 N81_4 C8_4 126.5(8)
C4_4 O4A_4 C4B_4 113.1(13)
O4A_4 C4B_4 C4C_4 111.7(13)
C4B_4 C4C_4 C4D_4 112.4(14)
C4B_4 C4C_4 C4E_4 111.5(16)
C4D_4 C4C_4 C4E_4 110.7(16)
C2_5 N1_5 C9_5 117.9(8)
N1_5 C2_5 C3_5 126.4(9)
N1_5 C2_5 C21_5 117.8(8)
C3_5 C2_5 C21_5 115.7(9)
C2_5 C3_5 C4_5 114.1(9)
O4A_5 C4_5 C3_5 121.8(11)
O4A_5 C4_5 C10_5 115.1(11)
C3_5 C4_5 C10_5 123.1(9)
C6_5 C5_5 C10_5 115.8(13)
C6_5 C5_5 Br51_5 119.3(12)
C10_5 C5_5 Br51_5 125.0(11)
C5_5 C6_5 C7_5 127.7(14)
C8_5 C7_5 C6_5 117.9(13)
C7_5 C8_5 C9_5 120.4(11)
C7_5 C8_5 N81_5 124.7(11)
C9_5 C8_5 N81_5 114.9(9)
N1_5 C9_5 C8_5 116.5(9)
N1_5 C9_5 C10_5 123.6(10)
C8_5 C9_5 C10_5 119.8(10)
C9_5 C10_5 C4_5 114.2(10)
C9_5 C10_5 C5_5 117.8(12)
C4_5 C10_5 C5_5 128.0(12)
O22_5 C21_5 N81_6 125.6(9)
O22_5 C21_5 C2_5 123.2(8)
N81_6 C21_5 C2_5 111.2(8)
C21_4 N81_5 C8_5 127.5(10)
C4_5 O4A_5 C4B_5 120.6(10)
O4A_5 C4B_5 C4C_5 106.4(10)
C4E_5 C4C_5 C4D_5 114.2(11)
C4E_5 C4C_5 C4B_5 105.7(12)
C4D_5 C4C_5 C4B_5 106.8(10)
C2_6 N1_6 C9_6 116.4(8)
N1_6 C2_6 C3_6 121.8(10)
N1_6 C2_6 C21_6 114.5(8)
C3_6 C2_6 C21_6 123.6(10)
C4_6 C3_6 C2_6 123.7(11)
C3_6 C4_6 O4A_6 127.0(12)
C3_6 C4_6 C10_6 119.0(10)
O4A_6 C4_6 C10_6 114.0(11)
C10_6 C5_6 C6_6 120.0(10)
C10_6 C5_6 Br51_6 127.2(10)
C6_6 C5_6 Br51_6 112.8(9)
C7_6 C6_6 C5_6 121.7(11)
C6_6 C7_6 C8_6 120.4(10)
N81_6 C8_6 C7_6 126.3(9)
N81_6 C8_6 C9_6 115.8(8)
C7_6 C8_6 C9_6 117.9(9)
N1_6 C9_6 C10_6 125.2(9)
N1_6 C9_6 C8_6 113.7(8)
C10_6 C9_6 C8_6 121.0(9)
C9_6 C10_6 C5_6 118.5(11)
C9_6 C10_6 C4_6 113.9(10)
C5_6 C10_6 C4_6 127.7(11)
O22_6 C21_6 N81_7 123.1(10)
O22_6 C21_6 C2_6 120.3(9)
N81_7 C21_6 C2_6 116.5(9)
C8_6 N81_6 C21_5 128.1(8)
C4_6 O4A_6 C4B_6 117.6(10)
O4A_6 C4B_6 C4C_6 107.9(10)
C4E_6 C4C_6 C4D_6 106.1(15)
C4E_6 C4C_6 C4B_6 104.5(13)
C4D_6 C4C_6 C4B_6 106.3(13)
C2_7 N1_7 C9_7 115.6(7)
N1_7 C2_7 C3_7 124.6(8)
N1_7 C2_7 C21_7 118.2(8)
C3_7 C2_7 C21_7 117.2(8)
C4_7 C3_7 C2_7 120.0(9)
C3_7 C4_7 O4A_7 124.6(9)
C3_7 C4_7 C10_7 119.1(9)
O4A_7 C4_7 C10_7 116.3(8)
C6_7 C5_7 C10_7 119.7(9)
C6_7 C5_7 Br51_7 116.0(8)
C10_7 C5_7 Br51_7 124.2(8)
C5_7 C6_7 C7_7 125.0(9)
C8_7 C7_7 C6_7 116.8(9)
N81_7 C8_7 C7_7 123.8(9)
N81_7 C8_7 C9_7 117.1(8)
C7_7 C8_7 C9_7 119.1(9)
N1_7 C9_7 C10_7 124.1(8)
N1_7 C9_7 C8_7 113.3(8)
C10_7 C9_7 C8_7 122.5(9)
C9_7 C10_7 C4_7 116.4(8)
C9_7 C10_7 C5_7 116.4(9)
C4_7 C10_7 C5_7 127.2(9)
O22_7 C21_7 N81_8 124.9(8)
O22_7 C21_7 C2_7 122.7(9)
N81_8 C21_7 C2_7 112.4(8)
C21_6 N81_7 C8_7 133.4(8)
C4_7 O4A_7 C4B_7 115.6(7)
O4A_7 C4B_7 C4C_7 107.4(8)
C4E_7 C4C_7 C4D_7 114.2(12)
C4E_7 C4C_7 C4B_7 107.4(11)
C4D_7 C4C_7 C4B_7 107.7(10)
C2_8 N1_8 C9_8 117.8(9)
N1_8 C2_8 C3_8 123.2(10)
N1_8 C2_8 C21_8 119.7(10)
C3_8 C2_8 C21_8 117.0(10)
C4_8 C3_8 C2_8 117.7(10)
C10_8 C4_8 O4A_8 119.1(12)
C10_8 C4_8 C3_8 121.0(11)
O4A_8 C4_8 C3_8 119.9(12)
C6_8 C5_8 C10_8 119.0(10)
C6_8 C5_8 Br51_8 119.5(10)
C10_8 C5_8 Br51_8 121.5(9)
C5_8 C6_8 C7_8 125.1(11)
C8_8 C7_8 C6_8 118.6(10)
C7_8 C8_8 N81_8 123.4(9)
C7_8 C8_8 C9_8 120.7(9)
N81_8 C8_8 C9_8 115.9(8)
N1_8 C9_8 C8_8 116.1(8)
N1_8 C9_8 C10_8 122.8(9)
C8_8 C9_8 C10_8 121.1(9)
C4_8 C10_8 C9_8 117.2(11)
C4_8 C10_8 C5_8 127.7(11)
C9_8 C10_8 C5_8 115.1(10)
O22_8 C21_8 N81_9 126.7(12)
O22_8 C21_8 C2_8 122.6(12)
N81_9 C21_8 C2_8 110.6(10)
C21_7 N81_8 C8_8 127.7(8)
C4_8 O4A_8 C4B_8 126.9(16)
C4_8 O4A_8 C4B'_8 111.8(15)
O4A_8 C4B_8 C4C_8 109.7(16)
C4E_8 C4C_8 C4D_8 109.7(19)
C4E_8 C4C_8 C4B_8 109.7(17)
C4D_8 C4C_8 C4B_8 111.3(16)
O4A_8 C4B'_8 C4C'_8 110.8(17)
C4B'_8 C4C'_8 C4E'_8 114.6(19)
C4B'_8 C4C'_8 C4D'_8 112.5(17)
C4E'_8 C4C'_8 C4D'_8 109.7(17)
C2_9 N1_9 C9_9 116.2(10)
N1_9 C2_9 C3_9 125.1(11)
N1_9 C2_9 C21_9 116.7(10)
C3_9 C2_9 C21_9 118.2(11)
C4_9 C3_9 C2_9 114.7(12)
C3_9 C4_9 C10_9 125.4(13)
C3_9 C4_9 O4A_9 122.1(15)
C10_9 C4_9 O4A_9 112.5(15)
C6_9 C5_9 C10_9 118.5(14)
C7_9 C6_9 C5_9 122.5(15)
C6_9 C7_9 C8_9 123.0(14)
N81_9 C8_9 C7_9 126.9(12)
N81_9 C8_9 C9_9 113.5(10)
C7_9 C8_9 C9_9 119.6(12)
N1_9 C9_9 C8_9 117.3(11)
N1_9 C9_9 C10_9 127.2(12)
C8_9 C9_9 C10_9 115.5(12)
C4_9 C10_9 C5_9 128.2(15)
C4_9 C10_9 C9_9 111.2(12)
C5_9 C10_9 C9_9 120.5(14)
O22_9 C21_9 N81_10 123.3(11)
O22_9 C21_9 C2_9 123.4(12)
N81_10 C21_9 C2_9 113.2(10)
C21_8 N81_9 C8_9 126.9(10)
C4_9 O4A_9 C4B_9 113.8(13)
O4A_9 C4B_9 C4C_9 106.5(14)
C4D_9 C4C_9 C4E_9 114.8(17)
C4D_9 C4C_9 C4B_9 107.9(15)
C4E_9 C4C_9 C4B_9 106.6(14)
C2_10 N1_10 C9_10 115.5(12)
N1_10 C2_10 C3_10 126.5(16)
N1_10 C2_10 C21_10 116.7(13)
C3_10 C2_10 C21_10 116.8(15)
C4_10 C3_10 C2_10 117.4(17)
C3_10 C4_10 O4A_10 128(2)
C3_10 C4_10 C10_10 122.2(15)
O4A_10 C4_10 C10_10 109.1(18)
C6_10 C5_10 C10_10 118.9(14)
C7_10 C6_10 C5_10 123.7(16)
C6_10 C7_10 C8_10 119.2(15)
N81_10 C8_10 C7_10 123.1(12)
N81_10 C8_10 C9_10 115.9(11)
C7_10 C8_10 C9_10 121.0(12)
N1_10 C9_10 C10_10 123.3(14)
N1_10 C9_10 C8_10 116.4(11)
C10_10 C9_10 C8_10 120.3(14)
C4_10 C10_10 C9_10 114.6(16)
C4_10 C10_10 C5_10 128.3(15)
C9_10 C10_10 C5_10 116.8(16)
O22_10 C21_10 N81_11 121.9(16)
O22_10 C21_10 C2_10 123.5(15)
N81_11 C21_10 C2_10 114.5(13)
C21_9 N81_10 C8_10 132.5(10)
C4_10 O4A_10 C4B_10 111.5(16)
O4A_10 C4B_10 C4C_10 119.7(16)
C4E_10 C4C_10 C4B_10 108.6(17)
C4E_10 C4C_10 C4D_10 111.2(16)
C4B_10 C4C_10 C4D_10 107.3(16)
C2_11 N1_11 C9_11 116.4(10)
N1_11 C2_11 C3_11 123.3(10)
N1_11 C2_11 C21_11 119.0(9)
C3_11 C2_11 C21_11 117.7(10)
C4_11 C3_11 C2_11 119.9(12)
O4A_11 C4_11 C3_11 124.9(15)
O4A_11 C4_11 C10_11 116.1(14)
C3_11 C4_11 C10_11 119.0(12)
C6_11 C5_11 C10_11 117.7(16)
C7_11 C6_11 C5_11 124.7(17)
C6_11 C7_11 C8_11 119.9(17)
C7_11 C8_11 N81_11 124.6(14)
C7_11 C8_11 C9_11 120.1(14)
N81_11 C8_11 C9_11 115.4(11)
N1_11 C9_11 C10_11 126.2(13)
N1_11 C9_11 C8_11 117.2(12)
C10_11 C9_11 C8_11 116.5(12)
C9_11 C10_11 C4_11 115.2(12)
C9_11 C10_11 C5_11 120.9(15)
C4_11 C10_11 C5_11 123.9(15)
O22_11 C21_11 N81_12 125.0(10)
O22_11 C21_11 C2_11 122.1(10)
N81_12 C21_11 C2_11 112.8(9)
C21_10 N81_11 C8_11 130.1(12)
C4_11 O4A_11 C4B'_11 115(3)
C4_11 O4A_11 C4B_11 116.8(14)
O4A_11 C4B_11 C4C_11 109.2(17)
C4D_11 C4C_11 C4E_11 109.1(18)
C4D_11 C4C_11 C4B_11 110.2(16)
C4E_11 C4C_11 C4B_11 106.5(15)
O4A_11 C4B'_11 C4C'_11 121(4)
C4E'_11 C4C'_11 C4D'_11 113(2)
C4E'_11 C4C'_11 C4B'_11 111(2)
C4D'_11 C4C'_11 C4B'_11 112(2)
C2_12 N1_12 C9_12 116.7(8)
N1_12 C2_12 C3_12 124.8(10)
N1_12 C2_12 C21_12 116.6(10)
C3_12 C2_12 C21_12 118.5(10)
C4_12 C3_12 C2_12 116.4(10)
O4A_12 C4_12 C3_12 123.0(11)
O4A_12 C4_12 C10_12 115.9(11)
C3_12 C4_12 C10_12 121.0(11)
C6_12 C5_12 C10_12 117.1(10)
C5_12 C6_12 C7_12 125.0(11)
C8_12 C7_12 C6_12 118.1(10)
C7_12 C8_12 N81_12 123.9(9)
C7_12 C8_12 C9_12 119.7(9)
N81_12 C8_12 C9_12 116.4(8)
N1_12 C9_12 C10_12 123.7(10)
N1_12 C9_12 C8_12 117.0(9)
C10_12 C9_12 C8_12 119.3(9)
C9_12 C10_12 C4_12 117.3(11)
C9_12 C10_12 C5_12 120.4(10)
C4_12 C10_12 C5_12 122.2(11)
O22_12 C21_12 N81_13 124.9(10)
O22_12 C21_12 C2_12 122.6(11)
N81_13 C21_12 C2_12 112.4(9)
C21_11 N81_12 C8_12 128.8(8)
C4_12 O4A_12 C4B_12 123.4(10)
C4B_12 C4C_12 C4D_12 112.2(9)
C4B_12 C4C_12 C4E_12 112.7(10)
C4D_12 C4C_12 C4E_12 109.5(11)
O4A_12 C4B_12 C4C_12 111.7(9)
C2_13 N1_13 C9_13 118.5(10)
N1_13 C2_13 C3_13 124.1(11)
N1_13 C2_13 C21_13 117.8(10)
C3_13 C2_13 C21_13 118.2(11)
C4_13 C3_13 C2_13 115.3(11)
O4A_13 C4_13 C3_13 123.1(13)
O4A_13 C4_13 C10_13 113.1(12)
C3_13 C4_13 C10_13 123.8(11)
C6_13 C5_13 C10_13 118.9(14)
C5_13 C6_13 C7_13 123.9(13)
C6_13 C7_13 C8_13 116.4(12)
N81_13 C8_13 C9_13 117.9(10)
N81_13 C8_13 C7_13 121.7(11)
C9_13 C8_13 C7_13 120.4(11)
N1_13 C9_13 C8_13 117.2(10)
N1_13 C9_13 C10_13 124.9(11)
C8_13 C9_13 C10_13 117.9(11)
C5_13 C10_13 C4_13 124.7(13)
C5_13 C10_13 C9_13 122.1(13)
C4_13 C10_13 C9_13 113.1(11)
O22_13 C21_13 N81_14 123.2(11)
O22_13 C21_13 C2_13 122.4(11)
N81_14 C21_13 C2_13 114.3(11)
C21_12 N81_13 C8_13 131.4(9)
C4_13 O4A_13 C4B_13 115.2(11)
O4A_13 C4B_13 C4C_13 102.8(12)
C4E_13 C4C_13 C4B_13 106.1(14)
C4E_13 C4C_13 C4D_13 107.1(15)
C4B_13 C4C_13 C4D_13 104.5(14)
C2_14 N1_14 C9_14 116.8(8)
N1_14 C2_14 C3_14 125.3(9)
N1_14 C2_14 C21_14 116.4(9)
C3_14 C2_14 C21_14 118.3(9)
C4_14 C3_14 C2_14 119.2(10)
C3_14 C4_14 O4A_14 126.2(10)
C3_14 C4_14 C10_14 119.8(9)
O4A_14 C4_14 C10_14 114.0(9)
C6_14 C5_14 C10_14 120.2(10)
C5_14 C6_14 C7_14 123.9(10)
C6_14 C7_14 C8_14 116.4(10)
C9_14 C8_14 C7_14 123.0(9)
C9_14 C8_14 N81_14 113.6(8)
C7_14 C8_14 N81_14 123.5(9)
N1_14 C9_14 C8_14 119.6(9)
N1_14 C9_14 C10_14 122.5(9)
C8_14 C9_14 C10_14 117.9(9)
C4_14 C10_14 C5_14 125.2(10)
C4_14 C10_14 C9_14 116.3(9)
C5_14 C10_14 C9_14 118.4(10)
O22_14 C21_14 N81_15 124.9(10)
O22_14 C21_14 C2_14 122.5(10)
N81_15 C21_14 C2_14 112.6(9)
C21_13 N81_14 C8_14 131.6(9)
C4_14 O4A_14 C4B_14 115.5(8)
O4A_14 C4B_14 C4C_14 108.0(9)
C4E_14 C4C_14 C4B_14 110.5(10)
C4E_14 C4C_14 C4D_14 112.4(10)
C4B_14 C4C_14 C4D_14 109.7(10)
C9_15 N1_15 C2_15 116.6(10)
C3_15 C2_15 N1_15 124.4(12)
C3_15 C2_15 C21_15 120.6(12)
N1_15 C2_15 C21_15 115.0(11)
C2_15 C3_15 C4_15 119.4(13)
O4A_15 C4_15 C3_15 129.1(14)
O4A_15 C4_15 C10_15 112.8(14)
C3_15 C4_15 C10_15 118.1(12)
C6_15 C5_15 C10_15 117.3(12)
C5_15 C6_15 C7_15 124.2(13)
C8_15 C7_15 C6_15 118.4(11)
C7_15 C8_15 N81_15 126.2(10)
C7_15 C8_15 C9_15 120.2(10)
N81_15 C8_15 C9_15 113.6(9)
N1_15 C9_15 C10_15 125.0(11)
N1_15 C9_15 C8_15 116.7(10)
C10_15 C9_15 C8_15 118.2(11)
C9_15 C10_15 C5_15 121.4(13)
C9_15 C10_15 C4_15 116.4(12)
C5_15 C10_15 C4_15 122.2(12)
O22_15 C21_15 N81_16 123.4(13)
O22_15 C21_15 C2_15 118.5(12)
N81_16 C21_15 C2_15 118.1(11)
C21_14 N81_15 C8_15 128.6(9)
C4_15 O4A_15 C4B_15 113.6(11)
O4A_15 C4B_15 C4C_15 107.0(12)
C4E_15 C4C_15 C4B_15 108.0(13)
C4E_15 C4C_15 C4D_15 108.5(14)
C4B_15 C4C_15 C4D_15 104.5(12)
C9_16 N1_16 C2_16 120.2(12)
N1_16 C2_16 C3_16 119.6(14)
N1_16 C2_16 C21_16 118.6(13)
C3_16 C2_16 C21_16 121.8(15)
C4_16 C3_16 C2_16 121.5(15)
C3_16 C4_16 O4A_16 126.2(17)
C3_16 C4_16 C10_16 119.4(14)
O4A_16 C4_16 C10_16 114.4(17)
C6_16 C5_16 C10_16 122.6(19)
C5_16 C6_16 C7_16 123.8(19)
C6_16 C7_16 C8_16 117.5(16)
N81_16 C8_16 C9_16 115.9(12)
N81_16 C8_16 C7_16 123.6(13)
C9_16 C8_16 C7_16 120.4(14)
N1_16 C9_16 C8_16 118.2(12)
N1_16 C9_16 C10_16 122.6(14)
C8_16 C9_16 C10_16 119.0(14)
C5_16 C10_16 C4_16 127.2(16)
C5_16 C10_16 C9_16 116.0(16)
C4_16 C10_16 C9_16 116.6(15)
O22_16 C21_16 N81_17 125.9(15)
O22_16 C21_16 C2_16 119.1(16)
N81_17 C21_16 C2_16 115.0(13)
C21_15 N81_16 C8_16 134.0(11)
C4_16 O4A_16 C4B'_16 124.8(18)
C4_16 O4A_16 C4B_16 116.8(16)
O4A_16 C4B_16 C4C_16 108.1(18)
C4D_16 C4C_16 C4E_16 107.8(18)
C4D_16 C4C_16 C4B_16 113.8(18)
C4E_16 C4C_16 C4B_16 108.9(17)
O4A_16 C4B'_16 C4C'_16 91(2)
C4D'_16 C4C'_16 C4E'_16 110.3(19)
C4D'_16 C4C'_16 C4B'_16 111(2)
C4E'_16 C4C'_16 C4B'_16 112(2)
C9_17 N1_17 C2_17 115.2(11)
N1_17 C2_17 C3_17 123.3(13)
N1_17 C2_17 C21_17 114.9(11)
C3_17 C2_17 C21_17 121.8(13)
C4_17 C3_17 C2_17 121.5(16)
C3_17 C4_17 O4A_17 127.0(18)
C3_17 C4_17 C10_17 120.4(14)
O4A_17 C4_17 C10_17 112.3(15)
C10_17 C5_17 C6_17 119.3(18)
C5_17 C6_17 C7_17 121.9(17)
C6_17 C7_17 C8_17 118.1(15)
C9_17 C8_17 N81_17 117.1(12)
C9_17 C8_17 C7_17 121.0(14)
N81_17 C8_17 C7_17 121.8(14)
N1_17 C9_17 C8_17 115.9(12)
N1_17 C9_17 C10_17 127.0(14)
C8_17 C9_17 C10_17 117.0(14)
C5_17 C10_17 C9_17 122.5(17)
C5_17 C10_17 C4_17 125.0(15)
C9_17 C10_17 C4_17 112.5(13)
O22_17 C21_17 N81_18 125.1(12)
O22_17 C21_17 C2_17 119.2(12)
N81_18 C21_17 C2_17 115.7(11)
C21_16 N81_17 C8_17 131.3(12)
C4_17 O4A_17 C4B_17 116.4(14)
O4A_17 C4B_17 C4C_17 114.1(14)
C4B_17 C4C_17 C4D_17 109.0(15)
C4B_17 C4C_17 C4E_17 106.5(15)
C4D_17 C4C_17 C4E_17 107.4(14)
C2_18 N1_18 C9_18 120.6(10)
N1_18 C2_18 C3_18 121.0(11)
N1_18 C2_18 C21_18 119.6(10)
C3_18 C2_18 C21_18 119.2(11)
C4_18 C3_18 C2_18 122.5(12)
C3_18 C4_18 O4A_18 129.6(12)
C3_18 C4_18 C10_18 120.1(11)
O4A_18 C4_18 C10_18 110.3(11)
C6_18 C5_18 C10_18 123.5(12)
C7_18 C6_18 C5_18 118.1(13)
C6_18 C7_18 C8_18 123.1(13)
N81_18 C8_18 C7_18 126.7(11)
N81_18 C8_18 C9_18 112.4(9)
C7_18 C8_18 C9_18 120.9(11)
N1_18 C9_18 C8_18 121.3(10)
N1_18 C9_18 C10_18 121.3(10)
C8_18 C9_18 C10_18 117.4(11)
C4_18 C10_18 C5_18 129.2(12)
C4_18 C10_18 C9_18 114.3(10)
C5_18 C10_18 C9_18 116.4(11)
O22_18 C21_18 N81_19 125.4(11)
O22_18 C21_18 C2_18 123.2(12)
N81_19 C21_18 C2_18 111.3(10)
C21_17 N81_18 C8_18 129.1(10)
C4_18 O4A_18 C4B_18 115.9(10)
O4A_18 C4B_18 C4C_18 109.8(11)
C4D_18 C4C_18 C4E_18 109.6(12)
C4D_18 C4C_18 C4B_18 108.8(12)
C4E_18 C4C_18 C4B_18 110.2(11)
C9_19 N1_19 C2_19 117.7(10)
N1_19 C2_19 C3_19 122.9(12)
N1_19 C2_19 C21_19 115.5(10)
C3_19 C2_19 C21_19 121.6(12)
C2_19 C3_19 C4_19 120.1(12)
C3_19 C4_19 O4A_19 126.4(13)
C3_19 C4_19 C10_19 119.5(12)
O4A_19 C4_19 C10_19 114.1(13)
C6_19 C5_19 C10_19 119.8(14)
C5_19 C6_19 C7_19 122.1(13)
C8_19 C7_19 C6_19 116.8(13)
C7_19 C8_19 C9_19 123.3(12)
C7_19 C8_19 N81_19 121.9(11)
C9_19 C8_19 N81_19 114.8(10)
N1_19 C9_19 C8_19 118.3(10)
N1_19 C9_19 C10_19 121.8(11)
C8_19 C9_19 C10_19 119.9(12)
C4_19 C10_19 C9_19 117.8(12)
C4_19 C10_19 C5_19 124.4(13)
C9_19 C10_19 C5_19 117.8(13)
O22_19 C21_19 N81_20 126.1(12)
O22_19 C21_19 C2_19 117.3(12)
N81_20 C21_19 C2_19 116.6(11)
C21_18 N81_19 C8_19 130.7(10)
C4_19 O4A_19 C4B_19 116.3(10)
O4A_19 C4B_19 C4C_19 109.6(12)
C4B_19 C4C_19 C4E_19 110.4(11)
C4B_19 C4C_19 C4D_19 106.5(12)
C4E_19 C4C_19 C4D_19 108.3(13)
C9_20 N1_20 C2_20 118.1(11)
N1_20 C2_20 C3_20 123.6(13)
N1_20 C2_20 C21_20 119.6(12)
C3_20 C2_20 C21_20 116.8(13)
C4_20 C3_20 C2_20 118.2(15)
O4A_20 C4_20 C3_20 128.0(16)
O4A_20 C4_20 C10_20 112.3(15)
C3_20 C4_20 C10_20 119.7(14)
C10_20 C5_20 C6_20 124.1(16)
C7_20 C6_20 C5_20 118.1(15)
C8_20 C7_20 C6_20 121.7(14)
C7_20 C8_20 N81_20 126.7(12)
C7_20 C8_20 C9_20 121.0(12)
N81_20 C8_20 C9_20 112.2(11)
N1_20 C9_20 C8_20 119.6(11)
N1_20 C9_20 C10_20 122.2(12)
C8_20 C9_20 C10_20 118.2(12)
C4_20 C10_20 C5_20 125.5(15)
C4_20 C10_20 C9_20 117.9(14)
C5_20 C10_20 C9_20 116.5(15)
O22_20 C21_20 N81_21 122.5(13)
O22_20 C21_20 C2_20 118.2(14)
N81_21 C21_20 C2_20 119.0(12)
C21_19 N81_20 C8_20 127.9(11)
C4_20 O4A_20 C4B_20 112.0(13)
O4A_20 C4B_20 C4C_20 103.0(13)
C4E_20 C4C_20 C4B_20 106.1(13)
C4E_20 C4C_20 C4D_20 103.3(14)
C4B_20 C4C_20 C4D_20 102.2(13)
C2_21 N1_21 C9_21 115.9(11)
N1_21 C2_21 C3_21 127.2(14)
N1_21 C2_21 C21_21 121.1(11)
C3_21 C2_21 C21_21 111.6(13)
C4_21 C3_21 C2_21 115.8(15)
C3_21 C4_21 O4A_21 125.2(19)
C3_21 C4_21 C10_21 121.2(14)
O4A_21 C4_21 C10_21 113.7(18)
C6_21 C5_21 C10_21 122.5(19)
C5_21 C6_21 C7_21 124(2)
C6_21 C7_21 C8_21 116.1(16)
C9_21 C8_21 N81_21 122.6(12)
C9_21 C8_21 C7_21 119.8(13)
N81_21 C8_21 C7_21 117.4(13)
C8_21 C9_21 N1_21 116.0(12)
C8_21 C9_21 C10_21 120.9(15)
N1_21 C9_21 C10_21 123.1(14)
C4_21 C10_21 C9_21 116.8(15)
C4_21 C10_21 C5_21 127.0(16)
C9_21 C10_21 C5_21 116.0(17)
O22_21 C21_21 N81_22 125.3(13)
O22_21 C21_21 C2_21 119.9(12)
N81_22 C21_21 C2_21 114.7(11)
C21_20 N81_21 C8_21 132.2(12)
C4_21 O4A_21 C4B'_21 121.2(17)
C4_21 O4A_21 C4B_21 102.0(19)
C4C_21 C4B_21 O4A_21 157(4)
C4E_21 C4C_21 C4D_21 108.3(19)
C4E_21 C4C_21 C4B_21 114.6(18)
C4D_21 C4C_21 C4B_21 116(2)
O4A_21 C4B'_21 C4C'_21 118(2)
C4E'_21 C4C'_21 C4D'_21 107.7(19)
C4E'_21 C4C'_21 C4B'_21 105.1(17)
C4D'_21 C4C'_21 C4B'_21 103.8(17)
C2_22 N1_22 C9_22 117.4(9)
N1_22 C2_22 C3_22 125.2(10)
N1_22 C2_22 C21_22 117.4(9)
C3_22 C2_22 C21_22 117.3(9)
C4_22 C3_22 C2_22 117.2(10)
C3_22 C4_22 O4A_22 124.6(12)
C3_22 C4_22 C10_22 120.5(11)
O4A_22 C4_22 C10_22 114.9(12)
C6_22 C5_22 C10_22 118.9(13)
C5_22 C6_22 C7_22 122.7(13)
C8_22 C7_22 C6_22 119.6(12)
C7_22 C8_22 N81_22 123.2(10)
C7_22 C8_22 C9_22 118.7(11)
N81_22 C8_22 C9_22 118.1(9)
N1_22 C9_22 C10_22 122.9(10)
N1_22 C9_22 C8_22 117.2(10)
C10_22 C9_22 C8_22 119.9(10)
C9_22 C10_22 C4_22 116.9(11)
C9_22 C10_22 C5_22 120.2(12)
C4_22 C10_22 C5_22 122.8(12)
O22_22 C21_22 N81_23 125.9(10)
O22_22 C21_22 C2_22 120.3(9)
N81_23 C21_22 C2_22 113.7(9)
C21_21 N81_22 C8_22 127.4(9)
C4_22 O4A_22 C4B_22 114.0(10)
O4A_22 C4B_22 C4C_22 107.5(12)
C4B_22 C4C_22 C4D_22 110.3(12)
C4B_22 C4C_22 C4E_22 109.1(14)
C4D_22 C4C_22 C4E_22 109.3(13)
C2_23 N1_23 C9_23 119.5(8)
N1_23 C2_23 C3_23 122.7(8)
N1_23 C2_23 C21_23 117.9(9)
C3_23 C2_23 C21_23 119.3(9)
C4_23 C3_23 C2_23 118.1(9)
C3_23 C4_23 O4A_23 124.3(10)
C3_23 C4_23 C10_23 122.1(9)
O4A_23 C4_23 C10_23 113.5(9)
C6_23 C5_23 C10_23 121.3(10)
C5_23 C6_23 C7_23 120.6(11)
C8_23 C7_23 C6_23 122.3(10)
C7_23 C8_23 N81_23 128.4(9)
C7_23 C8_23 C9_23 119.3(10)
N81_23 C8_23 C9_23 112.2(8)
N1_23 C9_23 C10_23 122.6(8)
N1_23 C9_23 C8_23 118.7(8)
C10_23 C9_23 C8_23 118.6(8)
C4_23 C10_23 C9_23 114.9(8)
C4_23 C10_23 C5_23 127.2(9)
C9_23 C10_23 C5_23 117.8(9)
O22_23 C21_23 N81_24 125.2(9)
O22_23 C21_23 C2_23 122.6(9)
N81_24 C21_23 C2_23 112.2(8)
C21_22 N81_23 C8_23 128.2(8)
C4_23 O4A_23 C4B_23 116.8(8)
O4A_23 C4B_23 C4C_23 108.5(9)
C4B_23 C4C_23 C4E_23 112.3(9)
C4B_23 C4C_23 C4D_23 109.0(10)
C4E_23 C4C_23 C4D_23 111.0(11)
C2_24 N1_24 C9_24 117.5(8)
N1_24 C2_24 C3_24 124.0(9)
N1_24 C2_24 C21_24 121.0(9)
C3_24 C2_24 C21_24 115.0(9)
C4_24 C3_24 C2_24 118.1(10)
C3_24 C4_24 O4A_24 124.3(11)
C3_24 C4_24 C10_24 121.7(10)
O4A_24 C4_24 C10_24 114.0(11)
C6_24 C5_24 C10_24 120.8(11)
C5_24 C6_24 C7_24 123.1(10)
C8_24 C7_24 C6_24 117.3(10)
C7_24 C8_24 N81_24 124.9(9)
C7_24 C8_24 C9_24 120.2(9)
N81_24 C8_24 C9_24 114.9(8)
N1_24 C9_24 C8_24 116.6(8)
N1_24 C9_24 C10_24 122.5(9)
C8_24 C9_24 C10_24 120.8(9)
C4_24 C10_24 C5_24 126.3(10)
C4_24 C10_24 C9_24 116.1(10)
C5_24 C10_24 C9_24 117.6(10)
O22_24 C21_24 O123_49 124.4(10)
O22_24 C21_24 C2_24 127.8(10)
O123_49 C21_24 C2_24 107.8(9)
C21_23 N81_24 C8_24 128.8(8)
C4_24 O4A_24 C4B_24 115.2(15)
C4_24 O4A_24 C4B'_24 116.6(13)
O4A_24 C4B_24 C4C_24 114(2)
C4D_24 C4C_24 C4E_24 113.3(19)
C4D_24 C4C_24 C4B_24 110.4(17)
C4E_24 C4C_24 C4B_24 107.4(16)
O4A_24 C4B'_24 C4C'_24 111.1(18)
C4D'_24 C4C'_24 C4E'_24 113(2)
C4D'_24 C4C'_24 C4B'_24 109.0(18)
C4E'_24 C4C'_24 C4B'_24 108.5(18)
C21_25 O123_49 C21_24 122.2(8)
C2_25 N1_25 C9_25 116.2(7)
N1_25 C2_25 C3_25 125.2(9)
N1_25 C2_25 C21_25 120.1(8)
C3_25 C2_25 C21_25 114.8(9)
C4_25 C3_25 C2_25 118.2(9)
O4A_25 C4_25 C3_25 124.5(10)
O4A_25 C4_25 C10_25 116.5(10)
C3_25 C4_25 C10_25 119.0(9)
C6_25 C5_25 C10_25 118.7(10)
C5_25 C6_25 C7_25 124.2(10)
C8_25 C7_25 C6_25 116.8(9)
C7_25 C8_25 C9_25 120.7(9)
C7_25 C8_25 N81_25 123.4(8)
C9_25 C8_25 N81_25 115.9(8)
N1_25 C9_25 C10_25 123.7(8)
N1_25 C9_25 C8_25 116.2(8)
C10_25 C9_25 C8_25 120.1(9)
C9_25 C10_25 C4_25 117.6(9)
C9_25 C10_25 C5_25 119.4(10)
C4_25 C10_25 C5_25 123.0(9)
O22_25 C21_25 O123_49 125.8(10)
O22_25 C21_25 C2_25 127.5(10)
O123_49 C21_25 C2_25 106.7(8)
C21_26 N81_25 C8_25 131.5(8)
C4_25 O4A_25 C4B_25 118.3(9)
O4A_25 C4B_25 C4C_25 107.2(10)
C4B_25 C4C_25 C4D_25 106.1(13)
C4B_25 C4C_25 C4E_25 107.0(13)
C4D_25 C4C_25 C4E_25 104.6(15)
C2_26 N1_26 C9_26 118.1(8)
N1_26 C2_26 C3_26 123.2(9)
N1_26 C2_26 C21_26 116.7(8)
C3_26 C2_26 C21_26 120.1(10)
C4_26 C3_26 C2_26 120.1(11)
C3_26 C4_26 O4A_26 127.5(12)
C3_26 C4_26 C10_26 120.6(10)
O4A_26 C4_26 C10_26 111.9(11)
C6_26 C5_26 C10_26 119.9(12)
C5_26 C6_26 C7_26 122.3(11)
C8_26 C7_26 C6_26 118.2(10)
C7_26 C8_26 C9_26 121.1(9)
C7_26 C8_26 N81_26 124.9(10)
C9_26 C8_26 N81_26 113.9(8)
N1_26 C9_26 C8_26 118.3(8)
N1_26 C9_26 C10_26 122.7(10)
C8_26 C9_26 C10_26 119.0(10)
C5_26 C10_26 C9_26 119.5(12)
C5_26 C10_26 C4_26 125.2(11)
C9_26 C10_26 C4_26 115.3(10)
O22_26 C21_26 N81_25 124.7(9)
O22_26 C21_26 C2_26 121.8(9)
N81_25 C21_26 C2_26 113.4(9)
C21_27 N81_26 C8_26 129.4(8)
C4_26 O4A_26 C4B_26 116.6(10)
O4A_26 C4B_26 C4C_26 108.0(11)
C4D_26 C4C_26 C4B_26 108.5(13)
C4D_26 C4C_26 C4E_26 107.8(12)
C4B_26 C4C_26 C4E_26 107.1(12)
C2_27 N1_27 C9_27 116.2(8)
N1_27 C2_27 C3_27 125.6(9)
N1_27 C2_27 C21_27 115.5(8)
C3_27 C2_27 C21_27 119.0(9)
C3_27 C4_27 O4A_27 124.0(11)
C3_27 C4_27 C10_27 120.6(9)
O4A_27 C4_27 C10_27 115.4(10)
C4_27 C3_27 C2_27 117.9(10)
C6_27 C5_27 C10_27 117.6(11)
C5_27 C6_27 C7_27 124.7(11)
C8_27 C7_27 C6_27 117.2(10)
C7_27 C8_27 N81_27 124.6(9)
C7_27 C8_27 C9_27 120.4(9)
N81_27 C8_27 C9_27 115.0(8)
N1_27 C9_27 C10_27 124.0(9)
N1_27 C9_27 C8_27 117.2(8)
C10_27 C9_27 C8_27 118.8(9)
C5_27 C10_27 C9_27 121.2(11)
C5_27 C10_27 C4_27 123.1(10)
C9_27 C10_27 C4_27 115.7(9)
O22_27 C21_27 N81_26 125.3(9)
O22_27 C21_27 C2_27 121.2(10)
N81_26 C21_27 C2_27 113.4(9)
C21_28 N81_27 C8_27 130.2(8)
C4_27 O4A_27 C4B_27 120.3(13)
C4_27 O4A_27 C4B'_27 113.5(12)
O4A_27 C4B_27 C4C_27 102.5(18)
C4D_27 C4C_27 C4E_27 112.1(18)
C4D_27 C4C_27 C4B_27 106.2(16)
C4E_27 C4C_27 C4B_27 109.6(18)
O4A_27 C4B'_27 C4C'_27 111.5(16)
C4D'_27 C4C'_27 C4E'_27 114.2(16)
C4D'_27 C4C'_27 C4B'_27 112.0(15)
C4E'_27 C4C'_27 C4B'_27 110.5(16)
C2_28 N1_28 C9_28 115.7(7)
N1_28 C2_28 C3_28 127.0(9)
N1_28 C2_28 C21_28 115.7(8)
C3_28 C2_28 C21_28 117.1(9)
C4_28 C3_28 C2_28 116.0(9)
C3_28 C4_28 O4A_28 124.5(10)
C3_28 C4_28 C10_28 122.6(9)
O4A_28 C4_28 C10_28 112.9(10)
C6_28 C5_28 C10_28 120.4(10)
C5_28 C6_28 C7_28 123.8(10)
C6_28 C7_28 C8_28 117.7(9)
N81_28 C8_28 C9_28 116.9(8)
N81_28 C8_28 C7_28 123.4(8)
C9_28 C8_28 C7_28 119.7(8)
N1_28 C9_28 C8_28 116.7(8)
N1_28 C9_28 C10_28 123.8(8)
C8_28 C9_28 C10_28 119.5(9)
C5_28 C10_28 C4_28 126.6(10)
C5_28 C10_28 C9_28 118.9(9)
C4_28 C10_28 C9_28 114.6(9)
O22_28 C21_28 N81_27 125.4(9)
O22_28 C21_28 C2_28 121.6(9)
N81_27 C21_28 C2_28 113.0(8)
C21_29 N81_28 C8_28 130.4(7)
C4_28 O4A_28 C4B_28 117.0(9)
O4A_28 C4B_28 C4C_28 109.5(10)
C4D_28 C4C_28 C4B_28 110.8(12)
C4D_28 C4C_28 C4E_28 115.6(13)
C4B_28 C4C_28 C4E_28 109.9(13)
C2_29 N1_29 C9_29 117.4(8)
N1_29 C2_29 C3_29 123.5(8)
N1_29 C2_29 C21_29 118.4(8)
C3_29 C2_29 C21_29 118.1(9)
C4_29 C3_29 C2_29 119.6(10)
C3_29 C4_29 O4A_29 127.5(13)
C3_29 C4_29 C10_29 120.0(11)
O4A_29 C4_29 C10_29 112.5(12)
C6_29 C5_29 C10_29 119.5(14)
C7_29 C6_29 C5_29 121.5(14)
C8_29 C7_29 C6_29 120.9(14)
C7_29 C8_29 N81_29 124.1(11)
C7_29 C8_29 C9_29 121.4(12)
N81_29 C8_29 C9_29 114.4(9)
N1_29 C9_29 C10_29 123.6(10)
N1_29 C9_29 C8_29 118.8(9)
C10_29 C9_29 C8_29 117.6(10)
C9_29 C10_29 C4_29 115.8(10)
C9_29 C10_29 C5_29 118.9(13)
C4_29 C10_29 C5_29 125.2(13)
O22_29 C21_29 N81_28 122.7(8)
O22_29 C21_29 C2_29 122.6(8)
N81_28 C21_29 C2_29 114.7(8)
C21_30 N81_29 C8_29 131.5(10)
C4_29 O4A_29 C4B'_29 113.1(14)
C4_29 O4A_29 C4B_29 114.7(13)
O4A_29 C4B_29 C4C_29 124.4(18)
C4D_29 C4C_29 C4E_29 111(2)
C4D_29 C4C_29 C4B_29 109.9(18)
C4E_29 C4C_29 C4B_29 109.6(18)
O4A_29 C4B'_29 C4C'_29 99(2)
C4D'_29 C4C'_29 C4E'_29 107.9(19)
C4D'_29 C4C'_29 C4B'_29 107.3(17)
C4E'_29 C4C'_29 C4B'_29 107.7(18)
C2_30 N1_30 C9_30 117.0(10)
N1_30 C2_30 C3_30 124.5(13)
N1_30 C2_30 C21_30 119.0(11)
C3_30 C2_30 C21_30 116.5(12)
C4_30 C3_30 C2_30 116.3(14)
O4A_30 C4_30 C3_30 124.3(17)
O4A_30 C4_30 C10_30 114.2(17)
C3_30 C4_30 C10_30 121.2(14)
C6_30 C5_30 C10_30 116.4(14)
C5_30 C6_30 C7_30 126.2(15)
C8_30 C7_30 C6_30 115.7(13)
C7_30 C8_30 N81_30 122.8(11)
C7_30 C8_30 C9_30 120.7(11)
N81_30 C8_30 C9_30 116.4(10)
N1_30 C9_30 C10_30 123.9(12)
N1_30 C9_30 C8_30 117.0(10)
C10_30 C9_30 C8_30 119.1(13)
C4_30 C10_30 C5_30 121.8(14)
C4_30 C10_30 C9_30 116.5(15)
C5_30 C10_30 C9_30 121.6(15)
O22_30 C21_30 N81_29 122.6(13)
O22_30 C21_30 C2_30 124.3(12)
N81_29 C21_30 C2_30 113.1(10)
C21_31 N81_30 C8_30 131.9(9)
C4_30 O4A_30 C4B_30 115.3(15)
O4A_30 C4B_30 C4C_30 120.8(19)
C4D_30 C4C_30 C4B_30 109.7(17)
C4D_30 C4C_30 C4E_30 114.5(18)
C4B_30 C4C_30 C4E_30 122.4(17)
C2_31 N1_31 C9_31 117.4(8)
N1_31 C2_31 C3_31 125.5(9)
N1_31 C2_31 C21_31 117.3(9)
C3_31 C2_31 C21_31 117.1(10)
C4_31 C3_31 C2_31 117.3(9)
C3_31 C4_31 O4A_31 125.4(10)
C3_31 C4_31 C10_31 120.3(9)
O4A_31 C4_31 C10_31 114.3(10)
C6_31 C5_31 C10_31 119.7(9)
C7_31 C6_31 C5_31 121.7(10)
C6_31 C7_31 C8_31 120.5(10)
C7_31 C8_31 N81_31 123.3(8)
C7_31 C8_31 C9_31 119.6(9)
N81_31 C8_31 C9_31 117.1(8)
N1_31 C9_31 C10_31 121.2(8)
N1_31 C9_31 C8_31 118.3(8)
C10_31 C9_31 C8_31 120.5(9)
C4_31 C10_31 C9_31 118.2(10)
C4_31 C10_31 C5_31 123.9(10)
C9_31 C10_31 C5_31 117.9(10)
O22_31 C21_31 N81_30 124.0(10)
O22_31 C21_31 C2_31 121.5(10)
N81_30 C21_31 C2_31 114.4(9)
C21_32 N81_31 C8_31 130.3(8)
C4_31 O4A_31 C4B_31 114.0(9)
O4A_31 C4B_31 C4C_31 108.5(11)
C4B_31 C4C_31 C4D_31 109.5(13)
C4B_31 C4C_31 C4E_31 108.2(12)
C4D_31 C4C_31 C4E_31 110.0(11)
C2_32 N1_32 C9_32 115.9(10)
N1_32 C2_32 C3_32 127.5(11)
N1_32 C2_32 C21_32 116.8(9)
C3_32 C2_32 C21_32 115.6(11)
C4_32 C3_32 C2_32 117.3(13)
C3_32 C4_32 O4A_32 129.4(15)
C3_32 C4_32 C10_32 119.8(12)
O4A_32 C4_32 C10_32 110.7(14)
C6_32 C5_32 C10_32 118.7(17)
C5_32 C6_32 C7_32 125.2(17)
C6_32 C7_32 C8_32 117.9(15)
C7_32 C8_32 N81_32 122.3(13)
C7_32 C8_32 C9_32 120.6(13)
N81_32 C8_32 C9_32 117.1(10)
N1_32 C9_32 C8_32 117.4(11)
N1_32 C9_32 C10_32 122.2(13)
C8_32 C9_32 C10_32 120.3(12)
C9_32 C10_32 C4_32 117.1(12)
C9_32 C10_32 C5_32 117.0(15)
C4_32 C10_32 C5_32 125.8(14)
O22_32 C21_32 N81_31 123.7(9)
O22_32 C21_32 C2_32 122.7(9)
N81_31 C21_32 C2_32 113.6(9)
C21_33 N81_32 C8_32 129.5(11)
C4_32 O4A_32 C4B_32 112.6(14)
O4A_32 C4B_32 C4C_32 110.8(14)
C4B_32 C4C_32 C4E_32 111.1(16)
C4B_32 C4C_32 C4D_32 110.5(13)
C4E_32 C4C_32 C4D_32 109.6(16)
C2_33 N1_33 C9_33 118.6(10)
N1_33 C2_33 C3_33 122.9(12)
N1_33 C2_33 C21_33 118.1(11)
C3_33 C2_33 C21_33 119.1(11)
C4_33 C3_33 C2_33 115.1(11)
C3_33 C4_33 C10_33 126.7(14)
C3_33 C4_33 O4A_33 118.6(13)
C10_33 C4_33 O4A_33 114.6(14)
C6_33 C5_33 C10_33 127.3(13)
C5_33 C6_33 C7_33 116.9(13)
C8_33 C7_33 C6_33 121.9(11)
N81_33 C8_33 C7_33 124.9(10)
N81_33 C8_33 C9_33 116.3(9)
C7_33 C8_33 C9_33 118.8(10)
N1_33 C9_33 C8_33 118.2(10)
N1_33 C9_33 C10_33 120.0(10)
C8_33 C9_33 C10_33 121.8(11)
C4_33 C10_33 C5_33 130.4(13)
C4_33 C10_33 C9_33 116.6(12)
C5_33 C10_33 C9_33 112.9(11)
O22_33 C21_33 N81_32 126.4(14)
O22_33 C21_33 C2_33 122.5(14)
N81_32 C21_33 C2_33 111.0(10)
C21_34 N81_33 C8_33 131.3(8)
C4_33 O4A_33 C4B_33 131.7(18)
C4_33 O4A_33 C4B'_33 114.0(14)
O4A_33 C4B_33 C4C_33 105(2)
C4B_33 C4C_33 C4D_33 107.1(18)
C4B_33 C4C_33 C4E_33 108.1(17)
C4D_33 C4C_33 C4E_33 107.4(18)
O4A_33 C4B'_33 C4C'_33 111.6(17)
C4E'_33 C4C'_33 C4D'_33 110.6(19)
C4E'_33 C4C'_33 C4B'_33 107.4(17)
C4D'_33 C4C'_33 C4B'_33 105.1(16)
C2_34 N1_34 C9_34 118.4(9)
N1_34 C2_34 C3_34 125.5(10)
N1_34 C2_34 C21_34 119.3(9)
C3_34 C2_34 C21_34 115.2(10)
C4_34 C3_34 C2_34 116.9(11)
O4A_34 C4_34 C3_34 124.7(13)
O4A_34 C4_34 C10_34 113.5(12)
C3_34 C4_34 C10_34 121.7(11)
C6_34 C5_34 C10_34 117.4(14)
C5_34 C6_34 C7_34 122.7(13)
C8_34 C7_34 C6_34 120.4(12)
C7_34 C8_34 N81_34 125.0(11)
C7_34 C8_34 C9_34 119.2(11)
N81_34 C8_34 C9_34 115.8(9)
N1_34 C9_34 C8_34 118.9(10)
N1_34 C9_34 C10_34 123.1(10)
C8_34 C9_34 C10_34 118.0(11)
C5_34 C10_34 C9_34 122.0(13)
C5_34 C10_34 C4_34 123.5(13)
C9_34 C10_34 C4_34 114.3(11)
O22_34 C21_34 N81_33 121.8(10)
O22_34 C21_34 C2_34 123.4(10)
N81_33 C21_34 C2_34 114.7(9)
C8_34 N81_34 C21_35 130.0(9)
C4_34 O4A_34 C4B'_34 117.9(15)
C4_34 O4A_34 C4B_34 113.9(13)
O4A_34 C4B_34 C4C_34 107.2(16)
C4D_34 C4C_34 C4B_34 109.0(18)
C4D_34 C4C_34 C4E_34 108.1(18)
C4B_34 C4C_34 C4E_34 105.6(16)
O4A_34 C4B'_34 C4C'_34 125(2)
C4E'_34 C4C'_34 C4D'_34 111(2)
C4E'_34 C4C'_34 C4B'_34 107.9(19)
C4D'_34 C4C'_34 C4B'_34 111.4(19)
C2_35 N1_35 C9_35 115.3(9)
N1_35 C2_35 C3_35 128.8(11)
N1_35 C2_35 C21_35 116.1(10)
C3_35 C2_35 C21_35 115.1(10)
C2_35 C3_35 C4_35 114.3(10)
O4A_35 C4_35 C10_35 115.8(11)
O4A_35 C4_35 C3_35 123.3(10)
C10_35 C4_35 C3_35 120.8(10)
C6_35 C5_35 C10_35 119.5(11)
C5_35 C6_35 C7_35 122.8(11)
C6_35 C7_35 C8_35 118.5(10)
N81_35 C8_35 C7_35 124.7(9)
N81_35 C8_35 C9_35 116.1(9)
C7_35 C8_35 C9_35 119.1(9)
N1_35 C9_35 C10_35 123.9(9)
N1_35 C9_35 C8_35 116.6(9)
C10_35 C9_35 C8_35 119.5(10)
C4_35 C10_35 C5_35 122.9(11)
C4_35 C10_35 C9_35 116.8(11)
C5_35 C10_35 C9_35 120.2(10)
O22_35 C21_35 N81_34 122.1(11)
O22_35 C21_35 C2_35 123.0(11)
N81_34 C21_35 C2_35 115.0(10)
C21_36 N81_35 C8_35 130.8(9)
C4_35 O4A_35 C4B_35 118.6(9)
O4A_35 C4B_35 C4C_35 110.9(10)
C4B_35 C4C_35 C4E_35 109.5(10)
C4B_35 C4C_35 C4D_35 109.0(10)
C4E_35 C4C_35 C4D_35 110.1(10)
C2_36 N1_36 C9_36 120.1(11)
N1_36 C2_36 C3_36 122.6(11)
N1_36 C2_36 C21_36 117.6(10)
C3_36 C2_36 C21_36 119.7(12)
C4_36 C3_36 C2_36 118.6(13)
C3_36 C4_36 O4A_36 126.5(16)
C3_36 C4_36 C10_36 121.3(12)
O4A_36 C4_36 C10_36 112.3(15)
C6_36 C5_36 C10_36 118(2)
C5_36 C6_36 C7_36 125(2)
C6_36 C7_36 C8_36 117.6(17)
N81_36 C8_36 C7_36 124.1(15)
N81_36 C8_36 C9_36 117.6(12)
C7_36 C8_36 C9_36 118.3(15)
N1_36 C9_36 C10_36 121.5(14)
N1_36 C9_36 C8_36 117.6(12)
C10_36 C9_36 C8_36 120.8(14)
C9_36 C10_36 C5_36 119.1(17)
C9_36 C10_36 C4_36 115.8(13)
C5_36 C10_36 C4_36 125.1(16)
O22_36 C21_36 N81_35 123.9(10)
O22_36 C21_36 C2_36 121.3(10)
N81_35 C21_36 C2_36 114.9(10)
C21_37 N81_36 C8_36 131.5(13)
C4_36 O4A_36 C4B_36 111.7(14)
O4A_36 C4B_36 C4C_36 130.0(15)
C4B_36 C4C_36 C4D_36 114.7(16)
C4B_36 C4C_36 C4E_36 114.8(17)
C4D_36 C4C_36 C4E_36 111.0(16)
C2_37 N1_37 C9_37 122.6(13)
N1_37 C2_37 C3_37 123.3(15)
N1_37 C2_37 C21_37 119.6(14)
C3_37 C2_37 C21_37 117.1(15)
C4_37 C3_37 C2_37 116.6(16)
C3_37 C4_37 C10_37 121.4(15)
C3_37 C4_37 O4A_37 127.5(18)
C10_37 C4_37 O4A_37 110.9(17)
C6_37 C5_37 C10_37 124.2(16)
C5_37 C6_37 C7_37 118.8(16)
C8_37 C7_37 C6_37 121.8(14)
C7_37 C8_37 C9_37 120.9(12)
C7_37 C8_37 N81_37 129.0(12)
C9_37 C8_37 N81_37 110.1(11)
C8_37 C9_37 N1_37 122.7(12)
C8_37 C9_37 C10_37 121.5(14)
N1_37 C9_37 C10_37 115.7(14)
C4_37 C10_37 C5_37 127.3(16)
C4_37 C10_37 C9_37 120.0(16)
C5_37 C10_37 C9_37 112.7(16)
O22_37 C21_37 N81_36 123.8(16)
O22_37 C21_37 C2_37 123.4(16)
N81_36 C21_37 C2_37 112.7(14)
C21_38 N81_37 C8_37 124.7(9)
C4_37 O4A_37 C4B_37 114.0(16)
C4_37 O4A_37 C4B'_37 106.1(18)
O4A_37 C4B_37 C4C_37 101(2)
C4D_37 C4C_37 C4B_37 107.3(17)
C4D_37 C4C_37 C4E_37 109.2(18)
C4B_37 C4C_37 C4E_37 107.2(18)
O4A_37 C4B'_37 C4C'_37 118(2)
C4D'_37 C4C'_37 C4E'_37 111.7(19)
C4D'_37 C4C'_37 C4B'_37 112.8(19)
C4E'_37 C4C'_37 C4B'_37 108.8(19)
C2_38 N1_38 C9_38 113.7(8)
N1_38 C2_38 C3_38 129.1(9)
N1_38 C2_38 C21_38 113.4(9)
C3_38 C2_38 C21_38 117.5(9)
C4_38 C3_38 C2_38 116.6(9)
O4A_38 C4_38 C3_38 123.3(9)
O4A_38 C4_38 C10_38 117.9(9)
C3_38 C4_38 C10_38 118.8(9)
C6_38 C5_38 C10_38 118.7(10)
C7_38 C6_38 C5_38 123.2(10)
C6_38 C7_38 C8_38 119.0(10)
C7_38 C8_38 N81_38 125.8(10)
C7_38 C8_38 C9_38 119.5(10)
N81_38 C8_38 C9_38 114.7(9)
N1_38 C9_38 C10_38 123.2(9)
N1_38 C9_38 C8_38 117.5(9)
C10_38 C9_38 C8_38 119.2(9)
C5_38 C10_38 C4_38 121.7(10)
C5_38 C10_38 C9_38 119.9(10)
C4_38 C10_38 C9_38 118.4(9)
O22_38 C21_38 N81_37 128.5(10)
O22_38 C21_38 C2_38 120.0(10)
N81_37 C21_38 C2_38 111.5(9)
C21_39 N81_38 C8_38 127.6(10)
C4_38 O4A_38 C4B_38 118.7(8)
O4A_38 C4B_38 C4C_38 108.9(9)
C4D_38 C4C_38 C4B_38 111.6(11)
C4D_38 C4C_38 C4E_38 111.1(11)
C4B_38 C4C_38 C4E_38 110.0(10)
C2_39 N1_39 C9_39 117.3(11)
N1_39 C2_39 C3_39 121.0(13)
N1_39 C2_39 C21_39 117.9(11)
C3_39 C2_39 C21_39 121.1(13)
C4_39 C3_39 C2_39 120.7(15)
C3_39 C4_39 O4A_39 122.0(19)
C3_39 C4_39 C10_39 118.4(13)
O4A_39 C4_39 C10_39 119.6(18)
C6_39 C5_39 C10_39 111.2(15)
C5_39 C6_39 C7_39 128.5(18)
C8_39 C7_39 C6_39 117.3(16)
N81_39 C8_39 C7_39 125.4(15)
N81_39 C8_39 C9_39 117.8(13)
C7_39 C8_39 C9_39 116.5(14)
C10_39 C9_39 N1_39 125.2(16)
C10_39 C9_39 C8_39 120.9(16)
N1_39 C9_39 C8_39 113.8(12)
C9_39 C10_39 C5_39 125.6(19)
C9_39 C10_39 C4_39 117.1(16)
C5_39 C10_39 C4_39 117.3(15)
O22_39 C21_39 N81_38 124.9(13)
O22_39 C21_39 C2_39 120.4(12)
N81_38 C21_39 C2_39 114.7(12)
C21_40 N81_39 C8_39 133.7(12)
C4_39 O4A_39 C4B'_39 113.1(16)
C4_39 O4A_39 C4B_39 113.3(16)
O4A_39 C4B_39 C4C_39 121(2)
C4E_39 C4C_39 C4D_39 121.5(16)
C4E_39 C4C_39 C4B_39 113.8(19)
C4D_39 C4C_39 C4B_39 108.0(17)
O4A_39 C4B'_39 C4C'_39 121.1(18)
C4D'_39 C4C'_39 C4E'_39 116.9(19)
C4D'_39 C4C'_39 C4B'_39 112.4(19)
C4E'_39 C4C'_39 C4B'_39 110.7(19)
C2_40 N1_40 C9_40 117.5(9)
N1_40 C2_40 C21_40 116.9(11)
N1_40 C2_40 C3_40 121.1(9)
C21_40 C2_40 C3_40 122.0(11)
C4_40 C3_40 C2_40 124.2(10)
C3_40 C4_40 O4A_40 129.8(11)
C3_40 C4_40 C10_40 115.0(10)
O4A_40 C4_40 C10_40 115.2(10)
C6_40 C5_40 C10_40 118.9(10)
C7_40 C6_40 C5_40 122.7(11)
C6_40 C7_40 C8_40 121.3(10)
N81_40 C8_40 C7_40 128.1(9)
N81_40 C8_40 C9_40 113.5(9)
C7_40 C8_40 C9_40 118.2(9)
N1_40 C9_40 C10_40 124.5(9)
N1_40 C9_40 C8_40 116.9(9)
C10_40 C9_40 C8_40 118.6(9)
C5_40 C10_40 C9_40 120.2(9)
C5_40 C10_40 C4_40 122.1(10)
C9_40 C10_40 C4_40 117.7(10)
O22_40 C21_40 N81_39 120.1(12)
O22_40 C21_40 C2_40 124.1(13)
N81_39 C21_40 C2_40 115.8(11)
C21_41 N81_40 C8_40 129.3(9)
C4_40 O4A_40 C4B_40 118.4(10)
O4A_40 C4B_40 C4C_40 113.0(10)
C4B_40 C4C_40 C4D_40 114.8(12)
C4B_40 C4C_40 C4E_40 113.7(10)
C4D_40 C4C_40 C4E_40 107.7(11)
C2_41 N1_41 C9_41 117.4(13)
N1_41 C2_41 C3_41 126.1(14)
N1_41 C2_41 C21_41 116.7(10)
C3_41 C2_41 C21_41 117.2(13)
C2_41 C3_41 C4_41 110.8(14)
O4A_41 C4_41 C10_41 118(2)
O4A_41 C4_41 C3_41 117.1(19)
C10_41 C4_41 C3_41 124.6(15)
C6_41 C5_41 C10_41 110.4(19)
C6_41 C5_41 Br51_41 118(2)
C10_41 C5_41 Br51_41 131(2)
C5_41 C6_41 C7_41 140(2)
C8_41 C7_41 C6_41 98.3(15)
N81_41 C8_41 C9_41 125.1(15)
N81_41 C8_41 C7_41 111.3(16)
C9_41 C8_41 C7_41 123.6(15)
C10_41 C9_41 N1_41 125.3(19)
C10_41 C9_41 C8_41 125.0(19)
N1_41 C9_41 C8_41 109.7(13)
C9_41 C10_41 C4_41 116(2)
C9_41 C10_41 C5_41 122(2)
C4_41 C10_41 C5_41 122.3(19)
O22_41 C21_41 N81_40 126.6(12)
O22_41 C21_41 C2_41 121.7(10)
N81_40 C21_41 C2_41 111.7(11)
C8_41 N81_41 C21_42 138.4(14)
C4_41 O4A_41 C4B_41 112.8(18)
C4_41 O4A_41 C4B'_41 118(2)
O4A_41 C4B_41 C4C_41 105.5(13)
C4D_41 C4C_41 C4E_41 107.8(18)
C4D_41 C4C_41 C4B_41 105.2(16)
C4E_41 C4C_41 C4B_41 105.5(15)
O4A_41 C4B'_41 C4C'_41 98.4(15)
C4E'_41 C4C'_41 C4D'_41 114(2)
C4E'_41 C4C'_41 C4B'_41 107.0(19)
C4D'_41 C4C'_41 C4B'_41 101.1(16)
C2_42 N1_42 C9_42 116.8(11)
N1_42 C2_42 C3_42 127.7(13)
N1_42 C2_42 C21_42 116.3(14)
C3_42 C2_42 C21_42 116.0(13)
C2_42 C3_42 C4_42 118.0(12)
O4A_42 C4_42 C10_42 108.7(12)
O4A_42 C4_42 C3_42 135.2(13)
C10_42 C4_42 C3_42 116.0(12)
C6_42 C5_42 C10_42 123.0(12)
C6_42 C5_42 Br51_42 115.3(12)
C10_42 C5_42 Br51_42 121.5(10)
C5_42 C6_42 C7_42 122.5(13)
C8_42 C7_42 C6_42 119.9(11)
C7_42 C8_42 C9_42 117.9(10)
C7_42 C8_42 N81_42 126.9(9)
C9_42 C8_42 N81_42 115.3(9)
N1_42 C9_42 C8_42 114.4(10)
N1_42 C9_42 C10_42 122.4(10)
C8_42 C9_42 C10_42 123.2(11)
C4_42 C10_42 C5_42 127.9(11)
C4_42 C10_42 C9_42 118.9(12)
C5_42 C10_42 C9_42 113.1(11)
O22_42 C21_42 N81_41 118.2(14)
O22_42 C21_42 C2_42 126.5(15)
N81_41 C21_42 C2_42 115.2(13)
C21_43 N81_42 C8_42 128.4(8)
C4_42 O4A_42 C4B_42 103.7(11)
C4C_42 C4B_42 O4A_42 109.2(11)
C4B_42 C4C_42 C4E_42 115.1(13)
C4B_42 C4C_42 C4D_42 111.0(10)
C4E_42 C4C_42 C4D_42 109.9(10)
C2_43 N1_43 C9_43 116.9(7)
N1_43 C2_43 C3_43 124.5(7)
N1_43 C2_43 C21_43 115.5(7)
C3_43 C2_43 C21_43 119.8(8)
C4_43 C3_43 C2_43 119.6(8)
O4A_43 C4_43 C3_43 123.9(8)
O4A_43 C4_43 C10_43 116.0(8)
C3_43 C4_43 C10_43 120.0(8)
C6_43 C5_43 C10_43 117.2(9)
C6_43 C5_43 Br51_43 119.6(7)
C10_43 C5_43 Br51_43 123.1(8)
C7_43 C6_43 C5_43 124.3(9)
C6_43 C7_43 C8_43 123.2(10)
N81_43 C8_43 C7_43 126.8(9)
N81_43 C8_43 C9_43 117.2(8)
C7_43 C8_43 C9_43 116.1(9)
N1_43 C9_43 C8_43 113.9(8)
N1_43 C9_43 C10_43 123.3(8)
C8_43 C9_43 C10_43 122.8(8)
C4_43 C10_43 C9_43 115.6(7)
C4_43 C10_43 C5_43 128.4(8)
C9_43 C10_43 C5_43 116.0(8)
O22_43 C21_43 N81_42 126.3(8)
O22_43 C21_43 C2_43 120.6(8)
N81_42 C21_43 C2_43 113.1(8)
C8_43 N81_43 C21_44 130.6(8)
C4_43 O4A_43 C4B_43 120.7(11)
C4_43 O4A_43 C4B'_43 117.2(10)
O4A_43 C4B_43 C4C_43 108.1(15)
C4B_43 C4C_43 C4D_43 109.1(15)
C4B_43 C4C_43 C4E_43 111.2(16)
C4D_43 C4C_43 C4E_43 109.5(16)
O4A_43 C4B'_43 C4C'_43 109.3(14)
C4D'_43 C4C'_43 C4E'_43 110.5(13)
C4D'_43 C4C'_43 C4B'_43 109.7(15)
C4E'_43 C4C'_43 C4B'_43 110.4(13)
C2_44 N1_44 C9_44 117.9(8)
N1_44 C2_44 C3_44 123.9(9)
N1_44 C2_44 C21_44 116.8(9)
C3_44 C2_44 C21_44 119.2(9)
C4_44 C3_44 C2_44 117.3(9)
O4A_44 C4_44 C10_44 119.0(10)
O4A_44 C4_44 C3_44 119.9(10)
C10_44 C4_44 C3_44 121.1(9)
C6_44 C5_44 C10_44 119.4(10)
C6_44 C5_44 Br51_44 115.3(8)
C10_44 C5_44 Br51_44 125.2(9)
C7_44 C6_44 C5_44 122.3(10)
C8_44 C7_44 C6_44 119.6(10)
C7_44 C8_44 C9_44 121.9(9)
C7_44 C8_44 N81_44 124.3(9)
C9_44 C8_44 N81_44 113.8(8)
N1_44 C9_44 C8_44 117.8(9)
N1_44 C9_44 C10_44 123.8(9)
C8_44 C9_44 C10_44 118.4(9)
C4_44 C10_44 C5_44 126.4(10)
C4_44 C10_44 C9_44 115.6(10)
C5_44 C10_44 C9_44 118.0(10)
O22_44 C21_44 N81_43 123.8(10)
O22_44 C21_44 C2_44 122.3(10)
N81_43 C21_44 C2_44 113.9(9)
C21_45 N81_44 C8_44 129.1(8)
C4_44 O4A_44 C4B_44 119.4(8)
O4A_44 C4B_44 C4C_44 107.7(8)
C4E_44 C4C_44 C4D_44 111.4(9)
C4E_44 C4C_44 C4B_44 110.1(10)
C4D_44 C4C_44 C4B_44 110.4(9)
C2_45 N1_45 C9_45 117.5(7)
N1_45 C2_45 C3_45 123.2(8)
N1_45 C2_45 C21_45 117.6(8)
C3_45 C2_45 C21_45 119.1(8)
C4_45 C3_45 C2_45 120.1(8)
O4A_45 C4_45 C3_45 123.3(8)
O4A_45 C4_45 C10_45 116.2(8)
C3_45 C4_45 C10_45 120.5(8)
C10_45 C5_45 C6_45 121.2(7)
C10_45 C5_45 Br51_45 123.7(6)
C6_45 C5_45 Br51_45 114.8(6)
C7_45 C6_45 C5_45 121.2(8)
C8_45 C7_45 C6_45 119.9(8)
C7_45 C8_45 N81_45 124.4(7)
C7_45 C8_45 C9_45 119.9(8)
N81_45 C8_45 C9_45 115.6(7)
N1_45 C9_45 C8_45 115.5(7)
N1_45 C9_45 C10_45 123.2(7)
C8_45 C9_45 C10_45 121.3(7)
C5_45 C10_45 C4_45 129.2(8)
C5_45 C10_45 C9_45 116.0(7)
C4_45 C10_45 C9_45 114.8(7)
O22_45 C21_45 N81_44 124.4(9)
O22_45 C21_45 C2_45 124.4(9)
N81_44 C21_45 C2_45 111.0(8)
C21_46 N81_45 C8_45 130.1(7)
C4_45 O4A_45 C4B_45 120.2(7)
O4A_45 C4B_45 C4C_45 114.9(7)
C4B_45 C4C_45 C4D_45 112.8(8)
C4B_45 C4C_45 C4E_45 108.1(8)
C4D_45 C4C_45 C4E_45 112.2(8)
C2_46 N1_46 C9_46 119.9(7)
N1_46 C2_46 C3_46 122.1(8)
N1_46 C2_46 C21_46 118.1(7)
C3_46 C2_46 C21_46 119.8(8)
C4_46 C3_46 C2_46 120.0(8)
O4A_46 C4_46 C3_46 122.6(8)
O4A_46 C4_46 C10_46 117.4(8)
C3_46 C4_46 C10_46 120.0(8)
C6_46 C5_46 C10_46 119.5(9)
C6_46 C5_46 Br51_46 115.3(7)
C10_46 C5_46 Br51_46 125.2(8)
C5_46 C6_46 C7_46 125.8(9)
C8_46 C7_46 C6_46 113.9(9)
C7_46 C8_46 C9_46 122.3(9)
C7_46 C8_46 N81_46 122.1(8)
C9_46 C8_46 N81_46 115.5(8)
C8_46 C9_46 N1_46 116.4(8)
C8_46 C9_46 C10_46 122.0(8)
N1_46 C9_46 C10_46 121.6(8)
C5_46 C10_46 C4_46 127.5(9)
C5_46 C10_46 C9_46 116.3(9)
C4_46 C10_46 C9_46 116.2(8)
O22_46 C21_46 N81_45 125.5(7)
O22_46 C21_46 C2_46 122.5(8)
N81_45 C21_46 C2_46 111.9(7)
C21_47 N81_46 C8_46 129.0(8)
C4_46 O4A_46 C4B_46 118.6(7)
O4A_46 C4B_46 C4C_46 107.4(7)
C4E_46 C4C_46 C4D_46 113.3(8)
C4E_46 C4C_46 C4B_46 108.8(7)
C4D_46 C4C_46 C4B_46 107.7(7)
C9_47 N1_47 C2_47 118.8(8)
N1_47 C2_47 C3_47 122.0(9)
N1_47 C2_47 C21_47 118.4(9)
C3_47 C2_47 C21_47 119.6(10)
C4_47 C3_47 C2_47 119.3(10)
C3_47 C4_47 O4A_47 122.8(11)
C3_47 C4_47 C10_47 122.1(10)
O4A_47 C4_47 C10_47 115.0(11)
C6_47 C5_47 C10_47 118.5(10)
C6_47 C5_47 Br51_47 115.5(9)
C10_47 C5_47 Br51_47 125.9(10)
C5_47 C6_47 C7_47 123.8(10)
C8_47 C7_47 C6_47 119.9(11)
C7_47 C8_47 N81_47 124.6(10)
C7_47 C8_47 C9_47 119.8(10)
N81_47 C8_47 C9_47 115.6(9)
N1_47 C9_47 C8_47 116.3(9)
N1_47 C9_47 C10_47 123.9(10)
C8_47 C9_47 C10_47 119.8(10)
C4_47 C10_47 C5_47 128.1(11)
C4_47 C10_47 C9_47 113.7(10)
C5_47 C10_47 C9_47 118.2(10)
O22_47 C21_47 N81_46 126.0(10)
O22_47 C21_47 C2_47 122.6(10)
N81_46 C21_47 C2_47 111.3(9)
C21_48 N81_47 C8_47 128.5(8)
C4_47 O4A_47 C4B_47 114.3(10)
O4A_47 C4B_47 C4C_47 110.8(11)
C4B_47 C4C_47 C4D_47 113.1(14)
C4B_47 C4C_47 C4E_47 108.8(14)
C4D_47 C4C_47 C4E_47 110.5(14)
C2_48 N1_48 C9_48 115.5(9)
N1_48 C2_48 C3_48 127.1(9)
N1_48 C2_48 C21_48 117.0(9)
C3_48 C2_48 C21_48 115.8(9)
C4_48 C3_48 C2_48 116.2(9)
C3_48 C4_48 O4A_48 124.9(10)
C3_48 C4_48 C10_48 121.6(10)
O4A_48 C4_48 C10_48 113.5(10)
C6_48 C5_48 C10_48 121.3(12)
C5_48 C6_48 C7_48 119.5(12)
C8_48 C7_48 C6_48 121.1(13)
C7_48 C8_48 C9_48 122.1(12)
C7_48 C8_48 N81_48 118.5(11)
C9_48 C8_48 N81_48 119.3(10)
N1_48 C9_48 C10_48 125.1(10)
N1_48 C9_48 C8_48 119.2(10)
C10_48 C9_48 C8_48 115.8(10)
C9_48 C10_48 C4_48 114.3(10)
C9_48 C10_48 C5_48 120.1(10)
C4_48 C10_48 C5_48 125.6(11)
O22_48 C21_48 N81_47 126.3(9)
O22_48 C21_48 C2_48 121.4(10)
N81_47 C21_48 C2_48 112.3(9)
O83_48 N81_48 O82_48 122.5(13)
O83_48 N81_48 C8_48 118.8(11)
O82_48 N81_48 C8_48 118.5(11)
C4_48 O4A_48 C4B_48 116.2(14)
C4_48 O4A_48 C4B'_48 118.9(13)
O4A_48 C4B_48 C4C_48 115(2)
C4E_48 C4C_48 C4D_48 115.7(19)
C4E_48 C4C_48 C4B_48 110.0(17)
C4D_48 C4C_48 C4B_48 111.0(18)
O4A_48 C4B'_48 C4C'_48 112(2)
C4D'_48 C4C'_48 C4E'_48 112.5(19)
C4D'_48 C4C'_48 C4B'_48 110.6(17)
C4E'_48 C4C'_48 C4B'_48 109.9(16)

loop_
_geom_bond_atom_site_label_1
_geom_bond_atom_site_label_2
_geom_bond_distance
N1_1 C2_1 1.339(12)
N1_1 C9_1 1.364(11)
C2_1 C3_1 1.387(13)
C2_1 C21_1 1.500(14)
C3_1 C4_1 1.318(13)
C4_1 O4A_1 1.362(11)
C4_1 C10_1 1.498(14)
C5_1 C6_1 1.365(13)
C5_1 C10_1 1.393(13)
C6_1 C7_1 1.417(13)
C7_1 C8_1 1.389(13)
C8_1 C9_1 1.419(14)
C8_1 N81_1 1.487(14)
C9_1 C10_1 1.409(13)
C21_1 O22_1 1.206(11)
C21_1 N81_2 1.360(12)
N81_1 O82_1 1.198(10)
N81_1 O83_1 1.238(10)
O4A_1 C4B_1 1.420(19)
O4A_1 C4B'_1 1.446(15)
O4A_1 C4C_1 1.82(3)
C4B_1 C4C_1 1.55(2)
C4C_1 C4E_1 1.474(19)
C4C_1 C4D_1 1.488(19)
C4B'_1 C4C'_1 1.535(17)
C4C'_1 C4E'_1 1.451(17)
C4C'_1 C4D'_1 1.458(17)
N1_2 C2_2 1.310(10)
N1_2 C9_2 1.347(10)
C2_2 C3_2 1.376(11)
C2_2 C21_2 1.489(13)
C3_2 C4_2 1.371(11)
C4_2 O4A_2 1.351(9)
C4_2 C10_2 1.424(12)
C5_2 C6_2 1.352(12)
C5_2 C10_2 1.432(12)
C5_2 Br51_2 1.894(10)
C6_2 C7_2 1.392(12)
C7_2 C8_2 1.397(12)
C8_2 N81_2 1.384(11)
C8_2 C9_2 1.422(12)
C9_2 C10_2 1.453(12)
C21_2 O22_2 1.211(10)
C21_2 N81_3 1.406(11)
O4A_2 C4B_2 1.422(9)
C4B_2 C4C_2 1.529(10)
C4C_2 C4E_2 1.499(10)
C4C_2 C4D_2 1.523(11)
N1_3 C2_3 1.300(9)
N1_3 C9_3 1.338(9)
C2_3 C3_3 1.402(11)
C2_3 C21_3 1.556(12)
C3_3 C4_3 1.367(11)
C4_3 O4A_3 1.341(9)
C4_3 C10_3 1.440(12)
C5_3 C6_3 1.359(11)
C5_3 C10_3 1.428(11)
C5_3 Br51_3 1.890(9)
C6_3 C7_3 1.365(11)
C7_3 C8_3 1.384(11)
C8_3 N81_3 1.366(10)
C8_3 C9_3 1.448(11)
C9_3 C10_3 1.442(11)
C21_3 O22_3 1.225(9)
C21_3 N81_4 1.348(10)
O4A_3 C4B_3 1.435(10)
C4B_3 C4C_3 1.506(11)
C4C_3 C4E_3 1.486(12)
C4C_3 C4D_3 1.520(13)
N1_4 C2_4 1.308(12)
N1_4 C9_4 1.319(12)
C2_4 C3_4 1.402(14)
C2_4 C21_4 1.485(14)
C3_4 C4_4 1.271(17)
C4_4 O4A_4 1.389(12)
C4_4 C10_4 1.48(2)
C5_4 C10_4 1.336(19)
C5_4 C6_4 1.39(2)
C5_4 Br51_4 1.834(14)
C6_4 C7_4 1.471(16)
C7_4 C8_4 1.349(12)
C8_4 N81_4 1.403(10)
C8_4 C9_4 1.431(14)
C9_4 C10_4 1.502(15)
C21_4 O22_4 1.219(11)
C21_4 N81_5 1.366(11)
O4A_4 C4B_4 1.455(15)
C4B_4 C4C_4 1.469(15)
C4C_4 C4D_4 1.501(16)
C4C_4 C4E_4 1.542(18)
N1_5 C2_5 1.333(9)
N1_5 C9_5 1.373(10)
C2_5 C3_5 1.391(11)
C2_5 C21_5 1.526(12)
C3_5 C4_5 1.420(13)
C4_5 O4A_5 1.340(10)
C4_5 C10_5 1.444(14)
C5_5 C6_5 1.293(16)
C5_5 C10_5 1.481(16)
C5_5 Br51_5 1.830(13)
C6_5 C7_5 1.372(15)
C7_5 C8_5 1.352(12)
C8_5 C9_5 1.398(12)
C8_5 N81_5 1.410(11)
C9_5 C10_5 1.410(13)
C21_5 O22_5 1.215(9)
C21_5 N81_6 1.372(10)
O4A_5 C4B_5 1.383(12)
C4B_5 C4C_5 1.617(13)
C4C_5 C4E_5 1.458(15)
C4C_5 C4D_5 1.519(14)
N1_6 C2_6 1.336(10)
N1_6 C9_6 1.367(10)
C2_6 C3_6 1.365(12)
C2_6 C21_6 1.488(12)
C3_6 C4_6 1.302(14)
C4_6 O4A_6 1.342(10)
C4_6 C10_6 1.460(15)
C5_6 C10_6 1.415(14)
C5_6 C6_6 1.415(15)
C5_6 Br51_6 1.873(11)
C6_6 C7_6 1.377(12)
C7_6 C8_6 1.408(11)
C8_6 N81_6 1.358(10)
C8_6 C9_6 1.458(12)
C9_6 C10_6 1.404(12)
C21_6 O22_6 1.256(10)
C21_6 N81_7 1.309(10)
O4A_6 C4B_6 1.418(12)
C4B_6 C4C_6 1.554(14)
C4C_6 C4E_6 1.525(16)
C4C_6 C4D_6 1.540(16)
N1_7 C2_7 1.311(9)
N1_7 C9_7 1.390(10)
C2_7 C3_7 1.402(10)
C2_7 C21_7 1.512(11)
C3_7 C4_7 1.339(10)
C4_7 O4A_7 1.358(9)
C4_7 C10_7 1.438(11)
C5_7 C6_7 1.327(11)
C5_7 C10_7 1.452(12)
C5_7 Br51_7 1.890(10)
C6_7 C7_7 1.412(12)
C7_7 C8_7 1.405(11)
C8_7 N81_7 1.381(10)
C8_7 C9_7 1.419(11)
C9_7 C10_7 1.397(11)
C21_7 O22_7 1.203(9)
C21_7 N81_8 1.368(10)
O4A_7 C4B_7 1.437(10)
C4B_7 C4C_7 1.546(12)
C4C_7 C4E_7 1.488(14)
C4C_7 C4D_7 1.514(14)
N1_8 C2_8 1.301(11)
N1_8 C9_8 1.371(10)
C2_8 C3_8 1.459(13)
C2_8 C21_8 1.485(15)
C3_8 C4_8 1.377(15)
C4_8 C10_8 1.364(14)
C4_8 O4A_8 1.372(11)
C5_8 C6_8 1.353(14)
C5_8 C10_8 1.468(14)
C5_8 Br51_8 1.887(10)
C6_8 C7_8 1.382(12)
C7_8 C8_8 1.349(11)
C8_8 N81_8 1.402(10)
C8_8 C9_8 1.423(12)
C9_8 C10_8 1.447(12)
C21_8 O22_8 1.220(11)
C21_8 N81_9 1.343(12)
O4A_8 C4B_8 1.445(18)
O4A_8 C4B'_8 1.465(18)
C4B_8 C4C_8 1.519(17)
C4C_8 C4E_8 1.51(2)
C4C_8 C4D_8 1.514(19)
C4B'_8 C4C'_8 1.486(18)
C4C'_8 C4E'_8 1.501(19)
C4C'_8 C4D'_8 1.511(18)
N1_9 C2_9 1.305(11)
N1_9 C9_9 1.320(11)
C2_9 C3_9 1.452(13)
C2_9 C21_9 1.476(14)
C3_9 C4_9 1.377(16)
C4_9 C10_9 1.378(17)
C4_9 O4A_9 1.384(12)
C5_9 C6_9 1.380(17)
C5_9 C10_9 1.440(16)
C6_9 C7_9 1.329(16)
C7_9 C8_9 1.401(13)
C8_9 N81_9 1.361(13)
C8_9 C9_9 1.452(14)
C9_9 C10_9 1.476(15)
C21_9 O22_9 1.224(11)
C21_9 N81_10 1.357(12)
O4A_9 C4B_9 1.458(14)
C4B_9 C4C_9 1.553(16)
C4C_9 C4D_9 1.466(17)
C4C_9 C4E_9 1.536(17)
N1_10 C2_10 1.272(13)
N1_10 C9_10 1.366(13)
C2_10 C3_10 1.420(17)
C2_10 C21_10 1.484(17)
C3_10 C4_10 1.29(2)
C4_10 O4A_10 1.342(13)
C4_10 C10_10 1.41(2)
C5_10 C6_10 1.430(19)
C5_10 C10_10 1.46(2)
C6_10 C7_10 1.333(15)
C7_10 C8_10 1.394(14)
C8_10 N81_10 1.362(11)
C8_10 C9_10 1.442(15)
C9_10 C10_10 1.424(16)
C21_10 O22_10 1.244(13)
C21_10 N81_11 1.353(15)
O4A_10 C4B_10 1.449(16)
C4B_10 C4C_10 1.522(17)
C4C_10 C4E_10 1.509(18)
C4C_10 C4D_10 1.523(19)
N1_11 C2_11 1.297(11)
N1_11 C9_11 1.336(12)
C2_11 C3_11 1.416(13)
C2_11 C21_11 1.516(13)
C3_11 C4_11 1.358(15)
C4_11 O4A_11 1.349(12)
C4_11 C10_11 1.410(18)
C5_11 C6_11 1.34(2)
C5_11 C10_11 1.422(17)
C6_11 C7_11 1.331(19)
C7_11 C8_11 1.381(15)
C8_11 N81_11 1.406(14)
C8_11 C9_11 1.441(16)
C9_11 C10_11 1.409(15)
C21_11 O22_11 1.224(10)
C21_11 N81_12 1.342(10)
O4A_11 C4B'_11 1.43(2)
O4A_11 C4B_11 1.439(16)
C4B_11 C4C_11 1.544(18)
C4C_11 C4D_11 1.510(19)
C4C_11 C4E_11 1.523(19)
C4B'_11 C4C'_11 1.52(2)
C4C'_11 C4E'_11 1.50(2)
C4C'_11 C4D'_11 1.50(2)
N1_12 C2_12 1.321(10)
N1_12 C9_12 1.355(10)
C2_12 C3_12 1.387(12)
C2_12 C21_12 1.490(13)
C3_12 C4_12 1.377(13)
C4_12 O4A_12 1.369(10)
C4_12 C10_12 1.384(13)
C5_12 C6_12 1.344(13)
C5_12 C10_12 1.433(13)
C6_12 C7_12 1.381(12)
C7_12 C8_12 1.366(11)
C8_12 N81_12 1.390(10)
C8_12 C9_12 1.444(11)
C9_12 C10_12 1.367(12)
C21_12 O22_12 1.239(10)
C21_12 N81_13 1.369(11)
O4A_12 C4B_12 1.403(10)
C4C_12 C4B_12 1.453(12)
C4C_12 C4D_12 1.534(12)
C4C_12 C4E_12 1.547(13)
N1_13 C2_13 1.298(12)
N1_13 C9_13 1.367(11)
C2_13 C3_13 1.441(13)
C2_13 C21_13 1.490(14)
C3_13 C4_13 1.396(15)
C4_13 O4A_13 1.371(11)
C4_13 C10_13 1.418(15)
C5_13 C6_13 1.321(16)
C5_13 C10_13 1.384(15)
C6_13 C7_13 1.428(15)
C7_13 C8_13 1.439(13)
C8_13 N81_13 1.372(11)
C8_13 C9_13 1.388(13)
C9_13 C10_13 1.426(14)
C21_13 O22_13 1.248(11)
C21_13 N81_14 1.325(11)
O4A_13 C4B_13 1.415(13)
C4B_13 C4C_13 1.558(16)
C4C_13 C4E_13 1.516(17)
C4C_13 C4D_13 1.602(19)
N1_14 C2_14 1.318(10)
N1_14 C9_14 1.350(10)
C2_14 C3_14 1.385(11)
C2_14 C21_14 1.489(12)
C3_14 C4_14 1.331(11)
C4_14 O4A_14 1.374(9)
C4_14 C10_14 1.426(12)
C5_14 C6_14 1.353(13)
C5_14 C10_14 1.429(12)
C6_14 C7_14 1.387(13)
C7_14 C8_14 1.413(12)
C8_14 C9_14 1.401(11)
C8_14 N81_14 1.415(10)
C9_14 C10_14 1.438(12)
C21_14 O22_14 1.225(10)
C21_14 N81_15 1.341(10)
O4A_14 C4B_14 1.454(10)
C4B_14 C4C_14 1.503(12)
C4C_14 C4E_14 1.481(12)
C4C_14 C4D_14 1.523(13)
N1_15 C9_15 1.348(11)
N1_15 C2_15 1.354(12)
C2_15 C3_15 1.350(14)
C2_15 C21_15 1.477(15)
C3_15 C4_15 1.383(16)
C4_15 O4A_15 1.332(11)
C4_15 C10_15 1.465(16)
C5_15 C6_15 1.348(15)
C5_15 C10_15 1.436(16)
C6_15 C7_15 1.406(13)
C7_15 C8_15 1.353(12)
C8_15 N81_15 1.407(11)
C8_15 C9_15 1.470(13)
C9_15 C10_15 1.362(13)
C21_15 O22_15 1.254(11)
C21_15 N81_16 1.322(12)
O4A_15 C4B_15 1.448(13)
C4B_15 C4C_15 1.546(14)
C4C_15 C4E_15 1.501(16)
C4C_15 C4D_15 1.556(15)
N1_16 C9_16 1.332(13)
N1_16 C2_16 1.367(14)
C2_16 C3_16 1.427(16)
C2_16 C21_16 1.430(17)
C3_16 C4_16 1.355(19)
C4_16 O4A_16 1.378(13)
C4_16 C10_16 1.427(19)
C5_16 C6_16 1.30(2)
C5_16 C10_16 1.42(2)
C6_16 C7_16 1.382(18)
C7_16 C8_16 1.416(15)
C8_16 N81_16 1.385(13)
C8_16 C9_16 1.411(15)
C9_16 C10_16 1.451(16)
C21_16 O22_16 1.244(13)
C21_16 N81_17 1.333(14)
O4A_16 C4B'_16 1.424(19)
O4A_16 C4B_16 1.440(18)
C4B_16 C4C_16 1.524(19)
C4C_16 C4D_16 1.511(19)
C4C_16 C4E_16 1.517(19)
C4B'_16 C4C'_16 1.53(2)
C4C'_16 C4D'_16 1.49(2)
C4C'_16 C4E'_16 1.509(19)
N1_17 C9_17 1.338(12)
N1_17 C2_17 1.359(13)
C2_17 C3_17 1.400(15)
C2_17 C21_17 1.503(15)
C3_17 C4_17 1.286(17)
C4_17 O4A_17 1.373(13)
C4_17 C10_17 1.495(18)
C5_17 C10_17 1.350(18)
C5_17 C6_17 1.375(19)
C6_17 C7_17 1.379(18)
C7_17 C8_17 1.424(15)
C8_17 C9_17 1.385(15)
C8_17 N81_17 1.415(13)
C9_17 C10_17 1.423(15)
C21_17 O22_17 1.249(12)
C21_17 N81_18 1.338(12)
O4A_17 C4B_17 1.465(14)
C4B_17 C4C_17 1.495(16)
C4C_17 C4D_17 1.549(16)
C4C_17 C4E_17 1.551(17)
N1_18 C2_18 1.322(11)
N1_18 C9_18 1.325(11)
C2_18 C3_18 1.365(13)
C2_18 C21_18 1.465(13)
C3_18 C4_18 1.330(14)
C4_18 O4A_18 1.373(10)
C4_18 C10_18 1.412(14)
C5_18 C6_18 1.419(15)
C5_18 C10_18 1.439(14)
C6_18 C7_18 1.337(14)
C7_18 C8_18 1.421(13)
C8_18 N81_18 1.390(11)
C8_18 C9_18 1.427(13)
C9_18 C10_18 1.486(13)
C21_18 O22_18 1.213(11)
C21_18 N81_19 1.376(12)
O4A_18 C4B_18 1.444(11)
C4B_18 C4C_18 1.527(13)
C4C_18 C4D_18 1.515(14)
C4C_18 C4E_18 1.526(14)
N1_19 C9_19 1.358(12)
N1_19 C2_19 1.360(11)
C2_19 C3_19 1.360(13)
C2_19 C21_19 1.489(14)
C3_19 C4_19 1.365(14)
C4_19 O4A_19 1.378(11)
C4_19 C10_19 1.399(15)
C5_19 C6_19 1.402(16)
C5_19 C10_19 1.418(15)
C6_19 C7_19 1.425(15)
C7_19 C8_19 1.356(13)
C8_19 C9_19 1.412(13)
C8_19 N81_19 1.422(12)
C9_19 C10_19 1.417(14)
C21_19 O22_19 1.249(11)
C21_19 N81_20 1.308(12)
O4A_19 C4B_19 1.437(12)
C4B_19 C4C_19 1.510(13)
C4C_19 C4E_19 1.535(14)
C4C_19 C4D_19 1.565(15)
N1_20 C9_20 1.335(12)
N1_20 C2_20 1.348(12)
C2_20 C3_20 1.417(15)
C2_20 C21_20 1.441(16)
C3_20 C4_20 1.385(17)
C4_20 O4A_20 1.351(12)
C4_20 C10_20 1.392(17)
C5_20 C10_20 1.400(17)
C5_20 C6_20 1.403(17)
C6_20 C7_20 1.379(16)
C7_20 C8_20 1.368(14)
C8_20 N81_20 1.395(12)
C8_20 C9_20 1.446(14)
C9_20 C10_20 1.451(15)
C21_20 O22_20 1.285(12)
C21_20 N81_21 1.306(13)
O4A_20 C4B_20 1.455(13)
C4B_20 C4C_20 1.561(15)
C4C_20 C4E_20 1.528(16)
C4C_20 C4D_20 1.616(17)
N1_21 C2_21 1.292(13)
N1_21 C9_21 1.369(14)
C2_21 C3_21 1.431(15)
C2_21 C21_21 1.537(16)
C3_21 C4_21 1.36(2)
C4_21 O4A_21 1.370(13)
C4_21 C10_21 1.41(2)
C5_21 C6_21 1.31(2)
C5_21 C10_21 1.46(2)
C6_21 C7_21 1.36(2)
C7_21 C8_21 1.519(16)
C8_21 C9_21 1.361(16)
C8_21 N81_21 1.406(14)
C9_21 C10_21 1.430(16)
C21_21 O22_21 1.207(11)
C21_21 N81_22 1.343(12)
O4A_21 C4B'_21 1.389(19)
O4A_21 C4B_21 1.547(18)
C4B_21 C4C_21 1.518(19)
C4C_21 C4E_21 1.510(19)
C4C_21 C4D_21 1.51(2)
C4B'_21 C4C'_21 1.560(19)
C4C'_21 C4E'_21 1.51(2)
C4C'_21 C4D'_21 1.55(2)
N1_22 C2_22 1.298(10)
N1_22 C9_22 1.352(10)
C2_22 C3_22 1.414(12)
C2_22 C21_22 1.519(12)
C3_22 C4_22 1.352(13)
C4_22 O4A_22 1.374(11)
C4_22 C10_22 1.412(13)
C5_22 C6_22 1.355(14)
C5_22 C10_22 1.415(14)
C6_22 C7_22 1.415(15)
C7_22 C8_22 1.392(12)
C8_22 N81_22 1.414(11)
C8_22 C9_22 1.431(12)
C9_22 C10_22 1.408(13)
C21_22 O22_22 1.255(10)
C21_22 N81_23 1.311(10)
O4A_22 C4B_22 1.442(12)
C4B_22 C4C_22 1.497(14)
C4C_22 C4D_22 1.521(14)
C4C_22 C4E_22 1.527(16)
N1_23 C2_23 1.326(10)
N1_23 C9_23 1.339(9)
C2_23 C3_23 1.405(11)
C2_23 C21_23 1.500(12)
C3_23 C4_23 1.342(11)
C4_23 O4A_23 1.368(9)
C4_23 C10_23 1.423(12)
C5_23 C6_23 1.330(13)
C5_23 C10_23 1.442(12)
C6_23 C7_23 1.392(13)
C7_23 C8_23 1.350(11)
C8_23 N81_23 1.381(10)
C8_23 C9_23 1.443(11)
C9_23 C10_23 1.426(11)
C21_23 O22_23 1.227(9)
C21_23 N81_24 1.351(10)
O4A_23 C4B_23 1.429(10)
C4B_23 C4C_23 1.505(12)
C4C_23 C4E_23 1.515(12)
C4C_23 C4D_23 1.539(13)
N1_24 C2_24 1.313(10)
N1_24 C9_24 1.344(10)
C2_24 C3_24 1.430(12)
C2_24 C21_24 1.491(12)
C3_24 C4_24 1.328(13)
C4_24 O4A_24 1.371(10)
C4_24 C10_24 1.391(13)
C5_24 C6_24 1.349(13)
C5_24 C10_24 1.391(13)
C6_24 C7_24 1.467(13)
C7_24 C8_24 1.371(11)
C8_24 N81_24 1.389(10)
C8_24 C9_24 1.427(11)
C9_24 C10_24 1.456(12)
C21_24 O22_24 1.173(10)
C21_24 O123_49 1.409(10)
O4A_24 C4B_24 1.433(18)
O4A_24 C4B'_24 1.451(19)
C4B_24 C4C_24 1.519(18)
C4C_24 C4D_24 1.488(19)
C4C_24 C4E_24 1.518(18)
C4B'_24 C4C'_24 1.533(19)
C4C'_24 C4D'_24 1.488(19)
C4C'_24 C4E'_24 1.504(19)
O123_49 C21_25 1.401(10)
N1_25 C2_25 1.303(9)
N1_25 C9_25 1.366(10)
C2_25 C3_25 1.413(11)
C2_25 C21_25 1.515(12)
C3_25 C4_25 1.367(12)
C4_25 O4A_25 1.347(9)
C4_25 C10_25 1.410(13)
C5_25 C6_25 1.352(13)
C5_25 C10_25 1.411(12)
C6_25 C7_25 1.399(12)
C7_25 C8_25 1.398(11)
C8_25 C9_25 1.402(11)
C8_25 N81_25 1.430(10)
C9_25 C10_25 1.400(11)
C21_25 O22_25 1.179(10)
N81_25 C21_26 1.326(10)
O4A_25 C4B_25 1.434(11)
C4B_25 C4C_25 1.516(14)
C4C_25 C4D_25 1.545(16)
C4C_25 C4E_25 1.579(17)
N1_26 C2_26 1.328(10)
N1_26 C9_26 1.357(10)
C2_26 C3_26 1.384(11)
C2_26 C21_26 1.490(12)
C3_26 C4_26 1.323(13)
C4_26 O4A_26 1.361(10)
C4_26 C10_26 1.438(14)
C5_26 C6_26 1.354(14)
C5_26 C10_26 1.375(14)
C6_26 C7_26 1.413(13)
C7_26 C8_26 1.357(11)
C8_26 C9_26 1.404(12)
C8_26 N81_26 1.408(10)
C9_26 C10_26 1.422(12)
C21_26 O22_26 1.233(9)
N81_26 C21_27 1.335(11)
O4A_26 C4B_26 1.434(12)
C4B_26 C4C_26 1.519(13)
C4C_26 C4D_26 1.482(16)
C4C_26 C4E_26 1.564(16)
N1_27 C2_27 1.330(10)
N1_27 C9_27 1.362(10)
C2_27 C3_27 1.382(11)
C2_27 C21_27 1.516(12)
C4_27 C3_27 1.365(12)
C4_27 O4A_27 1.365(10)
C4_27 C10_27 1.430(13)
C5_27 C6_27 1.338(13)
C5_27 C10_27 1.391(13)
C6_27 C7_27 1.421(13)
C7_27 C8_27 1.376(11)
C8_27 N81_27 1.387(10)
C8_27 C9_27 1.414(11)
C9_27 C10_27 1.411(12)
C21_27 O22_27 1.218(10)
N81_27 C21_28 1.355(10)
O4A_27 C4B_27 1.421(18)
O4A_27 C4B'_27 1.458(17)
C4B_27 C4C_27 1.521(18)
C4C_27 C4D_27 1.508(19)
C4C_27 C4E_27 1.516(19)
C4B'_27 C4C'_27 1.499(17)
C4C'_27 C4D'_27 1.483(17)
C4C'_27 C4E'_27 1.494(18)
N1_28 C2_28 1.325(10)
N1_28 C9_28 1.360(10)
C2_28 C3_28 1.393(11)
C2_28 C21_28 1.535(12)
C3_28 C4_28 1.352(12)
C4_28 O4A_28 1.373(10)
C4_28 C10_28 1.427(13)
C5_28 C6_28 1.368(13)
C5_28 C10_28 1.385(12)
C6_28 C7_28 1.370(12)
C7_28 C8_28 1.431(11)
C8_28 N81_28 1.390(9)
C8_28 C9_28 1.418(11)
C9_28 C10_28 1.432(11)
C21_28 O22_28 1.228(9)
N81_28 C21_29 1.362(10)
O4A_28 C4B_28 1.433(11)
C4B_28 C4C_28 1.503(14)
C4C_28 C4D_28 1.488(14)
C4C_28 C4E_28 1.513(16)
N1_29 C2_29 1.300(9)
N1_29 C9_29 1.353(10)
C2_29 C3_29 1.412(11)
C2_29 C21_29 1.496(11)
C3_29 C4_29 1.323(13)
C4_29 O4A_29 1.353(11)
C4_29 C10_29 1.425(15)
C5_29 C6_29 1.378(17)
C5_29 C10_29 1.438(15)
C6_29 C7_29 1.375(16)
C7_29 C8_29 1.333(13)
C8_29 N81_29 1.393(12)
C8_29 C9_29 1.455(13)
C9_29 C10_29 1.408(13)
C21_29 O22_29 1.230(9)
N81_29 C21_30 1.392(12)
O4A_29 C4B'_29 1.433(19)
O4A_29 C4B_29 1.447(17)
C4B_29 C4C_29 1.534(18)
C4C_29 C4D_29 1.50(2)
C4C_29 C4E_29 1.496(19)
C4B'_29 C4C'_29 1.541(19)
C4C'_29 C4D'_29 1.527(19)
C4C'_29 C4E'_29 1.53(2)
N1_30 C2_30 1.272(12)
N1_30 C9_30 1.359(12)
C2_30 C3_30 1.452(14)
C2_30 C21_30 1.458(15)
C3_30 C4_30 1.365(18)
C4_30 O4A_30 1.358(13)
C4_30 C10_30 1.369(19)
C5_30 C6_30 1.365(17)
C5_30 C10_30 1.387(17)
C6_30 C7_30 1.408(15)
C7_30 C8_30 1.396(13)
C8_30 N81_30 1.414(11)
C8_30 C9_30 1.420(14)
C9_30 C10_30 1.408(15)
C21_30 O22_30 1.212(11)
N81_30 C21_31 1.312(11)
O4A_30 C4B_30 1.398(15)
C4B_30 C4C_30 1.487(17)
C4C_30 C4D_30 1.475(18)
C4C_30 C4E_30 1.524(18)
N1_31 C2_31 1.298(10)
N1_31 C9_31 1.380(10)
C2_31 C3_31 1.403(12)
C2_31 C21_31 1.484(12)
C3_31 C4_31 1.355(12)
C4_31 O4A_31 1.375(10)
C4_31 C10_31 1.402(13)
C5_31 C6_31 1.381(13)
C5_31 C10_31 1.431(13)
C6_31 C7_31 1.366(12)
C7_31 C8_31 1.382(11)
C8_31 N81_31 1.410(10)
C8_31 C9_31 1.411(11)
C9_31 C10_31 1.405(11)
C21_31 O22_31 1.258(10)
N81_31 C21_32 1.328(10)
O4A_31 C4B_31 1.454(11)
C4B_31 C4C_31 1.472(13)
C4C_31 C4D_31 1.521(15)
C4C_31 C4E_31 1.540(15)
N1_32 C2_32 1.297(11)
N1_32 C9_32 1.372(12)
C2_32 C3_32 1.395(13)
C2_32 C21_32 1.533(13)
C3_32 C4_32 1.342(15)
C4_32 O4A_32 1.345(12)
C4_32 C10_32 1.434(17)
C5_32 C6_32 1.32(2)
C5_32 C10_32 1.471(18)
C6_32 C7_32 1.380(18)
C7_32 C8_32 1.393(13)
C8_32 N81_32 1.396(13)
C8_32 C9_32 1.406(15)
C9_32 C10_32 1.417(16)
C21_32 O22_32 1.237(10)
N81_32 C21_33 1.353(13)
O4A_32 C4B_32 1.408(14)
C4B_32 C4C_32 1.496(15)
C4C_32 C4E_32 1.517(18)
C4C_32 C4D_32 1.530(16)
N1_33 C2_33 1.315(11)
N1_33 C9_33 1.386(11)
C2_33 C3_33 1.469(15)
C2_33 C21_33 1.498(15)
C3_33 C4_33 1.311(15)
C4_33 C10_33 1.330(15)
C4_33 O4A_33 1.375(12)
C5_33 C6_33 1.309(14)
C5_33 C10_33 1.429(15)
C6_33 C7_33 1.431(14)
C7_33 C8_33 1.373(12)
C8_33 N81_33 1.370(10)
C8_33 C9_33 1.397(12)
C9_33 C10_33 1.452(13)
C21_33 O22_33 1.192(11)
N81_33 C21_34 1.360(10)
O4A_33 C4B_33 1.415(17)
O4A_33 C4B'_33 1.430(18)
C4B_33 C4C_33 1.502(19)
C4C_33 C4D_33 1.54(2)
C4C_33 C4E_33 1.560(19)
C4B'_33 C4C'_33 1.565(18)
C4C'_33 C4E'_33 1.497(19)
C4C'_33 C4D'_33 1.533(19)
N1_34 C2_34 1.303(10)
N1_34 C9_34 1.350(11)
C2_34 C3_34 1.403(12)
C2_34 C21_34 1.497(13)
C3_34 C4_34 1.364(14)
C4_34 O4A_34 1.361(11)
C4_34 C10_34 1.446(15)
C5_34 C6_34 1.353(15)
C5_34 C10_34 1.373(15)
C6_34 C7_34 1.428(15)
C7_34 C8_34 1.343(12)
C8_34 N81_34 1.362(11)
C8_34 C9_34 1.422(13)
C9_34 C10_34 1.441(13)
C21_34 O22_34 1.217(10)
N81_34 C21_35 1.380(11)
O4A_34 C4B'_34 1.434(18)
O4A_34 C4B_34 1.453(17)
C4B_34 C4C_34 1.536(19)
C4C_34 C4D_34 1.52(2)
C4C_34 C4E_34 1.555(19)
C4B'_34 C4C'_34 1.539(19)
C4C'_34 C4E'_34 1.50(2)
C4C'_34 C4D'_34 1.51(2)
N1_35 C2_35 1.294(10)
N1_35 C9_35 1.365(10)
C2_35 C3_35 1.380(12)
C2_35 C21_35 1.505(13)
C3_35 C4_35 1.415(13)
C4_35 O4A_35 1.375(10)
C4_35 C10_35 1.391(13)
C5_35 C6_35 1.360(13)
C5_35 C10_35 1.395(13)
C6_35 C7_35 1.395(12)
C7_35 C8_35 1.407(12)
C8_35 N81_35 1.369(10)
C8_35 C9_35 1.429(12)
C9_35 C10_35 1.398(12)
C21_35 O22_35 1.239(10)
N81_35 C21_36 1.346(10)
O4A_35 C4B_35 1.436(10)
C4B_35 C4C_35 1.517(12)
C4C_35 C4E_35 1.522(12)
C4C_35 C4D_35 1.524(12)
N1_36 C2_36 1.330(12)
N1_36 C9_36 1.363(13)
C2_36 C3_36 1.398(13)
C2_36 C21_36 1.478(14)
C3_36 C4_36 1.336(16)
C4_36 O4A_36 1.367(12)
C4_36 C10_36 1.462(18)
C5_36 C6_36 1.32(2)
C5_36 C10_36 1.45(2)
C6_36 C7_36 1.410(19)
C7_36 C8_36 1.425(16)
C8_36 N81_36 1.362(14)
C8_36 C9_36 1.432(16)
C9_36 C10_36 1.401(16)
C21_36 O22_36 1.250(10)
N81_36 C21_37 1.360(15)
O4A_36 C4B_36 1.384(15)
C4B_36 C4C_36 1.420(17)
C4C_36 C4D_36 1.498(16)
C4C_36 C4E_36 1.502(16)
N1_37 C2_37 1.288(14)
N1_37 C9_37 1.389(13)
C2_37 C3_37 1.431(16)
C2_37 C21_37 1.467(17)
C3_37 C4_37 1.355(19)
C4_37 C10_37 1.39(2)
C4_37 O4A_37 1.406(13)
C5_37 C6_37 1.356(19)
C5_37 C10_37 1.44(2)
C6_37 C7_37 1.378(16)
C7_37 C8_37 1.335(13)
C8_37 C9_37 1.385(15)
C8_37 N81_37 1.423(12)
C9_37 C10_37 1.450(16)
C21_37 O22_37 1.229(13)
N81_37 C21_38 1.328(11)
O4A_37 C4B_37 1.408(18)
O4A_37 C4B'_37 1.460(18)
C4B_37 C4C_37 1.535(19)
C4C_37 C4D_37 1.521(19)
C4C_37 C4E_37 1.55(2)
C4B'_37 C4C'_37 1.529(19)
C4C'_37 C4D'_37 1.496(19)
C4C'_37 C4E'_37 1.51(2)
N1_38 C2_38 1.317(10)
N1_38 C9_38 1.370(10)
C2_38 C3_38 1.389(12)
C2_38 C21_38 1.544(13)
C3_38 C4_38 1.384(12)
C4_38 O4A_38 1.363(10)
C4_38 C10_38 1.403(12)
C5_38 C6_38 1.398(13)
C5_38 C10_38 1.403(12)
C6_38 C7_38 1.389(13)
C7_38 C8_38 1.397(13)
C8_38 N81_38 1.399(11)
C8_38 C9_38 1.443(12)
C9_38 C10_38 1.428(12)
C21_38 O22_38 1.213(10)
N81_38 C21_39 1.301(12)
O4A_38 C4B_38 1.453(10)
C4B_38 C4C_38 1.500(12)
C4C_38 C4D_38 1.466(13)
C4C_38 C4E_38 1.543(12)
N1_39 C2_39 1.320(13)
N1_39 C9_39 1.412(14)
C2_39 C3_39 1.472(15)
C2_39 C21_39 1.537(16)
C3_39 C4_39 1.34(2)
C4_39 O4A_39 1.344(13)
C4_39 C10_39 1.48(2)
C5_39 C6_39 1.36(2)
C5_39 C10_39 1.38(2)
C6_39 C7_39 1.385(18)
C7_39 C8_39 1.386(16)
C8_39 N81_39 1.349(14)
C8_39 C9_39 1.421(16)
C9_39 C10_39 1.335(16)
C21_39 O22_39 1.258(13)
N81_39 C21_40 1.334(13)
O4A_39 C4B'_39 1.461(18)
O4A_39 C4B_39 1.486(18)
C4B_39 C4C_39 1.58(2)
C4C_39 C4E_39 1.432(18)
C4C_39 C4D_39 1.475(17)
C4B'_39 C4C'_39 1.519(19)
C4C'_39 C4D'_39 1.465(19)
C4C'_39 C4E'_39 1.479(19)
N1_40 C2_40 1.329(11)
N1_40 C9_40 1.344(10)
C2_40 C21_40 1.391(13)
C2_40 C3_40 1.433(13)
C3_40 C4_40 1.337(13)
C4_40 O4A_40 1.344(10)
C4_40 C10_40 1.464(13)
C5_40 C6_40 1.393(13)
C5_40 C10_40 1.397(12)
C6_40 C7_40 1.347(12)
C7_40 C8_40 1.400(12)
C8_40 N81_40 1.391(11)
C8_40 C9_40 1.451(12)
C9_40 C10_40 1.426(12)
C21_40 O22_40 1.270(12)
N81_40 C21_41 1.306(11)
O4A_40 C4B_40 1.414(10)
C4B_40 C4C_40 1.414(13)
C4C_40 C4D_40 1.529(14)
C4C_40 C4E_40 1.559(12)
N1_41 C2_41 1.314(13)
N1_41 C9_41 1.420(15)
C2_41 C3_41 1.420(14)
C2_41 C21_41 1.563(16)
C3_41 C4_41 1.46(2)
C4_41 O4A_41 1.330(13)
C4_41 C10_41 1.41(2)
C5_41 C6_41 1.23(3)
C5_41 C10_41 1.46(3)
C5_41 Br51_41 1.804(17)
C6_41 C7_41 1.65(2)
C7_41 C8_41 1.510(18)
C8_41 N81_41 1.332(15)
C8_41 C9_41 1.444(18)
C9_41 C10_41 1.297(18)
C21_41 O22_41 1.229(12)
N81_41 C21_42 1.379(14)
O4A_41 C4B_41 1.473(17)
O4A_41 C4B'_41 1.48(2)
C4B_41 C4C_41 1.567(18)
C4C_41 C4D_41 1.55(2)
C4C_41 C4E_41 1.55(2)
C4B'_41 C4C'_41 1.61(2)
C4C'_41 C4E'_41 1.49(2)
C4C'_41 C4D'_41 1.56(2)
N1_42 C2_42 1.268(12)
N1_42 C9_42 1.372(11)
C2_42 C3_42 1.418(15)
C2_42 C21_42 1.448(16)
C3_42 C4_42 1.439(15)
C4_42 O4A_42 1.384(12)
C4_42 C10_42 1.416(15)
C5_42 C6_42 1.281(14)
C5_42 C10_42 1.422(15)
C5_42 Br51_42 1.923(12)
C6_42 C7_42 1.407(12)
C7_42 C8_42 1.359(11)
C8_42 C9_42 1.376(12)
C8_42 N81_42 1.383(10)
C9_42 C10_42 1.458(13)
C21_42 O22_42 1.286(13)
N81_42 C21_43 1.344(10)
O4A_42 C4B_42 1.499(13)
C4B_42 C4C_42 1.476(13)
C4C_42 C4E_42 1.505(14)
C4C_42 C4D_42 1.525(14)
N1_43 C2_43 1.337(9)
N1_43 C9_43 1.344(9)
C2_43 C3_43 1.376(10)
C2_43 C21_43 1.521(11)
C3_43 C4_43 1.350(10)
C4_43 O4A_43 1.335(8)
C4_43 C10_43 1.423(11)
C5_43 C6_43 1.380(12)
C5_43 C10_43 1.468(11)
C5_43 Br51_43 1.859(9)
C6_43 C7_43 1.350(12)
C7_43 C8_43 1.351(11)
C8_43 N81_43 1.345(9)
C8_43 C9_43 1.441(11)
C9_43 C10_43 1.443(11)
C21_43 O22_43 1.237(9)
N81_43 C21_44 1.362(11)
O4A_43 C4B_43 1.410(17)
O4A_43 C4B'_43 1.424(17)
C4B_43 C4C_43 1.514(17)
C4C_43 C4D_43 1.523(17)
C4C_43 C4E_43 1.531(18)
C4B'_43 C4C'_43 1.519(16)
C4C'_43 C4D'_43 1.509(16)
C4C'_43 C4E'_43 1.513(16)
N1_44 C2_44 1.302(10)
N1_44 C9_44 1.369(10)
C2_44 C3_44 1.439(11)
C2_44 C21_44 1.503(12)
C3_44 C4_44 1.402(12)
C4_44 O4A_44 1.358(9)
C4_44 C10_44 1.391(12)
C5_44 C6_44 1.384(13)
C5_44 C10_44 1.409(13)
C5_44 Br51_44 1.882(10)
C6_44 C7_44 1.381(12)
C7_44 C8_44 1.341(11)
C8_44 C9_44 1.412(11)
C8_44 N81_44 1.422(10)
C9_44 C10_44 1.447(12)
C21_44 O22_44 1.212(10)
N81_44 C21_45 1.372(10)
O4A_44 C4B_44 1.430(10)
C4B_44 C4C_44 1.537(11)
C4C_44 C4E_44 1.510(12)
C4C_44 C4D_44 1.520(12)
N1_45 C2_45 1.335(9)
N1_45 C9_45 1.365(9)
C2_45 C3_45 1.371(10)
C2_45 C21_45 1.500(11)
C3_45 C4_45 1.365(10)
C4_45 O4A_45 1.353(8)
C4_45 C10_45 1.417(10)
C5_45 C10_45 1.394(10)
C5_45 C6_45 1.396(10)
C5_45 Br51_45 1.907(8)
C6_45 C7_45 1.393(10)
C7_45 C8_45 1.353(10)
C8_45 N81_45 1.379(9)
C8_45 C9_45 1.413(10)
C9_45 C10_45 1.444(10)
C21_45 O22_45 1.203(9)
N81_45 C21_46 1.366(9)
O4A_45 C4B_45 1.430(9)
C4B_45 C4C_45 1.481(10)
C4C_45 C4D_45 1.497(11)
C4C_45 C4E_45 1.538(11)
N1_46 C2_46 1.309(9)
N1_46 C9_46 1.395(9)
C2_46 C3_46 1.405(10)
C2_46 C21_46 1.498(11)
C3_46 C4_46 1.390(10)
C4_46 O4A_46 1.351(8)
C4_46 C10_46 1.423(11)
C5_46 C6_46 1.349(12)
C5_46 C10_46 1.396(11)
C5_46 Br51_46 1.906(9)
C6_46 C7_46 1.439(12)
C7_46 C8_46 1.372(11)
C8_46 C9_46 1.385(11)
C8_46 N81_46 1.406(10)
C9_46 C10_46 1.436(11)
C21_46 O22_46 1.223(8)
N81_46 C21_47 1.356(10)
O4A_46 C4B_46 1.444(9)
C4B_46 C4C_46 1.536(10)
C4C_46 C4E_46 1.521(11)
C4C_46 C4D_46 1.527(11)
N1_47 C9_47 1.313(10)
N1_47 C2_47 1.363(10)
C2_47 C3_47 1.382(12)
C2_47 C21_47 1.500(12)
C3_47 C4_47 1.352(13)
C4_47 O4A_47 1.354(10)
C4_47 C10_47 1.416(13)
C5_47 C6_47 1.361(13)
C5_47 C10_47 1.434(14)
C5_47 Br51_47 1.851(11)
C6_47 C7_47 1.402(12)
C7_47 C8_47 1.364(12)
C8_47 N81_47 1.401(11)
C8_47 C9_47 1.426(12)
C9_47 C10_47 1.457(12)
C21_47 O22_47 1.205(10)
N81_47 C21_48 1.332(11)
O4A_47 C4B_47 1.442(12)
C4B_47 C4C_47 1.477(14)
C4C_47 C4D_47 1.480(16)
C4C_47 C4E_47 1.522(16)
N1_48 C2_48 1.300(10)
N1_48 C9_48 1.336(11)
C2_48 C3_48 1.398(11)
C2_48 C21_48 1.521(12)
C3_48 C4_48 1.348(12)
C4_48 O4A_48 1.367(10)
C4_48 C10_48 1.424(13)
C5_48 C6_48 1.344(14)
C5_48 C10_48 1.437(13)
C6_48 C7_48 1.407(15)
C7_48 C8_48 1.354(14)
C8_48 C9_48 1.445(14)
C8_48 N81_48 1.465(14)
C9_48 C10_48 1.419(13)
C21_48 O22_48 1.215(10)
N81_48 O83_48 1.206(11)
N81_48 O82_48 1.234(10)
O4A_48 C4B_48 1.434(18)
O4A_48 C4B'_48 1.438(17)
C4B_48 C4C_48 1.538(18)
C4C_48 C4E_48 1.483(19)
C4C_48 C4D_48 1.487(18)
C4B'_48 C4C'_48 1.534(18)
C4C'_48 C4D'_48 1.495(18)
C4C'_48 C4E'_48 1.512(19)

loop_
_geom_torsion_atom_site_label_1
_geom_torsion_atom_site_label_2
_geom_torsion_atom_site_label_3
_geom_torsion_atom_site_label_4
_geom_torsion
C9_1 N1_1 C2_1 C3_1 0.5(12)
C9_1 N1_1 C2_1 C21_1 -179.4(7)
N1_1 C2_1 C3_1 C4_1 -3.9(14)
C21_1 C2_1 C3_1 C4_1 176.0(8)
C2_1 C3_1 C4_1 O4A_1 -173.1(8)
C2_1 C3_1 C4_1 C10_1 2.5(13)
C10_1 C5_1 C6_1 C7_1 5.7(14)
C5_1 C6_1 C7_1 C8_1 -2.5(13)
C6_1 C7_1 C8_1 C9_1 -1.7(12)
C6_1 C7_1 C8_1 N81_1 175.2(7)
C2_1 N1_1 C9_1 C10_1 4.4(12)
C2_1 N1_1 C9_1 C8_1 -178.9(7)
C7_1 C8_1 C9_1 N1_1 -174.7(7)
N81_1 C8_1 C9_1 N1_1 8.7(12)
C7_1 C8_1 C9_1 C10_1 2.4(12)
N81_1 C8_1 C9_1 C10_1 -174.2(7)
C6_1 C5_1 C10_1 C9_1 -4.9(13)
C6_1 C5_1 C10_1 C4_1 178.5(8)
N1_1 C9_1 C10_1 C5_1 177.7(8)
C8_1 C9_1 C10_1 C5_1 0.9(12)
N1_1 C9_1 C10_1 C4_1 -5.5(12)
C8_1 C9_1 C10_1 C4_1 177.7(7)
C3_1 C4_1 C10_1 C5_1 178.5(8)
O4A_1 C4_1 C10_1 C5_1 -5.0(11)
C3_1 C4_1 C10_1 C9_1 1.7(12)
O4A_1 C4_1 C10_1 C9_1 178.2(6)
N1_1 C2_1 C21_1 O22_1 -167.2(9)
C3_1 C2_1 C21_1 O22_1 12.9(13)
N1_1 C2_1 C21_1 N81_2 16.8(11)
C3_1 C2_1 C21_1 N81_2 -163.1(7)
C7_1 C8_1 N81_1 O82_1 32.6(12)
C9_1 C8_1 N81_1 O82_1 -150.6(9)
C7_1 C8_1 N81_1 O83_1 -141.6(8)
C9_1 C8_1 N81_1 O83_1 35.2(11)
C3_1 C4_1 O4A_1 C4B_1 -10(2)
C10_1 C4_1 O4A_1 C4B_1 174.7(18)
C3_1 C4_1 O4A_1 C4B'_1 11.0(17)
C10_1 C4_1 O4A_1 C4B'_1 -164.8(12)
C3_1 C4_1 O4A_1 C4C_1 40(4)
C10_1 C4_1 O4A_1 C4C_1 -136(3)
C4_1 O4A_1 C4B_1 C4C_1 159.1(13)
O4A_1 C4B_1 C4C_1 C4E_1 123(3)
O4A_1 C4B_1 C4C_1 C4D_1 -113(3)
C4_1 O4A_1 C4C_1 C4E_1 -145(4)
C4B_1 O4A_1 C4C_1 C4E_1 -85(3)
C4_1 O4A_1 C4C_1 C4D_1 29(5)
C4B_1 O4A_1 C4C_1 C4D_1 89(3)
C4_1 O4A_1 C4C_1 C4B_1 -60(4)
C4_1 O4A_1 C4B'_1 C4C'_1 171.6(13)
O4A_1 C4B'_1 C4C'_1 C4E'_1 165.5(19)
O4A_1 C4B'_1 C4C'_1 C4D'_1 -58(3)
C9_2 N1_2 C2_2 C3_2 0.2(11)
C9_2 N1_2 C2_2 C21_2 -179.3(6)
N1_2 C2_2 C3_2 C4_2 -3.8(11)
C21_2 C2_2 C3_2 C4_2 175.7(7)
C2_2 C3_2 C4_2 O4A_2 -176.3(6)
C2_2 C3_2 C4_2 C10_2 5.5(11)
C10_2 C5_2 C6_2 C7_2 1.1(13)
Br51_2 C5_2 C6_2 C7_2 -177.3(6)
C5_2 C6_2 C7_2 C8_2 0.2(13)
C6_2 C7_2 C8_2 N81_2 176.2(7)
C6_2 C7_2 C8_2 C9_2 -2.5(12)
C2_2 N1_2 C9_2 C8_2 -177.6(7)
C2_2 N1_2 C9_2 C10_2 1.9(10)
N81_2 C8_2 C9_2 N1_2 4.2(10)
C7_2 C8_2 C9_2 N1_2 -176.9(7)
N81_2 C8_2 C9_2 C10_2 -175.3(6)
C7_2 C8_2 C9_2 C10_2 3.6(11)
O4A_2 C4_2 C10_2 C5_2 -0.1(11)
C3_2 C4_2 C10_2 C5_2 178.3(7)
O4A_2 C4_2 C10_2 C9_2 178.2(6)
C3_2 C4_2 C10_2 C9_2 -3.4(10)
C6_2 C5_2 C10_2 C4_2 178.3(8)
Br51_2 C5_2 C10_2 C4_2 -3.5(11)
C6_2 C5_2 C10_2 C9_2 0.0(11)
Br51_2 C5_2 C10_2 C9_2 178.3(5)
N1_2 C9_2 C10_2 C4_2 -0.3(10)
C8_2 C9_2 C10_2 C4_2 179.1(7)
N1_2 C9_2 C10_2 C5_2 178.3(7)
C8_2 C9_2 C10_2 C5_2 -2.3(10)
N1_2 C2_2 C21_2 O22_2 -167.1(8)
C3_2 C2_2 C21_2 O22_2 13.4(12)
N1_2 C2_2 C21_2 N81_3 18.0(9)
C3_2 C2_2 C21_2 N81_3 -161.5(6)
O22_1 C21_1 N81_2 C8_2 0.2(15)
C2_1 C21_1 N81_2 C8_2 176.2(7)
C7_2 C8_2 N81_2 C21_1 8.6(13)
C9_2 C8_2 N81_2 C21_1 -172.6(8)
C3_2 C4_2 O4A_2 C4B_2 3.2(10)
C10_2 C4_2 O4A_2 C4B_2 -178.4(7)
C4_2 O4A_2 C4B_2 C4C_2 171.8(6)
O4A_2 C4B_2 C4C_2 C4E_2 -62.7(10)
O4A_2 C4B_2 C4C_2 C4D_2 174.3(8)
C9_3 N1_3 C2_3 C3_3 2.0(10)
C9_3 N1_3 C2_3 C21_3 -177.9(6)
N1_3 C2_3 C3_3 C4_3 -6.0(11)
C21_3 C2_3 C3_3 C4_3 173.9(6)
C2_3 C3_3 C4_3 O4A_3 -177.1(6)
C2_3 C3_3 C4_3 C10_3 4.8(10)
C10_3 C5_3 C6_3 C7_3 0.6(12)
Br51_3 C5_3 C6_3 C7_3 177.7(6)
C5_3 C6_3 C7_3 C8_3 0.5(12)
C6_3 C7_3 C8_3 N81_3 176.4(7)
C6_3 C7_3 C8_3 C9_3 -2.6(11)
C2_3 N1_3 C9_3 C10_3 3.2(10)
C2_3 N1_3 C9_3 C8_3 -176.9(6)
N81_3 C8_3 C9_3 N1_3 4.7(9)
C7_3 C8_3 C9_3 N1_3 -176.2(6)
N81_3 C8_3 C9_3 C10_3 -175.4(6)
C7_3 C8_3 C9_3 C10_3 3.7(10)
C6_3 C5_3 C10_3 C4_3 -178.1(7)
Br51_3 C5_3 C10_3 C4_3 5.0(11)
C6_3 C5_3 C10_3 C9_3 0.6(11)
Br51_3 C5_3 C10_3 C9_3 -176.4(5)
O4A_3 C4_3 C10_3 C5_3 0.2(11)
C3_3 C4_3 C10_3 C5_3 178.4(7)
O4A_3 C4_3 C10_3 C9_3 -178.5(6)
C3_3 C4_3 C10_3 C9_3 -0.3(10)
N1_3 C9_3 C10_3 C5_3 177.2(6)
C8_3 C9_3 C10_3 C5_3 -2.7(10)
N1_3 C9_3 C10_3 C4_3 -3.9(10)
C8_3 C9_3 C10_3 C4_3 176.1(6)
N1_3 C2_3 C21_3 O22_3 -165.3(7)
C3_3 C2_3 C21_3 O22_3 14.7(10)
N1_3 C2_3 C21_3 N81_4 16.1(8)
C3_3 C2_3 C21_3 N81_4 -163.8(6)
C7_3 C8_3 N81_3 C21_2 7.0(12)
C9_3 C8_3 N81_3 C21_2 -174.1(6)
O22_2 C21_2 N81_3 C8_3 5.4(12)
C2_2 C21_2 N81_3 C8_3 -179.7(6)
C3_3 C4_3 O4A_3 C4B_3 5.8(11)
C10_3 C4_3 O4A_3 C4B_3 -176.1(7)
C4_3 O4A_3 C4B_3 C4C_3 170.7(8)
O4A_3 C4B_3 C4C_3 C4E_3 -64.1(12)
O4A_3 C4B_3 C4C_3 C4D_3 173.3(9)
C9_4 N1_4 C2_4 C3_4 0.4(12)
C9_4 N1_4 C2_4 C21_4 -177.3(7)
N1_4 C2_4 C3_4 C4_4 1.7(17)
C21_4 C2_4 C3_4 C4_4 179.4(12)
C2_4 C3_4 C4_4 O4A_4 179.0(10)
C2_4 C3_4 C4_4 C10_4 -5(2)
C10_4 C5_4 C6_4 C7_4 7(2)
Br51_4 C5_4 C6_4 C7_4 179.6(9)
C5_4 C6_4 C7_4 C8_4 -2.0(18)
C6_4 C7_4 C8_4 N81_4 174.4(8)
C6_4 C7_4 C8_4 C9_4 -5.0(13)
C2_4 N1_4 C9_4 C8_4 -177.9(7)
C2_4 N1_4 C9_4 C10_4 0.8(13)
C7_4 C8_4 C9_4 N1_4 -174.6(8)
N81_4 C8_4 C9_4 N1_4 6.0(11)
C7_4 C8_4 C9_4 C10_4 6.7(12)
N81_4 C8_4 C9_4 C10_4 -172.8(7)
C6_4 C5_4 C10_4 C4_4 178.9(13)
Br51_4 C5_4 C10_4 C4_4 8(2)
C6_4 C5_4 C10_4 C9_4 -5(2)
Br51_4 C5_4 C10_4 C9_4 -176.0(10)
C3_4 C4_4 C10_4 C5_4 -178.4(15)
O4A_4 C4_4 C10_4 C5_4 -1.7(19)
C3_4 C4_4 C10_4 C9_4 5.3(17)
O4A_4 C4_4 C10_4 C9_4 -178.0(9)
N1_4 C9_4 C10_4 C5_4 180.0(12)
C8_4 C9_4 C10_4 C5_4 -1.3(16)
N1_4 C9_4 C10_4 C4_4 -3.4(13)
C8_4 C9_4 C10_4 C4_4 175.3(9)
N1_4 C2_4 C21_4 O22_4 -167.4(7)
C3_4 C2_4 C21_4 O22_4 14.8(12)
N1_4 C2_4 C21_4 N81_5 12.0(10)
C3_4 C2_4 C21_4 N81_5 -165.8(7)
O22_3 C21_3 N81_4 C8_4 8.1(12)
C2_3 C21_3 N81_4 C8_4 -173.6(6)
C7_4 C8_4 N81_4 C21_3 2.4(13)
C9_4 C8_4 N81_4 C21_3 -178.2(7)
C3_4 C4_4 O4A_4 C4B_4 -1(2)
C10_4 C4_4 O4A_4 C4B_4 -177.9(12)
C4_4 O4A_4 C4B_4 C4C_4 -167.1(15)
O4A_4 C4B_4 C4C_4 C4D_4 50(3)
O4A_4 C4B_4 C4C_4 C4E_4 174.9(18)
C9_5 N1_5 C2_5 C3_5 4.1(10)
C9_5 N1_5 C2_5 C21_5 -178.6(6)
N1_5 C2_5 C3_5 C4_5 -2.5(11)
C21_5 C2_5 C3_5 C4_5 -179.9(6)
C2_5 C3_5 C4_5 O4A_5 178.2(7)
C2_5 C3_5 C4_5 C10_5 -4.3(12)
C10_5 C5_5 C6_5 C7_5 -4(2)
Br51_5 C5_5 C6_5 C7_5 175.8(9)
C5_5 C6_5 C7_5 C8_5 4.0(19)
C6_5 C7_5 C8_5 C9_5 -5.7(13)
C6_5 C7_5 C8_5 N81_5 175.4(8)
C2_5 N1_5 C9_5 C8_5 -177.5(6)
C2_5 N1_5 C9_5 C10_5 1.2(10)
C7_5 C8_5 C9_5 N1_5 -173.4(7)
N81_5 C8_5 C9_5 N1_5 5.7(9)
C7_5 C8_5 C9_5 C10_5 7.8(12)
N81_5 C8_5 C9_5 C10_5 -173.1(7)
N1_5 C9_5 C10_5 C4_5 -7.1(12)
C8_5 C9_5 C10_5 C4_5 171.6(7)
N1_5 C9_5 C10_5 C5_5 173.7(8)
C8_5 C9_5 C10_5 C5_5 -7.6(12)
O4A_5 C4_5 C10_5 C9_5 -173.7(7)
C3_5 C4_5 C10_5 C9_5 8.6(13)
O4A_5 C4_5 C10_5 C5_5 5.4(14)
C3_5 C4_5 C10_5 C5_5 -172.3(9)
C6_5 C5_5 C10_5 C9_5 5.5(16)
Br51_5 C5_5 C10_5 C9_5 -174.2(7)
C6_5 C5_5 C10_5 C4_5 -173.6(11)
Br51_5 C5_5 C10_5 C4_5 6.8(16)
N1_5 C2_5 C21_5 O22_5 -166.6(7)
C3_5 C2_5 C21_5 O22_5 11.0(10)
N1_5 C2_5 C21_5 N81_6 13.6(8)
C3_5 C2_5 C21_5 N81_6 -168.8(6)
O22_4 C21_4 N81_5 C8_5 7.6(12)
C2_4 C21_4 N81_5 C8_5 -171.9(7)
C7_5 C8_5 N81_5 C21_4 0.3(12)
C9_5 C8_5 N81_5 C21_4 -178.7(7)
C3_5 C4_5 O4A_5 C4B_5 -7.4(13)
C10_5 C4_5 O4A_5 C4B_5 174.9(9)
C4_5 O4A_5 C4B_5 C4C_5 -177.2(9)
O4A_5 C4B_5 C4C_5 C4E_5 179.4(12)
O4A_5 C4B_5 C4C_5 C4D_5 57.5(14)
C9_6 N1_6 C2_6 C3_6 0.7(11)
C9_6 N1_6 C2_6 C21_6 -176.3(6)
N1_6 C2_6 C3_6 C4_6 0.4(14)
C21_6 C2_6 C3_6 C4_6 177.1(9)
C2_6 C3_6 C4_6 O4A_6 178.2(9)
C2_6 C3_6 C4_6 C10_6 -2.8(15)
C10_6 C5_6 C6_6 C7_6 -0.1(14)
Br51_6 C5_6 C6_6 C7_6 179.6(7)
C5_6 C6_6 C7_6 C8_6 2.0(13)
C6_6 C7_6 C8_6 N81_6 174.4(7)
C6_6 C7_6 C8_6 C9_6 -5.7(11)
C2_6 N1_6 C9_6 C10_6 0.8(11)
C2_6 N1_6 C9_6 C8_6 -177.0(6)
N81_6 C8_6 C9_6 N1_6 5.6(9)
C7_6 C8_6 C9_6 N1_6 -174.3(6)
N81_6 C8_6 C9_6 C10_6 -172.3(7)
C7_6 C8_6 C9_6 C10_6 7.8(11)
N1_6 C9_6 C10_6 C5_6 176.4(8)
C8_6 C9_6 C10_6 C5_6 -6.0(13)
N1_6 C9_6 C10_6 C4_6 -3.0(13)
C8_6 C9_6 C10_6 C4_6 174.7(7)
C6_6 C5_6 C10_6 C9_6 2.1(14)
Br51_6 C5_6 C10_6 C9_6 -177.5(7)
C6_6 C5_6 C10_6 C4_6 -178.7(9)
Br51_6 C5_6 C10_6 C4_6 1.7(15)
C3_6 C4_6 C10_6 C9_6 3.8(14)
O4A_6 C4_6 C10_6 C9_6 -177.0(8)
C3_6 C4_6 C10_6 C5_6 -175.4(10)
O4A_6 C4_6 C10_6 C5_6 3.7(15)
N1_6 C2_6 C21_6 O22_6 -163.0(7)
C3_6 C2_6 C21_6 O22_6 20.1(12)
N1_6 C2_6 C21_6 N81_7 14.5(10)
C3_6 C2_6 C21_6 N81_7 -162.4(8)
C7_6 C8_6 N81_6 C21_5 0.1(12)
C9_6 C8_6 N81_6 C21_5 -179.8(6)
O22_5 C21_5 N81_6 C8_6 9.1(12)
C2_5 C21_5 N81_6 C8_6 -171.1(6)
C3_6 C4_6 O4A_6 C4B_6 0.6(17)
C10_6 C4_6 O4A_6 C4B_6 -178.5(10)
C4_6 O4A_6 C4B_6 C4C_6 -179.7(12)
O4A_6 C4B_6 C4C_6 C4E_6 173.2(15)
O4A_6 C4B_6 C4C_6 C4D_6 61.2(19)
C9_7 N1_7 C2_7 C3_7 -1.7(9)
C9_7 N1_7 C2_7 C21_7 179.3(5)
N1_7 C2_7 C3_7 C4_7 2.3(11)
C21_7 C2_7 C3_7 C4_7 -178.6(6)
C2_7 C3_7 C4_7 O4A_7 178.6(6)
C2_7 C3_7 C4_7 C10_7 -2.7(10)
C10_7 C5_7 C6_7 C7_7 4.1(12)
Br51_7 C5_7 C6_7 C7_7 -171.8(6)
C5_7 C6_7 C7_7 C8_7 1.5(11)
C6_7 C7_7 C8_7 N81_7 171.4(6)
C6_7 C7_7 C8_7 C9_7 -7.0(10)
C2_7 N1_7 C9_7 C10_7 1.7(9)
C2_7 N1_7 C9_7 C8_7 -177.1(6)
N81_7 C8_7 C9_7 N1_7 7.6(9)
C7_7 C8_7 C9_7 N1_7 -173.9(6)
N81_7 C8_7 C9_7 C10_7 -171.1(6)
C7_7 C8_7 C9_7 C10_7 7.4(10)
N1_7 C9_7 C10_7 C4_7 -2.1(10)
C8_7 C9_7 C10_7 C4_7 176.5(6)
N1_7 C9_7 C10_7 C5_7 179.6(6)
C8_7 C9_7 C10_7 C5_7 -1.8(10)
C3_7 C4_7 C10_7 C9_7 2.6(10)
O4A_7 C4_7 C10_7 C9_7 -178.6(6)
C3_7 C4_7 C10_7 C5_7 -179.3(7)
O4A_7 C4_7 C10_7 C5_7 -0.5(10)
C6_7 C5_7 C10_7 C9_7 -3.9(10)
Br51_7 C5_7 C10_7 C9_7 171.7(5)
C6_7 C5_7 C10_7 C4_7 178.0(7)
Br51_7 C5_7 C10_7 C4_7 -6.4(10)
N1_7 C2_7 C21_7 O22_7 -170.1(7)
C3_7 C2_7 C21_7 O22_7 10.8(10)
N1_7 C2_7 C21_7 N81_8 9.4(8)
C3_7 C2_7 C21_7 N81_8 -169.7(6)
O22_6 C21_6 N81_7 C8_7 12.1(13)
C2_6 C21_6 N81_7 C8_7 -165.3(7)
C7_7 C8_7 N81_7 C21_6 -4.5(12)
C9_7 C8_7 N81_7 C21_6 173.9(7)
C3_7 C4_7 O4A_7 C4B_7 -1.8(11)
C10_7 C4_7 O4A_7 C4B_7 179.5(7)
C4_7 O4A_7 C4B_7 C4C_7 -179.7(9)
O4A_7 C4B_7 C4C_7 C4E_7 -168.1(13)
O4A_7 C4B_7 C4C_7 C4D_7 68.5(13)
C9_8 N1_8 C2_8 C3_8 5.0(11)
C9_8 N1_8 C2_8 C21_8 -178.5(7)
N1_8 C2_8 C3_8 C4_8 -3.3(13)
C21_8 C2_8 C3_8 C4_8 180.0(8)
C2_8 C3_8 C4_8 C10_8 -2.8(14)
C2_8 C3_8 C4_8 O4A_8 177.0(8)
C10_8 C5_8 C6_8 C7_8 4.3(15)
Br51_8 C5_8 C6_8 C7_8 -177.5(7)
C5_8 C6_8 C7_8 C8_8 -2.0(14)
C6_8 C7_8 C8_8 N81_8 176.6(7)
C6_8 C7_8 C8_8 C9_8 -4.2(11)
C2_8 N1_8 C9_8 C8_8 -178.1(7)
C2_8 N1_8 C9_8 C10_8 -0.8(11)
C7_8 C8_8 C9_8 N1_8 -174.7(7)
N81_8 C8_8 C9_8 N1_8 4.5(10)
C7_8 C8_8 C9_8 C10_8 7.9(11)
N81_8 C8_8 C9_8 C10_8 -172.8(6)
O4A_8 C4_8 C10_8 C9_8 -173.3(8)
C3_8 C4_8 C10_8 C9_8 6.5(14)
O4A_8 C4_8 C10_8 C5_8 3.9(15)
C3_8 C4_8 C10_8 C5_8 -176.2(9)
N1_8 C9_8 C10_8 C4_8 -4.9(12)
C8_8 C9_8 C10_8 C4_8 172.2(8)
N1_8 C9_8 C10_8 C5_8 177.5(7)
C8_8 C9_8 C10_8 C5_8 -5.3(11)
C6_8 C5_8 C10_8 C4_8 -177.8(9)
Br51_8 C5_8 C10_8 C4_8 4.0(13)
C6_8 C5_8 C10_8 C9_8 -0.5(12)
Br51_8 C5_8 C10_8 C9_8 -178.7(6)
N1_8 C2_8 C21_8 O22_8 -165.8(8)
C3_8 C2_8 C21_8 O22_8 11.0(13)
N1_8 C2_8 C21_8 N81_9 15.3(11)
C3_8 C2_8 C21_8 N81_9 -167.9(7)
O22_7 C21_7 N81_8 C8_8 9.7(11)
C2_7 C21_7 N81_8 C8_8 -169.8(6)
C7_8 C8_8 N81_8 C21_7 -0.8(11)
C9_8 C8_8 N81_8 C21_7 180.0(6)
C10_8 C4_8 O4A_8 C4B_8 173(3)
C3_8 C4_8 O4A_8 C4B_8 -7(3)
C10_8 C4_8 O4A_8 C4B'_8 180(3)
C3_8 C4_8 O4A_8 C4B'_8 0(3)
C4_8 O4A_8 C4B_8 C4C_8 -169.2(17)
O4A_8 C4B_8 C4C_8 C4E_8 -65(4)
O4A_8 C4B_8 C4C_8 C4D_8 56(4)
C4_8 O4A_8 C4B'_8 C4C'_8 -169(2)
O4A_8 C4B'_8 C4C'_8 C4E'_8 180(4)
O4A_8 C4B'_8 C4C'_8 C4D'_8 53(5)
C9_9 N1_9 C2_9 C3_9 -0.2(12)
C9_9 N1_9 C2_9 C21_9 -179.4(7)
N1_9 C2_9 C3_9 C4_9 -1.0(13)
C21_9 C2_9 C3_9 C4_9 178.2(8)
C2_9 C3_9 C4_9 C10_9 -0.4(16)
C2_9 C3_9 C4_9 O4A_9 -179.7(9)
C10_9 C5_9 C6_9 C7_9 0.8(19)
C5_9 C6_9 C7_9 C8_9 1.3(19)
C6_9 C7_9 C8_9 N81_9 174.2(10)
C6_9 C7_9 C8_9 C9_9 -5.1(15)
C2_9 N1_9 C9_9 C8_9 -177.1(7)
C2_9 N1_9 C9_9 C10_9 3.0(13)
N81_9 C8_9 C9_9 N1_9 7.0(12)
C7_9 C8_9 C9_9 N1_9 -173.6(8)
N81_9 C8_9 C9_9 C10_9 -173.1(7)
C7_9 C8_9 C9_9 C10_9 6.3(13)
C3_9 C4_9 C10_9 C5_9 -177.1(10)
O4A_9 C4_9 C10_9 C5_9 2.3(18)
C3_9 C4_9 C10_9 C9_9 2.5(17)
O4A_9 C4_9 C10_9 C9_9 -178.1(8)
C6_9 C5_9 C10_9 C4_9 -179.6(12)
C6_9 C5_9 C10_9 C9_9 0.9(16)
N1_9 C9_9 C10_9 C4_9 -4.1(14)
C8_9 C9_9 C10_9 C4_9 176.1(9)
N1_9 C9_9 C10_9 C5_9 175.6(9)
C8_9 C9_9 C10_9 C5_9 -4.3(13)
N1_9 C2_9 C21_9 O22_9 -167.6(8)
C3_9 C2_9 C21_9 O22_9 13.1(12)
N1_9 C2_9 C21_9 N81_10 15.0(10)
C3_9 C2_9 C21_9 N81_10 -164.3(7)
O22_8 C21_8 N81_9 C8_9 7.8(15)
C2_8 C21_8 N81_9 C8_9 -173.3(8)
C7_9 C8_9 N81_9 C21_8 -0.3(15)
C9_9 C8_9 N81_9 C21_8 179.1(8)
C3_9 C4_9 O4A_9 C4B_9 -10.8(18)
C10_9 C4_9 O4A_9 C4B_9 169.8(12)
C4_9 O4A_9 C4B_9 C4C_9 -164.8(13)
O4A_9 C4B_9 C4C_9 C4D_9 -173.7(17)
O4A_9 C4B_9 C4C_9 C4E_9 62(2)
C9_10 N1_10 C2_10 C3_10 -2.2(14)
C9_10 N1_10 C2_10 C21_10 179.6(8)
N1_10 C2_10 C3_10 C4_10 2.1(18)
C21_10 C2_10 C3_10 C4_10 -179.7(12)
C2_10 C3_10 C4_10 O4A_10 -176.6(10)
C2_10 C3_10 C4_10 C10_10 -5(2)
C10_10 C5_10 C6_10 C7_10 0.6(19)
C5_10 C6_10 C7_10 C8_10 1.5(16)
C6_10 C7_10 C8_10 N81_10 176.4(8)
C6_10 C7_10 C8_10 C9_10 -3.2(13)
C2_10 N1_10 C9_10 C10_10 5.9(13)
C2_10 N1_10 C9_10 C8_10 -175.9(8)
N81_10 C8_10 C9_10 N1_10 5.2(11)
C7_10 C8_10 C9_10 N1_10 -175.2(7)
N81_10 C8_10 C9_10 C10_10 -176.6(7)
C7_10 C8_10 C9_10 C10_10 3.0(13)
C3_10 C4_10 C10_10 C9_10 9(2)
O4A_10 C4_10 C10_10 C9_10 -178.7(8)
C3_10 C4_10 C10_10 C5_10 -178.3(13)
O4A_10 C4_10 C10_10 C5_10 -5.6(18)
N1_10 C9_10 C10_10 C4_10 -8.9(14)
C8_10 C9_10 C10_10 C4_10 173.0(9)
N1_10 C9_10 C10_10 C5_10 177.2(9)
C8_10 C9_10 C10_10 C5_10 -0.9(14)
C6_10 C5_10 C10_10 C4_10 -173.7(12)
C6_10 C5_10 C10_10 C9_10 -0.8(17)
N1_10 C2_10 C21_10 O22_10 -169.1(9)
C3_10 C2_10 C21_10 O22_10 12.5(15)
N1_10 C2_10 C21_10 N81_11 13.3(13)
C3_10 C2_10 C21_10 N81_11 -165.1(8)
O22_9 C21_9 N81_10 C8_10 11.4(13)
C2_9 C21_9 N81_10 C8_10 -171.2(7)
C7_10 C8_10 N81_10 C21_9 -0.5(13)
C9_10 C8_10 N81_10 C21_9 179(100)
C3_10 C4_10 O4A_10 C4B_10 -7(2)
C10_10 C4_10 O4A_10 C4B_10 -178.7(13)
C4_10 O4A_10 C4B_10 C4C_10 170.1(17)
O4A_10 C4B_10 C4C_10 C4E_10 41(3)
O4A_10 C4B_10 C4C_10 C4D_10 161(2)
C9_11 N1_11 C2_11 C3_11 -1.3(12)
C9_11 N1_11 C2_11 C21_11 179.4(7)
N1_11 C2_11 C3_11 C4_11 1.0(14)
C21_11 C2_11 C3_11 C4_11 -179.7(9)
C2_11 C3_11 C4_11 O4A_11 176.4(9)
C2_11 C3_11 C4_11 C10_11 -1.8(16)
C10_11 C5_11 C6_11 C7_11 1(2)
C5_11 C6_11 C7_11 C8_11 2(2)
C6_11 C7_11 C8_11 N81_11 175.2(12)
C6_11 C7_11 C8_11 C9_11 -4.8(17)
C2_11 N1_11 C9_11 C10_11 2.6(13)
C2_11 N1_11 C9_11 C8_11 -177.9(8)
C7_11 C8_11 C9_11 N1_11 -174.0(9)
N81_11 C8_11 C9_11 N1_11 6.0(12)
C7_11 C8_11 C9_11 C10_11 5.6(14)
N81_11 C8_11 C9_11 C10_11 -174.4(8)
N1_11 C9_11 C10_11 C4_11 -3.3(15)
C8_11 C9_11 C10_11 C4_11 177.2(9)
N1_11 C9_11 C10_11 C5_11 176.1(10)
C8_11 C9_11 C10_11 C5_11 -3.4(14)
O4A_11 C4_11 C10_11 C9_11 -175.6(9)
C3_11 C4_11 C10_11 C9_11 2.7(16)
O4A_11 C4_11 C10_11 C5_11 5.0(17)
C3_11 C4_11 C10_11 C5_11 -176.7(10)
C6_11 C5_11 C10_11 C9_11 0.4(18)
C6_11 C5_11 C10_11 C4_11 179.8(13)
N1_11 C2_11 C21_11 O22_11 -168.3(8)
C3_11 C2_11 C21_11 O22_11 12.4(12)
N1_11 C2_11 C21_11 N81_12 15.6(10)
C3_11 C2_11 C21_11 N81_12 -163.8(7)
O22_10 C21_10 N81_11 C8_11 10.1(15)
C2_10 C21_10 N81_11 C8_11 -172.3(9)
C7_11 C8_11 N81_11 C21_10 -0.3(16)
C9_11 C8_11 N81_11 C21_10 179.7(8)
C3_11 C4_11 O4A_11 C4B'_11 -13(4)
C10_11 C4_11 O4A_11 C4B'_11 166(3)
C3_11 C4_11 O4A_11 C4B_11 4(2)
C10_11 C4_11 O4A_11 C4B_11 -177.8(17)
C4_11 O4A_11 C4B_11 C4C_11 -175.0(16)
O4A_11 C4B_11 C4C_11 C4D_11 68(3)
O4A_11 C4B_11 C4C_11 C4E_11 -174(2)
C4_11 O4A_11 C4B'_11 C4C'_11 -114(5)
O4A_11 C4B'_11 C4C'_11 C4E'_11 -145(6)
O4A_11 C4B'_11 C4C'_11 C4D'_11 -18(7)
C9_12 N1_12 C2_12 C3_12 -1.0(11)
C9_12 N1_12 C2_12 C21_12 -178.5(6)
N1_12 C2_12 C3_12 C4_12 1.2(12)
C21_12 C2_12 C3_12 C4_12 178.7(7)
C2_12 C3_12 C4_12 O4A_12 -178.2(7)
C2_12 C3_12 C4_12 C10_12 -3.2(13)
C10_12 C5_12 C6_12 C7_12 3.7(14)
C5_12 C6_12 C7_12 C8_12 0.9(14)
C6_12 C7_12 C8_12 N81_12 175.9(7)
C6_12 C7_12 C8_12 C9_12 -6.1(11)
C2_12 N1_12 C9_12 C10_12 2.8(10)
C2_12 N1_12 C9_12 C8_12 -177.3(6)
C7_12 C8_12 C9_12 N1_12 -173.4(6)
N81_12 C8_12 C9_12 N1_12 4.8(9)
C7_12 C8_12 C9_12 C10_12 6.5(10)
N81_12 C8_12 C9_12 C10_12 -175.2(6)
N1_12 C9_12 C10_12 C4_12 -4.7(12)
C8_12 C9_12 C10_12 C4_12 175.4(7)
N1_12 C9_12 C10_12 C5_12 178.1(7)
C8_12 C9_12 C10_12 C5_12 -1.8(11)
O4A_12 C4_12 C10_12 C9_12 -179.8(7)
C3_12 C4_12 C10_12 C9_12 4.8(13)
O4A_12 C4_12 C10_12 C5_12 -2.6(12)
C3_12 C4_12 C10_12 C5_12 -178.0(8)
C6_12 C5_12 C10_12 C9_12 -3.1(13)
C6_12 C5_12 C10_12 C4_12 179.8(8)
N1_12 C2_12 C21_12 O22_12 -167.3(7)
C3_12 C2_12 C21_12 O22_12 15.0(12)
N1_12 C2_12 C21_12 N81_13 15.4(10)
C3_12 C2_12 C21_12 N81_13 -162.2(7)
O22_11 C21_11 N81_12 C8_12 9.8(12)
C2_11 C21_11 N81_12 C8_12 -174.2(6)
C7_12 C8_12 N81_12 C21_11 -3.4(11)
C9_12 C8_12 N81_12 C21_11 178.5(7)
C3_12 C4_12 O4A_12 C4B_12 -12.9(14)
C10_12 C4_12 O4A_12 C4B_12 171.8(8)
C4_12 O4A_12 C4B_12 C4C_12 -74.0(13)
C4D_12 C4C_12 C4B_12 O4A_12 -174.1(11)
C4E_12 C4C_12 C4B_12 O4A_12 -50.0(15)
C9_13 N1_13 C2_13 C3_13 3.3(13)
C9_13 N1_13 C2_13 C21_13 -176.2(7)
N1_13 C2_13 C3_13 C4_13 -4.6(13)
C21_13 C2_13 C3_13 C4_13 174.9(8)
C2_13 C3_13 C4_13 O4A_13 -179.3(8)
C2_13 C3_13 C4_13 C10_13 1.2(14)
C10_13 C5_13 C6_13 C7_13 -1.1(18)
C5_13 C6_13 C7_13 C8_13 3.8(16)
C6_13 C7_13 C8_13 N81_13 175.5(8)
C6_13 C7_13 C8_13 C9_13 -6.4(12)
C2_13 N1_13 C9_13 C8_13 -178.7(8)
C2_13 N1_13 C9_13 C10_13 1.5(13)
N81_13 C8_13 C9_13 N1_13 4.7(12)
C7_13 C8_13 C9_13 N1_13 -173.5(7)
N81_13 C8_13 C9_13 C10_13 -175.5(7)
C7_13 C8_13 C9_13 C10_13 6.3(12)
C6_13 C5_13 C10_13 C4_13 -178.4(11)
C6_13 C5_13 C10_13 C9_13 0.8(16)
O4A_13 C4_13 C10_13 C5_13 2.6(15)
C3_13 C4_13 C10_13 C5_13 -177.9(9)
O4A_13 C4_13 C10_13 C9_13 -176.7(7)
C3_13 C4_13 C10_13 C9_13 2.8(14)
N1_13 C9_13 C10_13 C5_13 176.3(9)
C8_13 C9_13 C10_13 C5_13 -3.5(13)
N1_13 C9_13 C10_13 C4_13 -4.4(13)
C8_13 C9_13 C10_13 C4_13 175.8(8)
N1_13 C2_13 C21_13 O22_13 -162.8(9)
C3_13 C2_13 C21_13 O22_13 17.7(13)
N1_13 C2_13 C21_13 N81_14 13.6(12)
C3_13 C2_13 C21_13 N81_14 -166.0(7)
O22_12 C21_12 N81_13 C8_13 9.2(13)
C2_12 C21_12 N81_13 C8_13 -173.6(7)
C9_13 C8_13 N81_13 C21_12 178.9(8)
C7_13 C8_13 N81_13 C21_12 -3.0(13)
C3_13 C4_13 O4A_13 C4B_13 3.4(15)
C10_13 C4_13 O4A_13 C4B_13 -177.1(10)
C4_13 O4A_13 C4B_13 C4C_13 171.8(12)
O4A_13 C4B_13 C4C_13 C4E_13 -177.6(16)
O4A_13 C4B_13 C4C_13 C4D_13 -64.6(19)
C9_14 N1_14 C2_14 C3_14 0.5(10)
C9_14 N1_14 C2_14 C21_14 -178.4(6)
N1_14 C2_14 C3_14 C4_14 -1.8(11)
C21_14 C2_14 C3_14 C4_14 177.1(7)
C2_14 C3_14 C4_14 O4A_14 -179.1(7)
C2_14 C3_14 C4_14 C10_14 0.5(11)
C10_14 C5_14 C6_14 C7_14 1.8(15)
C5_14 C6_14 C7_14 C8_14 -0.5(14)
C6_14 C7_14 C8_14 C9_14 -3.0(12)
C6_14 C7_14 C8_14 N81_14 176.3(7)
C2_14 N1_14 C9_14 C8_14 -177.3(6)
C2_14 N1_14 C9_14 C10_14 1.9(10)
C7_14 C8_14 C9_14 N1_14 -175.9(7)
N81_14 C8_14 C9_14 N1_14 4.8(10)
C7_14 C8_14 C9_14 C10_14 4.9(11)
N81_14 C8_14 C9_14 C10_14 -174.4(6)
C3_14 C4_14 C10_14 C5_14 -178.7(7)
O4A_14 C4_14 C10_14 C5_14 1.0(11)
C3_14 C4_14 C10_14 C9_14 1.6(11)
O4A_14 C4_14 C10_14 C9_14 -178.6(6)
C6_14 C5_14 C10_14 C4_14 -179.4(8)
C6_14 C5_14 C10_14 C9_14 0.2(12)
N1_14 C9_14 C10_14 C4_14 -3.0(11)
C8_14 C9_14 C10_14 C4_14 176.2(7)
N1_14 C9_14 C10_14 C5_14 177.4(7)
C8_14 C9_14 C10_14 C5_14 -3.4(11)
N1_14 C2_14 C21_14 O22_14 -165.2(7)
C3_14 C2_14 C21_14 O22_14 15.8(10)
N1_14 C2_14 C21_14 N81_15 16.6(9)
C3_14 C2_14 C21_14 N81_15 -162.3(6)
O22_13 C21_13 N81_14 C8_14 1.9(14)
C2_13 C21_13 N81_14 C8_14 -174.4(7)
C9_14 C8_14 N81_14 C21_13 -176.7(8)
C7_14 C8_14 N81_14 C21_13 4.0(13)
C3_14 C4_14 O4A_14 C4B_14 2.7(12)
C10_14 C4_14 O4A_14 C4B_14 -176.9(7)
C4_14 O4A_14 C4B_14 C4C_14 179.0(8)
O4A_14 C4B_14 C4C_14 C4E_14 -176.0(10)
O4A_14 C4B_14 C4C_14 C4D_14 59.5(12)
C9_15 N1_15 C2_15 C3_15 1.3(12)
C9_15 N1_15 C2_15 C21_15 -177.4(7)
N1_15 C2_15 C3_15 C4_15 -1.6(14)
C21_15 C2_15 C3_15 C4_15 177.0(9)
C2_15 C3_15 C4_15 O4A_15 179.7(8)
C2_15 C3_15 C4_15 C10_15 0.3(15)
C10_15 C5_15 C6_15 C7_15 -1.4(16)
C5_15 C6_15 C7_15 C8_15 2.5(15)
C6_15 C7_15 C8_15 N81_15 175.2(7)
C6_15 C7_15 C8_15 C9_15 -5.1(12)
C2_15 N1_15 C9_15 C10_15 0.3(12)
C2_15 N1_15 C9_15 C8_15 -178.4(7)
C7_15 C8_15 C9_15 N1_15 -174.4(7)
N81_15 C8_15 C9_15 N1_15 5.4(10)
C7_15 C8_15 C9_15 C10_15 6.8(11)
N81_15 C8_15 C9_15 C10_15 -173.4(7)
N1_15 C9_15 C10_15 C5_15 175.5(8)
C8_15 C9_15 C10_15 C5_15 -5.7(13)
N1_15 C9_15 C10_15 C4_15 -1.5(13)
C8_15 C9_15 C10_15 C4_15 177.3(7)
C6_15 C5_15 C10_15 C9_15 3.2(15)
C6_15 C5_15 C10_15 C4_15 -180.0(9)
O4A_15 C4_15 C10_15 C9_15 -178.4(8)
C3_15 C4_15 C10_15 C9_15 1.1(13)
O4A_15 C4_15 C10_15 C5_15 4.7(13)
C3_15 C4_15 C10_15 C5_15 -175.9(9)
C3_15 C2_15 C21_15 O22_15 14.2(13)
N1_15 C2_15 C21_15 O22_15 -167.0(7)
C3_15 C2_15 C21_15 N81_16 -167.5(8)
N1_15 C2_15 C21_15 N81_16 11.3(12)
O22_14 C21_14 N81_15 C8_15 10.1(12)
C2_14 C21_14 N81_15 C8_15 -171.8(6)
C7_15 C8_15 N81_15 C21_14 -2.4(13)
C9_15 C8_15 N81_15 C21_14 177.8(7)
C3_15 C4_15 O4A_15 C4B_15 -2.2(15)
C10_15 C4_15 O4A_15 C4B_15 177.2(9)
C4_15 O4A_15 C4B_15 C4C_15 -175.1(11)
O4A_15 C4B_15 C4C_15 C4E_15 -171.1(14)
O4A_15 C4B_15 C4C_15 C4D_15 73.6(17)
C9_16 N1_16 C2_16 C3_16 4.0(13)
C9_16 N1_16 C2_16 C21_16 -175.3(8)
N1_16 C2_16 C3_16 C4_16 -3.8(16)
C21_16 C2_16 C3_16 C4_16 175.4(11)
C2_16 C3_16 C4_16 O4A_16 -178.8(10)
C2_16 C3_16 C4_16 C10_16 1.8(19)
C10_16 C5_16 C6_16 C7_16 1(3)
C5_16 C6_16 C7_16 C8_16 -2(2)
C6_16 C7_16 C8_16 N81_16 175.0(10)
C6_16 C7_16 C8_16 C9_16 -2.6(15)
C2_16 N1_16 C9_16 C8_16 -177.9(8)
C2_16 N1_16 C9_16 C10_16 -2.3(14)
N81_16 C8_16 C9_16 N1_16 5.9(13)
C7_16 C8_16 C9_16 N1_16 -176.3(8)
N81_16 C8_16 C9_16 C10_16 -169.8(8)
C7_16 C8_16 C9_16 C10_16 8.0(14)
C6_16 C5_16 C10_16 C4_16 179.4(15)
C6_16 C5_16 C10_16 C9_16 4(2)
C3_16 C4_16 C10_16 C5_16 -175.0(12)
O4A_16 C4_16 C10_16 C5_16 5.4(19)
C3_16 C4_16 C10_16 C9_16 0.0(17)
O4A_16 C4_16 C10_16 C9_16 -179.5(9)
N1_16 C9_16 C10_16 C5_16 175.8(10)
C8_16 C9_16 C10_16 C5_16 -8.6(15)
N1_16 C9_16 C10_16 C4_16 0.2(15)
C8_16 C9_16 C10_16 C4_16 175.8(10)
N1_16 C2_16 C21_16 O22_16 -170.4(8)
C3_16 C2_16 C21_16 O22_16 10.3(15)
N1_16 C2_16 C21_16 N81_17 10.8(13)
C3_16 C2_16 C21_16 N81_17 -168.5(8)
O22_15 C21_15 N81_16 C8_16 3.7(15)
C2_15 C21_15 N81_16 C8_16 -174.5(8)
C9_16 C8_16 N81_16 C21_15 -176.5(9)
C7_16 C8_16 N81_16 C21_15 5.8(15)
C3_16 C4_16 O4A_16 C4B'_16 -50(3)
C10_16 C4_16 O4A_16 C4B'_16 129(2)
C3_16 C4_16 O4A_16 C4B_16 -2(2)
C10_16 C4_16 O4A_16 C4B_16 177.9(16)
C4_16 O4A_16 C4B_16 C4C_16 -163.6(17)
O4A_16 C4B_16 C4C_16 C4D_16 52(3)
O4A_16 C4B_16 C4C_16 C4E_16 173(2)
C4_16 O4A_16 C4B'_16 C4C'_16 -131(2)
O4A_16 C4B'_16 C4C'_16 C4D'_16 -108(3)
O4A_16 C4B'_16 C4C'_16 C4E'_16 128(3)
C9_17 N1_17 C2_17 C3_17 1.2(12)
C9_17 N1_17 C2_17 C21_17 -177.7(7)
N1_17 C2_17 C3_17 C4_17 -2.5(16)
C21_17 C2_17 C3_17 C4_17 176.3(10)
C2_17 C3_17 C4_17 O4A_17 -173.5(9)
C2_17 C3_17 C4_17 C10_17 -0.1(18)
C10_17 C5_17 C6_17 C7_17 3(2)
C5_17 C6_17 C7_17 C8_17 -0.5(18)
C6_17 C7_17 C8_17 C9_17 -1.6(14)
C6_17 C7_17 C8_17 N81_17 175.2(9)
C2_17 N1_17 C9_17 C8_17 179.3(7)
C2_17 N1_17 C9_17 C10_17 2.8(12)
N81_17 C8_17 C9_17 N1_17 7.8(12)
C7_17 C8_17 C9_17 N1_17 -175.2(7)
N81_17 C8_17 C9_17 C10_17 -175.3(7)
C7_17 C8_17 C9_17 C10_17 1.7(13)
C6_17 C5_17 C10_17 C9_17 -2.5(19)
C6_17 C5_17 C10_17 C4_17 179.6(12)
N1_17 C9_17 C10_17 C5_17 176.9(10)
C8_17 C9_17 C10_17 C5_17 0.4(14)
N1_17 C9_17 C10_17 C4_17 -5.0(13)
C8_17 C9_17 C10_17 C4_17 178.5(9)
C3_17 C4_17 C10_17 C5_17 -178.5(12)
O4A_17 C4_17 C10_17 C5_17 -4.2(16)
C3_17 C4_17 C10_17 C9_17 3.4(15)
O4A_17 C4_17 C10_17 C9_17 177.7(8)
N1_17 C2_17 C21_17 O22_17 -165.0(8)
C3_17 C2_17 C21_17 O22_17 16.2(13)
N1_17 C2_17 C21_17 N81_18 15.4(11)
C3_17 C2_17 C21_17 N81_18 -163.5(8)
O22_16 C21_16 N81_17 C8_17 4.3(15)
C2_16 C21_16 N81_17 C8_17 -176.9(8)
C9_17 C8_17 N81_17 C21_16 -177.8(9)
C7_17 C8_17 N81_17 C21_16 5.3(13)
C3_17 C4_17 O4A_17 C4B_17 -13.3(18)
C10_17 C4_17 O4A_17 C4B_17 172.9(10)
C4_17 O4A_17 C4B_17 C4C_17 -78.8(16)
O4A_17 C4B_17 C4C_17 C4D_17 -174.8(17)
O4A_17 C4B_17 C4C_17 C4E_17 -59(2)
C9_18 N1_18 C2_18 C3_18 -0.5(12)
C9_18 N1_18 C2_18 C21_18 -176.1(7)
N1_18 C2_18 C3_18 C4_18 0.8(14)
C21_18 C2_18 C3_18 C4_18 176.4(9)
C2_18 C3_18 C4_18 O4A_18 179.1(9)
C2_18 C3_18 C4_18 C10_18 -2.4(15)
C10_18 C5_18 C6_18 C7_18 6.1(16)
C5_18 C6_18 C7_18 C8_18 -3.3(15)
C6_18 C7_18 C8_18 N81_18 178.0(9)
C6_18 C7_18 C8_18 C9_18 -3.0(14)
C2_18 N1_18 C9_18 C8_18 -177.4(7)
C2_18 N1_18 C9_18 C10_18 1.8(12)
N81_18 C8_18 C9_18 N1_18 4.8(11)
C7_18 C8_18 C9_18 N1_18 -174.4(7)
N81_18 C8_18 C9_18 C10_18 -174.4(7)
C7_18 C8_18 C9_18 C10_18 6.4(11)
C3_18 C4_18 C10_18 C5_18 -176.9(9)
O4A_18 C4_18 C10_18 C5_18 1.8(14)
C3_18 C4_18 C10_18 C9_18 3.4(13)
O4A_18 C4_18 C10_18 C9_18 -177.9(7)
C6_18 C5_18 C10_18 C4_18 177.8(10)
C6_18 C5_18 C10_18 C9_18 -2.5(14)
N1_18 C9_18 C10_18 C4_18 -3.1(12)
C8_18 C9_18 C10_18 C4_18 176.0(8)
N1_18 C9_18 C10_18 C5_18 177.1(8)
C8_18 C9_18 C10_18 C5_18 -3.7(11)
N1_18 C2_18 C21_18 O22_18 -167.0(8)
C3_18 C2_18 C21_18 O22_18 17.4(13)
N1_18 C2_18 C21_18 N81_19 10.7(11)
C3_18 C2_18 C21_18 N81_19 -165.0(8)
O22_17 C21_17 N81_18 C8_18 4.5(14)
C2_17 C21_17 N81_18 C8_18 -175.9(7)
C7_18 C8_18 N81_18 C21_17 2.7(13)
C9_18 C8_18 N81_18 C21_17 -176.5(8)
C3_18 C4_18 O4A_18 C4B_18 -10.6(15)
C10_18 C4_18 O4A_18 C4B_18 170.8(9)
C4_18 O4A_18 C4B_18 C4C_18 -162.8(10)
O4A_18 C4B_18 C4C_18 C4D_18 176.2(13)
O4A_18 C4B_18 C4C_18 C4E_18 56.0(17)
C9_19 N1_19 C2_19 C3_19 4.5(11)
C9_19 N1_19 C2_19 C21_19 -176.3(7)
N1_19 C2_19 C3_19 C4_19 -5.5(13)
C21_19 C2_19 C3_19 C4_19 175.4(8)
C2_19 C3_19 C4_19 O4A_19 -176.6(8)
C2_19 C3_19 C4_19 C10_19 2.0(15)
C10_19 C5_19 C6_19 C7_19 4.5(17)
C5_19 C6_19 C7_19 C8_19 -2.1(16)
C6_19 C7_19 C8_19 C9_19 -3.0(13)
C6_19 C7_19 C8_19 N81_19 174.7(8)
C2_19 N1_19 C9_19 C8_19 179.9(7)
C2_19 N1_19 C9_19 C10_19 -0.1(11)
C7_19 C8_19 C9_19 N1_19 -174.3(8)
N81_19 C8_19 C9_19 N1_19 7.8(11)
C7_19 C8_19 C9_19 C10_19 5.6(13)
N81_19 C8_19 C9_19 C10_19 -172.2(7)
C3_19 C4_19 C10_19 C9_19 2.2(14)
O4A_19 C4_19 C10_19 C9_19 -179.1(7)
C3_19 C4_19 C10_19 C5_19 -177.9(9)
O4A_19 C4_19 C10_19 C5_19 0.8(14)
N1_19 C9_19 C10_19 C4_19 -3.2(12)
C8_19 C9_19 C10_19 C4_19 176.9(8)
N1_19 C9_19 C10_19 C5_19 176.9(8)
C8_19 C9_19 C10_19 C5_19 -3.0(12)
C6_19 C5_19 C10_19 C4_19 178.3(10)
C6_19 C5_19 C10_19 C9_19 -1.8(15)
N1_19 C2_19 C21_19 O22_19 -166.3(7)
C3_19 C2_19 C21_19 O22_19 12.9(12)
N1_19 C2_19 C21_19 N81_20 13.5(10)
C3_19 C2_19 C21_19 N81_20 -167.4(7)
O22_18 C21_18 N81_19 C8_19 1.4(14)
C2_18 C21_18 N81_19 C8_19 -176.2(7)
C7_19 C8_19 N81_19 C21_18 6.3(13)
C9_19 C8_19 N81_19 C21_18 -175.8(8)
C3_19 C4_19 O4A_19 C4B_19 -6.7(15)
C10_19 C4_19 O4A_19 C4B_19 174.7(9)
C4_19 O4A_19 C4B_19 C4C_19 -179.7(10)
O4A_19 C4B_19 C4C_19 C4E_19 -60.1(18)
O4A_19 C4B_19 C4C_19 C4D_19 -177.5(11)
C9_20 N1_20 C2_20 C3_20 3.5(12)
C9_20 N1_20 C2_20 C21_20 -177.4(8)
N1_20 C2_20 C3_20 C4_20 -3.1(15)
C21_20 C2_20 C3_20 C4_20 177.8(9)
C2_20 C3_20 C4_20 O4A_20 -179.5(9)
C2_20 C3_20 C4_20 C10_20 -1.5(16)
C10_20 C5_20 C6_20 C7_20 6.9(18)
C5_20 C6_20 C7_20 C8_20 -4.1(17)
C6_20 C7_20 C8_20 N81_20 175.9(9)
C6_20 C7_20 C8_20 C9_20 -2.2(14)
C2_20 N1_20 C9_20 C8_20 -177.8(7)
C2_20 N1_20 C9_20 C10_20 0.6(12)
C7_20 C8_20 C9_20 N1_20 -175.5(8)
N81_20 C8_20 C9_20 N1_20 6.1(11)
C7_20 C8_20 C9_20 C10_20 6.0(12)
N81_20 C8_20 C9_20 C10_20 -172.4(7)
O4A_20 C4_20 C10_20 C5_20 0.0(16)
C3_20 C4_20 C10_20 C5_20 -178.3(11)
O4A_20 C4_20 C10_20 C9_20 -176.5(8)
C3_20 C4_20 C10_20 C9_20 5.2(15)
C6_20 C5_20 C10_20 C4_20 -179.6(11)
C6_20 C5_20 C10_20 C9_20 -3.1(17)
N1_20 C9_20 C10_20 C4_20 -4.9(14)
C8_20 C9_20 C10_20 C4_20 173.5(9)
N1_20 C9_20 C10_20 C5_20 178.3(9)
C8_20 C9_20 C10_20 C5_20 -3.3(13)
N1_20 C2_20 C21_20 O22_20 -171.7(8)
C3_20 C2_20 C21_20 O22_20 7.4(13)
N1_20 C2_20 C21_20 N81_21 13.8(13)
C3_20 C2_20 C21_20 N81_21 -167.0(9)
O22_19 C21_19 N81_20 C8_20 4.8(14)
C2_19 C21_19 N81_20 C8_20 -174.9(7)
C7_20 C8_20 N81_20 C21_19 3.0(14)
C9_20 C8_20 N81_20 C21_19 -178.8(7)
C3_20 C4_20 O4A_20 C4B_20 -3.0(17)
C10_20 C4_20 O4A_20 C4B_20 178.9(10)
C4_20 O4A_20 C4B_20 C4C_20 -175.3(11)
O4A_20 C4B_20 C4C_20 C4E_20 177.9(15)
O4A_20 C4B_20 C4C_20 C4D_20 70.0(16)
C9_21 N1_21 C2_21 C3_21 -0.2(15)
C9_21 N1_21 C2_21 C21_21 -177.1(8)
N1_21 C2_21 C3_21 C4_21 -1.5(18)
C21_21 C2_21 C3_21 C4_21 175.6(11)
C2_21 C3_21 C4_21 O4A_21 -178.6(11)
C2_21 C3_21 C4_21 C10_21 2(2)
C10_21 C5_21 C6_21 C7_21 -6(3)
C5_21 C6_21 C7_21 C8_21 5(3)
C6_21 C7_21 C8_21 C9_21 -5.6(16)
C6_21 C7_21 C8_21 N81_21 179.4(11)
N81_21 C8_21 C9_21 N1_21 0.9(15)
C7_21 C8_21 C9_21 N1_21 -173.9(8)
N81_21 C8_21 C9_21 C10_21 -177.9(9)
C7_21 C8_21 C9_21 C10_21 7.3(15)
C2_21 N1_21 C9_21 C8_21 -176.9(9)
C2_21 N1_21 C9_21 C10_21 1.9(14)
C3_21 C4_21 C10_21 C9_21 0(2)
O4A_21 C4_21 C10_21 C9_21 -180.0(10)
C3_21 C4_21 C10_21 C5_21 -174.9(13)
O4A_21 C4_21 C10_21 C5_21 5(2)
C8_21 C9_21 C10_21 C4_21 177.0(12)
N1_21 C9_21 C10_21 C4_21 -1.7(17)
C8_21 C9_21 C10_21 C5_21 -7.6(16)
N1_21 C9_21 C10_21 C5_21 173.6(11)
C6_21 C5_21 C10_21 C4_21 -178.4(18)
C6_21 C5_21 C10_21 C9_21 7(2)
N1_21 C2_21 C21_21 O22_21 -170.3(9)
C3_21 C2_21 C21_21 O22_21 12.4(13)
N1_21 C2_21 C21_21 N81_22 10.6(12)
C3_21 C2_21 C21_21 N81_22 -166.7(7)
O22_20 C21_20 N81_21 C8_21 11.1(16)
C2_20 C21_20 N81_21 C8_21 -174.7(8)
C9_21 C8_21 N81_21 C21_20 178.9(10)
C7_21 C8_21 N81_21 C21_20 -6.2(14)
C3_21 C4_21 O4A_21 C4B'_21 -18(3)
C10_21 C4_21 O4A_21 C4B'_21 162(3)
C3_21 C4_21 O4A_21 C4B_21 2(3)
C10_21 C4_21 O4A_21 C4B_21 -178(2)
C4_21 O4A_21 C4B_21 C4C_21 -83(7)
O4A_21 C4B_21 C4C_21 C4E_21 73(8)
O4A_21 C4B_21 C4C_21 C4D_21 -159(6)
C4_21 O4A_21 C4B'_21 C4C'_21 175(2)
O4A_21 C4B'_21 C4C'_21 C4E'_21 -58(4)
O4A_21 C4B'_21 C4C'_21 C4D'_21 -171(4)
C9_22 N1_22 C2_22 C3_22 0.4(10)
C9_22 N1_22 C2_22 C21_22 -175.7(6)
N1_22 C2_22 C3_22 C4_22 -2.2(12)
C21_22 C2_22 C3_22 C4_22 173.8(7)
C2_22 C3_22 C4_22 O4A_22 -175.1(7)
C2_22 C3_22 C4_22 C10_22 2.6(12)
C10_22 C5_22 C6_22 C7_22 0.1(16)
C5_22 C6_22 C7_22 C8_22 0.5(15)
C6_22 C7_22 C8_22 N81_22 178.8(8)
C6_22 C7_22 C8_22 C9_22 -1.9(12)
C2_22 N1_22 C9_22 C10_22 1.0(10)
C2_22 N1_22 C9_22 C8_22 179.9(6)
C7_22 C8_22 C9_22 N1_22 -176.1(7)
N81_22 C8_22 C9_22 N1_22 3.3(10)
C7_22 C8_22 C9_22 C10_22 2.9(11)
N81_22 C8_22 C9_22 C10_22 -177.8(6)
N1_22 C9_22 C10_22 C4_22 -0.6(11)
C8_22 C9_22 C10_22 C4_22 -179.4(7)
N1_22 C9_22 C10_22 C5_22 176.5(7)
C8_22 C9_22 C10_22 C5_22 -2.4(11)
C3_22 C4_22 C10_22 C9_22 -1.4(12)
O4A_22 C4_22 C10_22 C9_22 176.6(7)
C3_22 C4_22 C10_22 C5_22 -178.4(8)
O4A_22 C4_22 C10_22 C5_22 -0.4(12)
C6_22 C5_22 C10_22 C9_22 0.9(13)
C6_22 C5_22 C10_22 C4_22 177.8(9)
N1_22 C2_22 C21_22 O22_22 -163.8(6)
C3_22 C2_22 C21_22 O22_22 19.8(10)
N1_22 C2_22 C21_22 N81_23 18.3(9)
C3_22 C2_22 C21_22 N81_23 -158.1(6)
O22_21 C21_21 N81_22 C8_22 -1.8(13)
C2_21 C21_21 N81_22 C8_22 177.3(7)
C7_22 C8_22 N81_22 C21_21 5.8(12)
C9_22 C8_22 N81_22 C21_21 -173.5(7)
C3_22 C4_22 O4A_22 C4B_22 4.9(13)
C10_22 C4_22 O4A_22 C4B_22 -172.9(8)
C4_22 O4A_22 C4B_22 C4C_22 173.5(10)
O4A_22 C4B_22 C4C_22 C4D_22 -58.9(17)
O4A_22 C4B_22 C4C_22 C4E_22 -178.9(15)
C9_23 N1_23 C2_23 C3_23 -1.2(10)
C9_23 N1_23 C2_23 C21_23 -176.6(6)
N1_23 C2_23 C3_23 C4_23 0.8(11)
C21_23 C2_23 C3_23 C4_23 176.2(7)
C2_23 C3_23 C4_23 O4A_23 -177.6(7)
C2_23 C3_23 C4_23 C10_23 -1.8(12)
C10_23 C5_23 C6_23 C7_23 0.4(14)
C5_23 C6_23 C7_23 C8_23 -1.5(14)
C6_23 C7_23 C8_23 N81_23 176.7(8)
C6_23 C7_23 C8_23 C9_23 1.3(12)
C2_23 N1_23 C9_23 C10_23 2.5(10)
C2_23 N1_23 C9_23 C8_23 179.8(6)
C7_23 C8_23 C9_23 N1_23 -177.5(7)
N81_23 C8_23 C9_23 N1_23 6.4(9)
C7_23 C8_23 C9_23 C10_23 -0.1(10)
N81_23 C8_23 C9_23 C10_23 -176.1(6)
C3_23 C4_23 C10_23 C9_23 2.9(11)
O4A_23 C4_23 C10_23 C9_23 179.1(6)
C3_23 C4_23 C10_23 C5_23 -176.7(8)
O4A_23 C4_23 C10_23 C5_23 -0.5(12)
N1_23 C9_23 C10_23 C4_23 -3.2(10)
C8_23 C9_23 C10_23 C4_23 179.4(7)
N1_23 C9_23 C10_23 C5_23 176.4(7)
C8_23 C9_23 C10_23 C5_23 -1.0(10)
C6_23 C5_23 C10_23 C4_23 -179.6(8)
C6_23 C5_23 C10_23 C9_23 0.8(12)
N1_23 C2_23 C21_23 O22_23 -163.0(7)
C3_23 C2_23 C21_23 O22_23 21.3(11)
N1_23 C2_23 C21_23 N81_24 14.8(10)
C3_23 C2_23 C21_23 N81_24 -160.9(7)
O22_22 C21_22 N81_23 C8_23 3.1(12)
C2_22 C21_22 N81_23 C8_23 -179.1(6)
C7_23 C8_23 N81_23 C21_22 8.3(13)
C9_23 C8_23 N81_23 C21_22 -176.1(7)
C3_23 C4_23 O4A_23 C4B_23 -2.5(12)
C10_23 C4_23 O4A_23 C4B_23 -178.7(8)
C4_23 O4A_23 C4B_23 C4C_23 172.3(8)
O4A_23 C4B_23 C4C_23 C4E_23 -61.3(13)
O4A_23 C4B_23 C4C_23 C4D_23 175.4(10)
C9_24 N1_24 C2_24 C3_24 2.3(10)
C9_24 N1_24 C2_24 C21_24 -177.1(6)
N1_24 C2_24 C3_24 C4_24 -2.1(12)
C21_24 C2_24 C3_24 C4_24 177.4(8)
C2_24 C3_24 C4_24 O4A_24 -179.3(8)
C2_24 C3_24 C4_24 C10_24 -0.4(14)
C10_24 C5_24 C6_24 C7_24 4.7(15)
C5_24 C6_24 C7_24 C8_24 -2.0(13)
C6_24 C7_24 C8_24 N81_24 179.1(7)
C6_24 C7_24 C8_24 C9_24 -2.3(11)
C2_24 N1_24 C9_24 C8_24 178.2(6)
C2_24 N1_24 C9_24 C10_24 -0.2(10)
C7_24 C8_24 C9_24 N1_24 -174.4(6)
N81_24 C8_24 C9_24 N1_24 4.3(9)
C7_24 C8_24 C9_24 C10_24 4.0(11)
N81_24 C8_24 C9_24 C10_24 -177.3(6)
C3_24 C4_24 C10_24 C5_24 -176.6(9)
O4A_24 C4_24 C10_24 C5_24 2.5(14)
C3_24 C4_24 C10_24 C9_24 2.2(13)
O4A_24 C4_24 C10_24 C9_24 -178.7(7)
C6_24 C5_24 C10_24 C4_24 175.9(9)
C6_24 C5_24 C10_24 C9_24 -2.9(13)
N1_24 C9_24 C10_24 C4_24 -2.0(11)
C8_24 C9_24 C10_24 C4_24 179.7(7)
N1_24 C9_24 C10_24 C5_24 176.9(7)
C8_24 C9_24 C10_24 C5_24 -1.4(11)
N1_24 C2_24 C21_24 O22_24 -170.5(8)
C3_24 C2_24 C21_24 O22_24 10.0(11)
N1_24 C2_24 C21_24 O123_49 11.7(9)
C3_24 C2_24 C21_24 O123_49 -167.8(6)
O22_23 C21_23 N81_24 C8_24 4.3(13)
C2_23 C21_23 N81_24 C8_24 -173.4(6)
C7_24 C8_24 N81_24 C21_23 2.8(12)
C9_24 C8_24 N81_24 C21_23 -175.9(7)
C3_24 C4_24 O4A_24 C4B_24 -15(2)
C10_24 C4_24 O4A_24 C4B_24 166.3(18)
C3_24 C4_24 O4A_24 C4B'_24 2(2)
C10_24 C4_24 O4A_24 C4B'_24 -177(2)
C4_24 O4A_24 C4B_24 C4C_24 -160(2)
O4A_24 C4B_24 C4C_24 C4D_24 65(4)
O4A_24 C4B_24 C4C_24 C4E_24 -171(3)
C4_24 O4A_24 C4B'_24 C4C'_24 166.2(16)
O4A_24 C4B'_24 C4C'_24 C4D'_24 54(3)
O4A_24 C4B'_24 C4C'_24 C4E'_24 -70(3)
O22_24 C21_24 O123_49 C21_25 7.9(11)
C2_24 C21_24 O123_49 C21_25 -174.2(6)
C9_25 N1_25 C2_25 C3_25 1.2(10)
C9_25 N1_25 C2_25 C21_25 -178.4(6)
N1_25 C2_25 C3_25 C4_25 -2.1(12)
C21_25 C2_25 C3_25 C4_25 177.6(7)
C2_25 C3_25 C4_25 O4A_25 -177.5(7)
C2_25 C3_25 C4_25 C10_25 1.4(12)
C10_25 C5_25 C6_25 C7_25 -2.5(14)
C5_25 C6_25 C7_25 C8_25 3.5(12)
C6_25 C7_25 C8_25 C9_25 -3.6(10)
C6_25 C7_25 C8_25 N81_25 175.7(7)
C2_25 N1_25 C9_25 C10_25 0.3(10)
C2_25 N1_25 C9_25 C8_25 178.4(6)
C7_25 C8_25 C9_25 N1_25 -175.2(6)
N81_25 C8_25 C9_25 N1_25 5.4(9)
C7_25 C8_25 C9_25 C10_25 2.9(10)
N81_25 C8_25 C9_25 C10_25 -176.5(6)
N1_25 C9_25 C10_25 C4_25 -0.9(11)
C8_25 C9_25 C10_25 C4_25 -178.9(7)
N1_25 C9_25 C10_25 C5_25 176.2(7)
C8_25 C9_25 C10_25 C5_25 -1.8(11)
O4A_25 C4_25 C10_25 C9_25 178.9(7)
C3_25 C4_25 C10_25 C9_25 0.0(12)
O4A_25 C4_25 C10_25 C5_25 1.9(12)
C3_25 C4_25 C10_25 C5_25 -177.0(8)
C6_25 C5_25 C10_25 C9_25 1.5(12)
C6_25 C5_25 C10_25 C4_25 178.4(8)
C21_24 O123_49 C21_25 O22_25 9.2(11)
C21_24 O123_49 C21_25 C2_25 -173.7(5)
N1_25 C2_25 C21_25 O22_25 -168.4(8)
C3_25 C2_25 C21_25 O22_25 12.0(11)
N1_25 C2_25 C21_25 O123_49 14.6(8)
C3_25 C2_25 C21_25 O123_49 -165.1(6)
C7_25 C8_25 N81_25 C21_26 6.6(11)
C9_25 C8_25 N81_25 C21_26 -174.0(7)
C3_25 C4_25 O4A_25 C4B_25 -5.5(14)
C10_25 C4_25 O4A_25 C4B_25 175.6(9)
C4_25 O4A_25 C4B_25 C4C_25 179.2(11)
O4A_25 C4B_25 C4C_25 C4D_25 -175.6(14)
O4A_25 C4B_25 C4C_25 C4E_25 -64.4(19)
C9_26 N1_26 C2_26 C3_26 -0.5(10)
C9_26 N1_26 C2_26 C21_26 -178.7(6)
N1_26 C2_26 C3_26 C4_26 -1.8(12)
C21_26 C2_26 C3_26 C4_26 176.3(7)
C2_26 C3_26 C4_26 O4A_26 -179.1(7)
C2_26 C3_26 C4_26 C10_26 2.2(13)
C10_26 C5_26 C6_26 C7_26 3.0(16)
C5_26 C6_26 C7_26 C8_26 -2.2(13)
C6_26 C7_26 C8_26 C9_26 0.3(11)
C6_26 C7_26 C8_26 N81_26 176.5(7)
C2_26 N1_26 C9_26 C8_26 179.6(7)
C2_26 N1_26 C9_26 C10_26 2.4(10)
C7_26 C8_26 C9_26 N1_26 -176.7(6)
N81_26 C8_26 C9_26 N1_26 6.8(9)
C7_26 C8_26 C9_26 C10_26 0.7(11)
N81_26 C8_26 C9_26 C10_26 -175.9(6)
C6_26 C5_26 C10_26 C9_26 -1.9(14)
C6_26 C5_26 C10_26 C4_26 177.3(9)
N1_26 C9_26 C10_26 C5_26 177.3(7)
C8_26 C9_26 C10_26 C5_26 0.1(11)
N1_26 C9_26 C10_26 C4_26 -2.0(11)
C8_26 C9_26 C10_26 C4_26 -179.2(7)
C3_26 C4_26 C10_26 C5_26 -179.6(8)
O4A_26 C4_26 C10_26 C5_26 1.5(13)
C3_26 C4_26 C10_26 C9_26 -0.4(13)
O4A_26 C4_26 C10_26 C9_26 -179.3(6)
C8_25 N81_25 C21_26 O22_26 3.6(12)
C8_25 N81_25 C21_26 C2_26 -176.2(6)
N1_26 C2_26 C21_26 O22_26 -165.7(7)
C3_26 C2_26 C21_26 O22_26 16.0(11)
N1_26 C2_26 C21_26 N81_25 14.0(9)
C3_26 C2_26 C21_26 N81_25 -164.2(6)
C7_26 C8_26 N81_26 C21_27 2.6(11)
C9_26 C8_26 N81_26 C21_27 179.0(7)
C3_26 C4_26 O4A_26 C4B_26 4.9(14)
C10_26 C4_26 O4A_26 C4B_26 -176.2(9)
C4_26 O4A_26 C4B_26 C4C_26 179.2(10)
O4A_26 C4B_26 C4C_26 C4D_26 -177.9(14)
O4A_26 C4B_26 C4C_26 C4E_26 66.0(16)
C9_27 N1_27 C2_27 C3_27 2.6(11)
C9_27 N1_27 C2_27 C21_27 -177.4(6)
O4A_27 C4_27 C3_27 C2_27 -179.5(7)
C10_27 C4_27 C3_27 C2_27 0.0(12)
N1_27 C2_27 C3_27 C4_27 -2.6(12)
C21_27 C2_27 C3_27 C4_27 177.5(7)
C10_27 C5_27 C6_27 C7_27 1.8(15)
C5_27 C6_27 C7_27 C8_27 -1.0(14)
C6_27 C7_27 C8_27 N81_27 176.2(7)
C6_27 C7_27 C8_27 C9_27 -2.3(11)
C2_27 N1_27 C9_27 C10_27 -0.2(10)
C2_27 N1_27 C9_27 C8_27 -179.5(6)
C7_27 C8_27 C9_27 N1_27 -175.9(6)
N81_27 C8_27 C9_27 N1_27 5.4(9)
C7_27 C8_27 C9_27 C10_27 4.7(10)
N81_27 C8_27 C9_27 C10_27 -173.9(6)
C6_27 C5_27 C10_27 C9_27 0.8(13)
C6_27 C5_27 C10_27 C4_27 179.5(9)
N1_27 C9_27 C10_27 C5_27 176.7(7)
C8_27 C9_27 C10_27 C5_27 -4.0(11)
N1_27 C9_27 C10_27 C4_27 -2.1(11)
C8_27 C9_27 C10_27 C4_27 177.3(7)
C3_27 C4_27 C10_27 C5_27 -176.7(8)
O4A_27 C4_27 C10_27 C5_27 2.9(12)
C3_27 C4_27 C10_27 C9_27 2.1(12)
O4A_27 C4_27 C10_27 C9_27 -178.4(7)
C8_26 N81_26 C21_27 O22_27 5.7(12)
C8_26 N81_26 C21_27 C2_27 -178.0(6)
N1_27 C2_27 C21_27 O22_27 -162.9(7)
C3_27 C2_27 C21_27 O22_27 17.1(11)
N1_27 C2_27 C21_27 N81_26 20.7(9)
C3_27 C2_27 C21_27 N81_26 -159.4(7)
C7_27 C8_27 N81_27 C21_28 5.5(12)
C9_27 C8_27 N81_27 C21_28 -175.9(7)
C3_27 C4_27 O4A_27 C4B_27 9(2)
C10_27 C4_27 O4A_27 C4B_27 -171(2)
C3_27 C4_27 O4A_27 C4B'_27 -4(2)
C10_27 C4_27 O4A_27 C4B'_27 176.2(17)
C4_27 O4A_27 C4B_27 C4C_27 171.9(15)
O4A_27 C4B_27 C4C_27 C4D_27 168(3)
O4A_27 C4B_27 C4C_27 C4E_27 -71(3)
C4_27 O4A_27 C4B'_27 C4C'_27 -173.4(17)
O4A_27 C4B'_27 C4C'_27 C4D'_27 -174(2)
O4A_27 C4B'_27 C4C'_27 C4E'_27 57(3)
C9_28 N1_28 C2_28 C3_28 0.6(10)
C9_28 N1_28 C2_28 C21_28 -175.5(6)
N1_28 C2_28 C3_28 C4_28 -2.5(12)
C21_28 C2_28 C3_28 C4_28 173.6(7)
C2_28 C3_28 C4_28 O4A_28 -179.2(7)
C2_28 C3_28 C4_28 C10_28 0.2(12)
C10_28 C5_28 C6_28 C7_28 0.6(14)
C5_28 C6_28 C7_28 C8_28 0.9(12)
C6_28 C7_28 C8_28 N81_28 175.8(7)
C6_28 C7_28 C8_28 C9_28 -2.9(10)
C2_28 N1_28 C9_28 C8_28 -178.6(6)
C2_28 N1_28 C9_28 C10_28 3.6(10)
N81_28 C8_28 C9_28 N1_28 6.7(9)
C7_28 C8_28 C9_28 N1_28 -174.5(6)
N81_28 C8_28 C9_28 C10_28 -175.4(6)
C7_28 C8_28 C9_28 C10_28 3.4(10)
C6_28 C5_28 C10_28 C4_28 -178.7(8)
C6_28 C5_28 C10_28 C9_28 -0.1(12)
C3_28 C4_28 C10_28 C5_28 -178.1(8)
O4A_28 C4_28 C10_28 C5_28 1.4(12)
C3_28 C4_28 C10_28 C9_28 3.3(12)
O4A_28 C4_28 C10_28 C9_28 -177.2(6)
N1_28 C9_28 C10_28 C5_28 175.9(7)
C8_28 C9_28 C10_28 C5_28 -1.9(11)
N1_28 C9_28 C10_28 C4_28 -5.4(11)
C8_28 C9_28 C10_28 C4_28 176.9(6)
C8_27 N81_27 C21_28 O22_28 1.1(12)
C8_27 N81_27 C21_28 C2_28 -178.3(6)
N1_28 C2_28 C21_28 O22_28 -167.2(6)
C3_28 C2_28 C21_28 O22_28 16.3(10)
N1_28 C2_28 C21_28 N81_27 12.3(9)
C3_28 C2_28 C21_28 N81_27 -164.3(6)
C9_28 C8_28 N81_28 C21_29 -178.5(6)
C7_28 C8_28 N81_28 C21_29 2.8(11)
C3_28 C4_28 O4A_28 C4B_28 1.9(12)
C10_28 C4_28 O4A_28 C4B_28 -177.6(8)
C4_28 O4A_28 C4B_28 C4C_28 -178.4(10)
O4A_28 C4B_28 C4C_28 C4D_28 178.4(11)
O4A_28 C4B_28 C4C_28 C4E_28 -52.6(19)
C9_29 N1_29 C2_29 C3_29 2.0(10)
C9_29 N1_29 C2_29 C21_29 -177.8(6)
N1_29 C2_29 C3_29 C4_29 -1.8(12)
C21_29 C2_29 C3_29 C4_29 178.0(8)
C2_29 C3_29 C4_29 O4A_29 -179.8(8)
C2_29 C3_29 C4_29 C10_29 -1.0(13)
C10_29 C5_29 C6_29 C7_29 -1.1(18)
C5_29 C6_29 C7_29 C8_29 0.3(17)
C6_29 C7_29 C8_29 N81_29 176.3(9)
C6_29 C7_29 C8_29 C9_29 -2.0(14)
C2_29 N1_29 C9_29 C10_29 0.6(11)
C2_29 N1_29 C9_29 C8_29 -179.5(6)
C7_29 C8_29 C9_29 N1_29 -175.4(7)
N81_29 C8_29 C9_29 N1_29 6.1(10)
C7_29 C8_29 C9_29 C10_29 4.5(12)
N81_29 C8_29 C9_29 C10_29 -174.0(7)
N1_29 C9_29 C10_29 C4_29 -3.1(12)
C8_29 C9_29 C10_29 C4_29 176.9(8)
N1_29 C9_29 C10_29 C5_29 174.7(8)
C8_29 C9_29 C10_29 C5_29 -5.2(12)
C3_29 C4_29 C10_29 C9_29 3.3(14)
O4A_29 C4_29 C10_29 C9_29 -177.8(7)
C3_29 C4_29 C10_29 C5_29 -174.5(9)
O4A_29 C4_29 C10_29 C5_29 4.5(14)
C6_29 C5_29 C10_29 C9_29 3.7(15)
C6_29 C5_29 C10_29 C4_29 -178.7(11)
C8_28 N81_28 C21_29 O22_29 5.1(11)
C8_28 N81_28 C21_29 C2_29 -177.3(6)
N1_29 C2_29 C21_29 O22_29 -169.6(7)
C3_29 C2_29 C21_29 O22_29 10.6(10)
N1_29 C2_29 C21_29 N81_28 12.8(9)
C3_29 C2_29 C21_29 N81_28 -167.0(6)
C7_29 C8_29 N81_29 C21_30 1.7(13)
C9_29 C8_29 N81_29 C21_30 -180(100)
C3_29 C4_29 O4A_29 C4B'_29 -2(3)
C10_29 C4_29 O4A_29 C4B'_29 179(2)
C3_29 C4_29 O4A_29 C4B_29 1(2)
C10_29 C4_29 O4A_29 C4B_29 -178(2)
C4_29 O4A_29 C4B_29 C4C_29 180(2)
O4A_29 C4B_29 C4C_29 C4D_29 -105(4)
O4A_29 C4B_29 C4C_29 C4E_29 18(4)
C4_29 O4A_29 C4B'_29 C4C'_29 -171.3(16)
O4A_29 C4B'_29 C4C'_29 C4D'_29 -165(3)
O4A_29 C4B'_29 C4C'_29 C4E'_29 80(3)
C9_30 N1_30 C2_30 C3_30 2.8(12)
C9_30 N1_30 C2_30 C21_30 -177.6(7)
N1_30 C2_30 C3_30 C4_30 -2.9(15)
C21_30 C2_30 C3_30 C4_30 177.5(10)
C2_30 C3_30 C4_30 O4A_30 -177.1(10)
C2_30 C3_30 C4_30 C10_30 -3.5(18)
C10_30 C5_30 C6_30 C7_30 7(2)
C5_30 C6_30 C7_30 C8_30 -5.9(17)
C6_30 C7_30 C8_30 N81_30 178.0(8)
C6_30 C7_30 C8_30 C9_30 0.7(12)
C2_30 N1_30 C9_30 C10_30 3.6(12)
C2_30 N1_30 C9_30 C8_30 179.6(7)
C7_30 C8_30 C9_30 N1_30 -173.7(7)
N81_30 C8_30 C9_30 N1_30 8.9(11)
C7_30 C8_30 C9_30 C10_30 2.6(12)
N81_30 C8_30 C9_30 C10_30 -174.9(7)
O4A_30 C4_30 C10_30 C5_30 -0.8(18)
C3_30 C4_30 C10_30 C5_30 -175.0(11)
O4A_30 C4_30 C10_30 C9_30 -176.7(9)
C3_30 C4_30 C10_30 C9_30 9.0(18)
C6_30 C5_30 C10_30 C4_30 -178.9(12)
C6_30 C5_30 C10_30 C9_30 -3.2(17)
N1_30 C9_30 C10_30 C4_30 -9.4(15)
C8_30 C9_30 C10_30 C4_30 174.6(10)
N1_30 C9_30 C10_30 C5_30 174.6(9)
C8_30 C9_30 C10_30 C5_30 -1.4(14)
C8_29 N81_29 C21_30 O22_30 6.0(13)
C8_29 N81_29 C21_30 C2_30 -172.0(8)
N1_30 C2_30 C21_30 O22_30 -165.1(8)
C3_30 C2_30 C21_30 O22_30 14.5(13)
N1_30 C2_30 C21_30 N81_29 12.9(11)
C3_30 C2_30 C21_30 N81_29 -167.5(7)
C7_30 C8_30 N81_30 C21_31 2.4(13)
C9_30 C8_30 N81_30 C21_31 179.8(8)
C3_30 C4_30 O4A_30 C4B_30 -18(2)
C10_30 C4_30 O4A_30 C4B_30 167.6(14)
C4_30 O4A_30 C4B_30 C4C_30 -133.5(18)
O4A_30 C4B_30 C4C_30 C4D_30 -92(3)
O4A_30 C4B_30 C4C_30 C4E_30 46(4)
C9_31 N1_31 C2_31 C3_31 0.2(11)
C9_31 N1_31 C2_31 C21_31 -177.6(6)
N1_31 C2_31 C3_31 C4_31 -0.6(12)
C21_31 C2_31 C3_31 C4_31 177.1(7)
C2_31 C3_31 C4_31 O4A_31 178.9(7)
C2_31 C3_31 C4_31 C10_31 -0.7(12)
C10_31 C5_31 C6_31 C7_31 1.6(15)
C5_31 C6_31 C7_31 C8_31 0.0(14)
C6_31 C7_31 C8_31 N81_31 176.8(7)
C6_31 C7_31 C8_31 C9_31 -3.1(12)
C2_31 N1_31 C9_31 C10_31 1.6(10)
C2_31 N1_31 C9_31 C8_31 -178.2(7)
C7_31 C8_31 C9_31 N1_31 -175.6(7)
N81_31 C8_31 C9_31 N1_31 4.5(10)
C7_31 C8_31 C9_31 C10_31 4.5(11)
N81_31 C8_31 C9_31 C10_31 -175.3(6)
C3_31 C4_31 C10_31 C9_31 2.4(13)
O4A_31 C4_31 C10_31 C9_31 -177.2(7)
C3_31 C4_31 C10_31 C5_31 -177.7(8)
O4A_31 C4_31 C10_31 C5_31 2.7(13)
N1_31 C9_31 C10_31 C4_31 -2.9(11)
C8_31 C9_31 C10_31 C4_31 177.0(7)
N1_31 C9_31 C10_31 C5_31 177.2(7)
C8_31 C9_31 C10_31 C5_31 -2.9(11)
C6_31 C5_31 C10_31 C4_31 180.0(9)
C6_31 C5_31 C10_31 C9_31 -0.1(13)
C8_30 N81_30 C21_31 O22_31 6.9(13)
C8_30 N81_30 C21_31 C2_31 -173.8(7)
N1_31 C2_31 C21_31 O22_31 -167.8(7)
C3_31 C2_31 C21_31 O22_31 14.3(10)
N1_31 C2_31 C21_31 N81_30 12.9(10)
C3_31 C2_31 C21_31 N81_30 -165.0(7)
C7_31 C8_31 N81_31 C21_32 1.4(12)
C9_31 C8_31 N81_31 C21_32 -178.7(7)
C3_31 C4_31 O4A_31 C4B_31 1.2(13)
C10_31 C4_31 O4A_31 C4B_31 -179.2(9)
C4_31 O4A_31 C4B_31 C4C_31 -178.9(10)
O4A_31 C4B_31 C4C_31 C4D_31 67.1(16)
O4A_31 C4B_31 C4C_31 C4E_31 -173.0(12)
C9_32 N1_32 C2_32 C3_32 4.0(12)
C9_32 N1_32 C2_32 C21_32 -179.4(6)
N1_32 C2_32 C3_32 C4_32 -3.7(14)
C21_32 C2_32 C3_32 C4_32 179.7(8)
C2_32 C3_32 C4_32 O4A_32 176.4(9)
C2_32 C3_32 C4_32 C10_32 0.8(14)
C10_32 C5_32 C6_32 C7_32 1(2)
C5_32 C6_32 C7_32 C8_32 -2(2)
C6_32 C7_32 C8_32 N81_32 175.5(9)
C6_32 C7_32 C8_32 C9_32 -1.1(14)
C2_32 N1_32 C9_32 C8_32 -179.0(8)
C2_32 N1_32 C9_32 C10_32 -1.6(11)
C7_32 C8_32 C9_32 N1_32 -177.2(7)
N81_32 C8_32 C9_32 N1_32 6.0(12)
C7_32 C8_32 C9_32 C10_32 5.3(13)
N81_32 C8_32 C9_32 C10_32 -171.4(8)
N1_32 C9_32 C10_32 C4_32 -0.8(13)
C8_32 C9_32 C10_32 C4_32 176.5(9)
N1_32 C9_32 C10_32 C5_32 176.5(8)
C8_32 C9_32 C10_32 C5_32 -6.2(13)
C3_32 C4_32 C10_32 C9_32 1.1(15)
O4A_32 C4_32 C10_32 C9_32 -175.3(8)
C3_32 C4_32 C10_32 C5_32 -175.9(10)
O4A_32 C4_32 C10_32 C5_32 7.7(16)
C6_32 C5_32 C10_32 C9_32 3.1(19)
C6_32 C5_32 C10_32 C4_32 -179.9(13)
C8_31 N81_31 C21_32 O22_32 7.1(12)
C8_31 N81_31 C21_32 C2_32 -174.2(6)
N1_32 C2_32 C21_32 O22_32 -166.4(8)
C3_32 C2_32 C21_32 O22_32 10.6(11)
N1_32 C2_32 C21_32 N81_31 14.9(10)
C3_32 C2_32 C21_32 N81_31 -168.1(7)
C7_32 C8_32 N81_32 C21_33 2.9(14)
C9_32 C8_32 N81_32 C21_33 179.6(8)
C3_32 C4_32 O4A_32 C4B_32 -3.0(18)
C10_32 C4_32 O4A_32 C4B_32 173.0(11)
C4_32 O4A_32 C4B_32 C4C_32 -158.5(12)
O4A_32 C4B_32 C4C_32 C4E_32 176.4(18)
O4A_32 C4B_32 C4C_32 C4D_32 55(2)
C9_33 N1_33 C2_33 C3_33 2.7(12)
C9_33 N1_33 C2_33 C21_33 -177.6(7)
N1_33 C2_33 C3_33 C4_33 -4.2(14)
C21_33 C2_33 C3_33 C4_33 176.0(9)
C2_33 C3_33 C4_33 C10_33 2.1(18)
C2_33 C3_33 C4_33 O4A_33 179.9(8)
C10_33 C5_33 C6_33 C7_33 4.0(16)
C5_33 C6_33 C7_33 C8_33 -2.6(14)
C6_33 C7_33 C8_33 N81_33 177.8(7)
C6_33 C7_33 C8_33 C9_33 -2.5(12)
C2_33 N1_33 C9_33 C8_33 -178.2(7)
C2_33 N1_33 C9_33 C10_33 0.9(11)
N81_33 C8_33 C9_33 N1_33 5.4(10)
C7_33 C8_33 C9_33 N1_33 -174.3(7)
N81_33 C8_33 C9_33 C10_33 -173.7(7)
C7_33 C8_33 C9_33 C10_33 6.6(11)
C3_33 C4_33 C10_33 C5_33 -177.1(11)
O4A_33 C4_33 C10_33 C5_33 5.0(16)
C3_33 C4_33 C10_33 C9_33 1.3(17)
O4A_33 C4_33 C10_33 C9_33 -176.6(8)
C6_33 C5_33 C10_33 C4_33 178.2(11)
C6_33 C5_33 C10_33 C9_33 -0.2(15)
N1_33 C9_33 C10_33 C4_33 -2.9(12)
C8_33 C9_33 C10_33 C4_33 176.2(8)
N1_33 C9_33 C10_33 C5_33 175.7(7)
C8_33 C9_33 C10_33 C5_33 -5.2(12)
C8_32 N81_32 C21_33 O22_33 10.4(15)
C8_32 N81_32 C21_33 C2_33 -174.2(8)
N1_33 C2_33 C21_33 O22_33 -168.6(8)
C3_33 C2_33 C21_33 O22_33 11.2(13)
N1_33 C2_33 C21_33 N81_32 15.8(11)
C3_33 C2_33 C21_33 N81_32 -164.4(7)
C7_33 C8_33 N81_33 C21_34 -1.3(13)
C9_33 C8_33 N81_33 C21_34 179.0(7)
C3_33 C4_33 O4A_33 C4B_33 -30(2)
C10_33 C4_33 O4A_33 C4B_33 148.5(18)
C3_33 C4_33 O4A_33 C4B'_33 5.5(19)
C10_33 C4_33 O4A_33 C4B'_33 -176.4(14)
C4_33 O4A_33 C4B_33 C4C_33 88(3)
O4A_33 C4B_33 C4C_33 C4D_33 -84(3)
O4A_33 C4B_33 C4C_33 C4E_33 161(3)
C4_33 O4A_33 C4B'_33 C4C'_33 160.5(15)
O4A_33 C4B'_33 C4C'_33 C4E'_33 49(3)
O4A_33 C4B'_33 C4C'_33 C4D'_33 -68(2)
C9_34 N1_34 C2_34 C3_34 1.4(12)
C9_34 N1_34 C2_34 C21_34 -179.3(6)
N1_34 C2_34 C3_34 C4_34 -1.8(13)
C21_34 C2_34 C3_34 C4_34 178.8(8)
C2_34 C3_34 C4_34 O4A_34 178.9(9)
C2_34 C3_34 C4_34 C10_34 0.9(15)
C10_34 C5_34 C6_34 C7_34 -1.0(17)
C5_34 C6_34 C7_34 C8_34 2.4(15)
C6_34 C7_34 C8_34 N81_34 173.1(8)
C6_34 C7_34 C8_34 C9_34 -5.0(12)
C2_34 N1_34 C9_34 C8_34 -179.6(7)
C2_34 N1_34 C9_34 C10_34 -0.1(11)
C7_34 C8_34 C9_34 N1_34 -174.2(7)
N81_34 C8_34 C9_34 N1_34 7.5(10)
C7_34 C8_34 C9_34 C10_34 6.3(11)
N81_34 C8_34 C9_34 C10_34 -172.0(7)
C6_34 C5_34 C10_34 C9_34 2.5(16)
C6_34 C5_34 C10_34 C4_34 178.2(11)
N1_34 C9_34 C10_34 C5_34 175.4(9)
C8_34 C9_34 C10_34 C5_34 -5.2(13)
N1_34 C9_34 C10_34 C4_34 -0.7(12)
C8_34 C9_34 C10_34 C4_34 178.8(8)
O4A_34 C4_34 C10_34 C5_34 6.1(16)
C3_34 C4_34 C10_34 C5_34 -175.7(10)
O4A_34 C4_34 C10_34 C9_34 -178.0(8)
C3_34 C4_34 C10_34 C9_34 0.2(15)
C8_33 N81_33 C21_34 O22_34 7.3(12)
C8_33 N81_33 C21_34 C2_34 -174.7(7)
N1_34 C2_34 C21_34 O22_34 -167.2(8)
C3_34 C2_34 C21_34 O22_34 12.2(11)
N1_34 C2_34 C21_34 N81_33 14.9(10)
C3_34 C2_34 C21_34 N81_33 -165.7(7)
C7_34 C8_34 N81_34 C21_35 1.2(13)
C9_34 C8_34 N81_34 C21_35 179.4(7)
C3_34 C4_34 O4A_34 C4B'_34 -28(2)
C10_34 C4_34 O4A_34 C4B'_34 150.1(19)
C3_34 C4_34 O4A_34 C4B_34 10(2)
C10_34 C4_34 O4A_34 C4B_34 -171.6(16)
C4_34 O4A_34 C4B_34 C4C_34 -174.0(17)
O4A_34 C4B_34 C4C_34 C4D_34 48(3)
O4A_34 C4B_34 C4C_34 C4E_34 164(3)
C4_34 O4A_34 C4B'_34 C4C'_34 -137(2)
O4A_34 C4B'_34 C4C'_34 C4E'_34 -84(4)
O4A_34 C4B'_34 C4C'_34 C4D'_34 39(4)
C9_35 N1_35 C2_35 C3_35 2.1(12)
C9_35 N1_35 C2_35 C21_35 -177.7(6)
N1_35 C2_35 C3_35 C4_35 -1.8(12)
C21_35 C2_35 C3_35 C4_35 177.9(7)
C2_35 C3_35 C4_35 O4A_35 177.9(7)
C2_35 C3_35 C4_35 C10_35 0.2(12)
C10_35 C5_35 C6_35 C7_35 3.8(14)
C5_35 C6_35 C7_35 C8_35 -3.3(13)
C6_35 C7_35 C8_35 N81_35 174.7(7)
C6_35 C7_35 C8_35 C9_35 -1.6(11)
C2_35 N1_35 C9_35 C10_35 -0.8(11)
C2_35 N1_35 C9_35 C8_35 -178.5(7)
N81_35 C8_35 C9_35 N1_35 7.0(10)
C7_35 C8_35 C9_35 N1_35 -176.3(7)
N81_35 C8_35 C9_35 C10_35 -170.8(7)
C7_35 C8_35 C9_35 C10_35 5.8(11)
O4A_35 C4_35 C10_35 C5_35 5.5(12)
C3_35 C4_35 C10_35 C5_35 -176.6(8)
O4A_35 C4_35 C10_35 C9_35 -177.0(7)
C3_35 C4_35 C10_35 C9_35 0.9(12)
C6_35 C5_35 C10_35 C4_35 178.0(8)
C6_35 C5_35 C10_35 C9_35 0.7(13)
N1_35 C9_35 C10_35 C4_35 -0.6(12)
C8_35 C9_35 C10_35 C4_35 177.1(7)
N1_35 C9_35 C10_35 C5_35 176.9(7)
C8_35 C9_35 C10_35 C5_35 -5.4(12)
C8_34 N81_34 C21_35 O22_35 7.0(12)
C8_34 N81_34 C21_35 C2_35 -172.6(7)
N1_35 C2_35 C21_35 O22_35 -167.4(7)
C3_35 C2_35 C21_35 O22_35 12.8(11)
N1_35 C2_35 C21_35 N81_34 12.2(10)
C3_35 C2_35 C21_35 N81_34 -167.6(7)
C7_35 C8_35 N81_35 C21_36 7.0(12)
C9_35 C8_35 N81_35 C21_36 -176.6(7)
C10_35 C4_35 O4A_35 C4B_35 -179.6(8)
C3_35 C4_35 O4A_35 C4B_35 2.6(12)
C4_35 O4A_35 C4B_35 C4C_35 -179.8(8)
O4A_35 C4B_35 C4C_35 C4E_35 65.7(13)
O4A_35 C4B_35 C4C_35 C4D_35 -173.8(10)
C9_36 N1_36 C2_36 C3_36 1.8(12)
C9_36 N1_36 C2_36 C21_36 -177.0(7)
N1_36 C2_36 C3_36 C4_36 -1.6(13)
C21_36 C2_36 C3_36 C4_36 177.2(8)
C2_36 C3_36 C4_36 O4A_36 -178.8(9)
C2_36 C3_36 C4_36 C10_36 -0.3(15)
C10_36 C5_36 C6_36 C7_36 5(3)
C5_36 C6_36 C7_36 C8_36 -3(2)
C6_36 C7_36 C8_36 N81_36 175.8(11)
C6_36 C7_36 C8_36 C9_36 -1.5(15)
C2_36 N1_36 C9_36 C10_36 0.0(13)
C2_36 N1_36 C9_36 C8_36 -179.0(8)
N81_36 C8_36 C9_36 N1_36 6.3(13)
C7_36 C8_36 C9_36 N1_36 -176.2(8)
N81_36 C8_36 C9_36 C10_36 -172.7(9)
C7_36 C8_36 C9_36 C10_36 4.8(14)
N1_36 C9_36 C10_36 C5_36 177.4(10)
C8_36 C9_36 C10_36 C5_36 -3.6(16)
N1_36 C9_36 C10_36 C4_36 -1.8(15)
C8_36 C9_36 C10_36 C4_36 177.2(10)
C6_36 C5_36 C10_36 C9_36 -1(2)
C6_36 C5_36 C10_36 C4_36 178.1(15)
C3_36 C4_36 C10_36 C9_36 1.9(16)
O4A_36 C4_36 C10_36 C9_36 -179.4(8)
C3_36 C4_36 C10_36 C5_36 -177.2(11)
O4A_36 C4_36 C10_36 C5_36 1.5(17)
C8_35 N81_35 C21_36 O22_36 5.8(12)
C8_35 N81_35 C21_36 C2_36 -174.2(7)
N1_36 C2_36 C21_36 O22_36 -168.9(8)
C3_36 C2_36 C21_36 O22_36 12.2(11)
N1_36 C2_36 C21_36 N81_35 11.1(10)
C3_36 C2_36 C21_36 N81_35 -167.8(7)
C7_36 C8_36 N81_36 C21_37 0.5(16)
C9_36 C8_36 N81_36 C21_37 177.8(9)
C3_36 C4_36 O4A_36 C4B_36 6.8(18)
C10_36 C4_36 O4A_36 C4B_36 -171.9(13)
C4_36 O4A_36 C4B_36 C4C_36 -130(2)
O4A_36 C4B_36 C4C_36 C4D_36 -9(4)
O4A_36 C4B_36 C4C_36 C4E_36 -139(3)
C9_37 N1_37 C2_37 C3_37 2.2(14)
C9_37 N1_37 C2_37 C21_37 -178.7(8)
N1_37 C2_37 C3_37 C4_37 -6.1(16)
C21_37 C2_37 C3_37 C4_37 174.8(10)
C2_37 C3_37 C4_37 C10_37 4.1(18)
C2_37 C3_37 C4_37 O4A_37 179.6(9)
C10_37 C5_37 C6_37 C7_37 -2(2)
C5_37 C6_37 C7_37 C8_37 1.9(17)
C6_37 C7_37 C8_37 C9_37 -2.9(14)
C6_37 C7_37 C8_37 N81_37 176.6(8)
C7_37 C8_37 C9_37 N1_37 -175.5(8)
N81_37 C8_37 C9_37 N1_37 4.9(12)
C7_37 C8_37 C9_37 C10_37 3.7(14)
N81_37 C8_37 C9_37 C10_37 -175.9(8)
C2_37 N1_37 C9_37 C8_37 -177.5(8)
C2_37 N1_37 C9_37 C10_37 3.3(13)
C3_37 C4_37 C10_37 C5_37 -179.8(12)
O4A_37 C4_37 C10_37 C5_37 4.0(17)
C3_37 C4_37 C10_37 C9_37 1.3(18)
O4A_37 C4_37 C10_37 C9_37 -174.9(8)
C6_37 C5_37 C10_37 C4_37 -176.6(13)
C6_37 C5_37 C10_37 C9_37 2.4(18)
C8_37 C9_37 C10_37 C4_37 175.8(10)
N1_37 C9_37 C10_37 C4_37 -5.0(14)
C8_37 C9_37 C10_37 C5_37 -3.3(14)
N1_37 C9_37 C10_37 C5_37 175.9(9)
C8_36 N81_36 C21_37 O22_37 8.6(16)
C8_36 N81_36 C21_37 C2_37 -174.2(9)
N1_37 C2_37 C21_37 O22_37 -166.0(9)
C3_37 C2_37 C21_37 O22_37 13.1(14)
N1_37 C2_37 C21_37 N81_36 16.7(13)
C3_37 C2_37 C21_37 N81_36 -164.2(8)
C7_37 C8_37 N81_37 C21_38 -1.9(13)
C9_37 C8_37 N81_37 C21_38 177.6(7)
C3_37 C4_37 O4A_37 C4B_37 3(3)
C10_37 C4_37 O4A_37 C4B_37 179(2)
C3_37 C4_37 O4A_37 C4B'_37 6(3)
C10_37 C4_37 O4A_37 C4B'_37 -178(3)
C4_37 O4A_37 C4B_37 C4C_37 -178.3(17)
O4A_37 C4B_37 C4C_37 C4D_37 177(3)
O4A_37 C4B_37 C4C_37 C4E_37 -66(3)
C4_37 O4A_37 C4B'_37 C4C'_37 161(4)
O4A_37 C4B'_37 C4C'_37 C4D'_37 163(4)
O4A_37 C4B'_37 C4C'_37 C4E'_37 38(6)
C9_38 N1_38 C2_38 C3_38 3.9(11)
C9_38 N1_38 C2_38 C21_38 -177.9(6)
N1_38 C2_38 C3_38 C4_38 -1.6(13)
C21_38 C2_38 C3_38 C4_38 -179.7(7)
C2_38 C3_38 C4_38 O4A_38 177.6(7)
C2_38 C3_38 C4_38 C10_38 -3.1(11)
C10_38 C5_38 C6_38 C7_38 -1.1(13)
C5_38 C6_38 C7_38 C8_38 3.5(14)
C6_38 C7_38 C8_38 N81_38 172.0(8)
C6_38 C7_38 C8_38 C9_38 -7.0(12)
C2_38 N1_38 C9_38 C10_38 -1.8(10)
C2_38 N1_38 C9_38 C8_38 -177.8(6)
C7_38 C8_38 C9_38 N1_38 -175.6(7)
N81_38 C8_38 C9_38 N1_38 5.3(10)
C7_38 C8_38 C9_38 C10_38 8.3(11)
N81_38 C8_38 C9_38 C10_38 -170.8(7)
C6_38 C5_38 C10_38 C4_38 -177.1(8)
C6_38 C5_38 C10_38 C9_38 2.3(12)
O4A_38 C4_38 C10_38 C5_38 3.6(11)
C3_38 C4_38 C10_38 C5_38 -175.7(8)
O4A_38 C4_38 C10_38 C9_38 -175.8(7)
C3_38 C4_38 C10_38 C9_38 4.8(11)
N1_38 C9_38 C10_38 C5_38 178.2(7)
C8_38 C9_38 C10_38 C5_38 -5.9(11)
N1_38 C9_38 C10_38 C4_38 -2.4(11)
C8_38 C9_38 C10_38 C4_38 173.6(7)
C8_37 N81_37 C21_38 O22_38 9.8(13)
C8_37 N81_37 C21_38 C2_38 -173.3(6)
N1_38 C2_38 C21_38 O22_38 -166.3(7)
C3_38 C2_38 C21_38 O22_38 12.1(11)
N1_38 C2_38 C21_38 N81_37 16.5(9)
C3_38 C2_38 C21_38 N81_37 -165.1(7)
C7_38 C8_38 N81_38 C21_39 1.2(13)
C9_38 C8_38 N81_38 C21_39 -179.8(7)
C3_38 C4_38 O4A_38 C4B_38 -12.5(12)
C10_38 C4_38 O4A_38 C4B_38 168.1(8)
C4_38 O4A_38 C4B_38 C4C_38 -160.6(8)
O4A_38 C4B_38 C4C_38 C4D_38 -60.7(13)
O4A_38 C4B_38 C4C_38 C4E_38 63.1(13)
C9_39 N1_39 C2_39 C3_39 1.1(12)
C9_39 N1_39 C2_39 C21_39 -178.6(7)
N1_39 C2_39 C3_39 C4_39 -1.7(16)
C21_39 C2_39 C3_39 C4_39 178.0(11)
C2_39 C3_39 C4_39 O4A_39 -179.1(9)
C2_39 C3_39 C4_39 C10_39 -1.8(19)
C10_39 C5_39 C6_39 C7_39 2(2)
C5_39 C6_39 C7_39 C8_39 -2(2)
C6_39 C7_39 C8_39 N81_39 174.2(10)
C6_39 C7_39 C8_39 C9_39 0.1(14)
C2_39 N1_39 C9_39 C10_39 3.5(14)
C2_39 N1_39 C9_39 C8_39 -179.7(8)
N81_39 C8_39 C9_39 C10_39 -173.4(8)
C7_39 C8_39 C9_39 C10_39 1.2(15)
N81_39 C8_39 C9_39 N1_39 9.6(13)
C7_39 C8_39 C9_39 N1_39 -175.8(7)
N1_39 C9_39 C10_39 C5_39 175.7(11)
C8_39 C9_39 C10_39 C5_39 -1.0(17)
N1_39 C9_39 C10_39 C4_39 -6.9(16)
C8_39 C9_39 C10_39 C4_39 176.5(10)
C6_39 C5_39 C10_39 C9_39 -1(2)
C6_39 C5_39 C10_39 C4_39 -178.0(12)
C3_39 C4_39 C10_39 C9_39 5.8(19)
O4A_39 C4_39 C10_39 C9_39 -176.8(9)
C3_39 C4_39 C10_39 C5_39 -176.5(11)
O4A_39 C4_39 C10_39 C5_39 0.9(19)
C8_38 N81_38 C21_39 O22_39 7.1(14)
C8_38 N81_38 C21_39 C2_39 -172.8(7)
N1_39 C2_39 C21_39 O22_39 -167.8(8)
C3_39 C2_39 C21_39 O22_39 12.5(13)
N1_39 C2_39 C21_39 N81_38 12.2(12)
C3_39 C2_39 C21_39 N81_38 -167.5(8)
C7_39 C8_39 N81_39 C21_40 3.3(16)
C9_39 C8_39 N81_39 C21_40 177.4(10)
C3_39 C4_39 O4A_39 C4B'_39 -9(2)
C10_39 C4_39 O4A_39 C4B'_39 173.5(15)
C3_39 C4_39 O4A_39 C4B_39 62(2)
C10_39 C4_39 O4A_39 C4B_39 -115.8(19)
C4_39 O4A_39 C4B_39 C4C_39 96(3)
O4A_39 C4B_39 C4C_39 C4E_39 -156(3)
O4A_39 C4B_39 C4C_39 C4D_39 66(3)
C4_39 O4A_39 C4B'_39 C4C'_39 161(2)
O4A_39 C4B'_39 C4C'_39 C4D'_39 145(3)
O4A_39 C4B'_39 C4C'_39 C4E'_39 12(4)
C9_40 N1_40 C2_40 C21_40 -178.7(7)
C9_40 N1_40 C2_40 C3_40 0.6(10)
N1_40 C2_40 C3_40 C4_40 -2.3(12)
C21_40 C2_40 C3_40 C4_40 177.0(8)
C2_40 C3_40 C4_40 O4A_40 -176.7(8)
C2_40 C3_40 C4_40 C10_40 1.9(12)
C10_40 C5_40 C6_40 C7_40 2.2(13)
C5_40 C6_40 C7_40 C8_40 0.3(13)
C6_40 C7_40 C8_40 N81_40 171.8(7)
C6_40 C7_40 C8_40 C9_40 -3.5(11)
C2_40 N1_40 C9_40 C10_40 1.2(10)
C2_40 N1_40 C9_40 C8_40 -179.0(6)
N81_40 C8_40 C9_40 N1_40 8.2(9)
C7_40 C8_40 C9_40 N1_40 -175.8(6)
N81_40 C8_40 C9_40 C10_40 -171.9(6)
C7_40 C8_40 C9_40 C10_40 4.0(10)
C6_40 C5_40 C10_40 C9_40 -1.5(12)
C6_40 C5_40 C10_40 C4_40 178.2(7)
N1_40 C9_40 C10_40 C5_40 178.3(7)
C8_40 C9_40 C10_40 C5_40 -1.6(11)
N1_40 C9_40 C10_40 C4_40 -1.5(11)
C8_40 C9_40 C10_40 C4_40 178.7(7)
C3_40 C4_40 C10_40 C5_40 -179.9(8)
O4A_40 C4_40 C10_40 C5_40 -1.1(12)
C3_40 C4_40 C10_40 C9_40 -0.1(11)
O4A_40 C4_40 C10_40 C9_40 178.7(7)
C8_39 N81_39 C21_40 O22_40 8.5(15)
C8_39 N81_39 C21_40 C2_40 -173.6(8)
N1_40 C2_40 C21_40 O22_40 -167.6(8)
C3_40 C2_40 C21_40 O22_40 13.1(13)
N1_40 C2_40 C21_40 N81_39 14.6(11)
C3_40 C2_40 C21_40 N81_39 -164.7(8)
C7_40 C8_40 N81_40 C21_41 4.4(13)
C9_40 C8_40 N81_40 C21_41 179.9(7)
C3_40 C4_40 O4A_40 C4B_40 4.7(14)
C10_40 C4_40 O4A_40 C4B_40 -173.8(8)
C4_40 O4A_40 C4B_40 C4C_40 -93.7(14)
O4A_40 C4B_40 C4C_40 C4D_40 -54.4(18)
O4A_40 C4B_40 C4C_40 C4E_40 -179.0(12)
C9_41 N1_41 C2_41 C3_41 1.3(15)
C9_41 N1_41 C2_41 C21_41 -179.1(7)
N1_41 C2_41 C3_41 C4_41 -1.4(14)
C21_41 C2_41 C3_41 C4_41 179.0(8)
C2_41 C3_41 C4_41 O4A_41 179.1(9)
C2_41 C3_41 C4_41 C10_41 -1.1(19)
C10_41 C5_41 C6_41 C7_41 2(5)
Br51_41 C5_41 C6_41 C7_41 173.1(16)
C5_41 C6_41 C7_41 C8_41 -2(4)
C6_41 C7_41 C8_41 N81_41 176.1(9)
C6_41 C7_41 C8_41 C9_41 -2.7(13)
C2_41 N1_41 C9_41 C10_41 1.6(16)
C2_41 N1_41 C9_41 C8_41 -177.2(9)
N81_41 C8_41 C9_41 C10_41 -171.6(11)
C7_41 C8_41 C9_41 C10_41 6.9(18)
N81_41 C8_41 C9_41 N1_41 7.2(15)
C7_41 C8_41 C9_41 N1_41 -174.2(8)
N1_41 C9_41 C10_41 C4_41 -4(2)
C8_41 C9_41 C10_41 C4_41 174.8(12)
N1_41 C9_41 C10_41 C5_41 174.6(15)
C8_41 C9_41 C10_41 C5_41 -7(2)
O4A_41 C4_41 C10_41 C9_41 -176.6(10)
C3_41 C4_41 C10_41 C9_41 4(2)
O4A_41 C4_41 C10_41 C5_41 5(3)
C3_41 C4_41 C10_41 C5_41 -174.8(14)
C6_41 C5_41 C10_41 C9_41 3(3)
Br51_41 C5_41 C10_41 C9_41 -167.2(16)
C6_41 C5_41 C10_41 C4_41 -179(2)
Br51_41 C5_41 C10_41 C4_41 11(3)
C8_40 N81_40 C21_41 O22_41 7.2(14)
C8_40 N81_40 C21_41 C2_41 -172.9(7)
N1_41 C2_41 C21_41 O22_41 -166.0(9)
C3_41 C2_41 C21_41 O22_41 13.6(13)
N1_41 C2_41 C21_41 N81_40 14.1(11)
C3_41 C2_41 C21_41 N81_40 -166.3(7)
C9_41 C8_41 N81_41 C21_42 175.7(11)
C7_41 C8_41 N81_41 C21_42 -3.0(16)
C10_41 C4_41 O4A_41 C4B_41 180(2)
C3_41 C4_41 O4A_41 C4B_41 0(2)
C10_41 C4_41 O4A_41 C4B'_41 171(3)
C3_41 C4_41 O4A_41 C4B'_41 -9(3)
C4_41 O4A_41 C4B_41 C4C_41 -175.9(17)
O4A_41 C4B_41 C4C_41 C4D_41 -63(3)
O4A_41 C4B_41 C4C_41 C4E_41 51(3)
C4_41 O4A_41 C4B'_41 C4C'_41 -174(2)
O4A_41 C4B'_41 C4C'_41 C4E'_41 131(3)
O4A_41 C4B'_41 C4C'_41 C4D'_41 12(4)
C9_42 N1_42 C2_42 C3_42 2.2(13)
C9_42 N1_42 C2_42 C21_42 179.9(7)
N1_42 C2_42 C3_42 C4_42 -1.4(14)
C21_42 C2_42 C3_42 C4_42 -179.1(8)
C2_42 C3_42 C4_42 O4A_42 -180(100)
C2_42 C3_42 C4_42 C10_42 -2.7(13)
C10_42 C5_42 C6_42 C7_42 3.8(16)
Br51_42 C5_42 C6_42 C7_42 -179.8(6)
C5_42 C6_42 C7_42 C8_42 0.5(14)
C6_42 C7_42 C8_42 C9_42 -5.6(11)
C6_42 C7_42 C8_42 N81_42 173.1(7)
C2_42 N1_42 C9_42 C8_42 -177.5(7)
C2_42 N1_42 C9_42 C10_42 1.1(11)
C7_42 C8_42 C9_42 N1_42 -174.8(7)
N81_42 C8_42 C9_42 N1_42 6.4(10)
C7_42 C8_42 C9_42 C10_42 6.6(12)
N81_42 C8_42 C9_42 C10_42 -172.2(7)
O4A_42 C4_42 C10_42 C5_42 -1.4(13)
C3_42 C4_42 C10_42 C5_42 -179.1(9)
O4A_42 C4_42 C10_42 C9_42 -176.7(6)
C3_42 C4_42 C10_42 C9_42 5.6(12)
C6_42 C5_42 C10_42 C4_42 -178.2(9)
Br51_42 C5_42 C10_42 C4_42 5.6(14)
C6_42 C5_42 C10_42 C9_42 -2.7(14)
Br51_42 C5_42 C10_42 C9_42 -178.9(5)
N1_42 C9_42 C10_42 C4_42 -5.1(12)
C8_42 C9_42 C10_42 C4_42 173.4(8)
N1_42 C9_42 C10_42 C5_42 178.9(8)
C8_42 C9_42 C10_42 C5_42 -2.6(12)
C8_41 N81_41 C21_42 O22_42 9.2(17)
C8_41 N81_41 C21_42 C2_42 -171.3(10)
N1_42 C2_42 C21_42 O22_42 -165.4(8)
C3_42 C2_42 C21_42 O22_42 12.6(13)
N1_42 C2_42 C21_42 N81_41 15.2(12)
C3_42 C2_42 C21_42 N81_41 -166.9(8)
C7_42 C8_42 N81_42 C21_43 -1.1(12)
C9_42 C8_42 N81_42 C21_43 177.6(7)
C10_42 C4_42 O4A_42 C4B_42 178.4(7)
C3_42 C4_42 O4A_42 C4B_42 -4.5(13)
C4_42 O4A_42 C4B_42 C4C_42 -176.2(8)
O4A_42 C4B_42 C4C_42 C4E_42 -175.0(11)
O4A_42 C4B_42 C4C_42 C4D_42 59.3(13)
C9_43 N1_43 C2_43 C3_43 -1.4(10)
C9_43 N1_43 C2_43 C21_43 -177.0(5)
N1_43 C2_43 C3_43 C4_43 0.8(11)
C21_43 C2_43 C3_43 C4_43 176.3(6)
C2_43 C3_43 C4_43 O4A_43 -176.5(6)
C2_43 C3_43 C4_43 C10_43 -1.6(11)
C10_43 C5_43 C6_43 C7_43 2.1(13)
Br51_43 C5_43 C6_43 C7_43 -176.0(7)
C5_43 C6_43 C7_43 C8_43 2.2(14)
C6_43 C7_43 C8_43 N81_43 174.5(7)
C6_43 C7_43 C8_43 C9_43 -6.5(12)
C2_43 N1_43 C9_43 C8_43 -176.1(6)
C2_43 N1_43 C9_43 C10_43 2.8(9)
N81_43 C8_43 C9_43 N1_43 4.7(9)
C7_43 C8_43 C9_43 N1_43 -174.4(6)
N81_43 C8_43 C9_43 C10_43 -174.2(6)
C7_43 C8_43 C9_43 C10_43 6.8(10)
O4A_43 C4_43 C10_43 C9_43 178.1(6)
C3_43 C4_43 C10_43 C9_43 2.8(10)
O4A_43 C4_43 C10_43 C5_43 -4.2(11)
C3_43 C4_43 C10_43 C5_43 -179.5(7)
N1_43 C9_43 C10_43 C4_43 -3.5(10)
C8_43 C9_43 C10_43 C4_43 175.2(6)
N1_43 C9_43 C10_43 C5_43 178.5(6)
C8_43 C9_43 C10_43 C5_43 -2.8(10)
C6_43 C5_43 C10_43 C4_43 -179.4(8)
Br51_43 C5_43 C10_43 C4_43 -1.4(11)
C6_43 C5_43 C10_43 C9_43 -1.6(11)
Br51_43 C5_43 C10_43 C9_43 176.4(5)
C8_42 N81_42 C21_43 O22_43 9.4(11)
C8_42 N81_42 C21_43 C2_43 -168.7(6)
N1_43 C2_43 C21_43 O22_43 -162.5(6)
C3_43 C2_43 C21_43 O22_43 21.6(10)
N1_43 C2_43 C21_43 N81_42 15.7(8)
C3_43 C2_43 C21_43 N81_42 -160.2(6)
C7_43 C8_43 N81_43 C21_44 -2.0(13)
C9_43 C8_43 N81_43 C21_44 179.1(7)
C3_43 C4_43 O4A_43 C4B_43 -7.9(17)
C10_43 C4_43 O4A_43 C4B_43 177.1(14)
C3_43 C4_43 O4A_43 C4B'_43 12.6(15)
C10_43 C4_43 O4A_43 C4B'_43 -162.4(13)
C4_43 O4A_43 C4B_43 C4C_43 -170.5(13)
O4A_43 C4B_43 C4C_43 C4D_43 -164(2)
O4A_43 C4B_43 C4C_43 C4E_43 75(3)
C4_43 O4A_43 C4B'_43 C4C'_43 158.3(13)
O4A_43 C4B'_43 C4C'_43 C4D'_43 164.6(17)
O4A_43 C4B'_43 C4C'_43 C4E'_43 -73(2)
C9_44 N1_44 C2_44 C3_44 4.5(10)
C9_44 N1_44 C2_44 C21_44 -178.4(6)
N1_44 C2_44 C3_44 C4_44 -5.1(11)
C21_44 C2_44 C3_44 C4_44 177.8(7)
C2_44 C3_44 C4_44 O4A_44 177.3(6)
C2_44 C3_44 C4_44 C10_44 -0.6(11)
C10_44 C5_44 C6_44 C7_44 0.2(13)
Br51_44 C5_44 C6_44 C7_44 177.9(6)
C5_44 C6_44 C7_44 C8_44 -0.9(13)
C6_44 C7_44 C8_44 C9_44 -2.6(12)
C6_44 C7_44 C8_44 N81_44 177.1(7)
C2_44 N1_44 C9_44 C8_44 -177.4(6)
C2_44 N1_44 C9_44 C10_44 1.6(10)
C7_44 C8_44 C9_44 N1_44 -174.5(6)
N81_44 C8_44 C9_44 N1_44 5.8(9)
C7_44 C8_44 C9_44 C10_44 6.5(11)
N81_44 C8_44 C9_44 C10_44 -173.2(6)
O4A_44 C4_44 C10_44 C5_44 7.0(13)
C3_44 C4_44 C10_44 C5_44 -175.1(8)
O4A_44 C4_44 C10_44 C9_44 -172.1(6)
C3_44 C4_44 C10_44 C9_44 5.8(11)
C6_44 C5_44 C10_44 C4_44 -175.3(8)
Br51_44 C5_44 C10_44 C4_44 7.3(13)
C6_44 C5_44 C10_44 C9_44 3.7(12)
Br51_44 C5_44 C10_44 C9_44 -173.7(6)
N1_44 C9_44 C10_44 C4_44 -6.7(11)
C8_44 C9_44 C10_44 C4_44 172.3(7)
N1_44 C9_44 C10_44 C5_44 174.1(7)
C8_44 C9_44 C10_44 C5_44 -6.9(11)
C8_43 N81_43 C21_44 O22_44 8.0(13)
C8_43 N81_43 C21_44 C2_44 -172.4(7)
N1_44 C2_44 C21_44 O22_44 -166.3(7)
C3_44 C2_44 C21_44 O22_44 11.0(11)
N1_44 C2_44 C21_44 N81_43 14.1(9)
C3_44 C2_44 C21_44 N81_43 -168.7(6)
C7_44 C8_44 N81_44 C21_45 -1.3(11)
C9_44 C8_44 N81_44 C21_45 178.4(6)
C10_44 C4_44 O4A_44 C4B_44 172.9(7)
C3_44 C4_44 O4A_44 C4B_44 -5.0(11)
C4_44 O4A_44 C4B_44 C4C_44 -174.6(7)
O4A_44 C4B_44 C4C_44 C4E_44 -178.8(9)
O4A_44 C4B_44 C4C_44 C4D_44 57.7(11)
C9_45 N1_45 C2_45 C3_45 6.2(10)
C9_45 N1_45 C2_45 C21_45 -177.4(6)
N1_45 C2_45 C3_45 C4_45 -8.4(11)
C21_45 C2_45 C3_45 C4_45 175.3(6)
C2_45 C3_45 C4_45 O4A_45 -178.6(6)
C2_45 C3_45 C4_45 C10_45 2.5(10)
C10_45 C5_45 C6_45 C7_45 2.2(11)
Br51_45 C5_45 C6_45 C7_45 175.6(5)
C5_45 C6_45 C7_45 C8_45 -3.9(10)
C6_45 C7_45 C8_45 N81_45 180.0(6)
C6_45 C7_45 C8_45 C9_45 0.0(10)
C2_45 N1_45 C9_45 C8_45 -177.4(6)
C2_45 N1_45 C9_45 C10_45 1.5(9)
C7_45 C8_45 C9_45 N1_45 -175.6(6)
N81_45 C8_45 C9_45 N1_45 4.5(8)
C7_45 C8_45 C9_45 C10_45 5.5(10)
N81_45 C8_45 C9_45 C10_45 -174.4(6)
C6_45 C5_45 C10_45 C4_45 -175.9(7)
Br51_45 C5_45 C10_45 C4_45 11.2(11)
C6_45 C5_45 C10_45 C9_45 3.2(10)
Br51_45 C5_45 C10_45 C9_45 -169.7(5)
O4A_45 C4_45 C10_45 C5_45 4.5(11)
C3_45 C4_45 C10_45 C5_45 -176.5(7)
O4A_45 C4_45 C10_45 C9_45 -174.5(5)
C3_45 C4_45 C10_45 C9_45 4.4(10)
N1_45 C9_45 C10_45 C5_45 174.2(6)
C8_45 C9_45 C10_45 C5_45 -7.0(9)
N1_45 C9_45 C10_45 C4_45 -6.6(9)
C8_45 C9_45 C10_45 C4_45 172.2(6)
C8_44 N81_44 C21_45 O22_45 9.8(11)
C8_44 N81_44 C21_45 C2_45 -173.8(6)
N1_45 C2_45 C21_45 O22_45 -165.6(7)
C3_45 C2_45 C21_45 O22_45 11.0(10)
N1_45 C2_45 C21_45 N81_44 18.0(8)
C3_45 C2_45 C21_45 N81_44 -165.4(6)
C7_45 C8_45 N81_45 C21_46 0.6(11)
C9_45 C8_45 N81_45 C21_46 -179.5(6)
C3_45 C4_45 O4A_45 C4B_45 -4.8(10)
C10_45 C4_45 O4A_45 C4B_45 174.1(6)
C4_45 O4A_45 C4B_45 C4C_45 76.5(9)
O4A_45 C4B_45 C4C_45 C4D_45 55.9(11)
O4A_45 C4B_45 C4C_45 C4E_45 -179.5(9)
C9_46 N1_46 C2_46 C3_46 0.9(10)
C9_46 N1_46 C2_46 C21_46 178.6(6)
N1_46 C2_46 C3_46 C4_46 -2.7(10)
C21_46 C2_46 C3_46 C4_46 179.6(6)
C2_46 C3_46 C4_46 O4A_46 178.4(6)
C2_46 C3_46 C4_46 C10_46 0.4(11)
C10_46 C5_46 C6_46 C7_46 5.0(13)
Br51_46 C5_46 C6_46 C7_46 -177.0(6)
C5_46 C6_46 C7_46 C8_46 -3.8(12)
C6_46 C7_46 C8_46 C9_46 -0.5(10)
C6_46 C7_46 C8_46 N81_46 174.6(6)
C7_46 C8_46 C9_46 N1_46 -175.6(6)
N81_46 C8_46 C9_46 N1_46 9.0(9)
C7_46 C8_46 C9_46 C10_46 3.5(11)
N81_46 C8_46 C9_46 C10_46 -171.9(6)
C2_46 N1_46 C9_46 C8_46 -177.6(6)
C2_46 N1_46 C9_46 C10_46 3.2(10)
C6_46 C5_46 C10_46 C4_46 -179.4(8)
Br51_46 C5_46 C10_46 C4_46 2.8(12)
C6_46 C5_46 C10_46 C9_46 -1.7(11)
Br51_46 C5_46 C10_46 C9_46 -179.5(5)
O4A_46 C4_46 C10_46 C5_46 3.0(12)
C3_46 C4_46 C10_46 C5_46 -178.9(7)
O4A_46 C4_46 C10_46 C9_46 -174.7(6)
C3_46 C4_46 C10_46 C9_46 3.4(10)
C8_46 C9_46 C10_46 C5_46 -2.3(10)
N1_46 C9_46 C10_46 C5_46 176.8(6)
C8_46 C9_46 C10_46 C4_46 175.6(7)
N1_46 C9_46 C10_46 C4_46 -5.3(10)
C8_45 N81_45 C21_46 O22_46 7.6(11)
C8_45 N81_45 C21_46 C2_46 -174.9(6)
N1_46 C2_46 C21_46 O22_46 -166.8(6)
C3_46 C2_46 C21_46 O22_46 11.0(10)
N1_46 C2_46 C21_46 N81_45 15.6(9)
C3_46 C2_46 C21_46 N81_45 -166.6(6)
C7_46 C8_46 N81_46 C21_47 4.3(11)
C9_46 C8_46 N81_46 C21_47 179.7(6)
C3_46 C4_46 O4A_46 C4B_46 -1.2(11)
C10_46 C4_46 O4A_46 C4B_46 176.8(7)
C4_46 O4A_46 C4B_46 C4C_46 -173.7(7)
O4A_46 C4B_46 C4C_46 C4E_46 63.0(10)
O4A_46 C4B_46 C4C_46 C4D_46 -173.9(8)
C9_47 N1_47 C2_47 C3_47 1.9(11)
C9_47 N1_47 C2_47 C21_47 -177.5(6)
N1_47 C2_47 C3_47 C4_47 -5.2(12)
C21_47 C2_47 C3_47 C4_47 174.2(7)
C2_47 C3_47 C4_47 O4A_47 -174.0(8)
C2_47 C3_47 C4_47 C10_47 4.9(13)
C10_47 C5_47 C6_47 C7_47 -0.9(14)
Br51_47 C5_47 C6_47 C7_47 -177.6(6)
C5_47 C6_47 C7_47 C8_47 0.6(13)
C6_47 C7_47 C8_47 N81_47 177.7(7)
C6_47 C7_47 C8_47 C9_47 -0.9(11)
C2_47 N1_47 C9_47 C8_47 -179.8(7)
C2_47 N1_47 C9_47 C10_47 1.7(10)
C7_47 C8_47 C9_47 N1_47 -176.9(7)
N81_47 C8_47 C9_47 N1_47 4.3(10)
C7_47 C8_47 C9_47 C10_47 1.7(11)
N81_47 C8_47 C9_47 C10_47 -177.1(6)
C3_47 C4_47 C10_47 C5_47 -179.7(8)
O4A_47 C4_47 C10_47 C5_47 -0.7(13)
C3_47 C4_47 C10_47 C9_47 -1.5(12)
O4A_47 C4_47 C10_47 C9_47 177.5(7)
C6_47 C5_47 C10_47 C4_47 179.6(9)
Br51_47 C5_47 C10_47 C4_47 -4.0(13)
C6_47 C5_47 C10_47 C9_47 1.5(12)
Br51_47 C5_47 C10_47 C9_47 177.9(6)
N1_47 C9_47 C10_47 C4_47 -1.8(11)
C8_47 C9_47 C10_47 C4_47 179.7(7)
N1_47 C9_47 C10_47 C5_47 176.5(7)
C8_47 C9_47 C10_47 C5_47 -1.9(11)
C8_46 N81_46 C21_47 O22_47 7.4(12)
C8_46 N81_46 C21_47 C2_47 -175.9(6)
N1_47 C2_47 C21_47 O22_47 -165.1(7)
C3_47 C2_47 C21_47 O22_47 15.5(11)
N1_47 C2_47 C21_47 N81_46 18.0(9)
C3_47 C2_47 C21_47 N81_46 -161.4(7)
C7_47 C8_47 N81_47 C21_48 5.3(12)
C9_47 C8_47 N81_47 C21_48 -176.0(7)
C3_47 C4_47 O4A_47 C4B_47 9.0(13)
C10_47 C4_47 O4A_47 C4B_47 -170.0(9)
C4_47 O4A_47 C4B_47 C4C_47 160.3(13)
O4A_47 C4B_47 C4C_47 C4D_47 -53(2)
O4A_47 C4B_47 C4C_47 C4E_47 -176.5(16)
C9_48 N1_48 C2_48 C3_48 -0.5(11)
C9_48 N1_48 C2_48 C21_48 179.9(6)
N1_48 C2_48 C3_48 C4_48 -1.3(12)
C21_48 C2_48 C3_48 C4_48 178.3(7)
C2_48 C3_48 C4_48 O4A_48 178.9(7)
C2_48 C3_48 C4_48 C10_48 -0.3(12)
C10_48 C5_48 C6_48 C7_48 2.4(15)
C5_48 C6_48 C7_48 C8_48 -0.6(16)
C6_48 C7_48 C8_48 C9_48 -3.2(14)
C6_48 C7_48 C8_48 N81_48 173.7(9)
C2_48 N1_48 C9_48 C10_48 4.1(12)
C2_48 N1_48 C9_48 C8_48 -177.1(7)
C7_48 C8_48 C9_48 N1_48 -174.0(8)
N81_48 C8_48 C9_48 N1_48 9.1(12)
C7_48 C8_48 C9_48 C10_48 4.8(12)
N81_48 C8_48 C9_48 C10_48 -172.0(8)
N1_48 C9_48 C10_48 C4_48 -5.5(12)
C8_48 C9_48 C10_48 C4_48 175.7(7)
N1_48 C9_48 C10_48 C5_48 175.8(7)
C8_48 C9_48 C10_48 C5_48 -2.9(12)
C3_48 C4_48 C10_48 C9_48 3.3(12)
O4A_48 C4_48 C10_48 C9_48 -176.0(7)
C3_48 C4_48 C10_48 C5_48 -178.1(8)
O4A_48 C4_48 C10_48 C5_48 2.6(12)
C6_48 C5_48 C10_48 C9_48 -0.6(14)
C6_48 C5_48 C10_48 C4_48 -179.1(9)
C8_47 N81_47 C21_48 O22_48 2.2(13)
C8_47 N81_47 C21_48 C2_48 -174.9(6)
N1_48 C2_48 C21_48 O22_48 -165.6(7)
C3_48 C2_48 C21_48 O22_48 14.8(10)
N1_48 C2_48 C21_48 N81_47 11.8(9)
C3_48 C2_48 C21_48 N81_47 -167.8(7)
C7_48 C8_48 N81_48 O83_48 -138.4(10)
C9_48 C8_48 N81_48 O83_48 38.6(12)
C7_48 C8_48 N81_48 O82_48 37.0(12)
C9_48 C8_48 N81_48 O82_48 -146.1(8)
C3_48 C4_48 O4A_48 C4B_48 -4(2)
C10_48 C4_48 O4A_48 C4B_48 175(2)
C3_48 C4_48 O4A_48 C4B'_48 -4(3)
C10_48 C4_48 O4A_48 C4B'_48 175(2)
C4_48 O4A_48 C4B_48 C4C_48 -161.7(17)
O4A_48 C4B_48 C4C_48 C4E_48 56(3)
O4A_48 C4B_48 C4C_48 C4D_48 -74(4)
C4_48 O4A_48 C4B'_48 C4C'_48 -179.3(18)
O4A_48 C4B'_48 C4C'_48 C4D'_48 -65(4)
O4A_48 C4B'_48 C4C'_48 C4E'_48 170(3)
